data_2103507
loop_
_publ_author_name
'Pavlovska, A.'
'Werner, S.'
'Maximov, B.'
'Mill, B.'

_publ_section_title
;
 Pressure-induced phase transitions of piezoelectric single crystals
 from the langasite family: La~3~Nb~0.5~Ga~5.5~O~14~ and
 La~3~Ta~0.5~Ga~5.5~O~14~
;
_journal_issue 6
_journal_name_full 'Acta Crystallographica Section B'
_journal_page_first 939
_journal_page_last 947
_journal_paper_doi 10.1107/S0108768102010273
_journal_volume 58
_journal_year 2002
_chemical_formula_sum 'Ga11 La6 O28 Ta'
_chemical_formula_weight 2229.33
_space_group_IT_number 5
_symmetry_space_group_name_Hall 'A 2y'
_symmetry_space_group_name_H-M 'A 1 2 1'
_atom_sites_solution_hydrogens geom
_atom_sites_solution_primary direct
_atom_sites_solution_secondary difmap
_audit_creation_method SHELXL-97
_cell_angle_alpha 90.00
_cell_angle_beta 90.00
_cell_angle_gamma 90.00
_cell_formula_units_Z 1
_cell_length_a 5.021
_cell_length_b 7.972
_cell_length_c 13.808
_cell_measurement_temperature 293(2)
_cell_volume 552.7
_computing_structure_refinement 'SHELXL-97 (Sheldrick, 1997)'
_computing_structure_solution 'SHELXS-97 (Sheldrick, 1990)'
_diffrn_ambient_pressure 12.8E+6
_diffrn_ambient_temperature 293(2)
_diffrn_measured_fraction_theta_full 0.556
_diffrn_measured_fraction_theta_max 0.556
_diffrn_radiation_source synchrotron
_diffrn_radiation_wavelength 0.56000
_diffrn_reflns_av_R_equivalents 0.0578
_diffrn_reflns_av_sigmaI/netI 0.0540
_diffrn_reflns_limit_h_max 6
_diffrn_reflns_limit_h_min -6
_diffrn_reflns_limit_k_max 7
_diffrn_reflns_limit_k_min -6
_diffrn_reflns_limit_l_max 19
_diffrn_reflns_limit_l_min -19
_diffrn_reflns_number 1086
_diffrn_reflns_theta_full 23.02
_diffrn_reflns_theta_max 23.02
_diffrn_reflns_theta_min 3.20
_exptl_absorpt_coefficient_mu 15.580
_exptl_crystal_density_diffrn 6.698
_exptl_crystal_density_method 'not measured'
_exptl_crystal_F_000 980
_refine_diff_density_max 1.503
_refine_diff_density_min -2.197
_refine_diff_density_rms 0.400
_refine_ls_abs_structure_details 'Flack H D (1983), Acta Cryst. A39, 876-881'
_refine_ls_abs_structure_Flack -0.03(9)
_refine_ls_extinction_coef 0.0084(13)
_refine_ls_extinction_expression Fc^*^=kFc[1+0.001xFc^2^\l^3^/sin(2\q)]^-1/4^
_refine_ls_extinction_method SHELXL
_refine_ls_goodness_of_fit_ref 1.094
_refine_ls_hydrogen_treatment mixed
_refine_ls_matrix_type full
_refine_ls_number_parameters 75
_refine_ls_number_reflns 757
_refine_ls_number_restraints 1
_refine_ls_restrained_S_all 1.093
_refine_ls_R_factor_all 0.0475
_refine_ls_R_factor_gt 0.0475
_refine_ls_shift/su_max 1.264
_refine_ls_shift/su_mean 0.017
_refine_ls_structure_factor_coef Fsqd
_refine_ls_weighting_details 'calc w=1/[\s^2^(Fo^2^)+(0.1000P)^2^+0.0000P] where P=(Fo^2^+2Fc^2^)/3'
_refine_ls_weighting_scheme calc
_refine_ls_wR_factor_gt 0.1265
_refine_ls_wR_factor_ref 0.1266
_reflns_number_gt 755
_reflns_number_total 757
_reflns_threshold_expression >2sigma(I)
_cod_data_source_file sn0021-12.8d3a2.cif
_cod_data_source_block 12.8d3a2
_cod_depositor_comments
;
 Adding references to the suboptimal entries.

 Antanas Vaitkus,
 2018-11-16

 Correcting the reference to the optimal structure by changing it from
 '2103507' to '2103509'. The reference now correctly refers to the
 entry with the lowest _refine_ls_R_factor_all value.

 Antanas Vaitkus,
 2018-11-16

The _diffrn_ambient_pressure was taken from the original data block
header, after comparison with the paper text and supplementary
material.

When more than one structure was present in the sn0021.cif file for a
given pressure, the structure with the minimal _refine_ls_R_factor_all
value was taken as the best one, and all others marked with the
'_cod_suboptimal_structure yes' tag.

Changing (with the help of Perl) all _diffrn_radiation_source values in
the files that were reportedly colected on the HASYLAB D3 beamline
(Hamburg) from 'fine-focus sealed tube' to synchrotron.

The command was:

perl -i -ne \
    "s/'fine-focus sealed tube'/synchrotron/; \
    print unless /_diffrn_radiation_type|_diffrn_radiation_monochromator/" \
    *d3*.cif \
    11.57split.cif \
    21.85split.cif \
    22.85split.cif

Saulius Gra\<zulis

 Removed the _cod_suboptimal_structure data item in preparation for
 its deprecation. The fact that the structure is a suboptimal one
 should be derived from the presence of the _cod_related_optimal_struct
 data item.

 Antanas Vaitkus,
 2019-05-21
;
_cod_related_optimal_struct 2103509
_cod_database_code 2103507

loop_
_symmetry_equiv_pos_as_xyz
'x, y, z'
'-x, y, -z'
'x, y+1/2, z+1/2'
'-x, y+1/2, -z+1/2'

loop_
_atom_site_label
_atom_site_type_symbol
_atom_site_fract_x
_atom_site_fract_y
_atom_site_fract_z
_atom_site_U_iso_or_equiv
_atom_site_adp_type
_atom_site_occupancy
_atom_site_symmetry_multiplicity
_atom_site_calc_flag
_atom_site_refinement_flags
La1 La -0.0003(7) 0.7811(3) 0.2178(3) 0.0211(8) Uani 1 1 d .
La2 La 0.0000 0.4332(6) 0.0000 0.0193(11) Uani 1 2 d S
Ga1 Ga 0.0000 -0.0027(8) 0.0000 0.0258(9) Uani 0.50 2 d SP
Ta Ta 0.0000 -0.0027(8) 0.0000 0.0258(9) Uani 0.50 2 d SP
Ga2 Ga 0.4800(4) 0.4971(14) 0.1659(7) 0.0181(6) Uani 1 1 d .
Ga3 Ga -0.5000 0.7632(11) 0.0000 0.017(2) Uani 1 2 d S
Ga4 Ga 0.4952(13) 0.6160(11) 0.3834(6) 0.0205(13) Uani 1 1 d .
O1 O 0.167(3) 0.008(7) 0.326(3) 0.016(4) Uiso 1 1 d .
O2 O 0.282(4) 0.648(3) 0.0932(19) 0.010(5) Uiso 1 1 d .
O3 O 0.304(5) 0.073(5) 0.779(3) 0.019(6) Uiso 1 1 d .
O4 O 0.360(6) 0.288(5) 0.192(3) 0.031(6) Uiso 1 1 d .
O5 O 0.266(6) 0.885(5) 0.921(3) 0.027(8) Uiso 1 1 d .
O6 O 0.198(5) 0.989(4) 0.118(2) 0.019(6) Uiso 1 1 d .
O7 O 0.249(6) 0.191(4) 0.964(2) 0.013(6) Uiso 1 1 d .

loop_
_atom_site_aniso_label
_atom_site_aniso_U_11
_atom_site_aniso_U_22
_atom_site_aniso_U_33
_atom_site_aniso_U_23
_atom_site_aniso_U_13
_atom_site_aniso_U_12
La1 0.0147(11) 0.0033(15) 0.045(3) -0.0038(13) -0.0007(15) -0.0006(10)
La2 0.0139(18) 0.021(3) 0.023(3) 0.000 0.0055(18) 0.000
Ga1 0.0099(7) 0.009(3) 0.058(5) 0.000 0.004(2) 0.000
Ta 0.0099(7) 0.009(3) 0.058(5) 0.000 0.004(2) 0.000
Ga2 0.0172(10) 0.013(3) 0.024(3) -0.001(3) 0.010(3) -0.003(3)
Ga3 0.012(3) 0.000(4) 0.039(7) 0.000 -0.005(4) 0.000
Ga4 0.0139(18) 0.014(4) 0.033(4) -0.003(3) 0.010(3) 0.004(2)

loop_
_atom_type_symbol
_atom_type_description
_atom_type_scat_dispersion_real
_atom_type_scat_dispersion_imag
_atom_type_scat_source
La La -0.9400 1.6200 'International Tables Vol C Tables 4.2.6.8 and 6.1.1.4'
Ta Ta -0.9400 4.4000 'International Tables Vol C Tables 4.2.6.8 and 6.1.1.4'
Ga Ga 0.2490 1.0600 'International Tables Vol C Tables 4.2.6.8 and 6.1.1.4'
O O 0.0028 0.0036 'International Tables Vol C Tables 4.2.6.8 and 6.1.1.4'

loop_
_geom_angle_atom_site_label_1
_geom_angle_atom_site_label_2
_geom_angle_atom_site_label_3
_geom_angle
_geom_angle_site_symmetry_1
_geom_angle_site_symmetry_3
O6 La1 O5 62.9(10) . 2_556
O6 La1 O4 131.0(13) . 4
O5 La1 O4 89.1(12) 2_556 4
O6 La1 O3 114.7(9) . 3_554
O5 La1 O3 147.5(11) 2_556 3_554
O4 La1 O3 110.0(13) 4 3_554
O6 La1 O1 72.5(11) . 1_565
O5 La1 O1 113.7(12) 2_556 1_565
O4 La1 O1 85.3(10) 4 1_565
O3 La1 O1 94.4(11) 3_554 1_565
O6 La1 O1 129.0(14) . 4
O5 La1 O1 85.4(14) 2_556 4
O4 La1 O1 83.1(10) 4 4
O3 La1 O1 71.7(12) 3_554 4
O1 La1 O1 157.5(13) 1_565 4
O6 La1 O3 69.8(9) . 2_566
O5 La1 O3 55.8(10) 2_556 2_566
O4 La1 O3 61.2(10) 4 2_566
O3 La1 O3 156.6(6) 3_554 2_566
O1 La1 O3 64.3(10) 1_565 2_566
O1 La1 O3 124.8(10) 4 2_566
O6 La1 O2 70.0(9) . .
O5 La1 O2 85.2(10) 2_556 .
O4 La1 O2 151.4(11) 4 .
O3 La1 O2 65.3(7) 3_554 .
O1 La1 O2 122.5(7) 1_565 .
O1 La1 O2 68.5(8) 4 .
O3 La1 O2 133.4(6) 2_566 .
O6 La1 Ga2 102.6(8) . 4
O5 La1 Ga2 79.1(8) 2_556 4
O4 La1 Ga2 29.3(10) 4 4
O3 La1 Ga2 129.8(8) 3_554 4
O1 La1 Ga2 65.3(6) 1_565 4
O1 La1 Ga2 109.5(5) 4 4
O3 La1 Ga2 34.1(7) 2_566 4
O2 La1 Ga2 164.3(6) . 4
O6 La1 Ga2 92.7(7) . .
O5 La1 Ga2 116.4(8) 2_556 .
O4 La1 Ga2 136.3(9) 4 .
O3 La1 Ga2 32.9(8) 3_554 .
O1 La1 Ga2 111.9(6) 1_565 .
O1 La1 Ga2 65.7(5) 4 .
O3 La1 Ga2 162.4(6) 2_566 .
O2 La1 Ga2 32.4(6) . .
Ga2 La1 Ga2 162.3(2) 4 .
O6 La1 Ga1 31.8(7) . 1_565
O5 La1 Ga1 33.2(8) 2_556 1_565
O4 La1 Ga1 118.6(9) 4 1_565
O3 La1 Ga1 130.2(8) 3_554 1_565
O1 La1 Ga1 99.2(9) 1_565 1_565
O1 La1 Ga1 103.2(13) 4 1_565
O3 La1 Ga1 66.4(7) 2_566 1_565
O2 La1 Ga1 67.0(6) . 1_565
Ga2 La1 Ga1 99.2(2) 4 1_565
Ga2 La1 Ga1 98.5(2) . 1_565
O6 La1 Ta 31.8(7) . 1_565
O5 La1 Ta 33.2(8) 2_556 1_565
O4 La1 Ta 118.6(9) 4 1_565
O3 La1 Ta 130.2(8) 3_554 1_565
O1 La1 Ta 99.2(9) 1_565 1_565
O1 La1 Ta 103.2(13) 4 1_565
O3 La1 Ta 66.4(7) 2_566 1_565
O2 La1 Ta 67.0(6) . 1_565
Ga2 La1 Ta 99.2(2) 4 1_565
Ga2 La1 Ta 98.5(2) . 1_565
Ga1 La1 Ta 0.00(19) 1_565 1_565
O7 La2 O7 69.6(15) 2_556 1_554
O7 La2 O2 111.1(10) 2_556 2
O7 La2 O2 137.3(10) 1_554 2
O7 La2 O2 137.3(10) 2_556 .
O7 La2 O2 111.1(10) 1_554 .
O2 La2 O2 96.4(11) 2 .
O7 La2 O1 80.0(14) 2_556 4
O7 La2 O1 123.5(15) 1_554 4
O2 La2 O1 97.5(13) 2 4
O2 La2 O1 64.1(9) . 4
O7 La2 O1 123.5(15) 2_556 3_554
O7 La2 O1 80.0(14) 1_554 3_554
O2 La2 O1 64.1(9) 2 3_554
O2 La2 O1 97.5(13) . 3_554
O1 La2 O1 153(3) 4 3_554
O7 La2 O4 80.8(11) 2_556 .
O7 La2 O4 66.6(11) 1_554 .
O2 La2 O4 155.2(8) 2 .
O2 La2 O4 62.9(8) . .
O1 La2 O4 62.2(11) 4 .
O1 La2 O4 128.5(6) 3_554 .
O7 La2 O4 66.6(11) 2_556 2
O7 La2 O4 80.8(11) 1_554 2
O2 La2 O4 62.9(8) 2 2
O2 La2 O4 155.2(8) . 2
O1 La2 O4 128.5(6) 4 2
O1 La2 O4 62.2(11) 3_554 2
O4 La2 O4 140.3(12) . 2
O7 La2 Ga2 111.2(9) 2_556 .
O7 La2 Ga2 83.5(9) 1_554 .
O2 La2 Ga2 129.5(6) 2 .
O2 La2 Ga2 33.1(6) . .
O1 La2 Ga2 64.5(5) 4 .
O1 La2 Ga2 111.2(7) 3_554 .
O4 La2 Ga2 31.0(6) . .
O4 La2 Ga2 163.8(6) 2 .
O7 La2 Ga2 83.5(9) 2_556 2
O7 La2 Ga2 111.2(9) 1_554 2
O2 La2 Ga2 33.1(6) 2 2
O2 La2 Ga2 129.5(6) . 2
O1 La2 Ga2 111.2(7) 4 2
O1 La2 Ga2 64.5(5) 3_554 2
O4 La2 Ga2 163.8(6) . 2
O4 La2 Ga2 31.0(6) 2 2
Ga2 La2 Ga2 162.6(4) . 2
O7 La2 Ga1 34.8(7) 2_556 .
O7 La2 Ga1 34.8(7) 1_554 .
O2 La2 Ga1 131.8(6) 2 .
O2 La2 Ga1 131.8(6) . .
O1 La2 Ga1 103.3(13) 4 .
O1 La2 Ga1 103.3(13) 3_554 .
O4 La2 Ga1 70.2(6) . .
O4 La2 Ga1 70.2(6) 2 .
Ga2 La2 Ga1 98.7(2) . .
Ga2 La2 Ga1 98.7(2) 2 .
O7 La2 Ta 34.8(7) 2_556 .
O7 La2 Ta 34.8(7) 1_554 .
O2 La2 Ta 131.8(6) 2 .
O2 La2 Ta 131.8(6) . .
O1 La2 Ta 103.3(13) 4 .
O1 La2 Ta 103.3(13) 3_554 .
O4 La2 Ta 70.2(6) . .
O4 La2 Ta 70.2(6) 2 .
Ga2 La2 Ta 98.7(2) . .
Ga2 La2 Ta 98.7(2) 2 .
Ga1 La2 Ta 0.0 . .
O6 Ga1 O6 176(2) 2_545 1_545
O6 Ga1 O5 96.3(14) 2_545 2_546
O6 Ga1 O5 81.9(13) 1_545 2_546
O6 Ga1 O5 81.9(13) 2_545 1_544
O6 Ga1 O5 96.3(14) 1_545 1_544
O5 Ga1 O5 125(2) 2_546 1_544
O6 Ga1 O7 97.8(14) 2_545 1_554
O6 Ga1 O7 85.1(14) 1_545 1_554
O5 Ga1 O7 154.4(12) 2_546 1_554
O5 Ga1 O7 77.9(13) 1_544 1_554
O6 Ga1 O7 85.1(14) 2_545 2_556
O6 Ga1 O7 97.8(14) 1_545 2_556
O5 Ga1 O7 77.9(13) 2_546 2_556
O5 Ga1 O7 154.4(12) 1_544 2_556
O7 Ga1 O7 82.2(18) 1_554 2_556
O6 Ga1 O2 55.2(11) 2_545 2_545
O6 Ga1 O2 121.0(11) 1_545 2_545
O5 Ga1 O2 63.1(11) 2_546 2_545
O5 Ga1 O2 72.2(12) 1_544 2_545
O7 Ga1 O2 141.7(10) 1_554 2_545
O7 Ga1 O2 117.2(11) 2_556 2_545
O6 Ga1 O2 121.0(11) 2_545 1_545
O6 Ga1 O2 55.2(11) 1_545 1_545
O5 Ga1 O2 72.2(12) 2_546 1_545
O5 Ga1 O2 63.1(11) 1_544 1_545
O7 Ga1 O2 117.2(11) 1_554 1_545
O7 Ga1 O2 141.7(10) 2_556 1_545
O2 Ga1 O2 69.0(9) 2_545 1_545
O6 Ga1 La2 91.9(10) 2_545 .
O6 Ga1 La2 91.9(10) 1_545 .
O5 Ga1 La2 117.3(11) 2_546 .
O5 Ga1 La2 117.3(11) 1_544 .
O7 Ga1 La2 41.1(9) 1_554 .
O7 Ga1 La2 41.1(9) 2_556 .
O2 Ga1 La2 145.5(4) 2_545 .
O2 Ga1 La2 145.5(4) 1_545 .
O6 Ga1 La1 40.7(9) 2_545 2_545
O6 Ga1 La1 136.4(9) 1_545 2_545
O5 Ga1 La1 105.1(11) 2_546 2_545
O5 Ga1 La1 44.2(11) 1_544 2_545
O7 Ga1 La1 99.5(9) 1_554 2_545
O7 Ga1 La1 125.8(10) 2_556 2_545
O2 Ga1 La1 42.3(4) 2_545 2_545
O2 Ga1 La1 85.4(5) 1_545 2_545
La2 Ga1 La1 119.81(11) . 2_545
O6 Ga1 La1 136.4(9) 2_545 1_545
O6 Ga1 La1 40.7(9) 1_545 1_545
O5 Ga1 La1 44.2(11) 2_546 1_545
O5 Ga1 La1 105.1(11) 1_544 1_545
O7 Ga1 La1 125.8(10) 1_554 1_545
O7 Ga1 La1 99.5(9) 2_556 1_545
O2 Ga1 La1 85.4(5) 2_545 1_545
O2 Ga1 La1 42.3(4) 1_545 1_545
La2 Ga1 La1 119.81(11) . 1_545
La1 Ga1 La1 120.4(2) 2_545 1_545
O6 Ga1 O3 122.1(9) 2_545 2_556
O6 Ga1 O3 58.7(9) 1_545 2_556
O5 Ga1 O3 44.1(12) 2_546 2_556
O5 Ga1 O3 151.5(12) 1_544 2_556
O7 Ga1 O3 110.5(10) 1_554 2_556
O7 Ga1 O3 52.2(11) 2_556 2_556
O2 Ga1 O3 107.2(6) 2_545 2_556
O2 Ga1 O3 89.6(7) 1_545 2_556
La2 Ga1 O3 79.9(6) . 2_556
La1 Ga1 O3 148.4(5) 2_545 2_556
La1 Ga1 O3 47.3(6) 1_545 2_556
O6 Ta O6 176(2) 2_545 1_545
O6 Ta O5 96.3(14) 2_545 2_546
O6 Ta O5 81.9(13) 1_545 2_546
O6 Ta O5 81.9(13) 2_545 1_544
O6 Ta O5 96.3(14) 1_545 1_544
O5 Ta O5 125(2) 2_546 1_544
O6 Ta O7 97.8(14) 2_545 1_554
O6 Ta O7 85.1(14) 1_545 1_554
O5 Ta O7 154.4(12) 2_546 1_554
O5 Ta O7 77.9(13) 1_544 1_554
O6 Ta O7 85.1(14) 2_545 2_556
O6 Ta O7 97.8(14) 1_545 2_556
O5 Ta O7 77.9(13) 2_546 2_556
O5 Ta O7 154.4(12) 1_544 2_556
O7 Ta O7 82.2(18) 1_554 2_556
O6 Ta Ga4 89.0(8) 2_545 3_544
O6 Ta Ga4 92.2(8) 1_545 3_544
O5 Ta Ga4 168.7(11) 2_546 3_544
O5 Ta Ga4 45.5(11) 1_544 3_544
O7 Ta Ga4 32.5(9) 1_554 3_544
O7 Ta Ga4 112.6(9) 2_556 3_544
O6 Ta Ga4 92.2(8) 2_545 4_545
O6 Ta Ga4 89.0(8) 1_545 4_545
O5 Ta Ga4 45.5(11) 2_546 4_545
O5 Ta Ga4 168.7(11) 1_544 4_545
O7 Ta Ga4 112.6(9) 1_554 4_545
O7 Ta Ga4 32.5(9) 2_556 4_545
Ga4 Ta Ga4 144.6(4) 3_544 4_545
O6 Ta Ga3 64.2(9) 2_545 1_545
O6 Ta Ga3 113.4(9) 1_545 1_545
O5 Ta Ga3 34.4(11) 2_546 1_545
O5 Ta Ga3 106.1(11) 1_544 1_545
O7 Ta Ga3 160.1(10) 1_554 1_545
O7 Ta Ga3 87.6(9) 2_556 1_545
Ga4 Ta Ga3 145.4(2) 3_544 1_545
Ga4 Ta Ga3 62.60(13) 4_545 1_545
O6 Ta Ga3 113.4(9) 2_545 1_645
O6 Ta Ga3 64.2(9) 1_545 1_645
O5 Ta Ga3 106.1(11) 2_546 1_645
O5 Ta Ga3 34.4(11) 1_544 1_645
O7 Ta Ga3 87.6(9) 1_554 1_645
O7 Ta Ga3 160.1(10) 2_556 1_645
Ga4 Ta Ga3 62.60(13) 3_544 1_645
Ga4 Ta Ga3 145.4(2) 4_545 1_645
Ga3 Ta Ga3 106.8(3) 1_545 1_645
O6 Ta Ga4 149.8(9) 2_545 4_645
O6 Ta Ga4 32.4(9) 1_545 4_645
O5 Ta Ga4 113.7(11) 2_546 4_645
O5 Ta Ga4 82.7(11) 1_544 4_645
O7 Ta Ga4 53.5(11) 1_554 4_645
O7 Ta Ga4 98.2(10) 2_556 4_645
Ga4 Ta Ga4 62.0(3) 3_544 4_645
Ga4 Ta Ga4 106.7(2) 4_545 4_645
Ga3 Ta Ga4 145.6(2) 1_545 4_645
Ga3 Ta Ga4 62.17(13) 1_645 4_645
O6 Ta Ga4 32.4(9) 2_545 3_444
O6 Ta Ga4 149.8(9) 1_545 3_444
O5 Ta Ga4 82.7(11) 2_546 3_444
O5 Ta Ga4 113.7(11) 1_544 3_444
O7 Ta Ga4 98.2(10) 1_554 3_444
O7 Ta Ga4 53.5(11) 2_556 3_444
Ga4 Ta Ga4 106.7(2) 3_544 3_444
Ga4 Ta Ga4 62.0(3) 4_545 3_444
Ga3 Ta Ga4 62.17(13) 1_545 3_444
Ga3 Ta Ga4 145.6(2) 1_645 3_444
Ga4 Ta Ga4 145.0(4) 4_645 3_444
O1 Ga2 O3 113.7(16) 4_655 3_554
O1 Ga2 O2 122(2) 4_655 .
O3 Ga2 O2 89.2(13) 3_554 .
O1 Ga2 O4 111(2) 4_655 .
O3 Ga2 O4 88.6(14) 3_554 .
O2 Ga2 O4 121.9(13) . .
O1 Ga2 O1 173(2) 4_655 4
O3 Ga2 O1 59.8(11) 3_554 4
O2 Ga2 O1 57.6(12) . 4
O4 Ga2 O1 71.7(15) . 4
O1 Ga2 La1 135(2) 4_655 4_545
O3 Ga2 La1 55.8(11) 3_554 4_545
O2 Ga2 La1 101.9(7) . 4_545
O4 Ga2 La1 36.4(10) . 4_545
O1 Ga2 La1 44.3(11) 4 4_545
O1 Ga2 La2 139.7(14) 4_655 .
O3 Ga2 La2 105.9(9) 3_554 .
O2 Ga2 La2 49.1(8) . .
O4 Ga2 La2 76.1(11) . .
O1 Ga2 La2 46.4(7) 4 .
La1 Ga2 La2 74.62(15) 4_545 .
O1 Ga2 La1 131.6(16) 4_655 .
O3 Ga2 La1 43.7(10) 3_554 .
O2 Ga2 La1 45.5(8) . .
O4 Ga2 La1 109.7(9) . .
O1 Ga2 La1 42.5(9) 4 .
La1 Ga2 La1 74.42(9) 4_545 .
La2 Ga2 La1 74.64(17) . .
O1 Ga2 La1 42(2) 4_655 4_645
O3 Ga2 La1 97.5(10) 3_554 4_645
O2 Ga2 La1 164.2(8) . 4_645
O4 Ga2 La1 72.8(10) . 4_645
O1 Ga2 La1 137.8(11) 4 4_645
La1 Ga2 La1 93.6(3) 4_545 4_645
La2 Ga2 La1 140.3(4) . 4_645
La1 Ga2 La1 139.5(3) . 4_645
O1 Ga2 La2 45.9(13) 4_655 1_655
O3 Ga2 La2 158.7(10) 3_554 1_655
O2 Ga2 La2 98.0(9) . 1_655
O4 Ga2 La2 104.2(11) . 1_655
O1 Ga2 La2 140.2(8) 4 1_655
La1 Ga2 La2 140.2(4) 4_545 1_655
La2 Ga2 La2 93.8(2) . 1_655
La1 Ga2 La2 139.9(3) . 1_655
La1 Ga2 La2 71.00(14) 4_645 1_655
O1 Ga2 La1 38.6(16) 4_655 1_655
O3 Ga2 La1 88.4(10) 3_554 1_655
O2 Ga2 La1 95.2(8) . 1_655
O4 Ga2 La1 142.8(11) . 1_655
O1 Ga2 La1 135.6(9) 4 1_655
La1 Ga2 La1 139.5(3) 4_545 1_655
La2 Ga2 La1 139.9(3) . 1_655
La1 Ga2 La1 93.1(3) . 1_655
La1 Ga2 La1 70.86(10) 4_645 1_655
La2 Ga2 La1 71.08(14) 1_655 1_655
O1 Ga2 O2 74.8(17) 4_655 2_655
O3 Ga2 O2 141.9(13) 3_554 2_655
O2 Ga2 O2 58.4(10) . 2_655
O4 Ga2 O2 124.2(13) . 2_655
O1 Ga2 O2 108.8(11) 4 2_655
La1 Ga2 O2 143.3(4) 4_545 2_655
La2 Ga2 O2 69.3(4) . 2_655
La1 Ga2 O2 101.7(4) . 2_655
La1 Ga2 O2 109.7(3) 4_645 2_655
La2 Ga2 O2 39.6(3) 1_655 2_655
La1 Ga2 O2 76.5(4) 1_655 2_655
O2 Ga3 O2 122.8(16) 2 1_455
O2 Ga3 O5 106.5(12) 2 2_556
O2 Ga3 O5 102.3(15) 1_455 2_556
O2 Ga3 O5 102.3(15) 2 1_454
O2 Ga3 O5 106.5(12) 1_455 1_454
O5 Ga3 O5 118(3) 2_556 1_454
O2 Ga3 Ta 80.2(7) 2 1_565
O2 Ga3 Ta 137.9(8) 1_455 1_565
O5 Ga3 Ta 35.8(13) 2_556 1_565
O5 Ga3 Ta 101.1(11) 1_454 1_565
O2 Ga3 Ta 137.9(8) 2 1_465
O2 Ga3 Ta 80.2(7) 1_455 1_465
O5 Ga3 Ta 101.1(11) 2_556 1_465
O5 Ga3 Ta 35.8(13) 1_454 1_465
Ta Ga3 Ta 106.8(3) 1_565 1_465
O2 Ga3 O1 62.9(9) 2 3_454
O2 Ga3 O1 84.8(9) 1_455 3_454
O5 Ga3 O1 169.3(11) 2_556 3_454
O5 Ga3 O1 67.0(15) 1_454 3_454
Ta Ga3 O1 135.9(5) 1_565 3_454
Ta Ga3 O1 87.9(6) 1_465 3_454
O2 Ga3 O1 84.8(9) 2 4
O2 Ga3 O1 62.9(9) 1_455 4
O5 Ga3 O1 67.0(15) 2_556 4
O5 Ga3 O1 169.3(11) 1_454 4
Ta Ga3 O1 87.9(6) 1_565 4
Ta Ga3 O1 135.9(5) 1_465 4
O1 Ga3 O1 110.4(14) 3_454 4
O2 Ga3 O3 131.2(7) 2 2_566
O2 Ga3 O3 85.7(8) 1_455 2_566
O5 Ga3 O3 24.7(11) 2_556 2_566
O5 Ga3 O3 106.1(15) 1_454 2_566
Ta Ga3 O3 56.0(4) 1_565 2_566
Ta Ga3 O3 80.3(5) 1_465 2_566
O1 Ga3 O3 166.0(6) 3_454 2_566
O1 Ga3 O3 74.1(8) 4 2_566
O2 Ga3 O3 85.7(8) 2 1_464
O2 Ga3 O3 131.2(7) 1_455 1_464
O5 Ga3 O3 106.1(15) 2_556 1_464
O5 Ga3 O3 24.7(11) 1_454 1_464
Ta Ga3 O3 80.3(5) 1_565 1_464
Ta Ga3 O3 56.0(4) 1_465 1_464
O1 Ga3 O3 74.1(8) 3_454 1_464
O1 Ga3 O3 166.0(6) 4 1_464
O3 Ga3 O3 104.8(10) 2_566 1_464
O2 Ga3 O3 24.8(9) 2 4
O2 Ga3 O3 124.6(10) 1_455 4
O5 Ga3 O3 124.6(12) 2_556 4
O5 Ga3 O3 78.5(13) 1_454 4
Ta Ga3 O3 91.5(4) 1_565 4
Ta Ga3 O3 113.5(4) 1_465 4
O1 Ga3 O3 45.3(6) 3_454 4
O1 Ga3 O3 107.3(8) 4 4
O3 Ga3 O3 147.5(7) 2_566 4
O3 Ga3 O3 65.9(3) 1_464 4
O2 Ga3 O3 124.6(10) 2 3_454
O2 Ga3 O3 24.8(9) 1_455 3_454
O5 Ga3 O3 78.5(13) 2_556 3_454
O5 Ga3 O3 124.6(12) 1_454 3_454
Ta Ga3 O3 113.5(4) 1_565 3_454
Ta Ga3 O3 91.5(4) 1_465 3_454
O1 Ga3 O3 107.3(8) 3_454 3_454
O1 Ga3 O3 45.3(6) 4 3_454
O3 Ga3 O3 65.9(3) 2_566 3_454
O3 Ga3 O3 147.5(7) 1_464 3_454
O3 Ga3 O3 138.3(10) 4 3_454
O4 Ga4 O7 112.2(16) 4_655 3_554
O4 Ga4 O3 84.0(19) 4_655 3_554
O7 Ga4 O3 101.6(14) 3_554 3_554
O4 Ga4 O6 94.0(13) 4_655 4_645
O7 Ga4 O6 141.0(13) 3_554 4_645
O3 Ga4 O6 109.8(14) 3_554 4_645
O4 Ga4 Ta 145.4(10) 4_655 3
O7 Ga4 Ta 38.4(11) 3_554 3
O3 Ga4 Ta 86.0(10) 3_554 3
O6 Ga4 Ta 120.6(10) 4_645 3
O4 Ga4 Ta 101.1(10) 4_655 3_655
O7 Ga4 Ta 109.9(13) 3_554 3_655
O3 Ga4 Ta 142.9(11) 3_554 3_655
O6 Ga4 Ta 33.7(10) 4_645 3_655
Ta Ga4 Ta 106.7(2) 3 3_655
O4 Ga4 O1 54.8(11) 4_655 1_565
O7 Ga4 O1 61.9(14) 3_554 1_565
O3 Ga4 O1 75.0(14) 3_554 1_565
O6 Ga4 O1 148.3(11) 4_645 1_565
Ta Ga4 O1 90.6(4) 3 1_565
Ta Ga4 O1 137.5(8) 3_655 1_565
O4 Ga4 O1 61.6(16) 4_655 4_655
O7 Ga4 O1 162.4(14) 3_554 4_655
O3 Ga4 O1 62.3(10) 3_554 4_655
O6 Ga4 O1 56.2(13) 4_645 4_655
Ta Ga4 O1 138.5(8) 3 4_655
Ta Ga4 O1 87.6(6) 3_655 4_655
O1 Ga4 O1 104.8(7) 1_565 4_655
O4 Ga4 O2 129.4(12) 4_655 4_645
O7 Ga4 O2 117.9(12) 3_554 4_645
O3 Ga4 O2 92.3(12) 3_554 4_645
O6 Ga4 O2 40.5(10) 4_645 4_645
Ta Ga4 O2 84.0(4) 3 4_645
Ta Ga4 O2 56.0(4) 3_655 4_645
O1 Ga4 O2 166.5(9) 1_565 4_645
O1 Ga4 O2 72.1(11) 4_655 4_645
O4 Ga4 O3 11.0(11) 4_655 2_666
O7 Ga4 O3 101.7(13) 3_554 2_666
O3 Ga4 O3 82.4(11) 3_554 2_666
O6 Ga4 O3 104.8(10) 4_645 2_666
Ta Ga4 O3 134.4(4) 3 2_666
Ta Ga4 O3 108.9(4) 3_655 2_666
O1 Ga4 O3 43.8(5) 1_565 2_666
O1 Ga4 O3 70.6(11) 4_655 2_666
O2 Ga4 O3 140.2(6) 4_645 2_666
O4 Ga4 O2 61.1(12) 4_655 .
O7 Ga4 O2 114.1(13) 3_554 .
O3 Ga4 O2 23.6(11) 3_554 .
O6 Ga4 O2 103.7(10) 4_645 .
Ta Ga4 O2 108.2(4) 3 .
Ta Ga4 O2 136.0(4) 3_655 .
O1 Ga4 O2 67.7(9) 1_565 .
O1 Ga4 O2 48.3(7) 4_655 .
O2 Ga4 O2 102.2(6) 4_645 .
O3 Ga4 O2 61.2(4) 2_666 .
O4 Ga4 O2 40.1(13) 4_655 4_655
O7 Ga4 O2 78.9(12) 3_554 4_655
O3 Ga4 O2 112.5(13) 3_554 4_655
O6 Ga4 O2 108.4(11) 4_645 4_655
Ta Ga4 O2 117.3(4) 3 4_655
Ta Ga4 O2 92.7(4) 3_655 4_655
O1 Ga4 O2 45.5(7) 1_565 4_655
O1 Ga4 O2 100.1(10) 4_655 4_655
O2 Ga4 O2 147.4(6) 4_645 4_655
O3 Ga4 O2 34.8(6) 2_666 4_655
O2 Ga4 O2 94.4(6) . 4_655
Ga2 O1 La2 104.7(17) 4_645 3_545
Ga2 O1 La1 109(2) 4_645 1_545
La2 O1 La1 106.1(15) 3_545 1_545
Ga2 O1 La1 114(2) 4_645 4_545
La2 O1 La1 109.2(19) 3_545 4_545
La1 O1 La1 112.7(14) 1_545 4_545
Ga2 O1 O3 151(2) 4_645 2_556
La2 O1 O3 104.3(8) 3_545 2_556
La1 O1 O3 62.8(12) 1_545 2_556
La1 O1 O3 54.0(9) 4_545 2_556
Ga2 O1 O2 145(3) 4_645 4_545
La2 O1 O2 57.2(10) 3_545 4_545
La1 O1 O2 105.1(9) 1_545 4_545
La1 O1 O2 56.8(11) 4_545 4_545
O3 O1 O2 56.4(9) 2_556 4_545
Ga2 O1 O4 144(3) 4_645 4_545
La2 O1 O4 71.4(10) 3_545 4_545
La1 O1 O4 43.3(9) 1_545 4_545
La1 O1 O4 100.9(8) 4_545 4_545
O3 O1 O4 50.5(8) 2_556 4_545
O2 O1 O4 64.8(9) 4_545 4_545
Ga2 O1 O7 78.2(14) 4_645 3_544
La2 O1 O7 46.6(8) 3_545 3_544
La1 O1 O7 80.0(16) 1_545 3_544
La1 O1 O7 155.8(19) 4_545 3_544
O3 O1 O7 124.1(16) 2_556 3_544
O2 O1 O7 100.8(13) 4_545 3_544
O4 O1 O7 73.6(13) 4_545 3_544
Ga2 O1 O3 34.3(10) 4_645 2_656
La2 O1 O3 138.6(13) 3_545 2_656
La1 O1 O3 97.4(17) 1_545 2_656
La1 O1 O3 91.6(13) 4_545 2_656
O3 O1 O3 116.8(17) 2_556 2_656
O2 O1 O3 146(2) 4_545 2_656
O4 O1 O3 141(2) 4_545 2_656
O7 O1 O3 107.6(12) 3_544 2_656
Ga2 O1 O6 90.1(16) 4_645 1_545
La2 O1 O6 157(2) 3_545 1_545
La1 O1 O6 51.7(12) 1_545 1_545
La1 O1 O6 79.2(12) 4_545 1_545
O3 O1 O6 62.7(12) 2_556 1_545
O2 O1 O6 117.9(13) 4_545 1_545
O4 O1 O6 86.3(15) 4_545 1_545
O7 O1 O6 123(2) 3_544 1_545
O3 O1 O6 59.4(10) 2_656 1_545
Ga2 O1 O2 29.5(12) 4_645 4_645
La2 O1 O2 92.2(14) 3_545 4_645
La1 O1 O2 139.0(15) 1_545 4_645
La1 O1 O2 94.3(16) 4_545 4_645
O3 O1 O2 148(2) 2_556 4_645
O2 O1 O2 116(2) 4_545 4_645
O4 O1 O2 160.6(16) 4_545 4_645
O7 O1 O2 87.5(11) 3_544 4_645
O3 O1 O2 49.7(8) 2_656 4_645
O6 O1 O2 108.6(10) 1_545 4_645
Ga2 O1 O4 34.6(11) 4_645 4_645
La2 O1 O4 101.6(14) 3_545 4_645
La1 O1 O4 77.7(18) 1_545 4_645
La1 O1 O4 142.2(13) 4_545 4_645
O3 O1 O4 137(2) 2_556 4_645
O2 O1 O4 158.8(18) 4_545 4_645
O4 O1 O4 109(2) 4_545 4_645
O7 O1 O4 58.6(12) 3_544 4_645
O3 O1 O4 50.6(8) 2_656 4_645
O6 O1 O4 80.7(15) 1_545 4_645
O2 O1 O4 62.7(9) 4_645 4_645
Ga2 O1 O5 82.6(19) 4_645 3_544
La2 O1 O5 84.1(17) 3_545 3_544
La1 O1 O5 160.9(15) 1_545 3_544
La1 O1 O5 48.2(12) 4_545 3_544
O3 O1 O5 99.3(17) 2_556 3_544
O2 O1 O5 66.3(14) 4_545 3_544
O4 O1 O5 131.1(15) 4_545 3_544
O7 O1 O5 117.8(18) 3_544 3_544
O3 O1 O5 84.3(14) 2_656 3_544
O6 O1 O5 115.5(16) 1_545 3_544
O2 O1 O5 54.2(10) 4_645 3_544
O4 O1 O5 116.8(14) 4_645 3_544
Ga2 O1 Ga2 173(2) 4_645 4_545
La2 O1 Ga2 69.1(5) 3_545 4_545
La1 O1 Ga2 70.4(7) 1_545 4_545
La1 O1 Ga2 71.7(6) 4_545 4_545
O3 O1 Ga2 35.4(6) 2_556 4_545
O2 O1 Ga2 34.7(6) 4_545 4_545
O4 O1 Ga2 32.6(7) 4_545 4_545
O7 O1 Ga2 95.1(10) 3_544 4_545
O3 O1 Ga2 152.2(15) 2_656 4_545
O6 O1 Ga2 94.9(11) 1_545 4_545
O2 O1 Ga2 150(2) 4_645 4_545
O4 O1 Ga2 142(2) 4_645 4_545
O5 O1 Ga2 99.4(13) 3_544 4_545
Ga2 O1 Ga4 59.3(13) 4_645 1_545
La2 O1 Ga4 75.4(10) 3_545 1_545
La1 O1 Ga4 69.9(13) 1_545 1_545
La1 O1 Ga4 173.0(8) 4_545 1_545
O3 O1 Ga4 131(2) 2_556 1_545
O2 O1 Ga4 129.5(13) 4_545 1_545
O4 O1 Ga4 85.4(15) 4_545 1_545
O7 O1 Ga4 29.2(6) 3_544 1_545
O3 O1 Ga4 81.6(10) 2_656 1_545
O6 O1 Ga4 98.4(17) 1_545 1_545
O2 O1 Ga4 80.2(7) 4_645 1_545
O4 O1 Ga4 31.0(9) 4_645 1_545
O5 O1 Ga4 129.0(12) 3_544 1_545
Ga2 O1 Ga4 115.1(13) 4_545 1_545
Ga2 O1 Ga3 61.3(15) 4_645 3_645
La2 O1 Ga3 70.3(12) 3_545 3_645
La1 O1 Ga3 167.5(15) 1_545 3_645
La1 O1 Ga3 79.6(16) 4_545 3_645
O3 O1 Ga3 129(2) 2_556 3_645
O2 O1 Ga3 83.3(16) 4_545 3_645
O4 O1 Ga3 139.5(15) 4_545 3_645
O7 O1 Ga3 89.5(12) 3_544 3_645
O3 O1 Ga3 79.3(11) 2_656 3_645
O6 O1 Ga3 132.5(13) 1_545 3_645
O2 O1 Ga3 32.5(6) 4_645 3_645
O4 O1 Ga3 91.2(10) 4_645 3_645
O5 O1 Ga3 31.5(8) 3_544 3_645
Ga2 O1 Ga3 117.6(15) 4_545 3_645
Ga4 O1 Ga3 97.6(8) 1_545 3_645
Ga2 O1 Ga4 64.8(10) 4_645 4_645
La2 O1 Ga4 169.1(10) 3_545 4_645
La1 O1 Ga4 80.9(13) 1_545 4_645
La1 O1 Ga4 74.6(10) 4_545 4_645
O3 O1 Ga4 86.3(12) 2_556 4_645
O2 O1 Ga4 129.7(15) 4_545 4_645
O4 O1 Ga4 118.4(17) 4_545 4_645
O7 O1 Ga4 129.1(15) 3_544 4_645
O3 O1 Ga4 30.7(7) 2_656 4_645
O6 O1 Ga4 32.1(7) 1_545 4_645
O2 O1 Ga4 77.2(7) 4_645 4_645
O4 O1 Ga4 71.4(9) 4_645 4_645
O5 O1 Ga4 91.7(12) 3_544 4_645
Ga2 O1 Ga4 121.6(11) 4_545 4_645
Ga4 O1 Ga4 99.9(11) 1_545 4_645
Ga3 O1 Ga4 101.0(9) 3_645 4_645
Ga2 O1 O4 75.9(13) 4_645 .
La2 O1 O4 146(3) 3_545 .
La1 O1 O4 105.7(17) 1_545 .
La1 O1 O4 45.4(9) 4_545 .
O3 O1 O4 79.6(13) 2_556 .
O2 O1 O4 102.2(18) 4_545 .
O4 O1 O4 128.1(12) 4_545 .
O7 O1 O4 153.9(11) 3_544 .
O3 O1 O4 46.8(9) 2_656 .
O6 O1 O4 54.3(11) 1_545 .
O2 O1 O4 71.3(11) 4_645 .
O4 O1 O4 97.1(8) 4_645 .
O5 O1 O4 61.9(14) 3_544 .
Ga2 O1 O4 110.9(12) 4_545 .
Ga4 O1 O4 128.0(12) 1_545 .
Ga3 O1 O4 80.9(14) 3_645 .
Ga4 O1 O4 32.5(8) 4_645 .
Ga2 O1 O2 79.0(16) 4_645 3_545
La2 O1 O2 40.9(9) 3_545 3_545
La1 O1 O2 145.7(15) 1_545 3_545
La1 O1 O2 92.0(18) 4_545 3_545
O3 O1 O2 124.0(16) 2_556 3_545
O2 O1 O2 68.0(14) 4_545 3_545
O4 O1 O2 111.0(13) 4_545 3_545
O7 O1 O2 69.1(11) 3_544 3_545
O3 O1 O2 105.6(13) 2_656 3_545
O6 O1 O2 162.0(15) 1_545 3_545
O2 O1 O2 56.0(10) 4_645 3_545
O4 O1 O2 97.6(12) 4_645 3_545
O5 O1 O2 49.2(10) 3_544 3_545
Ga2 O1 O2 97.3(12) 4_545 3_545
Ga4 O1 O2 88.5(9) 1_545 3_545
Ga3 O1 O2 29.5(5) 3_645 3_545
Ga4 O1 O2 130.3(12) 4_645 3_545
O4 O1 O2 108.6(18) . 3_545
Ga2 O1 O3 76.8(18) 4_645 3_544
La2 O1 O3 90.5(14) 3_545 3_544
La1 O1 O3 41.8(10) 1_545 3_544
La1 O1 O3 153(2) 4_545 3_544
O3 O1 O3 104.1(18) 2_556 3_544
O2 O1 O3 128.4(14) 4_545 3_544
O4 O1 O3 67.2(14) 4_545 3_544
O7 O1 O3 47.2(11) 3_544 3_544
O3 O1 O3 84.9(12) 2_656 3_544
O6 O1 O3 75.8(16) 1_545 3_544
O2 O1 O3 103.6(11) 4_645 3_544
O4 O1 O3 42.2(12) 4_645 3_544
O5 O1 O3 156.6(11) 3_544 3_544
Ga2 O1 O3 99.8(13) 4_545 3_544
Ga4 O1 O3 28.4(7) 1_545 3_544
Ga3 O1 O3 125.7(10) 3_645 3_544
Ga4 O1 O3 89.5(14) 4_645 3_544
O4 O1 O3 122.0(18) . 3_544
O2 O1 O3 114.9(13) 3_545 3_544
Ga2 O1 O6 117(2) 4_645 4_545
La2 O1 O6 84.6(14) 3_545 4_545
La1 O1 O6 127.5(9) 1_545 4_545
La1 O1 O6 25.3(8) 4_545 4_545
O3 O1 O6 64.7(12) 2_556 4_545
O2 O1 O6 38.9(9) 4_545 4_545
O4 O1 O6 98.8(11) 4_545 4_545
O7 O1 O6 130.9(15) 3_544 4_545
O3 O1 O6 107.4(15) 2_656 4_545
O6 O1 O6 104.2(13) 1_545 4_545
O2 O1 O6 89.8(14) 4_645 4_545
O4 O1 O6 151.8(16) 4_645 4_545
O5 O1 O6 35.8(7) 3_544 4_545
Ga2 O1 O6 66.1(8) 4_545 4_545
Ga4 O1 O6 157.2(14) 1_545 4_545
Ga3 O1 O6 64.7(10) 3_645 4_545
Ga4 O1 O6 97.8(11) 4_645 4_545
O4 O1 O6 66.0(13) . 4_545
O2 O1 O6 69.0(11) 3_545 4_545
O3 O1 O6 166.0(8) 3_544 4_545
Ga2 O1 O5 124(2) 4_645 2_546
La2 O1 O5 122.1(11) 3_545 2_546
La1 O1 O5 33.0(7) 1_545 2_546
La1 O1 O5 79.8(11) 4_545 2_546
O3 O1 O5 35.4(11) 2_556 2_546
O2 O1 O5 89.9(10) 4_545 2_546
O4 O1 O5 50.9(10) 4_545 2_546
O7 O1 O5 111.6(18) 3_544 2_546
O3 O1 O5 96.0(14) 2_656 2_546
O6 O1 O5 36.7(9) 1_545 2_546
O2 O1 O5 145.3(12) 4_645 2_546
O4 O1 O5 101.9(19) 4_645 2_546
O5 O1 O5 127.9(13) 3_544 2_546
Ga2 O1 O5 59.9(7) 4_545 2_546
Ga4 O1 O5 102.2(15) 1_545 2_546
Ga3 O1 O5 158.7(15) 3_645 2_546
Ga4 O1 O5 68.2(10) 4_645 2_546
O4 O1 O5 80.9(13) . 2_546
O2 O1 O5 157.1(9) 3_545 2_546
O3 O1 O5 73.8(13) 3_544 2_546
O6 O1 O5 97.6(9) 4_545 2_546
Ga2 O1 O7 114.0(16) 4_645 4_546
La2 O1 O7 26.7(7) 3_545 4_546
La1 O1 O7 79.4(11) 1_545 4_546
La1 O1 O7 121.7(11) 4_545 4_546
O3 O1 O7 92.7(9) 2_556 4_546
O2 O1 O7 64.9(10) 4_545 4_546
O4 O1 O7 48.6(10) 4_545 4_546
O7 O1 O7 37.7(9) 3_544 4_546
O3 O1 O7 145.3(14) 2_656 4_546
O6 O1 O7 130.9(17) 1_545 4_546
O2 O1 O7 112.8(12) 4_645 4_546
O4 O1 O7 95.5(14) 4_645 4_546
O5 O1 O7 109.8(14) 3_544 4_546
Ga2 O1 O7 59.1(7) 4_545 4_546
Ga4 O1 O7 64.8(8) 1_545 4_546
Ga3 O1 O7 96.3(10) 3_645 4_546
Ga4 O1 O7 158.4(19) 4_645 4_546
O4 O1 O7 167.1(17) . 4_546
O2 O1 O7 67.1(9) 3_545 4_546
O3 O1 O7 69.8(10) 3_544 4_546
O6 O1 O7 101.3(10) 4_545 4_546
O5 O1 O7 99.0(10) 2_546 4_546
Ga2 O1 O2 83.0(19) 4_645 1_545
La2 O1 O2 124.8(17) 3_545 1_545
La1 O1 O2 28.6(6) 1_545 1_545
La1 O1 O2 117.0(15) 4_545 1_545
O3 O1 O2 81.5(15) 2_556 1_545
O2 O1 O2 132.5(12) 4_545 1_545
O4 O1 O2 71.7(14) 4_545 1_545
O7 O1 O2 84.2(14) 3_544 1_545
O3 O1 O2 69.3(12) 2_656 1_545
O6 O1 O2 38.8(11) 1_545 1_545
O2 O1 O2 111.9(9) 4_645 1_545
O4 O1 O2 55.8(13) 4_645 1_545
O5 O1 O2 150.3(12) 3_544 1_545
Ga2 O1 O2 98.0(12) 4_545 1_545
Ga4 O1 O2 62.0(10) 1_545 1_545
Ga3 O1 O2 144.3(6) 3_645 1_545
Ga4 O1 O2 58.7(9) 4_645 1_545
O4 O1 O2 89.4(15) . 1_545
O2 O1 O2 150.3(12) 3_545 1_545
O3 O1 O2 37.1(8) 3_544 1_545
O6 O1 O2 140.6(11) 4_545 1_545
O5 O1 O2 46.2(8) 2_546 1_545
O7 O1 O2 99.8(12) 4_546 1_545
Ga2 O1 Ga4 133(2) 4_645 1_445
La2 O1 Ga4 57.3(7) 3_545 1_445
La1 O1 Ga4 51.1(6) 1_545 1_445
La1 O1 Ga4 113.4(5) 4_545 1_445
O3 O1 Ga4 66.7(9) 2_556 1_445
O2 O1 Ga4 67.1(7) 4_545 1_445
O4 O1 Ga4 17.1(7) 4_545 1_445
O7 O1 Ga4 57.4(8) 3_544 1_445
O3 O1 Ga4 145(2) 2_656 1_445
O6 O1 Ga4 99.9(14) 1_545 1_445
O2 O1 Ga4 143.5(12) 4_645 1_445
O4 O1 Ga4 101.3(16) 4_645 1_445
O5 O1 Ga4 130.6(12) 3_544 1_445
Ga2 O1 Ga4 41.8(5) 4_545 1_445
Ga4 O1 Ga4 73.4(8) 1_545 1_445
Ga3 O1 Ga4 127.5(10) 3_645 1_445
Ga4 O1 Ga4 131.3(15) 4_645 1_445
O4 O1 Ga4 145.1(12) . 1_445
O2 O1 Ga4 98.1(8) 3_545 1_445
O3 O1 Ga4 61.5(8) 3_544 1_445
O6 O1 Ga4 105.1(6) 4_545 1_445
O5 O1 Ga4 66.6(8) 2_546 1_445
O7 O1 Ga4 32.4(6) 4_546 1_445
O2 O1 Ga4 77.2(9) 1_545 1_445
Ga2 O1 O3 84.8(16) 4_645 3_554
La2 O1 O3 113.9(19) 3_545 3_554
La1 O1 O3 132.3(13) 1_545 3_554
La1 O1 O3 29.8(7) 4_545 3_554
O3 O1 O3 82.6(13) 2_556 3_554
O2 O1 O3 77.6(13) 4_545 3_554
O4 O1 O3 130.7(12) 4_545 3_554
O7 O1 O3 147.4(17) 3_544 3_554
O3 O1 O3 68.8(11) 2_656 3_554
O6 O1 O3 84.3(12) 1_545 3_554
O2 O1 O3 65.1(10) 4_645 3_554
O4 O1 O3 116.6(10) 4_645 3_554
O5 O1 O3 31.4(8) 3_544 3_554
Ga2 O1 O3 100.4(11) 4_545 3_554
Ga4 O1 O3 143.9(6) 1_545 3_554
Ga3 O1 O3 57.9(9) 3_645 3_554
Ga4 O1 O3 64.2(8) 4_645 3_554
O4 O1 O3 32.0(10) . 3_554
O2 O1 O3 80.5(11) 3_545 3_554
O3 O1 O3 152.6(12) 3_544 3_554
O6 O1 O3 38.7(7) 4_545 3_554
O5 O1 O3 101.0(11) 2_546 3_554
O7 O1 O3 137.1(14) 4_546 3_554
O2 O1 O3 121.3(11) 1_545 3_554
Ga4 O1 O3 142.0(8) 1_445 3_554
Ga2 O1 Ga4 141.8(17) 4_645 4_545
La2 O1 Ga4 113.5(4) 3_545 4_545
La1 O1 Ga4 60.2(6) 1_545 4_545
La1 O1 Ga4 53.6(6) 4_545 4_545
O3 O1 Ga4 9.4(7) 2_556 4_545
O2 O1 Ga4 64.9(7) 4_545 4_545
O4 O1 Ga4 55.9(7) 4_545 4_545
O7 O1 Ga4 129.1(13) 3_544 4_545
O3 O1 Ga4 107.7(12) 2_656 4_545
O6 O1 Ga4 53.6(7) 1_545 4_545
O2 O1 Ga4 143.3(14) 4_645 4_545
O4 O1 Ga4 130.5(19) 4_645 4_545
O5 O1 Ga4 101.0(11) 3_544 4_545
Ga2 O1 Ga4 44.5(4) 4_545 4_545
Ga4 O1 Ga4 129.9(15) 1_545 4_545
Ga3 O1 Ga4 132.3(14) 3_645 4_545
Ga4 O1 Ga4 77.0(7) 4_645 4_545
O4 O1 Ga4 72.8(10) . 4_545
O2 O1 Ga4 131.8(11) 3_545 4_545
O3 O1 Ga4 102.0(13) 3_544 4_545
O6 O1 Ga4 68.3(7) 4_545 4_545
O5 O1 Ga4 29.5(6) 2_546 4_545
O7 O1 Ga4 100.6(6) 4_546 4_545
O2 O1 Ga4 75.4(9) 1_545 4_545
Ga4 O1 Ga4 72.7(5) 1_445 4_545
O3 O1 Ga4 80.3(8) 3_554 4_545
Ga2 O1 Ga3 136(2) 4_645 3_545
La2 O1 Ga3 52.3(8) 3_545 3_545
La1 O1 Ga3 113.0(4) 1_545 3_545
La1 O1 Ga3 58.7(9) 4_545 3_545
O3 O1 Ga3 64.9(9) 2_556 3_545
O2 O1 Ga3 8.8(7) 4_545 3_545
O4 O1 Ga3 71.4(9) 4_545 3_545
O7 O1 Ga3 97.7(10) 3_544 3_545
O3 O1 Ga3 143.4(19) 2_656 3_545
O6 O1 Ga3 125.7(10) 1_545 3_545
O2 O1 Ga3 107.3(15) 4_645 3_545
O4 O1 Ga3 153.1(14) 4_645 3_545
O5 O1 Ga3 60.2(10) 3_544 3_545
Ga2 O1 Ga3 42.8(5) 4_545 3_545
Ga4 O1 Ga3 127.0(9) 1_545 3_545
Ga3 O1 Ga3 74.9(10) 3_645 3_545
Ga4 O1 Ga3 133.1(12) 4_645 3_545
O4 O1 Ga3 103.0(15) . 3_545
O2 O1 Ga3 59.2(8) 3_545 3_545
O3 O1 Ga3 131.5(10) 3_544 3_545
O6 O1 Ga3 37.4(6) 4_545 3_545
O5 O1 Ga3 98.7(6) 2_546 3_545
O7 O1 Ga3 64.1(6) 4_546 3_545
O2 O1 Ga3 140.8(8) 1_545 3_545
Ga4 O1 Ga3 71.5(3) 1_445 3_545
O3 O1 Ga3 75.6(9) 3_554 3_545
Ga4 O1 Ga3 73.3(4) 4_545 3_545
Ga2 O1 O4 75.6(13) 4_645 3_545
La2 O1 O4 29.5(5) 3_545 3_545
La1 O1 O4 112.6(13) 1_545 3_545
La1 O1 O4 126.2(19) 4_545 3_545
O3 O1 O4 133.4(10) 2_556 3_545
O2 O1 O4 84.4(12) 4_545 3_545
O4 O1 O4 92.6(11) 4_545 3_545
O7 O1 O4 33.6(8) 3_544 3_545
O3 O1 O4 109.8(10) 2_656 3_545
O6 O1 O4 154.2(17) 1_545 3_545
O2 O1 O4 68.5(10) 4_645 3_545
O4 O1 O4 75.3(11) 4_645 3_545
O5 O1 O4 84.4(13) 3_544 3_545
Ga2 O1 O4 98.0(8) 4_545 3_545
Ga4 O1 O4 55.8(6) 1_545 3_545
Ga3 O1 O4 58.3(8) 3_645 3_545
Ga4 O1 O4 140.3(6) 4_645 3_545
O4 O1 O4 137.9(17) . 3_545
O2 O1 O4 35.5(7) 3_545 3_545
O3 O1 O4 79.9(9) 3_544 3_545
O6 O1 O4 101.5(12) 4_545 3_545
O5 O1 O4 141.1(12) 2_546 3_545
O7 O1 O4 44.3(7) 4_546 3_545
O2 O1 O4 116.7(12) 1_545 3_545
Ga4 O1 O4 75.9(6) 1_445 3_545
O3 O1 O4 115.0(14) 3_554 3_545
Ga4 O1 O4 142.5(6) 4_545 3_545
Ga3 O1 O4 77.8(8) 3_545 3_545
Ga2 O1 Ta 95.8(15) 4_645 3_545
La2 O1 Ta 44.8(8) 3_545 3_545
La1 O1 Ta 68.0(10) 1_545 3_545
La1 O1 Ta 146.4(8) 4_545 3_545
O3 O1 Ta 105.5(12) 2_556 3_545
O2 O1 Ta 89.9(10) 4_545 3_545
O4 O1 Ta 55.1(9) 4_545 3_545
O7 O1 Ta 18.6(6) 3_544 3_545
O3 O1 Ta 122.0(13) 2_656 3_545
O6 O1 Ta 117.5(18) 1_545 3_545
O2 O1 Ta 105.9(10) 4_645 3_545
O4 O1 Ta 71.4(12) 4_645 3_545
O5 O1 Ta 126.9(14) 3_544 3_545
Ga2 O1 Ta 77.7(7) 4_545 3_545
Ga4 O1 Ta 40.4(5) 1_545 3_545
Ga3 O1 Ta 103.3(9) 3_645 3_545
Ga4 O1 Ta 135.5(15) 4_645 3_545
O4 O1 Ta 167.6(17) . 3_545
O2 O1 Ta 78.2(8) 3_545 3_545
O3 O1 Ta 46.1(8) 3_544 3_545
O6 O1 Ta 126.3(9) 4_545 3_545
O5 O1 Ta 96.8(11) 2_546 3_545
O7 O1 Ta 25.2(5) 4_546 3_545
O2 O1 Ta 80.3(10) 1_545 3_545
Ga4 O1 Ta 38.8(3) 1_445 3_545
O3 O1 Ta 158.1(14) 3_554 3_545
Ga4 O1 Ta 110.8(8) 4_545 3_545
Ga3 O1 Ta 89.3(5) 3_545 3_545
O4 O1 Ta 45.0(5) 3_545 3_545
Ga2 O1 Ga1 95.8(15) 4_645 3_545
La2 O1 Ga1 44.8(8) 3_545 3_545
La1 O1 Ga1 68.0(10) 1_545 3_545
La1 O1 Ga1 146.4(8) 4_545 3_545
O3 O1 Ga1 105.5(12) 2_556 3_545
O2 O1 Ga1 89.9(10) 4_545 3_545
O4 O1 Ga1 55.1(9) 4_545 3_545
O7 O1 Ga1 18.6(6) 3_544 3_545
O3 O1 Ga1 122.0(13) 2_656 3_545
O6 O1 Ga1 117.5(18) 1_545 3_545
O2 O1 Ga1 105.9(10) 4_645 3_545
O4 O1 Ga1 71.4(12) 4_645 3_545
O5 O1 Ga1 126.9(14) 3_544 3_545
Ga2 O1 Ga1 77.7(7) 4_545 3_545
Ga4 O1 Ga1 40.4(5) 1_545 3_545
Ga3 O1 Ga1 103.3(9) 3_645 3_545
Ga4 O1 Ga1 135.5(15) 4_645 3_545
O4 O1 Ga1 167.6(17) . 3_545
O2 O1 Ga1 78.2(8) 3_545 3_545
O3 O1 Ga1 46.1(8) 3_544 3_545
O6 O1 Ga1 126.3(9) 4_545 3_545
O5 O1 Ga1 96.8(11) 2_546 3_545
O7 O1 Ga1 25.2(5) 4_546 3_545
O2 O1 Ga1 80.3(10) 1_545 3_545
Ga4 O1 Ga1 38.8(3) 1_445 3_545
O3 O1 Ga1 158.1(14) 3_554 3_545
Ga4 O1 Ga1 110.8(8) 4_545 3_545
Ga3 O1 Ga1 89.3(5) 3_545 3_545
O4 O1 Ga1 45.0(5) 3_545 3_545
Ta O1 Ga1 0.00(8) 3_545 3_545
Ga2 O1 Ga1 103.8(17) 4_645 .
La2 O1 Ga1 147.2(11) 3_545 .
La1 O1 Ga1 48.3(7) 1_545 .
La1 O1 Ga1 72.8(10) 4_545 .
O3 O1 Ga1 49.1(10) 2_556 .
O2 O1 Ga1 104.8(10) 4_545 .
O4 O1 Ga1 76.0(11) 4_545 .
O7 O1 Ga1 126.4(18) 3_544 .
O3 O1 Ga1 72.4(10) 2_656 .
O6 O1 Ga1 13.7(5) 1_545 .
O2 O1 Ga1 120.5(9) 4_645 .
O4 O1 Ga1 92.8(15) 4_645 .
O5 O1 Ga1 115.5(12) 3_544 .
Ga2 O1 Ga1 81.3(8) 4_545 .
Ga4 O1 Ga1 106.2(14) 1_545 .
Ga3 O1 Ga1 139.3(11) 3_645 .
Ga4 O1 Ga1 43.3(5) 4_645 .
O4 O1 Ga1 58.4(10) . .
O2 O1 Ga1 164.4(15) 3_545 .
O3 O1 Ga1 80.5(12) 3_544 .
O6 O1 Ga1 96.5(8) 4_545 .
O5 O1 Ga1 25.1(6) 2_546 .
O7 O1 Ga1 123.5(11) 4_546 .
O2 O1 Ga1 44.3(6) 1_545 .
Ga4 O1 Ga1 91.2(9) 1_445 .
O3 O1 Ga1 84.5(8) 3_554 .
Ga4 O1 Ga1 40.1(4) 4_545 .
Ga3 O1 Ga1 112.9(5) 3_545 .
O4 O1 Ga1 160.0(15) 3_545 .
Ta O1 Ga1 116.3(12) 3_545 .
Ga1 O1 Ga1 116.3(12) 3_545 .
Ga2 O1 Ta 103.8(17) 4_645 .
La2 O1 Ta 147.2(11) 3_545 .
La1 O1 Ta 48.3(7) 1_545 .
La1 O1 Ta 72.8(10) 4_545 .
O3 O1 Ta 49.1(10) 2_556 .
O2 O1 Ta 104.8(10) 4_545 .
O4 O1 Ta 76.0(11) 4_545 .
O7 O1 Ta 126.4(18) 3_544 .
O3 O1 Ta 72.4(10) 2_656 .
O6 O1 Ta 13.7(5) 1_545 .
O2 O1 Ta 120.5(9) 4_645 .
O4 O1 Ta 92.8(15) 4_645 .
O5 O1 Ta 115.5(12) 3_544 .
Ga2 O1 Ta 81.3(8) 4_545 .
Ga4 O1 Ta 106.2(14) 1_545 .
Ga3 O1 Ta 139.3(11) 3_645 .
Ga4 O1 Ta 43.3(5) 4_645 .
O4 O1 Ta 58.4(10) . .
O2 O1 Ta 164.4(15) 3_545 .
O3 O1 Ta 80.5(12) 3_544 .
O6 O1 Ta 96.5(8) 4_545 .
O5 O1 Ta 25.1(6) 2_546 .
O7 O1 Ta 123.5(11) 4_546 .
O2 O1 Ta 44.3(6) 1_545 .
Ga4 O1 Ta 91.2(9) 1_445 .
O3 O1 Ta 84.5(8) 3_554 .
Ga4 O1 Ta 40.1(4) 4_545 .
Ga3 O1 Ta 112.9(5) 3_545 .
O4 O1 Ta 160.0(15) 3_545 .
Ta O1 Ta 116.3(12) 3_545 .
Ga1 O1 Ta 116.3(12) 3_545 .
Ga1 O1 Ta 0.00(17) . .
Ga2 O1 Ta 101(2) 4_645 3
La2 O1 Ta 70.2(13) 3_545 3
La1 O1 Ta 149.0(7) 1_545 3
La1 O1 Ta 46.5(11) 4_545 3
O3 O1 Ta 87.7(14) 2_556 3
O2 O1 Ta 46.0(11) 4_545 3
O4 O1 Ta 110.8(12) 4_545 3
O7 O1 Ta 112.4(14) 3_544 3
O3 O1 Ta 104.9(15) 2_656 3
O6 O1 Ta 124.6(15) 1_545 3
O2 O1 Ta 71.6(12) 4_645 3
O4 O1 Ta 133.3(15) 4_645 3
O5 O1 Ta 20.7(6) 3_544 3
Ga2 O1 Ta 80.0(10) 4_545 3
Ga4 O1 Ta 133.9(12) 1_545 3
Ga3 O1 Ta 42.2(7) 3_645 3
Ga4 O1 Ta 108.1(12) 4_645 3
O4 O1 Ta 76.0(15) . 3
O2 O1 Ta 45.6(7) 3_545 3
O3 O1 Ta 159.6(13) 3_544 3
O6 O1 Ta 24.3(5) 4_545 3
O5 O1 Ta 121.7(9) 2_546 3
O7 O1 Ta 93.4(9) 4_546 3
O2 O1 Ta 163.3(10) 1_545 3
Ga4 O1 Ta 110.2(7) 1_445 3
O3 O1 Ta 44.0(7) 3_554 3
Ga4 O1 Ta 92.2(8) 4_545 3
Ga3 O1 Ta 39.6(5) 3_545 3
O4 O1 Ta 79.9(10) 3_545 3
Ta O1 Ta 115.0(9) 3_545 3
Ga1 O1 Ta 115.0(9) 3_545 3
Ga1 O1 Ta 119.3(9) . 3
Ta O1 Ta 119.3(9) . 3
Ga2 O1 Ga1 101(2) 4_645 3
La2 O1 Ga1 70.2(13) 3_545 3
La1 O1 Ga1 149.0(7) 1_545 3
La1 O1 Ga1 46.5(11) 4_545 3
O3 O1 Ga1 87.7(14) 2_556 3
O2 O1 Ga1 46.0(11) 4_545 3
O4 O1 Ga1 110.8(12) 4_545 3
O7 O1 Ga1 112.4(14) 3_544 3
O3 O1 Ga1 104.9(15) 2_656 3
O6 O1 Ga1 124.6(15) 1_545 3
O2 O1 Ga1 71.6(12) 4_645 3
O4 O1 Ga1 133.3(15) 4_645 3
O5 O1 Ga1 20.7(6) 3_544 3
Ga2 O1 Ga1 80.0(10) 4_545 3
Ga4 O1 Ga1 133.9(12) 1_545 3
Ga3 O1 Ga1 42.2(7) 3_645 3
Ga4 O1 Ga1 108.1(12) 4_645 3
O4 O1 Ga1 76.0(15) . 3
O2 O1 Ga1 45.6(7) 3_545 3
O3 O1 Ga1 159.6(13) 3_544 3
O6 O1 Ga1 24.3(5) 4_545 3
O5 O1 Ga1 121.7(9) 2_546 3
O7 O1 Ga1 93.4(9) 4_546 3
O2 O1 Ga1 163.3(10) 1_545 3
Ga4 O1 Ga1 110.2(7) 1_445 3
O3 O1 Ga1 44.0(7) 3_554 3
Ga4 O1 Ga1 92.2(8) 4_545 3
Ga3 O1 Ga1 39.6(5) 3_545 3
O4 O1 Ga1 79.9(10) 3_545 3
Ta O1 Ga1 115.0(9) 3_545 3
Ga1 O1 Ga1 115.0(9) 3_545 3
Ga1 O1 Ga1 119.3(9) . 3
Ta O1 Ga1 119.3(9) . 3
Ta O1 Ga1 0.00(9) 3 3
Ga2 O1 O5 53.8(14) 4_645 2_646
La2 O1 O5 147.1(15) 3_545 2_646
La1 O1 O5 66.6(11) 1_545 2_646
La1 O1 O5 102.8(12) 4_545 2_646
O3 O1 O5 100.3(15) 2_556 2_646
O2 O1 O5 154.6(14) 4_545 2_646
O4 O1 O5 109.9(18) 4_545 2_646
O7 O1 O5 101.2(14) 3_544 2_646
O3 O1 O5 30.8(9) 2_656 2_646
O6 O1 O5 37.6(7) 1_545 2_646
O2 O1 O5 78.0(7) 4_645 2_646
O4 O1 O5 46.0(10) 4_645 2_646
O5 O1 O5 113.3(10) 3_544 2_646
Ga2 O1 O5 130.1(14) 4_545 2_646
Ga4 O1 O5 72.0(9) 1_545 2_646
Ga3 O1 O5 109.5(6) 3_645 2_646
Ga4 O1 O5 28.4(7) 4_645 2_646
O4 O1 O5 60.3(11) . 2_646
O2 O1 O5 132.7(7) 3_545 2_646
O3 O1 O5 62.2(10) 3_544 2_646
O6 O1 O5 126.1(11) 4_545 2_646
O5 O1 O5 70.2(10) 2_546 2_646
O7 O1 O5 132.0(15) 4_546 2_646
O2 O1 O5 38.7(7) 1_545 2_646
Ga4 O1 O5 115.7(14) 1_445 2_646
O3 O1 O5 90.6(9) 3_554 2_646
Ga4 O1 O5 91.2(10) 4_545 2_646
Ga3 O1 O5 160.6(11) 3_545 2_646
O4 O1 O5 121.0(9) 3_545 2_646
Ta O1 O5 107.5(12) 3_545 2_646
Ga1 O1 O5 107.5(12) 3_545 2_646
Ga1 O1 O5 51.2(7) . 2_646
Ta O1 O5 51.2(7) . 2_646
Ta O1 O5 132.8(10) 3 2_646
Ga1 O1 O5 132.8(10) 3 2_646
Ga2 O1 O7 120.2(16) 4_645 2_556
La2 O1 O7 134.9(6) 3_545 2_556
La1 O1 O7 64.3(9) 1_545 2_556
La1 O1 O7 50.0(9) 4_545 2_556
O3 O1 O7 30.8(8) 2_556 2_556
O2 O1 O7 81.8(9) 4_545 2_556
O4 O1 O7 74.7(9) 4_545 2_556
O7 O1 O7 143.3(17) 3_544 2_556
O3 O1 O7 86.0(11) 2_656 2_556
O6 O1 O7 36.6(8) 1_545 2_556
O2 O1 O7 124.7(12) 4_645 2_556
O4 O1 O7 117.3(15) 4_645 2_556
O5 O1 O7 96.9(11) 3_544 2_556
Ga2 O1 O7 66.2(6) 4_545 2_556
Ga4 O1 O7 130.3(16) 1_545 2_556
Ga3 O1 O7 126.9(13) 3_645 2_556
Ga4 O1 O7 55.5(6) 4_645 2_556
O4 O1 O7 53.5(10) . 2_556
O2 O1 O7 141.1(14) 3_545 2_556
O3 O1 O7 102.9(14) 3_544 2_556
O6 O1 O7 72.0(7) 4_545 2_556
O5 O1 O7 31.8(7) 2_546 2_556
O7 O1 O7 121.7(9) 4_546 2_556
O2 O1 O7 68.6(9) 1_545 2_556
Ga4 O1 O7 91.7(7) 1_445 2_556
O3 O1 O7 69.2(8) 3_554 2_556
Ga4 O1 O7 21.8(4) 4_545 2_556
Ga3 O1 O7 89.2(6) 3_545 2_556
O4 O1 O7 164.2(6) 3_545 2_556
Ta O1 O7 127.2(10) 3_545 2_556
Ga1 O1 O7 127.2(10) 3_545 2_556
Ga1 O1 O7 25.2(4) . 2_556
Ta O1 O7 25.2(4) . 2_556
Ta O1 O7 95.7(9) 3 2_556
Ga1 O1 O7 95.7(9) 3 2_556
O5 O1 O7 73.0(9) 2_646 2_556
Ga2 O1 La2 26.6(10) 4_645 3_645
La2 O1 La2 78.2(8) 3_545 3_645
La1 O1 La2 119.7(14) 1_545 3_645
La1 O1 La2 122.4(15) 4_545 3_645
O3 O1 La2 176.1(16) 2_556 3_645
O2 O1 La2 123.9(16) 4_545 3_645
O4 O1 La2 133.4(13) 4_545 3_645
O7 O1 La2 59.8(7) 3_544 3_645
O3 O1 La2 60.6(7) 2_656 3_645
O6 O1 La2 116.0(8) 1_545 3_645
O2 O1 La2 28.6(6) 4_645 3_645
O4 O1 La2 44.0(9) 4_645 3_645
O5 O1 La2 77.8(9) 3_544 3_645
Ga2 O1 La2 147.3(11) 4_545 3_645
Ga4 O1 La2 52.7(4) 1_545 3_645
Ga3 O1 La2 48.2(4) 3_645 3_645
Ga4 O1 La2 91.2(3) 4_645 3_645
O4 O1 La2 96.6(8) . 3_645
O2 O1 La2 55.9(5) 3_545 3_645
O3 O1 La2 78.9(7) 3_544 3_645
O6 O1 La2 112.8(12) 4_545 3_645
O5 O1 La2 145.6(13) 2_546 3_645
O7 O1 La2 90.8(8) 4_546 3_645
O2 O1 La2 99.7(8) 1_545 3_645
Ga4 O1 La2 117.2(8) 1_445 3_645
O3 O1 La2 93.6(8) 3_554 3_645
Ga4 O1 La2 168.2(8) 4_545 3_645
Ga3 O1 La2 115.2(11) 3_545 3_645
O4 O1 La2 49.3(5) 3_545 3_645
Ta O1 La2 78.4(5) 3_545 3_645
Ga1 O1 La2 78.4(5) 3_545 3_645
Ga1 O1 La2 129.8(7) . 3_645
Ta O1 La2 129.8(7) . 3_645
Ta O1 La2 90.2(9) 3 3_645
Ga1 O1 La2 90.2(9) 3 3_645
O5 O1 La2 78.7(6) 2_646 3_645
O7 O1 La2 146.4(7) 2_556 3_645
Ga2 O1 La1 29.6(13) 4_645 1_645
La2 O1 La1 118.7(10) 3_545 1_645
La1 O1 La1 80.3(11) 1_545 1_645
La1 O1 La1 124.3(9) 4_545 1_645
O3 O1 La1 129.7(16) 2_556 1_645
O2 O1 La1 173.8(16) 4_545 1_645
O4 O1 La1 119.3(18) 4_545 1_645
O7 O1 La1 76.9(9) 3_544 1_645
O3 O1 La1 33.1(8) 2_656 1_645
O6 O1 La1 67.8(9) 1_545 1_645
O2 O1 La1 58.8(5) 4_645 1_645
O4 O1 La1 18.4(7) 4_645 1_645
O5 O1 La1 109.5(8) 3_544 1_645
Ga2 O1 La1 150.5(17) 4_545 1_645
Ga4 O1 La1 49.1(4) 1_545 1_645
Ga3 O1 La1 90.9(3) 3_645 1_645
Ga4 O1 La1 53.5(5) 4_645 1_645
O4 O1 La1 79.0(9) . 1_645
O2 O1 La1 105.9(6) 3_545 1_645
O3 O1 La1 54.0(7) 3_544 1_645
O6 O1 La1 139.4(10) 4_545 1_645
O5 O1 La1 96.3(12) 2_546 1_645
O7 O1 La1 113.8(10) 4_546 1_645
O2 O1 La1 53.4(6) 1_545 1_645
Ga4 O1 La1 115.4(12) 1_445 1_645
O3 O1 La1 101.2(6) 3_554 1_645
Ga4 O1 La1 121.0(11) 4_545 1_645
Ga3 O1 La1 165.0(11) 3_545 1_645
O4 O1 La1 90.7(6) 3_545 1_645
Ta O1 La1 89.3(8) 3_545 1_645
Ga1 O1 La1 89.3(8) 3_545 1_645
Ga1 O1 La1 81.0(8) . 1_645
Ta O1 La1 81.0(8) . 1_645
Ta O1 La1 129.4(8) 3 1_645
Ga1 O1 La1 129.4(8) 3 1_645
O5 O1 La1 30.5(6) 2_646 1_645
O7 O1 La1 103.5(9) 2_556 1_645
La2 O1 La1 50.0(2) 3_645 1_645
Ga2 O1 La1 32.1(11) 4_645 4_645
La2 O1 La1 120.4(13) 3_545 4_645
La1 O1 La1 123.3(12) 1_545 4_645
La1 O1 La1 81.9(10) 4_545 4_645
O3 O1 La1 125.9(13) 2_556 4_645
O2 O1 La1 126.1(18) 4_545 4_645
O4 O1 La1 166.5(18) 4_545 4_645
O7 O1 La1 109.0(7) 3_544 4_645
O3 O1 La1 25.9(8) 2_656 4_645
O6 O1 La1 81.3(8) 1_545 4_645
O2 O1 La1 28.3(5) 4_645 4_645
O4 O1 La1 63.6(7) 4_645 4_645
O5 O1 La1 60.2(8) 3_544 4_645
Ga2 O1 La1 153.6(15) 4_545 4_645
Ga4 O1 La1 91.3(4) 1_545 4_645
Ga3 O1 La1 54.0(4) 3_645 4_645
Ga4 O1 La1 49.3(3) 4_645 4_645
O4 O1 La1 46.3(7) . 4_645
O2 O1 La1 81.9(8) 3_545 4_645
O3 O1 La1 104.4(8) 3_544 4_645
O6 O1 La1 89.4(10) 4_545 4_645
O5 O1 La1 117.5(10) 2_546 4_645
O7 O1 La1 140.3(9) 4_546 4_645
O2 O1 La1 95.1(7) 1_545 4_645
Ga4 O1 La1 164.6(11) 1_445 4_645
O3 O1 La1 53.3(5) 3_554 4_645
Ga4 O1 La1 118.7(8) 4_545 4_645
Ga3 O1 La1 120.4(13) 3_545 4_645
O4 O1 La1 96.3(7) 3_545 4_645
Ta O1 La1 127.3(6) 3_545 4_645
Ga1 O1 La1 127.3(6) 3_545 4_645
Ga1 O1 La1 92.5(6) . 4_645
Ta O1 La1 92.5(6) . 4_645
Ta O1 La1 80.9(9) 3 4_645
Ga1 O1 La1 80.9(9) 3 4_645
O5 O1 La1 56.7(5) 2_646 4_645
O7 O1 La1 97.9(8) 2_556 4_645
La2 O1 La1 50.4(2) 3_645 4_645
La1 O1 La1 50.60(17) 1_645 4_645
Ga2 O1 O6 110(2) 4_645 4_535
La2 O1 O6 60.8(10) 3_545 4_535
La1 O1 O6 46.5(8) 1_545 4_535
La1 O1 O6 135.9(7) 4_545 4_535
O3 O1 O6 85.3(12) 2_556 4_535
O2 O1 O6 88.3(10) 4_545 4_535
O4 O1 O6 35.4(9) 4_545 4_535
O7 O1 O6 40.3(9) 3_544 4_535
O3 O1 O6 125.1(17) 2_656 4_535
O6 O1 O6 98.0(17) 1_545 4_535
O2 O1 O6 127.2(12) 4_645 4_535
O4 O1 O6 78.4(15) 4_645 4_535
O5 O1 O6 144.4(13) 3_544 4_535
Ga2 O1 O6 64.6(8) 4_545 4_535
Ga4 O1 O6 50.7(7) 1_545 4_535
Ga3 O1 O6 126.2(11) 3_645 4_535
Ga4 O1 O6 123.9(16) 4_645 4_535
O4 O1 O6 152.2(19) . 4_535
O2 O1 O6 99.2(10) 3_545 4_535
O3 O1 O6 40.3(8) 3_544 4_535
O6 O1 O6 127.1(8) 4_545 4_535
O5 O1 O6 73.5(10) 2_546 4_535
O7 O1 O6 34.7(6) 4_546 4_535
O2 O1 O6 65.2(9) 1_545 4_535
Ga4 O1 O6 23.0(4) 1_445 4_535
O3 O1 O6 165.0(7) 3_554 4_535
Ga4 O1 O6 89.1(8) 4_545 4_535
Ga3 O1 O6 91.3(6) 3_545 4_535
O4 O1 O6 68.0(7) 3_545 4_535
Ta O1 O6 23.4(4) 3_545 4_535
Ga1 O1 O6 23.4(4) 3_545 4_535
Ga1 O1 O6 94.2(11) . 4_535
Ta O1 O6 94.2(11) . 4_535
Ta O1 O6 126.8(9) 3 4_535
Ga1 O1 O6 126.8(9) 3 4_535
O5 O1 O6 100.3(13) 2_646 4_535
O7 O1 O6 103.9(11) 2_556 4_535
La2 O1 O6 98.6(8) 3_645 4_535
La1 O1 O6 93.4(10) 1_645 4_535
La1 O1 O6 141.7(10) 4_645 4_535
Ga2 O1 O6 53.0(15) 4_645 4_645
La2 O1 O6 103.8(15) 3_545 4_645
La1 O1 O6 148.7(12) 1_545 4_645
La1 O1 O6 64.6(11) 4_545 4_645
O3 O1 O6 117.9(16) 2_556 4_645
O2 O1 O6 98.7(16) 4_545 4_645
O4 O1 O6 163.0(17) 4_545 4_645
O7 O1 O6 115.5(11) 3_544 4_645
O3 O1 O6 52.8(11) 2_656 4_645
O6 O1 O6 99.0(11) 1_545 4_645
O2 O1 O6 29.8(8) 4_645 4_645
O4 O1 O6 87.5(9) 4_645 4_645
O5 O1 O6 32.4(7) 3_544 4_645
Ga2 O1 O6 130.4(15) 4_545 4_645
Ga4 O1 O6 109.6(6) 1_545 4_645
Ga3 O1 O6 33.6(5) 3_645 4_645
Ga4 O1 O6 68.2(7) 4_645 4_645
O4 O1 O6 48.4(11) . 4_645
O2 O1 O6 63.0(8) 3_545 4_645
O3 O1 O6 129.7(7) 3_544 4_645
O6 O1 O6 64.3(9) 4_545 4_645
O5 O1 O6 129.3(11) 2_546 4_645
O7 O1 O6 130.0(13) 4_546 4_645
O2 O1 O6 121.9(8) 1_545 4_645
Ga4 O1 O6 160.2(12) 1_445 4_645
O3 O1 O6 35.3(6) 3_554 4_645
Ga4 O1 O6 114.8(10) 4_545 4_645
Ga3 O1 O6 92.6(11) 3_545 4_645
O4 O1 O6 89.6(9) 3_545 4_645
Ta O1 O6 132.8(9) 3_545 4_645
Ga1 O1 O6 132.8(9) 3_545 4_645
Ga1 O1 O6 106.2(8) . 4_645
Ta O1 O6 106.2(8) . 4_645
Ta O1 O6 53.1(7) 3 4_645
Ga1 O1 O6 53.1(7) 3 4_645
O5 O1 O6 83.2(7) 2_646 4_645
O7 O1 O6 100.0(9) 2_556 4_645
La2 O1 O6 58.3(5) 3_645 4_645
La1 O1 O6 77.4(4) 1_645 4_645
La1 O1 O6 27.8(4) 4_645 4_645
O6 O1 O6 155.8(11) 4_535 4_645
Ga2 O1 O7 48.2(11) 4_645 4_646
La2 O1 O7 61.6(7) 3_545 4_646
La1 O1 O7 100.5(14) 1_545 4_646
La1 O1 O7 146.7(19) 4_545 4_646
O3 O1 O7 155.8(16) 2_556 4_646
O2 O1 O7 117.9(14) 4_545 4_646
O4 O1 O7 105.3(13) 4_545 4_646
O7 O1 O7 31.8(8) 3_544 4_646
O3 O1 O7 81.1(9) 2_656 4_646
O6 O1 O7 122.4(14) 1_545 4_646
O2 O1 O7 56.4(8) 4_645 4_646
O4 O1 O7 41.9(10) 4_645 4_646
O5 O1 O7 98.6(12) 3_544 4_646
Ga2 O1 O7 124.9(10) 4_545 4_646
Ga4 O1 O7 30.9(5) 1_545 4_646
Ga3 O1 O7 67.1(7) 3_645 4_646
Ga4 O1 O7 109.4(6) 4_645 4_646
O4 O1 O7 123.5(8) . 4_646
O2 O1 O7 59.6(7) 3_545 4_646
O3 O1 O7 59.2(8) 3_544 4_646
O6 O1 O7 128.1(14) 4_545 4_646
O5 O1 O7 133.1(16) 2_546 4_646
O7 O1 O7 65.9(7) 4_546 4_646
O2 O1 O7 90.9(10) 1_545 4_646
Ga4 O1 O7 89.2(8) 1_445 4_646
O3 O1 O7 120.5(10) 3_554 4_646
Ga4 O1 O7 159.2(14) 4_545 4_646
Ga3 O1 O7 111.3(9) 3_545 4_646
O4 O1 O7 33.6(5) 3_545 4_646
Ta O1 O7 50.4(6) 3_545 4_646
Ga1 O1 O7 50.4(6) 3_545 4_646
Ga1 O1 O7 133.5(12) . 4_646
Ta O1 O7 133.5(12) . 4_646
Ta O1 O7 103.9(10) 3 4_646
Ga1 O1 O7 103.9(10) 3 4_646
O5 O1 O7 87.4(8) 2_646 4_646
O7 O1 O7 158.7(14) 2_556 4_646
La2 O1 O7 28.1(4) 3_645 4_646
La1 O1 O7 57.3(5) 1_645 4_646
La1 O1 O7 77.4(5) 4_645 4_646
O6 O1 O7 70.7(8) 4_535 4_646
O6 O1 O7 85.6(7) 4_645 4_646
Ga2 O1 Ga2 68.0(14) 4_645 3_545
La2 O1 Ga2 39.4(6) 3_545 3_545
La1 O1 Ga2 131.5(14) 1_545 3_545
La1 O1 Ga2 111.6(18) 4_545 3_545
O3 O1 Ga2 139.2(13) 2_556 3_545
O2 O1 Ga2 83.4(13) 4_545 3_545
O4 O1 Ga2 109.3(11) 4_545 3_545
O7 O1 Ga2 51.7(9) 3_544 3_545
O3 O1 Ga2 100.1(10) 2_656 3_545
O6 O1 Ga2 158.0(7) 1_545 3_545
O2 O1 Ga2 53.1(8) 4_645 3_545
O4 O1 Ga2 79.5(10) 4_645 3_545
O5 O1 Ga2 66.2(10) 3_544 3_545
Ga2 O1 Ga2 106.7(10) 4_545 3_545
Ga4 O1 Ga2 68.5(6) 1_545 3_545
Ga3 O1 Ga2 39.0(5) 3_645 3_545
Ga4 O1 Ga2 129.9(6) 4_645 3_545
O4 O1 Ga2 119.1(15) . 3_545
O2 O1 Ga2 20.0(4) 3_545 3_545
O3 O1 Ga2 95.5(10) 3_544 3_545
O6 O1 Ga2 89.1(11) 4_545 3_545
O5 O1 Ga2 159.8(11) 2_546 3_545
O7 O1 Ga2 61.0(7) 4_546 3_545
O2 O1 Ga2 130.3(10) 1_545 3_545
Ga4 O1 Ga2 93.3(6) 1_445 3_545
O3 O1 Ga2 96.1(11) 3_554 3_545
Ga4 O1 Ga2 148.3(9) 4_545 3_545
Ga3 O1 Ga2 75.3(7) 3_545 3_545
O4 O1 Ga2 19.3(4) 3_545 3_545
Ta O1 Ga2 64.3(5) 3_545 3_545
Ga1 O1 Ga2 64.3(5) 3_545 3_545
Ga1 O1 Ga2 171.7(6) . 3_545
Ta O1 Ga2 171.7(6) . 3_545
Ta O1 Ga2 65.4(7) 3 3_545
Ga1 O1 Ga2 65.4(7) 3 3_545
O5 O1 Ga2 120.5(6) 2_646 3_545
O7 O1 Ga2 161.1(14) 2_556 3_545
La2 O1 Ga2 42.0(3) 3_645 3_545
La1 O1 Ga2 90.7(4) 1_645 3_545
La1 O1 Ga2 81.4(6) 4_645 3_545
O6 O1 Ga2 87.3(8) 4_535 3_545
O6 O1 Ga2 70.7(7) 4_645 3_545
O7 O1 Ga2 39.7(5) 4_646 3_545
Ga2 O1 Ga2 70.4(18) 4_645 1_545
La2 O1 Ga2 109.1(14) 3_545 1_545
La1 O1 Ga2 39.9(8) 1_545 1_545
La1 O1 Ga2 138.4(16) 4_545 1_545
O3 O1 Ga2 100.9(17) 2_556 1_545
O2 O1 Ga2 141.5(14) 4_545 1_545
O4 O1 Ga2 76.8(14) 4_545 1_545
O7 O1 Ga2 64.4(11) 3_544 1_545
O3 O1 Ga2 69.4(12) 2_656 1_545
O6 O1 Ga2 59.2(12) 1_545 1_545
O2 O1 Ga2 99.7(9) 4_645 1_545
O4 O1 Ga2 37.9(12) 4_645 1_545
O5 O1 Ga2 152.1(6) 3_544 1_545
Ga2 O1 Ga2 108.2(13) 4_545 1_545
Ga4 O1 Ga2 40.0(6) 1_545 1_545
Ga3 O1 Ga2 128.9(6) 3_645 1_545
Ga4 O1 Ga2 70.7(9) 4_645 1_545
O4 O1 Ga2 103.3(14) . 1_545
O2 O1 Ga2 128.2(9) 3_545 1_545
O3 O1 Ga2 18.8(6) 3_544 1_545
O6 O1 Ga2 162.8(11) 4_545 1_545
O5 O1 Ga2 66.5(10) 2_546 1_545
O7 O1 Ga2 88.3(10) 4_546 1_545
O2 O1 Ga2 22.1(4) 1_545 1_545
Ga4 O1 Ga2 75.6(9) 1_445 1_545
O3 O1 Ga2 134.5(9) 3_554 1_545
Ga4 O1 Ga2 96.0(10) 4_545 1_545
Ga3 O1 Ga2 147.0(9) 3_545 1_545
O4 O1 Ga2 95.4(9) 3_545 1_545
Ta O1 Ga2 64.9(7) 3_545 1_545
Ga1 O1 Ga2 64.9(7) 3_545 1_545
Ga1 O1 Ga2 66.3(8) . 1_545
Ta O1 Ga2 66.3(8) . 1_545
Ta O1 Ga2 171.1(6) 3 1_545
Ga1 O1 Ga2 171.1(6) 3 1_545
O5 O1 Ga2 44.0(7) 2_646 1_545
O7 O1 Ga2 90.7(10) 2_556 1_545
La2 O1 Ga2 81.0(6) 3_645 1_545
La1 O1 Ga2 42.7(4) 1_645 1_545
La1 O1 Ga2 92.3(6) 4_645 1_545
O6 O1 Ga2 56.8(8) 4_535 1_545
O6 O1 Ga2 119.8(5) 4_645 1_545
O7 O1 Ga2 68.9(7) 4_646 1_545
Ga2 O1 Ga2 108.2(7) 3_545 1_545
Ga2 O1 Ga2 74.9(13) 4_645 .
La2 O1 Ga2 136(2) 3_545 .
La1 O1 Ga2 115.2(12) 1_545 .
La1 O1 Ga2 41.9(6) 4_545 .
O3 O1 Ga2 83.5(11) 2_556 .
O2 O1 Ga2 97.4(14) 4_545 .
O4 O1 Ga2 133.6(10) 4_545 .
O7 O1 Ga2 152.3(8) 3_544 .
O3 O1 Ga2 49.8(9) 2_656 .
O6 O1 Ga2 63.9(10) 1_545 .
O2 O1 Ga2 65.7(9) 4_645 .
O4 O1 Ga2 100.4(8) 4_645 .
O5 O1 Ga2 52.3(9) 3_544 .
Ga2 O1 Ga2 111.6(10) 4_545 .
Ga4 O1 Ga2 131.2(5) 1_545 .
Ga3 O1 Ga2 72.0(8) 3_645 .
Ga4 O1 Ga2 40.9(5) 4_645 .
O4 O1 Ga2 9.6(9) . .
O2 O1 Ga2 99.1(12) 3_545 .
O3 O1 Ga2 129.9(11) 3_544 .
O6 O1 Ga2 59.6(8) 4_545 .
O5 O1 Ga2 89.1(9) 2_546 .
O7 O1 Ga2 160.3(14) 4_546 .
O2 O1 Ga2 98.7(9) 1_545 .
Ga4 O1 Ga2 150.2(7) 1_445 .
O3 O1 Ga2 23.2(5) 3_554 .
Ga4 O1 Ga2 77.7(6) 4_545 .
Ga3 O1 Ga2 97.0(10) 3_545 .
O4 O1 Ga2 129.8(12) 3_545 .
Ta O1 Ga2 170.7(4) 3_545 .
Ga1 O1 Ga2 170.7(4) 3_545 .
Ga1 O1 Ga2 67.5(5) . .
Ta O1 Ga2 67.5(5) . .
Ta O1 Ga2 67.2(8) 3 .
Ga1 O1 Ga2 67.2(8) 3 .
O5 O1 Ga2 67.7(7) 2_646 .
O7 O1 Ga2 60.0(6) 2_556 .
La2 O1 Ga2 92.6(5) 3_645 .
La1 O1 Ga2 82.8(4) 1_645 .
La1 O1 Ga2 43.4(3) 4_645 .
O6 O1 Ga2 161.7(13) 4_535 .
O6 O1 Ga2 40.4(5) 4_645 .
O7 O1 Ga2 120.5(6) 4_646 .
Ga2 O1 Ga2 110.6(10) 3_545 .
Ga2 O1 Ga2 111.4(8) 1_545 .
Ga2 O1 O1 105.8(19) 4_645 2_556
La2 O1 O1 13.3(13) 3_545 2_556
La1 O1 O1 117.2(6) 1_545 2_556
La1 O1 O1 97.2(10) 4_545 2_556
O3 O1 O1 102.1(8) 2_556 2_556
O2 O1 O1 49.3(8) 4_545 2_556
O4 O1 O1 78.6(10) 4_545 2_556
O7 O1 O1 58.7(12) 3_544 2_556
O3 O1 O1 137.0(14) 2_656 2_556
O6 O1 O1 163.6(9) 1_545 2_556
O2 O1 O1 87.6(12) 4_645 2_556
O4 O1 O1 110.3(13) 4_645 2_556
O5 O1 O1 71.3(10) 3_544 2_556
Ga2 O1 O1 68.9(6) 4_545 2_556
Ga4 O1 O1 86.9(9) 1_545 2_556
Ga3 O1 O1 61.3(7) 3_645 2_556
Ga4 O1 O1 161.9(11) 4_645 2_556
O4 O1 O1 132.6(15) . 2_556
O2 O1 O1 32.4(6) 3_545 2_556
O3 O1 O1 103.7(9) 3_544 2_556
O6 O1 O1 72.2(6) 4_545 2_556
O5 O1 O1 127.0(7) 2_546 2_556
O7 O1 O1 38.6(8) 4_546 2_556
O2 O1 O1 137.9(6) 1_545 2_556
Ga4 O1 O1 66.6(5) 1_445 2_556
O3 O1 O1 100.7(8) 3_554 2_556
Ga4 O1 O1 111.4(4) 4_545 2_556
Ga3 O1 O1 42.9(3) 3_545 2_556
O4 O1 O1 35.1(7) 3_545 2_556
Ta O1 O1 58.1(7) 3_545 2_556
Ga1 O1 O1 58.1(7) 3_545 2_556
Ga1 O1 O1 150.2(5) . 2_556
Ta O1 O1 150.2(5) . 2_556
Ta O1 O1 56.9(5) 3 2_556
Ga1 O1 O1 56.9(5) 3 2_556
O5 O1 O1 156.1(9) 2_646 2_556
O7 O1 O1 130.8(5) 2_556 2_556
La2 O1 O1 79.5(9) 3_645 2_556
La1 O1 O1 125.6(8) 1_645 2_556
La1 O1 O1 114.3(10) 4_645 2_556
O6 O1 O1 73.3(7) 4_535 2_556
O6 O1 O1 93.8(8) 4_645 2_556
O7 O1 O1 68.6(9) 4_646 2_556
Ga2 O1 O1 37.8(6) 3_545 2_556
Ga2 O1 O1 122.2(5) 1_545 2_556
Ga2 O1 O1 123.4(8) . 2_556
Ga2 O1 O5 114(2) 4_645 4_546
La2 O1 O5 50.9(11) 3_545 4_546
La1 O1 O5 134.2(6) 1_545 4_546
La1 O1 O5 59.6(12) 4_545 4_546
O3 O1 O5 83.5(13) 2_556 4_546
O2 O1 O5 30.1(10) 4_545 4_546
O4 O1 O5 91.5(11) 4_545 4_546
O7 O1 O5 96.6(12) 3_544 4_546
O3 O1 O5 126.4(17) 2_656 4_546
O6 O1 O5 137.5(14) 1_545 4_546
O2 O1 O5 85.8(13) 4_645 4_546
O4 O1 O5 138.7(15) 4_645 4_546
O5 O1 O5 42.3(10) 3_544 4_546
Ga2 O1 O5 64.4(9) 4_545 4_546
Ga4 O1 O5 123.7(11) 1_545 4_546
Ga3 O1 O5 53.3(8) 3_645 4_546
Ga4 O1 O5 129.5(14) 4_645 4_546
O4 O1 O5 97.0(17) . 4_546
O2 O1 O5 41.1(8) 3_545 4_546
O3 O1 O5 140.9(12) 3_544 4_546
O6 O1 O5 34.3(8) 4_545 4_546
O5 O1 O5 118.6(9) 2_546 4_546
O7 O1 O5 71.6(8) 4_546 4_546
O2 O1 O5 162.4(7) 1_545 4_546
Ga4 O1 O5 88.4(6) 1_445 4_546
O3 O1 O5 65.5(10) 3_554 4_546
Ga4 O1 O5 90.8(8) 4_545 4_546
Ga3 O1 O5 21.6(4) 3_545 4_546
O4 O1 O5 68.3(9) 3_545 4_546
Ta O1 O5 94.8(8) 3_545 4_546
Ga1 O1 O5 94.8(8) 3_545 4_546
Ga1 O1 O5 127.4(9) . 4_546
Ta O1 O5 127.4(9) . 4_546
Ta O1 O5 22.5(5) 3 4_546
Ga1 O1 O5 22.5(5) 3 4_546
O5 O1 O5 155.3(14) 2_646 4_546
O7 O1 O5 102.2(10) 2_556 4_546
La2 O1 O5 95.9(10) 3_645 4_546
La1 O1 O5 144.0(10) 1_645 4_546
La1 O1 O5 101.2(11) 4_645 4_546
O6 O1 O5 104.4(8) 4_535 4_546
O6 O1 O5 73.6(9) 4_645 4_546
O7 O1 O5 99.1(10) 4_646 4_546
Ga2 O1 O5 59.8(8) 3_545 4_546
Ga2 O1 O5 159.7(10) 1_545 4_546
Ga2 O1 O5 88.7(11) . 4_546
O1 O1 O5 38.0(7) 2_556 4_546
Ga2 O1 O1 109(2) 4_645 4_545
La2 O1 O1 95.8(10) 3_545 4_545
La1 O1 O1 11.0(9) 1_545 4_545
La1 O1 O1 121.1(17) 4_545 4_545
O3 O1 O1 68.6(17) 2_556 4_545
O2 O1 O1 103.1(11) 4_545 4_545
O4 O1 O1 38.6(10) 4_545 4_545
O7 O1 O1 69.5(8) 3_544 4_545
O3 O1 O1 103.5(18) 2_656 4_545
O6 O1 O1 62.4(18) 1_545 4_545
O2 O1 O1 138.2(11) 4_645 4_545
O4 O1 O1 75.5(13) 4_645 4_545
O5 O1 O1 167.5(8) 3_544 4_545
Ga2 O1 O1 69.1(10) 4_545 4_545
Ga4 O1 O1 62.5(5) 1_545 4_545
Ga3 O1 O1 158.7(11) 3_645 4_545
Ga4 O1 O1 90.5(17) 4_645 4_545
O4 O1 O1 117(2) . 4_545
O2 O1 O1 134.8(12) 3_545 4_545
O3 O1 O1 35.6(5) 3_544 4_545
O6 O1 O1 131.8(8) 4_545 4_545
O5 O1 O1 42.5(13) 2_546 4_545
O7 O1 O1 69.2(8) 4_546 4_545
O2 O1 O1 34.4(8) 1_545 4_545
Ga4 O1 O1 42.9(4) 1_445 4_545
O3 O1 O1 143.1(16) 3_554 4_545
Ga4 O1 O1 67.5(12) 4_545 4_545
Ga3 O1 O1 110.0(6) 3_545 4_545
O4 O1 O1 101.7(8) 3_545 4_545
Ta O1 O1 57.0(5) 3_545 4_545
Ga1 O1 O1 57.0(5) 3_545 4_545
Ga1 O1 O1 59.3(14) . 4_545
Ta O1 O1 59.3(14) . 4_545
Ta O1 O1 149.1(5) 3 4_545
Ga1 O1 O1 149.1(5) 3 4_545
O5 O1 O1 73.1(13) 2_646 4_545
O7 O1 O1 74.3(14) 2_556 4_545
La2 O1 O1 114.4(7) 3_645 4_545
La1 O1 O1 81.6(9) 1_645 4_545
La1 O1 O1 128.9(12) 4_645 4_545
O6 O1 O1 35.6(5) 4_535 4_545
O6 O1 O1 156.3(13) 4_645 4_545
O7 O1 O1 92.3(7) 4_646 4_545
Ga2 O1 O1 120.8(9) 3_545 4_545
Ga2 O1 O1 39.1(4) 1_545 4_545
Ga2 O1 O1 126.1(16) . 4_545
O1 O1 O1 107.4(8) 2_556 4_545
O5 O1 O1 129.9(7) 4_546 4_545
Ga2 O1 O1 114.5(15) 4_645 4
La2 O1 O1 118.8(16) 3_545 4
La1 O1 O1 102.7(14) 1_545 4
La1 O1 O1 11.4(4) 4_545 4
O3 O1 O1 48.0(12) 2_556 4
O2 O1 O1 63.7(11) 4_545 4
O4 O1 O1 97.6(10) 4_545 4
O7 O1 O1 164.4(14) 3_544 4
O3 O1 O1 87.4(11) 2_656 4
O6 O1 O1 67.9(13) 1_545 4
O2 O1 O1 99.6(10) 4_645 4
O4 O1 O1 137.0(13) 4_645 4
O5 O1 O1 58.2(8) 3_544 4
Ga2 O1 O1 71.9(9) 4_545 4
Ga4 O1 O1 165.7(16) 1_545 4
Ga3 O1 O1 89.2(10) 3_645 4
Ga4 O1 O1 66.3(9) 4_645 4
O4 O1 O1 40.6(7) . 4
O2 O1 O1 103.3(13) 3_545 4
O3 O1 O1 141.7(17) 3_544 4
O6 O1 O1 36.3(6) 4_545 4
O5 O1 O1 69.8(11) 2_546 4
O7 O1 O1 127.2(10) 4_546 4
O2 O1 O1 105.6(13) 1_545 4
Ga4 O1 O1 112.2(6) 1_445 4
O3 O1 O1 34.8(4) 3_554 4
Ga4 O1 O1 45.7(7) 4_545 4
Ga3 O1 O1 67.0(8) 3_545 4
O4 O1 O1 137.6(16) 3_545 4
Ta O1 O1 149.5(6) 3_545 4
Ga1 O1 O1 149.5(6) 3_545 4
Ga1 O1 O1 61.4(9) . 4
Ta O1 O1 61.4(9) . 4
Ta O1 O1 57.9(7) 3 4
Ga1 O1 O1 57.9(7) 3 4
O5 O1 O1 93.9(12) 2_646 4
O7 O1 O1 39.0(9) 2_556 4
La2 O1 O1 128.2(8) 3_645 4
La1 O1 O1 118.6(9) 1_645 4
La1 O1 O1 82.6(5) 4_645 4
O6 O1 O1 133.0(7) 4_535 4
O6 O1 O1 69.9(6) 4_645 4
O7 O1 O1 155.2(11) 4_646 4
Ga2 O1 O1 122.8(14) 3_545 4
Ga2 O1 O1 127.0(14) 1_545 4
Ga2 O1 O1 39.7(3) . 4
O1 O1 O1 107.4(8) 2_556 4
O5 O1 O1 70.4(10) 4_546 4
O1 O1 O1 111.9(15) 4_545 4
Ga2 O1 O1 175.5(13) 4_645 1_455
La2 O1 O1 71.3(4) 3_545 1_455
La1 O1 O1 70.4(6) 1_545 1_455
La1 O1 O1 69.7(5) 4_545 1_455
O3 O1 O1 33.1(9) 2_556 1_455
O2 O1 O1 34.9(12) 4_545 1_455
O4 O1 O1 33.9(12) 4_545 1_455
O7 O1 O1 97.4(6) 3_544 1_455
O3 O1 O1 149.9(9) 2_656 1_455
O6 O1 O1 93.1(6) 1_545 1_455
O2 O1 O1 150.4(10) 4_645 1_455
O4 O1 O1 143.2(12) 4_645 1_455
O5 O1 O1 98.7(6) 3_544 1_455
Ga2 O1 O1 2.4(7) 4_545 1_455
Ga4 O1 O1 117.1(4) 1_545 1_455
Ga3 O1 O1 118.1(5) 3_645 1_455
Ga4 O1 O1 119.3(4) 4_645 1_455
O4 O1 O1 108.5(7) . 1_455
O2 O1 O1 98.6(4) 3_545 1_455
O3 O1 O1 101.0(5) 3_544 1_455
O6 O1 O1 64.9(5) 4_545 1_455
O5 O1 O1 58.5(6) 2_546 1_455
O7 O1 O1 61.5(5) 4_546 1_455
O2 O1 O1 97.7(4) 1_545 1_455
Ga4 O1 O1 43.7(5) 1_445 1_455
O3 O1 O1 98.6(4) 3_554 1_455
Ga4 O1 O1 42.3(4) 4_545 1_455
Ga3 O1 O1 43.2(6) 3_545 1_455
O4 O1 O1 100.3(4) 3_545 1_455
Ta O1 O1 79.96(19) 3_545 1_455
Ga1 O1 O1 79.96(19) 3_545 1_455
Ga1 O1 O1 79.49(19) . 1_455
Ta O1 O1 79.49(19) . 1_455
Ta O1 O1 79.6(2) 3 1_455
Ga1 O1 O1 79.6(2) 3 1_455
O5 O1 O1 128.7(6) 2_646 1_455
O7 O1 O1 63.9(4) 2_556 1_455
La2 O1 O1 149.5(4) 3_645 1_455
La1 O1 O1 150.7(7) 1_645 1_455
La1 O1 O1 151.6(5) 4_645 1_455
O6 O1 O1 66.5(5) 4_535 1_455
O6 O1 O1 129.2(6) 4_645 1_455
O7 O1 O1 127.4(4) 4_646 1_455
Ga2 O1 O1 108.6(2) 3_545 1_455
Ga2 O1 O1 108.7(3) 1_545 1_455
Ga2 O1 O1 109.3(3) . 1_455
O1 O1 O1 70.8(5) 2_556 1_455
O5 O1 O1 64.7(5) 4_546 1_455
O1 O1 O1 69.7(3) 4_545 1_455
O1 O1 O1 69.7(3) 4 1_455
Ga2 O1 O1 4.5(13) 4_645 1_655
La2 O1 O1 108.7(4) 3_545 1_655
La1 O1 O1 109.6(6) 1_545 1_655
La1 O1 O1 110.3(5) 4_545 1_655
O3 O1 O1 146.9(9) 2_556 1_655
O2 O1 O1 145.1(12) 4_545 1_655
O4 O1 O1 146.1(12) 4_545 1_655
O7 O1 O1 82.6(6) 3_544 1_655
O3 O1 O1 30.1(9) 2_656 1_655
O6 O1 O1 86.9(6) 1_545 1_655
O2 O1 O1 29.6(10) 4_645 1_655
O4 O1 O1 36.8(12) 4_645 1_655
O5 O1 O1 81.3(6) 3_544 1_655
Ga2 O1 O1 177.6(7) 4_545 1_655
Ga4 O1 O1 62.9(4) 1_545 1_655
Ga3 O1 O1 61.9(5) 3_645 1_655
Ga4 O1 O1 60.7(4) 4_645 1_655
O4 O1 O1 71.5(7) . 1_655
O2 O1 O1 81.4(4) 3_545 1_655
O3 O1 O1 79.0(5) 3_544 1_655
O6 O1 O1 115.1(5) 4_545 1_655
O5 O1 O1 121.5(6) 2_546 1_655
O7 O1 O1 118.5(5) 4_546 1_655
O2 O1 O1 82.3(4) 1_545 1_655
Ga4 O1 O1 136.3(5) 1_445 1_655
O3 O1 O1 81.4(4) 3_554 1_655
Ga4 O1 O1 137.7(4) 4_545 1_655
Ga3 O1 O1 136.8(6) 3_545 1_655
O4 O1 O1 79.7(4) 3_545 1_655
Ta O1 O1 100.04(19) 3_545 1_655
Ga1 O1 O1 100.04(19) 3_545 1_655
Ga1 O1 O1 100.51(19) . 1_655
Ta O1 O1 100.51(19) . 1_655
Ta O1 O1 100.4(2) 3 1_655
Ga1 O1 O1 100.4(2) 3 1_655
O5 O1 O1 51.3(6) 2_646 1_655
O7 O1 O1 116.1(4) 2_556 1_655
La2 O1 O1 30.5(4) 3_645 1_655
La1 O1 O1 29.3(7) 1_645 1_655
La1 O1 O1 28.4(6) 4_645 1_655
O6 O1 O1 113.5(5) 4_535 1_655
O6 O1 O1 50.8(6) 4_645 1_655
O7 O1 O1 52.6(4) 4_646 1_655
Ga2 O1 O1 71.4(2) 3_545 1_655
Ga2 O1 O1 71.3(3) 1_545 1_655
Ga2 O1 O1 70.7(3) . 1_655
O1 O1 O1 109.2(5) 2_556 1_655
O5 O1 O1 115.3(5) 4_546 1_655
O1 O1 O1 110.3(3) 4_545 1_655
O1 O1 O1 110.3(3) 4 1_655
O1 O1 O1 180(4) 1_455 1_655
Ga2 O1 Ga4 67.1(12) 4_645 2_646
La2 O1 Ga4 44.0(6) 3_545 2_646
La1 O1 Ga4 97.6(13) 1_545 2_646
La1 O1 Ga4 145.8(19) 4_545 2_646
O3 O1 Ga4 139.2(11) 2_556 2_646
O2 O1 Ga4 101.2(12) 4_545 2_646
O4 O1 Ga4 90.1(11) 4_545 2_646
O7 O1 Ga4 18.4(7) 3_544 2_646
O3 O1 Ga4 100.2(9) 2_656 2_646
O6 O1 Ga4 134.2(16) 1_545 2_646
O2 O1 Ga4 70.6(8) 4_645 2_646
O4 O1 Ga4 57.7(9) 4_645 2_646
O5 O1 Ga4 100.9(12) 3_544 2_646
Ga2 O1 Ga4 106.0(8) 4_545 2_646
Ga4 O1 Ga4 35.9(4) 1_545 2_646
Ga3 O1 Ga4 71.4(6) 3_645 2_646
Ga4 O1 Ga4 127.9(7) 4_645 2_646
O4 O1 Ga4 141.1(9) . 2_646
O2 O1 Ga4 54.0(6) 3_545 2_646
O3 O1 Ga4 60.9(8) 3_544 2_646
O6 O1 Ga4 121.4(12) 4_545 2_646
O5 O1 Ga4 129.8(13) 2_546 2_646
O7 O1 Ga4 47.1(6) 4_546 2_646
O2 O1 Ga4 97.2(10) 1_545 2_646
Ga4 O1 Ga4 73.2(6) 1_445 2_646
O3 O1 Ga4 129.1(11) 3_554 2_646
Ga4 O1 Ga4 145.9(8) 4_545 2_646
Ga3 O1 Ga4 95.7(7) 3_545 2_646
O4 O1 Ga4 19.9(4) 3_545 2_646
Ta O1 Ga4 35.6(3) 3_545 2_646
Ga1 O1 Ga4 35.6(3) 3_545 2_646
Ga1 O1 Ga4 141.4(13) . 2_646
Ta O1 Ga4 141.4(13) . 2_646
Ta O1 Ga4 99.3(9) 3 2_646
Ga1 O1 Ga4 99.3(9) 3 2_646
O5 O1 Ga4 103.7(9) 2_646 2_646
O7 O1 Ga4 161.7(13) 2_556 2_646
La2 O1 Ga4 44.5(3) 3_645 2_646
La1 O1 Ga4 74.8(5) 1_645 2_646
La1 O1 Ga4 94.8(4) 4_645 2_646
O6 O1 Ga4 58.4(6) 4_535 2_646
O6 O1 Ga4 97.5(7) 4_645 2_646
O7 O1 Ga4 19.1(4) 4_646 2_646
Ga2 O1 Ga4 34.9(3) 3_545 2_646
Ga2 O1 Ga4 75.6(6) 1_545 2_646
Ga2 O1 Ga4 136.3(7) . 2_646
O1 O1 Ga4 53.0(7) 2_556 2_646
O5 O1 Ga4 88.1(9) 4_546 2_646
O1 O1 Ga4 87.4(6) 4_545 2_646
O1 O1 Ga4 157.2(15) 4 2_646
O1 O1 Ga4 108.47(19) 1_455 2_646
O1 O1 Ga4 71.53(19) 1_655 2_646
Ga2 O1 Ga3 73.2(16) 4_645 1_645
La2 O1 Ga3 144.6(18) 3_545 1_645
La1 O1 Ga3 46.6(8) 1_545 1_645
La1 O1 Ga3 103.4(12) 4_545 1_645
O3 O1 Ga3 83.8(13) 2_556 1_645
O2 O1 Ga3 140.1(12) 4_545 1_645
O4 O1 Ga3 89.4(15) 4_545 1_645
O7 O1 Ga3 100.2(14) 3_544 1_645
O3 O1 Ga3 51.3(10) 2_656 1_645
O6 O1 Ga3 25.4(8) 1_545 1_645
O2 O1 Ga3 98.8(8) 4_645 1_645
O4 O1 Ga3 56.1(11) 4_645 1_645
O5 O1 Ga3 129.3(10) 3_544 1_645
Ga2 O1 Ga3 109.9(12) 4_545 1_645
Ga4 O1 Ga3 73.5(9) 1_545 1_645
Ga3 O1 Ga3 130.4(4) 3_645 1_645
Ga4 O1 Ga3 37.7(6) 4_645 1_645
O4 O1 Ga3 69.2(12) . 1_645
O2 O1 Ga3 151.8(6) 3_545 1_645
O3 O1 Ga3 54.2(9) 3_544 1_645
O6 O1 Ga3 128.6(9) 4_545 1_645
O5 O1 Ga3 50.8(8) 2_546 1_645
O7 O1 Ga3 120.6(13) 4_546 1_645
O2 O1 Ga3 21.0(4) 1_545 1_645
Ga4 O1 Ga3 97.3(11) 1_445 1_645
O3 O1 Ga3 101.3(8) 3_554 1_645
Ga4 O1 Ga3 75.5(7) 4_545 1_645
Ga3 O1 Ga3 148.8(7) 3_545 1_645
O4 O1 Ga3 128.9(10) 3_545 1_645
Ta O1 Ga3 99.8(11) 3_545 1_645
Ga1 O1 Ga3 99.8(11) 3_545 1_645
Ga1 O1 Ga3 36.7(4) . 1_645
Ta O1 Ga3 36.7(4) . 1_645
Ta O1 Ga3 145.2(9) 3 1_645
Ga1 O1 Ga3 145.2(9) 3 1_645
O5 O1 Ga3 20.9(5) 2_646 1_645
O7 O1 Ga3 61.5(7) 2_556 1_645
La2 O1 Ga3 96.0(6) 3_645 1_645
La1 O1 Ga3 46.0(4) 1_645 1_645
La1 O1 Ga3 77.1(5) 4_645 1_645
O6 O1 Ga3 86.2(11) 4_535 1_645
O6 O1 Ga3 102.3(6) 4_645 1_645
O7 O1 Ga3 97.2(8) 4_646 1_645
Ga2 O1 Ga3 135.5(6) 3_545 1_645
Ga2 O1 Ga3 35.9(4) 1_545 1_645
Ga2 O1 Ga3 78.3(6) . 1_645
O1 O1 Ga3 157.9(5) 2_556 1_645
O5 O1 Ga3 162.8(10) 4_546 1_645
O1 O1 Ga3 54.5(11) 4_545 1_645
O1 O1 Ga3 92.4(11) 4 1_645
O1 O1 Ga3 108.8(2) 1_455 1_645
O1 O1 Ga3 71.2(3) 1_655 1_645
Ga4 O1 Ga3 109.1(9) 2_646 1_645
Ga2 O1 Ga4 73.8(17) 4_645 .
La2 O1 Ga4 100.2(16) 3_545 .
La1 O1 Ga4 151.3(13) 1_545 .
La1 O1 Ga4 45.9(9) 4_545 .
O3 O1 Ga4 99.9(15) 2_556 .
O2 O1 Ga4 79.7(14) 4_545 .
O4 O1 Ga4 142.5(14) 4_545 .
O7 O1 Ga4 127.6(14) 3_544 .
O3 O1 Ga4 68.8(11) 2_656 .
O6 O1 Ga4 100.6(12) 1_545 .
O2 O1 Ga4 48.9(9) 4_645 .
O4 O1 Ga4 108.2(11) 4_645 .
O5 O1 Ga4 16.9(7) 3_544 .
Ga2 O1 Ga4 109.8(13) 4_545 .
Ga4 O1 Ga4 129.0(7) 1_545 .
Ga3 O1 Ga4 38.2(6) 3_645 .
Ga4 O1 Ga4 74.9(8) 4_645 .
O4 O1 Ga4 46.3(11) . .
O2 O1 Ga4 62.7(9) 3_545 .
O3 O1 Ga4 150.3(6) 3_544 .
O6 O1 Ga4 43.7(6) 4_545 .
O5 O1 Ga4 120.8(10) 2_546 .
O7 O1 Ga4 126.4(13) 4_546 .
O2 O1 Ga4 133.4(8) 1_545 .
Ga4 O1 Ga4 146.3(10) 1_445 .
O3 O1 Ga4 19.8(5) 3_554 .
Ga4 O1 Ga4 98.9(9) 4_545 .
Ga3 O1 Ga4 74.9(9) 3_545 .
O4 O1 Ga4 96.0(10) 3_545 .
Ta O1 Ga4 140.7(11) 3_545 .
Ga1 O1 Ga4 140.7(11) 3_545 .
Ga1 O1 Ga4 103.0(8) . .
Ta O1 Ga4 103.0(8) . .
Ta O1 Ga4 36.4(5) 3 .
Ga1 O1 Ga4 36.4(5) 3 .
O5 O1 Ga4 96.7(7) 2_646 .
O7 O1 Ga4 89.0(8) 2_556 .
La2 O1 Ga4 76.5(6) 3_645 .
La1 O1 Ga4 97.1(5) 1_645 .
La1 O1 Ga4 46.5(4) 4_645 .
O6 O1 Ga4 161.0(12) 4_535 .
O6 O1 Ga4 20.7(4) 4_645 .
O7 O1 Ga4 101.9(8) 4_646 .
Ga2 O1 Ga4 76.8(8) 3_545 .
Ga2 O1 Ga4 138.1(4) 1_545 .
Ga2 O1 Ga4 36.7(4) . .
O1 O1 Ga4 87.8(6) 2_556 .
O5 O1 Ga4 58.7(8) 4_546 .
O1 O1 Ga4 162.3(14) 4_545 .
O1 O1 Ga4 53.3(4) 4 .
O1 O1 Ga4 108.6(3) 1_455 .
O1 O1 Ga4 71.4(3) 1_655 .
Ga4 O1 Ga4 109.4(8) 2_646 .
Ga3 O1 Ga4 112.4(6) 1_645 .
Ga2 O1 O3 138(2) 4_645 3_444
La2 O1 O3 73.6(8) 3_545 3_444
La1 O1 O3 38.6(5) 1_545 3_444
La1 O1 O3 105.1(6) 4_545 3_444
O3 O1 O3 53.4(9) 2_556 3_444
O2 O1 O3 70.3(9) 4_545 3_444
O4 O1 O3 5.5(8) 4_545 3_444
O7 O1 O3 71.3(11) 3_544 3_444
O3 O1 O3 136.0(18) 2_656 3_444
O6 O1 O3 83.7(12) 1_545 3_444
O2 O1 O3 158.8(13) 4_645 3_444
O4 O1 O3 104.1(17) 4_645 3_444
O5 O1 O3 136.6(10) 3_544 3_444
Ga2 O1 O3 38.0(6) 4_545 3_444
Ga4 O1 O3 81.0(10) 1_545 3_444
Ga3 O1 O3 143.0(10) 3_645 3_444
Ga4 O1 O3 115.7(13) 4_645 3_444
O4 O1 O3 128.8(13) . 3_444
O2 O1 O3 113.9(9) 3_545 3_444
O3 O1 O3 61.9(8) 3_544 3_444
O6 O1 O3 104.1(5) 4_545 3_444
O5 O1 O3 49.6(8) 2_546 3_444
O7 O1 O3 49.4(7) 4_546 3_444
O2 O1 O3 66.8(8) 1_545 3_444
Ga4 O1 O3 17.0(4) 1_445 3_444
O3 O1 O3 134.9(8) 3_554 3_444
Ga4 O1 O3 57.9(5) 4_545 3_444
Ga3 O1 O3 76.8(4) 3_545 3_444
O4 O1 O3 92.8(8) 3_545 3_444
Ta O1 O3 52.9(6) 3_545 3_444
Ga1 O1 O3 52.9(6) 3_545 3_444
Ga1 O1 O3 74.4(7) . 3_444
Ta O1 O3 74.4(7) . 3_444
Ta O1 O3 116.2(6) 3 3_444
Ga1 O1 O3 116.2(6) 3 3_444
O5 O1 O3 105.2(12) 2_646 3_444
O7 O1 O3 75.5(7) 2_556 3_444
La2 O1 O3 130.5(10) 3_645 3_444
La1 O1 O3 113.9(12) 1_645 3_444
La1 O1 O3 161.9(13) 4_645 3_444
O6 O1 O3 31.9(6) 4_535 3_444
O6 O1 O3 168.4(10) 4_645 3_444
O7 O1 O3 102.5(10) 4_646 3_444
Ga2 O1 O3 110.4(8) 3_545 3_444
Ga2 O1 O3 71.3(8) 1_545 3_444
Ga2 O1 O3 135.3(8) . 3_444
O1 O1 O3 81.7(5) 2_556 3_444
O5 O1 O3 96.7(6) 4_546 3_444
O1 O1 O3 33.3(5) 4_545 3_444
O1 O1 O3 101.1(7) 4 3_444
O1 O1 O3 39.2(6) 1_455 3_444
O1 O1 O3 140.8(6) 1_655 3_444
Ga4 O1 O3 88.4(7) 2_646 3_444
Ga3 O1 O3 85.0(9) 1_645 3_444
Ga4 O1 O3 147.7(8) . 3_444
Ga2 O1 O2 137(2) 4_645 3_445
La2 O1 O2 39.2(6) 3_545 3_445
La1 O1 O2 105.1(6) 1_545 3_445
La1 O1 O2 74.1(9) 4_545 3_445
O3 O1 O2 69.8(10) 2_556 3_445
O2 O1 O2 18.2(8) 4_545 3_445
O4 O1 O2 61.8(10) 4_545 3_445
O7 O1 O2 82.8(9) 3_544 3_445
O3 O1 O2 156.6(19) 2_656 3_445
O6 O1 O2 132.5(8) 1_545 3_445
O2 O1 O2 111.9(13) 4_645 3_445
O4 O1 O2 140.5(13) 4_645 3_445
O5 O1 O2 72.3(10) 3_544 3_445
Ga2 O1 O2 39.6(6) 4_545 3_445
Ga4 O1 O2 111.8(8) 1_545 3_445
Ga3 O1 O2 80.0(9) 3_645 3_445
Ga4 O1 O2 147.9(11) 4_645 3_445
O4 O1 O2 118.8(15) . 3_445
O2 O1 O2 57.7(6) 3_545 3_445
O3 O1 O2 116.3(10) 3_544 3_445
O6 O1 O2 53.2(6) 4_545 3_445
O5 O1 O2 99.4(6) 2_546 3_445
O7 O1 O2 48.3(6) 4_546 3_445
O2 O1 O2 133.6(9) 1_545 3_445
Ga4 O1 O2 58.3(4) 1_445 3_445
O3 O1 O2 91.0(9) 3_554 3_445
Ga4 O1 O2 79.0(4) 4_545 3_445
Ga3 O1 O2 15.8(3) 3_545 3_445
O4 O1 O2 67.3(6) 3_545 3_445
Ta O1 O2 73.5(5) 3_545 3_445
Ga1 O1 O2 73.5(5) 3_545 3_445
Ga1 O1 O2 118.8(4) . 3_445
Ta O1 O2 118.8(4) . 3_445
Ta O1 O2 51.9(5) 3 3_445
Ga1 O1 O2 51.9(5) 3 3_445
O5 O1 O2 169.6(10) 2_646 3_445
O7 O1 O2 98.0(6) 2_556 3_445
La2 O1 O2 111.4(9) 3_645 3_445
La1 O1 O2 157.9(8) 1_645 3_445
La1 O1 O2 131.2(12) 4_645 3_445
O6 O1 O2 76.4(6) 4_535 3_445
O6 O1 O2 103.9(11) 4_645 3_445
O7 O1 O2 100.6(8) 4_646 3_445
Ga2 O1 O2 69.5(6) 3_545 3_445
Ga2 O1 O2 133.1(8) 1_545 3_445
Ga2 O1 O2 112.8(10) . 3_445
O1 O1 O2 32.8(3) 2_556 3_445
O5 O1 O2 30.2(5) 4_546 3_445
O1 O1 O2 99.7(6) 4_545 3_445
O1 O1 O2 81.7(9) 4 3_445
O1 O1 O2 40.9(5) 1_455 3_445
O1 O1 O2 139.1(5) 1_655 3_445
Ga4 O1 O2 83.2(6) 2_646 3_445
Ga3 O1 O2 149.2(8) 1_645 3_445
Ga4 O1 O2 88.2(9) . 3_445
O3 O1 O2 66.8(5) 3_444 3_445
Ga2 O1 O1 51.7(11) 4_645 2_656
La2 O1 O1 55.3(10) 3_545 2_656
La1 O1 O1 133.2(9) 1_545 2_656
La1 O1 O1 114.0(13) 4_545 2_656
O3 O1 O1 154.3(16) 2_556 2_656
O2 O1 O1 98.0(15) 4_545 2_656
O4 O1 O1 122.8(12) 4_545 2_656
O7 O1 O1 55.8(12) 3_544 2_656
O3 O1 O1 83.8(8) 2_656 2_656
O6 O1 O1 141.9(8) 1_545 2_656
O2 O1 O1 38.4(7) 4_645 2_656
O4 O1 O1 67.2(10) 4_645 2_656
O5 O1 O1 65.9(8) 3_544 2_656
Ga2 O1 O1 123.1(13) 4_545 2_656
Ga4 O1 O1 64.0(7) 1_545 2_656
Ga3 O1 O1 34.8(7) 3_645 2_656
Ga4 O1 O1 113.9(4) 4_645 2_656
O4 O1 O1 108.4(9) . 2_656
O2 O1 O1 30.5(6) 3_545 2_656
O3 O1 O1 92.4(7) 3_544 2_656
O6 O1 O1 95.6(9) 4_545 2_656
O5 O1 O1 166.1(9) 2_546 2_656
O7 O1 O1 74.4(10) 4_546 2_656
O2 O1 O1 122.0(5) 1_545 2_656
Ga4 O1 O1 106.0(8) 1_445 2_656
O3 O1 O1 91.8(6) 3_554 2_656
Ga4 O1 O1 162.3(11) 4_545 2_656
Ga3 O1 O1 89.4(9) 3_545 2_656
O4 O1 O1 30.2(8) 3_545 2_656
Ta O1 O1 72.0(7) 3_545 2_656
Ga1 O1 O1 72.0(7) 3_545 2_656
Ga1 O1 O1 155.5(7) . 2_656
Ta O1 O1 155.5(7) . 2_656
Ta O1 O1 71.4(6) 3 2_656
Ga1 O1 O1 71.4(6) 3 2_656
O5 O1 O1 104.8(6) 2_646 2_656
O7 O1 O1 160.7(7) 2_556 2_656
La2 O1 O1 26.2(2) 3_645 2_656
La1 O1 O1 75.9(3) 1_645 2_656
La1 O1 O1 66.5(3) 4_645 2_656
O6 O1 O1 95.3(8) 4_535 2_656
O6 O1 O1 60.9(5) 4_645 2_656
O7 O1 O1 33.1(8) 4_646 2_656
Ga2 O1 O1 16.4(4) 3_545 2_656
Ga2 O1 O1 100.8(3) 1_545 2_656
Ga2 O1 O1 101.1(3) . 2_656
O1 O1 O1 54.2(9) 2_556 2_656
O5 O1 O1 71.5(8) 4_546 2_656
O1 O1 O1 124.0(8) 4_545 2_656
O1 O1 O1 124.0(8) 4 2_656
O1 O1 O1 124.9(5) 1_455 2_656
O1 O1 O1 55.1(5) 1_655 2_656
Ga4 O1 O1 37.4(7) 2_646 2_656
Ga3 O1 O1 121.8(5) 1_645 2_656
Ga4 O1 O1 72.1(3) . 2_656
O3 O1 O1 122.8(8) 3_444 2_656
O2 O1 O1 85.4(9) 3_445 2_656
Ga2 O1 O1 57.6(15) 4_645 4_655
La2 O1 O1 134.4(19) 3_545 4_655
La1 O1 O1 119.3(15) 1_545 4_655
La1 O1 O1 58.0(4) 4_545 4_655
O3 O1 O1 100.1(12) 2_556 4_655
O2 O1 O1 110.7(12) 4_545 4_655
O4 O1 O1 148.8(14) 4_545 4_655
O7 O1 O1 135.2(10) 3_544 4_655
O3 O1 O1 35.6(12) 2_656 4_655
O6 O1 O1 68.3(11) 1_545 4_655
O2 O1 O1 50.6(8) 4_645 4_655
O4 O1 O1 84.8(11) 4_645 4_655
O5 O1 O1 54.1(7) 3_544 4_655
Ga2 O1 O1 128.8(9) 4_545 4_655
Ga4 O1 O1 115.0(5) 1_545 4_655
Ga3 O1 O1 64.4(7) 3_645 4_655
Ga4 O1 O1 38.6(7) 4_645 4_655
O4 O1 O1 20.8(6) . 4_655
O2 O1 O1 93.7(11) 3_545 4_655
O3 O1 O1 120.1(9) 3_544 4_655
O6 O1 O1 71.8(5) 4_545 4_655
O5 O1 O1 99.8(12) 2_546 4_655
O7 O1 O1 160.7(16) 4_546 4_655
O2 O1 O1 96.4(10) 1_545 4_655
Ga4 O1 O1 165.8(12) 1_445 4_655
O3 O1 O1 33.2(3) 3_554 4_655
Ga4 O1 O1 93.6(8) 4_545 4_655
Ga3 O1 O1 108.5(8) 3_545 4_655
O4 O1 O1 118.2(12) 3_545 4_655
Ta O1 O1 153.4(6) 3_545 4_655
Ga1 O1 O1 153.4(6) 3_545 4_655
Ga1 O1 O1 75.7(9) . 4_655
Ta O1 O1 75.7(9) . 4_655
Ta O1 O1 72.9(5) 3 4_655
Ga1 O1 O1 72.9(5) 3 4_655
O5 O1 O1 59.9(8) 2_646 4_655
O7 O1 O1 74.2(9) 2_556 4_655
La2 O1 O1 76.1(7) 3_645 4_655
La1 O1 O1 68.3(6) 1_645 4_655
La1 O1 O1 26.2(5) 4_645 4_655
O6 O1 O1 160.0(11) 4_535 4_655
O6 O1 O1 30.8(5) 4_645 4_655
O7 O1 O1 103.6(8) 4_646 4_655
Ga2 O1 O1 100.3(11) 3_545 4_655
Ga2 O1 O1 103.2(7) 1_545 4_655
Ga2 O1 O1 17.3(3) . 4_655
O1 O1 O1 123.5(10) 2_556 4_655
O5 O1 O1 95.4(9) 4_546 4_655
O1 O1 O1 129.0(17) 4_545 4_655
O1 O1 O1 56.9(4) 4 4_655
O1 O1 O1 126.6(4) 1_455 4_655
O1 O1 O1 53.4(4) 1_655 4_655
Ga4 O1 O1 120.4(9) 2_646 4_655
Ga3 O1 O1 75.4(8) 1_645 4_655
Ga4 O1 O1 37.2(3) . 4_655
O3 O1 O1 149.1(13) 3_444 4_655
O2 O1 O1 123.5(8) 3_445 4_655
O1 O1 O1 88.1(5) 2_656 4_655
Ga2 O1 O1 52.6(18) 4_645 4_645
La2 O1 O1 111.9(10) 3_545 4_645
La1 O1 O1 57.3(8) 1_545 4_645
La1 O1 O1 138.7(17) 4_545 4_645
O3 O1 O1 116(2) 2_556 4_645
O2 O1 O1 158.1(11) 4_545 4_645
O4 O1 O1 94.2(13) 4_545 4_645
O7 O1 O1 65.4(7) 3_544 4_645
O3 O1 O1 55.0(14) 2_656 4_645
O6 O1 O1 63.6(15) 1_545 4_645
O2 O1 O1 82.0(9) 4_645 4_645
O4 O1 O1 21.5(10) 4_645 4_645
O5 O1 O1 134.5(7) 3_544 4_645
Ga2 O1 O1 126.0(13) 4_545 4_645
Ga4 O1 O1 36.6(2) 1_545 4_645
Ga3 O1 O1 112.2(7) 3_645 4_645
Ga4 O1 O1 64.5(13) 4_645 4_645
O4 O1 O1 95.7(17) . 4_645
O2 O1 O1 118.0(10) 3_545 4_645
O3 O1 O1 29.8(5) 3_544 4_645
O6 O1 O1 161.7(10) 4_545 4_645
O5 O1 O1 80.5(13) 2_546 4_645
O7 O1 O1 97.0(7) 4_546 4_645
O2 O1 O1 34.3(7) 1_545 4_645
Ga4 O1 O1 91.0(6) 1_445 4_645
O3 O1 O1 123.4(9) 3_554 4_645
Ga4 O1 O1 109.5(14) 4_545 4_645
Ga3 O1 O1 160.9(7) 3_545 4_645
O4 O1 O1 90.8(7) 3_545 4_645
Ta O1 O1 71.9(3) 3_545 4_645
Ga1 O1 O1 71.9(3) 3_545 4_645
Ga1 O1 O1 74.1(12) . 4_645
Ta O1 O1 74.1(12) . 4_645
Ta O1 O1 153.6(7) 3 4_645
Ga1 O1 O1 153.6(7) 3 4_645
O5 O1 O1 36.1(11) 2_646 4_645
O7 O1 O1 99.3(14) 2_556 4_645
La2 O1 O1 65.5(5) 3_645 4_645
La1 O1 O1 25.2(6) 1_645 4_645
La1 O1 O1 75.6(8) 4_645 4_645
O6 O1 O1 70.1(5) 4_535 4_645
O6 O1 O1 102.6(6) 4_645 4_645
O7 O1 O1 59.4(6) 4_646 4_645
Ga2 O1 O1 98.8(7) 3_545 4_645
Ga2 O1 O1 17.9(2) 1_545 4_645
Ga2 O1 O1 102.1(10) . 4_645
O1 O1 O1 123.5(10) 2_556 4_645
O5 O1 O1 158.5(13) 4_546 4_645
O1 O1 O1 56.9(4) 4_545 4_645
O1 O1 O1 129.0(17) 4 4_645
O1 O1 O1 126.6(4) 1_455 4_645
O1 O1 O1 53.4(4) 1_655 4_645
Ga4 O1 O1 71.2(5) 2_646 4_645
Ga3 O1 O1 38.2(9) 1_645 4_645
Ga4 O1 O1 122.1(5) . 4_645
O3 O1 O1 88.7(7) 3_444 4_645
O2 O1 O1 145.1(7) 3_445 4_645
O1 O1 O1 88.1(5) 2_656 4_645
O1 O1 O1 90.4(8) 4_655 4_645
Ga2 O1 Ga2 122.8(17) 4_645 3_445
La2 O1 Ga2 21.0(4) 3_545 3_445
La1 O1 Ga2 105.9(7) 1_545 3_445
La1 O1 Ga2 90.8(11) 4_545 3_445
O3 O1 Ga2 85.5(8) 2_556 3_445
O2 O1 Ga2 36.4(8) 4_545 3_445
O4 O1 Ga2 64.2(9) 4_545 3_445
O7 O1 Ga2 65.5(8) 3_544 3_445
O3 O1 Ga2 153.6(15) 2_656 3_445
O6 O1 Ga2 146.5(8) 1_545 3_445
O2 O1 Ga2 103.9(12) 4_645 3_445
O4 O1 Ga2 122.4(12) 4_645 3_445
O5 O1 Ga2 77.7(10) 3_544 3_445
Ga2 O1 Ga2 51.8(6) 4_545 3_445
Ga4 O1 Ga2 94.7(7) 1_545 3_445
Ga3 O1 Ga2 75.2(8) 3_645 3_445
Ga4 O1 Ga2 165.3(13) 4_645 3_445
O4 O1 Ga2 133.5(17) . 3_445
O2 O1 Ga2 48.0(6) 3_545 3_445
O3 O1 Ga2 104.3(9) 3_544 3_445
O6 O1 Ga2 67.7(7) 4_545 3_445
O5 O1 Ga2 110.3(6) 2_546 3_445
O7 O1 Ga2 34.5(5) 4_546 3_445
O2 O1 Ga2 131.6(10) 1_545 3_445
Ga4 O1 Ga2 55.0(3) 1_445 3_445
O3 O1 Ga2 102.7(11) 3_554 3_445
Ga4 O1 Ga2 94.8(3) 4_545 3_445
Ga3 O1 Ga2 32.3(3) 3_545 3_445
O4 O1 Ga2 49.6(5) 3_545 3_445
Ta O1 Ga2 58.8(4) 3_545 3_445
Ga1 O1 Ga2 58.8(4) 3_545 3_445
Ga1 O1 Ga2 133.1(4) . 3_445
Ta O1 Ga2 133.1(4) . 3_445
Ta O1 Ga2 59.4(5) 3 3_445
Ga1 O1 Ga2 59.4(5) 3 3_445
O5 O1 Ga2 166.2(12) 2_646 3_445
O7 O1 Ga2 115.1(5) 2_556 3_445
La2 O1 Ga2 96.4(7) 3_645 3_445
La1 O1 Ga2 139.7(7) 1_645 3_445
La1 O1 Ga2 129.2(11) 4_645 3_445
O6 O1 Ga2 67.4(6) 4_535 3_445
O6 O1 Ga2 105.4(10) 4_645 3_445
O7 O1 Ga2 82.5(7) 4_646 3_445
Ga2 O1 Ga2 54.9(4) 3_545 3_445
Ga2 O1 Ga2 122.8(8) 1_545 3_445
Ga2 O1 Ga2 125.8(12) . 3_445
O1 O1 Ga2 17.1(2) 2_556 3_445
O5 O1 Ga2 37.3(6) 4_546 3_445
O1 O1 Ga2 97.7(7) 4_545 3_445
O1 O1 Ga2 99.2(10) 4 3_445
O1 O1 Ga2 53.7(3) 1_455 3_445
O1 O1 Ga2 126.3(3) 1_655 3_445
Ga4 O1 Ga2 64.9(4) 2_646 3_445
Ga3 O1 Ga2 152.2(10) 1_645 3_445
Ga4 O1 Ga2 94.6(9) . 3_445
O3 O1 Ga2 68.1(5) 3_444 3_445
O2 O1 Ga2 18.2(3) 3_445 3_445
O1 O1 Ga2 71.3(8) 2_656 3_445
O1 O1 Ga2 131.8(11) 4_655 3_445
O1 O1 Ga2 130.2(7) 4_645 3_445
Ga2 O1 Ga2 126(2) 4_645 1_445
La2 O1 Ga2 90.0(10) 3_545 1_445
La1 O1 Ga2 19.6(3) 1_545 1_445
La1 O1 Ga2 109.4(9) 4_545 1_445
O3 O1 Ga2 55.5(12) 2_556 1_445
O2 O1 Ga2 87.2(9) 4_545 1_445
O4 O1 Ga2 23.8(10) 4_545 1_445
O7 O1 Ga2 75.3(11) 3_544 1_445
O3 O1 Ga2 117.0(16) 2_656 1_445
O6 O1 Ga2 67.2(11) 1_545 1_445
O2 O1 Ga2 154.0(14) 4_645 1_445
O4 O1 Ga2 91.5(16) 4_645 1_445
O5 O1 Ga2 151.7(8) 3_544 1_445
Ga2 O1 Ga2 52.9(7) 4_545 1_445
Ga4 O1 Ga2 75.3(10) 1_545 1_445
Ga3 O1 Ga2 160.2(9) 3_645 1_445
Ga4 O1 Ga2 98.4(12) 4_645 1_445
O4 O1 Ga2 118.1(14) . 1_445
O2 O1 Ga2 130.8(8) 3_545 1_445
O3 O1 Ga2 50.5(7) 3_544 1_445
O6 O1 Ga2 116.2(5) 4_545 1_445
O5 O1 Ga2 37.6(7) 2_546 1_445
O7 O1 Ga2 63.9(7) 4_546 1_445
O2 O1 Ga2 48.0(6) 1_545 1_445
Ga4 O1 Ga2 33.0(4) 1_445 1_445
O3 O1 Ga2 136.4(8) 3_554 1_445
Ga4 O1 Ga2 56.4(5) 4_545 1_445
Ga3 O1 Ga2 94.4(3) 3_545 1_445
O4 O1 Ga2 103.6(8) 3_545 1_445
Ta O1 Ga2 59.3(6) 3_545 1_445
Ga1 O1 Ga2 59.3(6) 3_545 1_445
Ga1 O1 Ga2 60.0(6) . 1_445
Ta O1 Ga2 60.0(6) . 1_445
Ta O1 Ga2 132.9(4) 3 1_445
Ga1 O1 Ga2 132.9(4) 3 1_445
O5 O1 Ga2 86.2(10) 2_646 1_445
O7 O1 Ga2 68.3(7) 2_556 1_445
La2 O1 Ga2 128.0(10) 3_645 1_445
La1 O1 Ga2 97.7(10) 1_645 1_445
La1 O1 Ga2 142.9(11) 4_645 1_445
O6 O1 Ga2 35.9(5) 4_535 1_445
O6 O1 Ga2 166.1(9) 4_645 1_445
O7 O1 Ga2 102.8(10) 4_646 1_445
Ga2 O1 Ga2 122.7(8) 3_545 1_445
Ga2 O1 Ga2 55.3(6) 1_545 1_445
Ga2 O1 Ga2 126.6(9) . 1_445
O1 O1 Ga2 99.5(3) 2_556 1_445
O5 O1 Ga2 115.1(5) 4_546 1_445
O1 O1 Ga2 16.3(3) 4_545 1_445
O1 O1 Ga2 102.0(8) 4 1_445
O1 O1 Ga2 53.4(4) 1_455 1_445
O1 O1 Ga2 126.6(4) 1_655 1_445
Ga4 O1 Ga2 93.7(7) 2_646 1_445
Ga3 O1 Ga2 66.0(7) 1_645 1_445
Ga4 O1 Ga2 155.2(7) . 1_445
O3 O1 Ga2 19.1(4) 3_444 1_445
O2 O1 Ga2 85.6(4) 3_445 1_445
O1 O1 Ga2 131.0(5) 2_656 1_445
O1 O1 Ga2 135.4(12) 4_655 1_445
O1 O1 Ga2 73.2(6) 4_645 1_445
Ga2 O1 Ga2 86.8(4) 3_445 1_445
Ga2 O1 La1 95.6(19) 4_645 4_535
La2 O1 La1 79.8(12) 3_545 4_535
La1 O1 La1 34.5(7) 1_545 4_535
La1 O1 La1 144.4(12) 4_545 4_535
O3 O1 La1 90.5(14) 2_556 4_535
O2 O1 La1 108.9(11) 4_545 4_535
O4 O1 La1 48.0(11) 4_545 4_535
O7 O1 La1 45.5(10) 3_544 4_535
O3 O1 La1 103.9(15) 2_656 4_535
O6 O1 La1 81.5(14) 1_545 4_535
O2 O1 La1 120.2(11) 4_645 4_535
O4 O1 La1 61.4(13) 4_645 4_535
O5 O1 La1 162.8(12) 3_544 4_535
Ga2 O1 La1 80.5(9) 4_545 4_535
Ga4 O1 La1 40.3(6) 1_545 4_535
Ga3 O1 La1 134.3(9) 3_645 4_535
Ga4 O1 La1 103.1(13) 4_645 4_535
O4 O1 La1 134.4(18) . 4_535
O2 O1 La1 113.6(9) 3_545 4_535
O3 O1 La1 19.8(5) 3_544 4_535
O6 O1 La1 146.4(5) 4_545 4_535
O5 O1 La1 67.0(9) 2_546 4_535
O7 O1 La1 55.3(7) 4_546 4_535
O2 O1 La1 45.0(6) 1_545 4_535
Ga4 O1 La1 41.8(5) 1_445 4_535
O3 O1 La1 165.8(11) 3_554 4_535
Ga4 O1 La1 90.9(9) 4_545 4_535
Ga3 O1 La1 112.7(6) 3_545 4_535
O4 O1 La1 78.7(7) 3_545 4_535
Ta O1 La1 36.1(4) 3_545 4_535
Ga1 O1 La1 36.1(4) 3_545 4_535
Ga1 O1 La1 81.6(9) . 4_535
Ta O1 La1 81.6(9) . 4_535
Ta O1 La1 148.5(7) 3 4_535
Ga1 O1 La1 148.5(7) 3 4_535
O5 O1 La1 78.4(10) 2_646 4_535
O7 O1 La1 98.7(10) 2_556 4_535
La2 O1 La1 93.0(7) 3_645 4_535
La1 O1 La1 73.7(8) 1_645 4_535
La1 O1 La1 124.2(8) 4_645 4_535
O6 O1 La1 22.0(5) 4_535 4_535
O6 O1 La1 148.6(6) 4_645 4_535
O7 O1 La1 68.4(8) 4_646 4_535
Ga2 O1 La1 97.2(7) 3_545 4_535
Ga2 O1 La1 34.9(4) 1_545 4_535
Ga2 O1 La1 143.7(11) . 4_535
O1 O1 La1 92.9(4) 2_556 4_535
O5 O1 La1 126.3(7) 4_546 4_535
O1 O1 La1 24.4(5) 4_545 4_535
O1 O1 La1 136.1(10) 4 4_535
O1 O1 La1 81.85(17) 1_455 4_535
O1 O1 La1 98.15(17) 1_655 4_535
Ga4 O1 La1 63.1(5) 2_646 4_535
Ga3 O1 La1 65.5(7) 1_645 4_535
Ga4 O1 La1 169.1(4) . 4_535
O3 O1 La1 42.9(5) 3_444 4_535
O2 O1 La1 98.3(5) 3_445 4_535
O1 O1 La1 99.6(4) 2_656 4_535
O1 O1 La1 138.1(9) 4_655 4_535
O1 O1 La1 49.23(9) 4_645 4_535
Ga2 O1 La1 89.1(5) 3_445 4_535
Ga2 O1 La1 35.1(3) 1_445 4_535
Ga2 O1 La1 96.1(18) 4_645 3_545
La2 O1 La1 36.4(10) 3_545 3_545
La1 O1 La1 140.5(9) 1_545 3_545
La1 O1 La1 81.4(14) 4_545 3_545
O3 O1 La1 106.6(13) 2_556 3_545
O2 O1 La1 50.4(10) 4_545 3_545
O4 O1 La1 99.2(11) 4_545 3_545
O7 O1 La1 76.4(11) 3_544 3_545
O3 O1 La1 119.6(14) 2_656 3_545
O6 O1 La1 160.5(16) 1_545 3_545
O2 O1 La1 71.0(10) 4_645 3_545
O4 O1 La1 114.4(12) 4_645 3_545
O5 O1 La1 47.6(9) 3_544 3_545
Ga2 O1 La1 80.7(9) 4_545 3_545
Ga4 O1 La1 100.7(8) 1_545 3_545
Ga3 O1 La1 40.4(5) 3_645 3_545
Ga4 O1 La1 138.2(13) 4_645 3_545
O4 O1 La1 109.4(17) . 3_545
O2 O1 La1 17.5(4) 3_545 3_545
O3 O1 La1 123.5(11) 3_544 3_545
O6 O1 La1 56.6(8) 4_545 3_545
O5 O1 La1 139.9(7) 2_546 3_545
O7 O1 La1 62.6(7) 4_546 3_545
O2 O1 La1 160.4(10) 1_545 3_545
Ga4 O1 La1 89.4(6) 1_445 3_545
O3 O1 La1 78.0(10) 3_554 3_545
Ga4 O1 La1 114.6(8) 4_545 3_545
Ga3 O1 La1 41.7(5) 3_545 3_545
O4 O1 La1 44.9(6) 3_545 3_545
Ta O1 La1 80.2(6) 3_545 3_545
Ga1 O1 La1 80.2(6) 3_545 3_545
Ga1 O1 La1 152.1(9) . 3_545
Ta O1 La1 152.1(9) . 3_545
Ta O1 La1 36.1(4) 3 3_545
Ga1 O1 La1 36.1(4) 3 3_545
O5 O1 La1 149.0(8) 2_646 3_545
O7 O1 La1 126.9(10) 2_556 3_545
La2 O1 La1 73.5(6) 3_645 3_545
La1 O1 La1 123.4(7) 1_645 3_545
La1 O1 La1 94.3(9) 4_645 3_545
O6 O1 La1 97.1(7) 4_535 3_545
O6 O1 La1 70.8(8) 4_645 3_545
O7 O1 La1 74.4(7) 4_646 3_545
Ga2 O1 La1 35.1(4) 3_545 3_545
Ga2 O1 La1 140.2(8) 1_545 3_545
Ga2 O1 La1 99.9(10) . 3_545
O1 O1 La1 24.0(4) 2_556 3_545
O5 O1 La1 24.7(5) 4_546 3_545
O1 O1 La1 131.3(9) 4_545 3_545
O1 O1 La1 92.7(11) 4 3_545
O1 O1 La1 81.81(16) 1_455 3_545
O1 O1 La1 98.19(15) 1_655 3_545
Ga4 O1 La1 64.8(5) 2_646 3_545
Ga3 O1 La1 169.3(4) 1_645 3_545
Ga4 O1 La1 63.9(7) . 3_545
O3 O1 La1 103.2(6) 3_444 3_545
O2 O1 La1 41.1(4) 3_445 3_545
O1 O1 La1 47.8(5) 2_656 3_545
O1 O1 La1 99.7(10) 4_655 3_545
O1 O1 La1 133.8(10) 4_645 3_545
Ga2 O1 La1 35.1(3) 3_445 3_545
Ga2 O1 La1 121.9(4) 1_445 3_545
La1 O1 La1 116.0(6) 4_535 3_545
Ga2 O1 La2 102.9(13) 4_645 .
La2 O1 La2 144.7(12) 3_545 .
La1 O1 La2 84.6(9) 1_545 .
La1 O1 La2 38.0(7) 4_545 .
O3 O1 La2 50.3(8) 2_556 .
O2 O1 La2 87.6(10) 4_545 .
O4 O1 La2 98.1(9) 4_545 .
O7 O1 La2 163.9(18) 3_544 .
O3 O1 La2 69.7(9) 2_656 .
O6 O1 La2 41.5(9) 1_545 .
O2 O1 La2 101.3(10) 4_645 .
O4 O1 La2 113.6(11) 4_645 .
O5 O1 La2 78.1(10) 3_544 .
Ga2 O1 La2 84.0(7) 4_545 .
Ga4 O1 La2 138.7(12) 1_545 .
Ga3 O1 La2 105.2(10) 3_645 .
Ga4 O1 La2 42.6(5) 4_645 .
O4 O1 La2 30.0(8) . .
O2 O1 La2 126.9(13) 3_545 .
O3 O1 La2 117.1(13) 3_544 .
O6 O1 La2 63.2(7) 4_545 .
O5 O1 La2 54.2(7) 2_546 .
O7 O1 La2 142.8(6) 4_546 .
O2 O1 La2 80.0(8) 1_545 .
Ga4 O1 La2 115.2(6) 1_445 .
O3 O1 La2 47.7(6) 3_554 .
Ga4 O1 La2 42.9(4) 4_545 .
Ga3 O1 La2 92.5(7) 3_545 .
O4 O1 La2 162.4(14) 3_545 .
Ta O1 La2 150.9(10) 3_545 .
Ga1 O1 La2 150.9(10) 3_545 .
Ga1 O1 La2 37.6(3) . .
Ta O1 La2 37.6(3) . .
Ta O1 La2 83.3(7) 3 .
Ga1 O1 La2 83.3(7) 3 .
O5 O1 La2 68.1(7) 2_646 .
O7 O1 La2 23.9(4) 2_556 .
La2 O1 La2 126.1(6) 3_645 .
La1 O1 La2 96.0(6) 1_645 .
La1 O1 La2 75.9(5) 4_645 .
O6 O1 La2 127.5(10) 4_535 .
O6 O1 La2 76.2(7) 4_645 .
O7 O1 La2 150.8(5) 4_646 .
Ga2 O1 La2 143.8(12) 3_545 .
Ga2 O1 La2 100.6(8) 1_545 .
Ga2 O1 La2 36.1(3) . .
O1 O1 La2 134.3(4) 2_556 .
O5 O1 La2 97.4(9) 4_546 .
O1 O1 La2 95.4(14) 4_545 .
O1 O1 La2 27.1(6) 4 .
O1 O1 La2 81.56(14) 1_455 .
O1 O1 La2 98.44(14) 1_655 .
Ga4 O1 La2 169.9(3) 2_646 .
Ga3 O1 La2 65.4(5) 1_645 .
Ga4 O1 La2 67.1(5) . .
O3 O1 La2 99.3(6) 3_444 .
O2 O1 La2 105.8(6) 3_445 .
O1 O1 La2 137.1(4) 2_656 .
O1 O1 La2 50.8(6) 4_655 .
O1 O1 La2 102.2(13) 4_645 .
Ga2 O1 La2 124.0(6) 3_445 .
Ga2 O1 La2 91.6(6) 1_445 .
La1 O1 La2 118.8(9) 4_535 .
La1 O1 La2 119.1(10) 3_545 .
Ga2 O1 O3 80.6(15) 4_645 .
La2 O1 O3 31.1(8) 3_545 .
La1 O1 O3 133.8(12) 1_545 .
La1 O1 O3 102.4(16) 4_545 .
O3 O1 O3 125.9(12) 2_556 .
O2 O1 O3 69.9(11) 4_545 .
O4 O1 O3 102.5(12) 4_545 .
O7 O1 O3 57.4(10) 3_544 .
O3 O1 O3 111.0(11) 2_656 .
O6 O1 O3 170.5(7) 1_545 .
O2 O1 O3 62.0(9) 4_645 .
O4 O1 O3 92.7(11) 4_645 .
O5 O1 O3 61.3(11) 3_544 .
Ga2 O1 O3 94.6(9) 4_545 .
Ga4 O1 O3 78.9(7) 1_545 .
Ga3 O1 O3 40.1(6) 3_645 .
Ga4 O1 O3 139.0(9) 4_645 .
O4 O1 O3 120.4(17) . .
O2 O1 O3 12.2(5) 3_545 .
O3 O1 O3 103.9(11) 3_544 .
O6 O1 O3 78.4(10) 4_545 .
O5 O1 O3 152.7(8) 2_546 .
O7 O1 O3 56.3(7) 4_546 .
O2 O1 O3 140.6(10) 1_545 .
Ga4 O1 O3 88.1(6) 1_445 .
O3 O1 O3 92.6(11) 3_554 .
Ga4 O1 O3 134.8(8) 4_545 .
Ga3 O1 O3 61.7(6) 3_545 .
O4 O1 O3 24.0(5) 3_545 .
Ta O1 O3 66.1(6) 3_545 .
Ga1 O1 O3 66.1(6) 3_545 .
Ga1 O1 O3 174.4(9) . .
Ta O1 O3 174.4(9) . .
Ta O1 O3 56.0(6) 3 .
Ga1 O1 O3 56.0(6) 3 .
O5 O1 O3 133.8(7) 2_646 .
O7 O1 O3 149.3(11) 2_556 .
La2 O1 O3 55.1(5) 3_645 .
La1 O1 O3 104.2(5) 1_645 .
La1 O1 O3 89.6(7) 4_645 .
O6 O1 O3 87.3(8) 4_535 .
O6 O1 O3 73.7(8) 4_645 .
O7 O1 O3 52.0(6) 4_646 .
Ga2 O1 O3 13.5(3) 3_545 .
Ga2 O1 O3 118.8(7) 1_545 .
Ga2 O1 O3 111.0(11) . .
O1 O1 O3 25.9(5) 2_556 .
O5 O1 O3 47.1(7) 4_546 .
O1 O1 O3 122.8(10) 4_545 .
O1 O1 O3 113.9(13) 4 .
O1 O1 O3 96.3(3) 1_455 .
O1 O1 O3 83.7(3) 1_655 .
Ga4 O1 O3 43.4(4) 2_646 .
Ga3 O1 O3 148.9(6) 1_645 .
Ga4 O1 O3 74.8(8) . .
O3 O1 O3 104.7(7) 3_444 .
O2 O1 O3 56.4(6) 3_445 .
O1 O1 O3 29.0(5) 2_656 .
O1 O1 O3 104.4(11) 4_655 .
O1 O1 O3 111.5(8) 4_645 .
Ga2 O1 O3 43.0(4) 3_445 .
Ga2 O1 O3 120.2(6) 1_445 .
La1 O1 O3 101.5(7) 4_535 .
La1 O1 O3 22.4(3) 3_545 .
La2 O1 O3 138.6(11) . .
Ga2 O1 O2 88.8(14) 4_645 .
La2 O1 O2 135.5(18) 3_545 .
La1 O1 O2 108.8(11) 1_545 .
La1 O1 O2 30.5(5) 4_545 .
O3 O1 O2 69.6(10) 2_556 .
O2 O1 O2 87.3(13) 4_545 .
O4 O1 O2 120.0(9) 4_545 .
O7 O1 O2 166.3(9) 3_544 .
O3 O1 O2 61.6(10) 2_656 .
O6 O1 O2 60.6(10) 1_545 .
O2 O1 O2 78.9(10) 4_645 .
O4 O1 O2 112.0(9) 4_645 .
O5 O1 O2 55.3(9) 3_544 .
Ga2 O1 O2 97.8(9) 4_545 .
Ga4 O1 O2 143.0(7) 1_545 .
Ga3 O1 O2 80.4(9) 3_645 .
Ga4 O1 O2 45.6(6) 4_645 .
O4 O1 O2 14.9(8) . .
O2 O1 O2 104.4(12) 3_545 .
O3 O1 O2 134.0(12) 3_544 .
O6 O1 O2 52.2(7) 4_545 .
O5 O1 O2 79.2(8) 2_546 .
O7 O1 O2 152.2(10) 4_546 .
O2 O1 O2 98.6(8) 1_545 .
Ga4 O1 O2 136.3(6) 1_445 .
O3 O1 O2 23.9(6) 3_554 .
Ga4 O1 O2 64.4(5) 4_545 .
Ga3 O1 O2 88.6(8) 3_545 .
O4 O1 O2 138.5(12) 3_545 .
Ta O1 O2 175.1(6) 3_545 .
Ga1 O1 O2 175.1(6) 3_545 .
Ga1 O1 O2 60.7(5) . .
Ta O1 O2 60.7(5) . .
Ta O1 O2 65.5(7) 3 .
Ga1 O1 O2 65.5(7) 3 .
O5 O1 O2 73.9(8) 2_646 .
O7 O1 O2 48.4(6) 2_556 .
La2 O1 O2 106.5(7) 3_645 .
La1 O1 O2 93.9(5) 1_645 .
La1 O1 O2 57.5(5) 4_645 .
O6 O1 O2 152.3(9) 4_535 .
O6 O1 O2 51.7(6) 4_645 .
O7 O1 O2 134.5(7) 4_646 .
Ga2 O1 O2 119.3(11) 3_545 .
Ga2 O1 O2 115.4(8) 1_545 .
Ga2 O1 O2 14.1(3) . .
O1 O1 O2 122.3(6) 2_556 .
O5 O1 O2 84.8(9) 4_546 .
O1 O1 O2 119.8(14) 4_545 .
O1 O1 O2 26.2(3) 4 .
O1 O1 O2 95.5(3) 1_455 .
O1 O1 O2 84.5(3) 1_655 .
Ga4 O1 O2 149.1(8) 2_646 .
Ga3 O1 O2 79.9(6) 1_645 .
Ga4 O1 O2 42.5(4) . .
O3 O1 O2 122.2(6) 3_444 .
O2 O1 O2 104.3(8) 3_445 .
O1 O1 O2 112.4(4) 2_656 .
O1 O1 O2 31.3(4) 4_655 .
O1 O1 O2 109.9(11) 4_645 .
Ga2 O1 O2 119.9(9) 3_445 .
Ga2 O1 O2 116.5(7) 1_445 .
La1 O1 O2 141.9(10) 4_535 .
La1 O1 O2 101.0(9) 3_545 .
La2 O1 O2 25.0(3) . .
O3 O1 O2 116.5(11) . .
Ga2 O1 O2 136(2) 4_645 1_445
La2 O1 O2 98.1(9) 3_545 1_445
La1 O1 O2 27.1(3) 1_545 1_445
La1 O1 O2 92.2(9) 4_545 1_445
O3 O1 O2 38.5(11) 2_556 1_445
O2 O1 O2 79.0(9) 4_545 1_445
O4 O1 O2 26.7(9) 4_545 1_445
O7 O1 O2 92.0(12) 3_544 1_445
O3 O1 O2 117.0(15) 2_656 1_445
O6 O1 O2 59.7(10) 1_545 1_445
O2 O1 O2 165.2(13) 4_645 1_445
O4 O1 O2 104.7(17) 4_645 1_445
O5 O1 O2 137.2(9) 3_544 1_445
Ga2 O1 O2 44.6(7) 4_545 1_445
Ga4 O1 O2 92.2(11) 1_545 1_445
Ga3 O1 O2 162.2(9) 3_645 1_445
Ga4 O1 O2 91.8(10) 4_645 1_445
O4 O1 O2 104.5(13) . 1_445
O2 O1 O2 137.1(8) 3_545 1_445
O3 O1 O2 66.0(9) 3_544 1_445
O6 O1 O2 101.6(6) 4_545 1_445
O5 O1 O2 24.5(6) 2_546 1_445
O7 O1 O2 74.5(8) 4_546 1_445
O2 O1 O2 53.5(6) 1_545 1_445
Ga4 O1 O2 42.1(4) 1_445 1_445
O3 O1 O2 119.1(8) 3_554 1_445
Ga4 O1 O2 39.0(5) 4_545 1_445
Ga3 O1 O2 87.4(4) 3_545 1_445
O4 O1 O2 117.5(8) 3_545 1_445
Ta O1 O2 75.0(7) 3_545 1_445
Ga1 O1 O2 75.0(7) 3_545 1_445
Ga1 O1 O2 49.4(5) . 1_445
Ta O1 O2 49.4(5) . 1_445
Ta O1 O2 121.9(5) 3 1_445
Ga1 O1 O2 121.9(5) 3 1_445
O5 O1 O2 87.6(10) 2_646 1_445
O7 O1 O2 52.2(6) 2_556 1_445
La2 O1 O2 144.8(12) 3_645 1_445
La1 O1 O2 106.7(11) 1_645 1_445
La1 O1 O2 140.9(10) 4_645 1_445
O6 O1 O2 51.8(6) 4_535 1_445
O6 O1 O2 152.2(9) 4_645 1_445
O7 O1 O2 120.2(11) 4_646 1_445
Ga2 O1 O2 135.5(7) 3_545 1_445
Ga2 O1 O2 67.0(7) 1_545 1_445
Ga2 O1 O2 112.0(7) . 1_445
O1 O1 O2 104.8(4) 2_556 1_445
O5 O1 O2 108.9(5) 4_546 1_445
O1 O1 O2 30.4(7) 4_545 1_445
O1 O1 O2 84.7(8) 4 1_445
O1 O1 O2 44.2(5) 1_455 1_445
O1 O1 O2 135.8(5) 1_655 1_445
Ga4 O1 O2 110.2(8) 2_646 1_445
Ga3 O1 O2 66.7(7) 1_645 1_445
Ga4 O1 O2 137.9(7) . 1_445
O3 O1 O2 25.1(4) 3_444 1_445
O2 O1 O2 82.6(4) 3_445 1_445
O1 O1 O2 146.8(6) 2_656 1_445
O1 O1 O2 124.1(12) 4_655 1_445
O1 O1 O2 84.4(9) 4_645 1_445
Ga2 O1 O2 89.3(4) 3_445 1_445
Ga2 O1 O2 17.4(3) 1_445 1_445
La1 O1 O2 52.2(5) 4_535 1_445
La1 O1 O2 123.2(4) 3_545 1_445
La2 O1 O2 76.1(5) . 1_445
O3 O1 O2 129.2(6) . 1_445
O2 O1 O2 100.5(6) . 1_445
Ga2 O1 O3 137(2) 4_645 3_454
La2 O1 O3 92.3(11) 3_545 3_454
La1 O1 O3 103.0(7) 1_545 3_454
La1 O1 O3 24.1(4) 4_545 3_454
O3 O1 O3 40.2(11) 2_556 3_454
O2 O1 O3 35.6(9) 4_545 3_454
O4 O1 O3 79.3(9) 4_545 3_454
O7 O1 O3 136.1(10) 3_544 3_454
O3 O1 O3 115.2(14) 2_656 3_454
O6 O1 O3 88.3(10) 1_545 3_454
O2 O1 O3 112.7(14) 4_645 3_454
O4 O1 O3 165.4(12) 4_645 3_454
O5 O1 O3 59.7(8) 3_544 3_454
Ga2 O1 O3 48.3(7) 4_545 3_454
Ga4 O1 O3 162.9(7) 1_545 3_454
Ga3 O1 O3 89.2(11) 3_645 3_454
Ga4 O1 O3 94.1(9) 4_645 3_454
O4 O1 O3 68.5(10) . 3_454
O2 O1 O3 89.9(10) 3_545 3_454
O3 O1 O3 143.5(11) 3_544 3_454
O6 O1 O3 24.5(5) 4_545 3_454
O5 O1 O3 73.9(7) 2_546 3_454
O7 O1 O3 99.0(7) 4_546 3_454
O2 O1 O3 119.1(9) 1_545 3_454
Ga4 O1 O3 90.0(4) 1_445 3_454
O3 O1 O3 52.2(5) 3_554 3_454
Ga4 O1 O3 44.4(5) 4_545 3_454
Ga3 O1 O3 40.1(5) 3_545 3_454
O4 O1 O3 116.9(11) 3_545 3_454
Ta O1 O3 122.7(5) 3_545 3_454
Ga1 O1 O3 122.7(5) 3_545 3_454
Ga1 O1 O3 77.6(6) . 3_454
Ta O1 O3 77.6(6) . 3_454
Ta O1 O3 47.9(5) 3 3_454
Ga1 O1 O3 47.9(5) 3 3_454
O5 O1 O3 120.5(10) 2_646 3_454
O7 O1 O3 52.4(6) 2_556 3_454
La2 O1 O3 137.2(12) 3_645 3_454
La1 O1 O3 147.0(8) 1_645 3_454
La1 O1 O3 105.4(9) 4_645 3_454
O6 O1 O3 112.9(5) 4_535 3_454
O6 O1 O3 84.7(9) 4_645 3_454
O7 O1 O3 149.0(12) 4_646 3_454
Ga2 O1 O3 109.4(10) 3_545 3_454
Ga2 O1 O3 140.4(9) 1_545 3_454
Ga2 O1 O3 65.9(6) . 3_454
O1 O1 O3 82.7(4) 2_556 3_454
O5 O1 O3 49.9(7) 4_546 3_454
O1 O1 O3 107.9(9) 4_545 3_454
O1 O1 O3 28.4(6) 4 3_454
O1 O1 O3 46.4(5) 1_455 3_454
O1 O1 O3 133.6(5) 1_655 3_454
Ga4 O1 O3 135.7(9) 2_646 3_454
Ga3 O1 O3 113.6(7) 1_645 3_454
Ga4 O1 O3 64.2(7) . 3_454
O3 O1 O3 84.1(4) 3_444 3_454
O2 O1 O3 53.8(4) 3_445 3_454
O1 O1 O3 118.8(9) 2_656 3_454
O1 O1 O3 82.1(4) 4_655 3_454
O1 O1 O3 151.6(14) 4_645 3_454
Ga2 O1 O3 71.8(6) 3_445 3_454
Ga2 O1 O3 93.1(4) 1_445 3_454
La1 O1 O3 126.6(5) 4_535 3_454
La1 O1 O3 74.6(7) 3_545 3_454
La2 O1 O3 52.4(5) . 3_454
O3 O1 O3 96.9(9) . 3_454
O2 O1 O3 53.6(5) . 3_454
O2 O1 O3 77.5(5) 1_445 3_454
Ga2 O1 La2 153.1(16) 4_645 3_445
La2 O1 La2 48.4(2) 3_545 3_445
La1 O1 La2 81.3(4) 1_545 3_445
La1 O1 La2 82.0(5) 4_545 3_445
O3 O1 La2 55.9(7) 2_556 3_445
O2 O1 La2 29.5(7) 4_545 3_445
O4 O1 La2 38.2(9) 4_545 3_445
O7 O1 La2 79.6(7) 3_544 3_445
O3 O1 La2 172.4(12) 2_656 3_445
O6 O1 La2 114.9(8) 1_545 3_445
O2 O1 La2 134.7(13) 4_645 3_445
O4 O1 La2 135.6(14) 4_645 3_445
O5 O1 La2 94.4(10) 3_544 3_445
Ga2 O1 La2 20.7(4) 4_545 3_445
Ga4 O1 La2 104.9(7) 1_545 3_445
Ga3 O1 La2 103.5(9) 3_645 3_445
Ga4 O1 La2 142.2(7) 4_645 3_445
O4 O1 La2 126.2(11) . 3_445
O2 O1 La2 78.9(7) 3_545 3_445
O3 O1 La2 98.9(8) 3_544 3_445
O6 O1 La2 68.1(5) 4_545 3_445
O5 O1 La2 78.8(6) 2_546 3_445
O7 O1 La2 42.0(5) 4_546 3_445
O2 O1 La2 109.8(8) 1_545 3_445
Ga4 O1 La2 37.6(2) 1_445 3_445
O3 O1 La2 106.5(8) 3_554 3_445
Ga4 O1 La2 65.13(19) 4_545 3_445
Ga3 O1 La2 34.22(17) 3_545 3_445
O4 O1 La2 77.5(5) 3_545 3_445
Ta O1 La2 64.6(3) 3_545 3_445
Ga1 O1 La2 64.6(3) 3_545 3_445
Ga1 O1 La2 101.6(4) . 3_445
Ta O1 La2 101.6(4) . 3_445
Ta O1 La2 73.7(5) 3 3_445
Ga1 O1 La2 73.7(5) 3 3_445
O5 O1 La2 147.0(11) 2_646 3_445
O7 O1 La2 86.7(4) 2_556 3_445
La2 O1 La2 126.6(8) 3_645 3_445
La1 O1 La2 152.3(11) 1_645 3_445
La1 O1 La2 154.5(13) 4_645 3_445
O6 O1 La2 59.0(4) 4_535 3_445
O6 O1 La2 126.7(11) 4_645 3_445
O7 O1 La2 106.5(7) 4_646 3_445
Ga2 O1 La2 86.2(5) 3_545 3_445
Ga2 O1 La2 112.8(8) 1_545 3_445
Ga2 O1 La2 123.9(8) . 3_445
O1 O1 La2 48.7(3) 2_556 3_445
O5 O1 La2 53.4(5) 4_546 3_445
O1 O1 La2 76.5(5) 4_545 3_445
O1 O1 La2 85.6(7) 4 3_445
O1 O1 La2 22.9(3) 1_455 3_445
O1 O1 La2 157.1(3) 1_655 3_445
Ga4 O1 La2 87.4(5) 2_646 3_445
Ga3 O1 La2 126.1(8) 1_645 3_445
Ga4 O1 La2 108.9(9) . 3_445
O3 O1 La2 43.3(3) 3_444 3_445
O2 O1 La2 23.8(3) 3_445 3_445
O1 O1 La2 102.6(9) 2_656 3_445
O1 O1 La2 139.3(6) 4_655 3_445
O1 O1 La2 128.6(5) 4_645 3_445
Ga2 O1 La2 31.69(14) 3_445 3_445
Ga2 O1 La2 61.9(3) 1_445 3_445
La1 O1 La2 79.4(4) 4_535 3_445
La1 O1 La2 63.7(4) 3_545 3_445
La2 O1 La2 102.6(4) . 3_445
O3 O1 La2 74.6(5) . 3_445
O2 O1 La2 111.6(6) . 3_445
O2 O1 La2 59.4(3) 1_445 3_445
O3 O1 La2 58.1(4) 3_454 3_445
Ga2 O1 La1 158(3) 4_645 1_445
La2 O1 La1 81.6(5) 3_545 1_445
La1 O1 La1 48.5(3) 1_545 1_445
La1 O1 La1 82.9(5) 4_545 1_445
O3 O1 La1 32.1(8) 2_556 1_445
O2 O1 La1 56.7(8) 4_545 1_445
O4 O1 La1 18.6(7) 4_545 1_445
O7 O1 La1 92.0(9) 3_544 1_445
O3 O1 La1 137.7(15) 2_656 1_445
O6 O1 La1 78.3(9) 1_545 1_445
O2 O1 La1 172.0(14) 4_645 1_445
O4 O1 La1 123.5(18) 4_645 1_445
O5 O1 La1 119.6(9) 3_544 1_445
Ga2 O1 La1 22.0(6) 4_545 1_445
Ga4 O1 La1 103.1(10) 1_545 1_445
Ga3 O1 La1 139.5(10) 3_645 1_445
Ga4 O1 La1 109.1(9) 4_645 1_445
O4 O1 La1 111.1(10) . 1_445
O2 O1 La1 116.5(7) 3_545 1_445
O3 O1 La1 81.8(9) 3_544 1_445
O6 O1 La1 84.5(5) 4_545 1_445
O5 O1 La1 41.7(5) 2_546 1_445
O7 O1 La1 63.1(6) 4_546 1_445
O2 O1 La1 76.0(7) 1_545 1_445
Ga4 O1 La1 34.6(2) 1_445 1_445
O3 O1 La1 112.7(6) 3_554 1_445
Ga4 O1 La1 38.3(3) 4_545 1_445
Ga3 O1 La1 64.81(18) 3_545 1_445
O4 O1 La1 107.1(5) 3_545 1_445
Ta O1 La1 73.3(4) 3_545 1_445
Ga1 O1 La1 73.3(4) 3_545 1_445
Ga1 O1 La1 65.9(4) . 1_445
Ta O1 La1 65.9(4) . 1_445
Ta O1 La1 101.3(4) 3 1_445
Ga1 O1 La1 101.3(4) 3 1_445
O5 O1 La1 109.9(10) 2_646 1_445
O7 O1 La1 58.6(5) 2_556 1_445
La2 O1 La1 151.8(9) 3_645 1_445
La1 O1 La1 128.8(12) 1_645 1_445
La1 O1 La1 156.5(8) 4_645 1_445
O6 O1 La1 53.9(5) 4_535 1_445
O6 O1 La1 147.2(9) 4_645 1_445
O7 O1 La1 123.7(9) 4_646 1_445
Ga2 O1 La1 121.0(5) 3_545 1_445
Ga2 O1 La1 87.2(8) 1_545 1_445
Ga2 O1 La1 115.6(6) . 1_445
O1 O1 La1 85.3(3) 2_556 1_445
O5 O1 La1 86.3(5) 4_546 1_445
O1 O1 La1 48.3(5) 4_545 1_445
O1 O1 La1 79.1(6) 4 1_445
O1 O1 La1 21.9(5) 1_455 1_445
O1 O1 La1 158.1(5) 1_655 1_445
Ga4 O1 La1 107.7(6) 2_646 1_445
Ga3 O1 La1 89.1(7) 1_645 1_445
Ga4 O1 La1 126.9(7) . 1_445
O3 O1 La1 22.2(3) 3_444 1_445
O2 O1 La1 60.1(3) 3_445 1_445
O1 O1 La1 136.6(8) 2_656 1_445
O1 O1 La1 131.9(9) 4_655 1_445
O1 O1 La1 105.1(8) 4_645 1_445
Ga2 O1 La1 68.7(2) 3_445 1_445
Ga2 O1 La1 32.1(2) 1_445 1_445
La1 O1 La1 64.0(5) 4_535 1_445
La1 O1 La1 101.1(4) 3_545 1_445
La2 O1 La1 81.2(4) . 1_445
O3 O1 La1 111.1(5) . 1_445
O2 O1 La1 101.8(5) . 1_445
O2 O1 La1 22.8(3) 1_445 1_445
O3 O1 La1 62.7(4) 3_454 1_445
La2 O1 La1 37.57(10) 3_445 1_445
Ga2 O1 La1 162(2) 4_645 4_445
La2 O1 La1 82.5(5) 3_545 4_445
La1 O1 La1 83.1(4) 1_545 4_445
La1 O1 La1 48.6(3) 4_545 4_445
O3 O1 La1 26.5(9) 2_556 4_445
O2 O1 La1 30.0(7) 4_545 4_445
O4 O1 La1 53.7(8) 4_545 4_445
O7 O1 La1 117.0(7) 3_544 4_445
O3 O1 La1 134.7(12) 2_656 4_445
O6 O1 La1 88.4(7) 1_545 4_445
O2 O1 La1 136.4(15) 4_645 4_445
O4 O1 La1 160.7(18) 4_645 4_445
O5 O1 La1 82.2(9) 3_544 4_445
Ga2 O1 La1 23.2(5) 4_545 4_445
Ga4 O1 La1 138.2(8) 1_545 4_445
Ga3 O1 La1 107.9(11) 3_645 4_445
Ga4 O1 La1 106.8(7) 4_645 4_445
O4 O1 La1 89.1(10) . 4_445
O2 O1 La1 97.6(9) 3_545 4_445
O3 O1 La1 119.6(9) 3_544 4_445
O6 O1 La1 46.7(4) 4_545 4_445
O5 O1 La1 61.0(5) 2_546 4_445
O7 O1 La1 79.6(5) 4_546 4_445
O2 O1 La1 106.3(7) 1_545 4_445
Ga4 O1 La1 64.8(2) 1_445 4_445
O3 O1 La1 77.7(7) 3_554 4_445
Ga4 O1 La1 35.0(2) 4_545 4_445
Ga3 O1 La1 38.49(17) 3_545 4_445
O4 O1 La1 111.7(7) 3_545 4_445
Ta O1 La1 100.4(3) 3_545 4_445
Ga1 O1 La1 100.4(3) 3_545 4_445
Ga1 O1 La1 75.0(4) . 4_445
Ta O1 La1 75.0(4) . 4_445
Ta O1 La1 65.9(5) 3 4_445
Ga1 O1 La1 65.9(5) 3 4_445
O5 O1 La1 125.8(9) 2_646 4_445
O7 O1 La1 53.3(4) 2_556 4_445
La2 O1 La1 153.4(12) 3_645 4_445
La1 O1 La1 156.0(10) 1_645 4_445
La1 O1 La1 130.5(10) 4_645 4_445
O6 O1 La1 87.5(4) 4_535 4_445
O6 O1 La1 110.0(10) 4_645 4_445
O7 O1 La1 143.7(7) 4_646 4_445
Ga2 O1 La1 113.3(8) 3_545 4_445
Ga2 O1 La1 122.9(8) 1_545 4_445
Ga2 O1 La1 88.8(6) . 4_445
O1 O1 La1 77.6(3) 2_556 4_445
O5 O1 La1 57.6(5) 4_546 4_445
O1 O1 La1 85.4(7) 4_545 4_445
O1 O1 La1 49.1(5) 4 4_445
O1 O1 La1 21.1(4) 1_455 4_445
O1 O1 La1 158.9(4) 1_655 4_445
Ga4 O1 La1 124.8(5) 2_646 4_445
Ga3 O1 La1 110.3(7) 1_645 4_445
Ga4 O1 La1 89.3(7) . 4_445
O3 O1 La1 58.7(3) 3_444 4_445
O2 O1 La1 44.8(3) 3_445 4_445
O1 O1 La1 127.9(9) 2_656 4_445
O1 O1 La1 105.9(5) 4_655 4_445
O1 O1 La1 139.9(11) 4_645 4_445
Ga2 O1 La1 62.0(3) 3_445 4_445
Ga2 O1 La1 69.5(3) 1_445 4_445
La1 O1 La1 101.5(5) 4_535 4_445
La1 O1 La1 80.1(5) 3_545 4_445
La2 O1 La1 65.2(3) . 4_445
O3 O1 La1 99.8(7) . 4_445
O2 O1 La1 75.3(5) . 4_445
O2 O1 La1 56.0(3) 1_445 4_445
O3 O1 La1 25.6(3) 3_454 4_445
La2 O1 La1 37.79(12) 3_445 4_445
La1 O1 La1 37.85(10) 1_445 4_445
Ga2 O1 O2 32.3(14) 4_645 3_645
La2 O1 O2 78.7(9) 3_545 3_645
La1 O1 O2 136.1(11) 1_545 3_645
La1 O1 O2 106.0(14) 4_545 3_645
O3 O1 O2 159.9(18) 2_556 3_645
O2 O1 O2 113.0(15) 4_545 3_645
O4 O1 O2 144.9(12) 4_545 3_645
O7 O1 O2 72.6(9) 3_544 3_645
O3 O1 O2 61.0(9) 2_656 3_645
O6 O1 O2 120.3(7) 1_545 3_645
O2 O1 O2 15.6(7) 4_645 3_645
O4 O1 O2 58.9(10) 4_645 3_645
O5 O1 O2 60.9(7) 3_544 3_645
Ga2 O1 O2 144.2(13) 4_545 3_645
Ga4 O1 O2 69.4(5) 1_545 3_645
Ga3 O1 O2 32.2(3) 3_645 3_645
Ga4 O1 O2 90.5(5) 4_645 3_645
O4 O1 O2 87.0(10) . 3_645
O2 O1 O2 46.9(4) 3_545 3_645
O3 O1 O2 95.7(7) 3_544 3_645
O6 O1 O2 96.2(10) 4_545 3_645
O5 O1 O2 155.9(10) 2_546 3_645
O7 O1 O2 97.5(8) 4_546 3_645
O2 O1 O2 113.5(7) 1_545 3_645
Ga4 O1 O2 127.9(8) 1_445 3_645
O3 O1 O2 78.1(7) 3_554 3_645
Ga4 O1 O2 158.2(11) 4_545 3_645
Ga3 O1 O2 104.2(10) 3_545 3_645
O4 O1 O2 53.3(6) 3_545 3_645
Ta O1 O2 90.7(6) 3_545 3_645
Ga1 O1 O2 90.7(6) 3_545 3_645
Ga1 O1 O2 133.3(5) . 3_645
Ta O1 O2 133.3(5) . 3_645
Ta O1 O2 74.5(7) 3 3_645
Ga1 O1 O2 74.5(7) 3 3_645
O5 O1 O2 85.7(5) 2_646 3_645
O7 O1 O2 140.3(8) 2_556 3_645
La2 O1 O2 16.9(3) 3_645 3_645
La1 O1 O2 60.8(3) 1_645 3_645
La1 O1 O2 43.1(3) 4_645 3_645
O6 O1 O2 112.7(8) 4_535 3_645
O6 O1 O2 43.3(5) 4_645 3_645
O7 O1 O2 42.4(6) 4_646 3_645
Ga2 O1 O2 39.4(3) 3_545 3_645
Ga2 O1 O2 96.7(4) 1_545 3_645
Ga2 O1 O2 81.1(5) . 3_645
O1 O1 O2 76.1(8) 2_556 3_645
O5 O1 O2 83.3(8) 4_546 3_645
O1 O1 O2 131.3(6) 4_545 3_645
O1 O1 O2 112.9(7) 4 3_645
O1 O1 O2 145.5(4) 1_455 3_645
O1 O1 O2 34.5(4) 1_655 3_645
Ga4 O1 O2 55.2(4) 2_646 3_645
Ga3 O1 O2 105.5(4) 1_645 3_645
Ga4 O1 O2 60.1(5) . 3_645
O3 O1 O2 143.6(9) 3_444 3_645
O2 O1 O2 104.6(9) 3_445 3_645
O1 O1 O2 23.6(4) 2_656 3_645
O1 O1 O2 66.2(7) 4_655 3_645
O1 O1 O2 80.1(6) 4_645 3_645
Ga2 O1 O2 93.1(7) 3_445 3_645
Ga2 O1 O2 144.6(8) 1_445 3_645
La1 O1 O2 109.5(6) 4_535 3_645
La1 O1 O2 63.9(5) 3_545 3_645
La2 O1 O2 116.9(6) . 3_645
O3 O1 O2 50.2(5) . 3_645
O2 O1 O2 94.1(6) . 3_645
O2 O1 O2 161.6(10) 1_445 3_645
O3 O1 O2 120.5(10) 3_454 3_645
La2 O1 O2 124.8(8) 3_445 3_645
La1 O1 O2 160.2(7) 1_445 3_645
La1 O1 O2 139.9(10) 4_445 3_645
Ga2 O1 O3 29.7(15) 4_645 3_644
La2 O1 O3 104.2(9) 3_545 3_644
La1 O1 O3 81.5(11) 1_545 3_644
La1 O1 O3 137.4(8) 4_545 3_644
O3 O1 O3 139.2(17) 2_556 3_644
O2 O1 O3 161.2(13) 4_545 3_644
O4 O1 O3 114.4(16) 4_545 3_644
O7 O1 O3 62.5(7) 3_544 3_644
O3 O1 O3 45.9(8) 2_656 3_644
O6 O1 O3 80.1(10) 1_545 3_644
O2 O1 O3 58.3(8) 4_645 3_644
O4 O1 O3 5.2(9) 4_645 3_644
O5 O1 O3 112.3(7) 3_544 3_644
Ga2 O1 O3 147.0(15) 4_545 3_644
Ga4 O1 O3 35.7(4) 1_545 3_644
Ga3 O1 O3 87.8(5) 3_645 3_644
Ga4 O1 O3 68.2(6) 4_645 3_644
O4 O1 O3 92.7(10) . 3_644
O2 O1 O3 96.5(7) 3_545 3_644
O3 O1 O3 47.2(4) 3_544 3_644
O6 O1 O3 146.8(9) 4_545 3_644
O5 O1 O3 104.0(11) 2_546 3_644
O7 O1 O3 99.9(9) 4_546 3_644
O2 O1 O3 58.2(6) 1_545 3_644
Ga4 O1 O3 106.6(10) 1_445 3_644
O3 O1 O3 111.3(6) 3_554 3_644
Ga4 O1 O3 131.6(11) 4_545 3_644
Ga3 O1 O3 154.2(9) 3_545 3_644
O4 O1 O3 76.9(6) 3_545 3_644
Ta O1 O3 76.1(6) 3_545 3_644
Ga1 O1 O3 76.1(6) 3_545 3_644
Ga1 O1 O3 92.8(8) . 3_644
Ta O1 O3 92.8(8) . 3_644
Ta O1 O3 129.5(7) 3 3_644
Ga1 O1 O3 129.5(7) 3 3_644
O5 O1 O3 44.1(7) 2_646 3_644
O7 O1 O3 116.6(10) 2_556 3_644
La2 O1 O3 41.6(4) 3_645 3_644
La1 O1 O3 14.7(4) 1_645 3_644
La1 O1 O3 58.3(4) 4_645 3_644
O6 O1 O3 83.7(8) 4_535 3_644
O6 O1 O3 82.5(5) 4_645 3_644
O7 O1 O3 43.3(5) 4_646 3_644
Ga2 O1 O3 79.2(5) 3_545 3_644
Ga2 O1 O3 41.6(4) 1_545 3_644
Ga2 O1 O3 95.5(5) . 3_644
O1 O1 O3 111.9(8) 2_556 3_644
O5 O1 O3 137.3(9) 4_546 3_644
O1 O1 O3 79.9(6) 4_545 3_644
O1 O1 O3 132.9(9) 4 3_644
O1 O1 O3 148.3(5) 1_455 3_644
O1 O1 O3 31.7(5) 1_655 3_644
Ga4 O1 O3 60.2(4) 2_646 3_644
Ga3 O1 O3 56.3(5) 1_645 3_644
Ga4 O1 O3 103.1(4) . 3_644
O3 O1 O3 109.1(11) 3_444 3_644
O2 O1 O3 143.4(8) 3_445 3_644
O1 O1 O3 66.0(3) 2_656 3_644
O1 O1 O3 79.8(6) 4_655 3_644
O1 O1 O3 24.4(5) 4_645 3_644
Ga2 O1 O3 125.1(7) 3_445 3_644
Ga2 O1 O3 96.0(9) 1_445 3_644
La1 O1 O3 66.5(6) 4_535 3_644
La1 O1 O3 113.7(6) 3_545 3_644
La2 O1 O3 110.7(6) . 3_644
O3 O1 O3 92.7(5) . 3_644
O2 O1 O3 107.5(5) . 3_644
O2 O1 O3 108.6(10) 1_445 3_644
O3 O1 O3 161.1(9) 3_454 3_644
La2 O1 O3 140.6(8) 3_445 3_644
La1 O1 O3 128.2(10) 1_445 3_644
La1 O1 O3 164.3(11) 4_445 3_644
O2 O1 O3 55.7(4) 3_645 3_644
Ga2 O1 O2 111(2) 4_645 2_545
La2 O1 O2 125.1(12) 3_545 2_545
La1 O1 O2 22.6(6) 1_545 2_545
La1 O1 O2 92.9(12) 4_545 2_545
O3 O1 O2 50.7(12) 2_556 2_545
O2 O1 O2 104.0(11) 4_545 2_545
O4 O1 O2 55.0(11) 4_545 2_545
O7 O1 O2 102.3(14) 3_544 2_545
O3 O1 O2 87.5(13) 2_656 2_545
O6 O1 O2 32.0(9) 1_545 2_545
O2 O1 O2 136.7(11) 4_645 2_545
O4 O1 O2 86.6(15) 4_645 2_545
O5 O1 O2 139.7(11) 3_544 2_545
Ga2 O1 O2 71.8(9) 4_545 2_545
Ga4 O1 O2 88.3(11) 1_545 2_545
Ga3 O1 O2 164.5(8) 3_645 2_545
Ga4 O1 O2 63.8(8) 4_645 2_545
O4 O1 O2 84.1(13) . 2_545
O2 O1 O2 165.9(8) 3_545 2_545
O3 O1 O2 60.2(9) 3_544 2_545
O6 O1 O2 112.5(8) 4_545 2_545
O5 O1 O2 15.4(6) 2_546 2_545
O7 O1 O2 99.1(9) 4_546 2_545
O2 O1 O2 30.8(5) 1_545 2_545
Ga4 O1 O2 67.9(7) 1_445 2_545
O3 O1 O2 109.8(9) 3_554 2_545
Ga4 O1 O2 44.8(6) 4_545 2_545
Ga3 O1 O2 112.8(5) 3_545 2_545
O4 O1 O2 135.2(11) 3_545 2_545
Ta O1 O2 90.5(9) 3_545 2_545
Ga1 O1 O2 90.5(9) 3_545 2_545
Ga1 O1 O2 25.9(4) . 2_545
Ta O1 O2 25.9(4) . 2_545
Ta O1 O2 136.7(6) 3 2_545
Ga1 O1 O2 136.7(6) 3 2_545
O5 O1 O2 58.7(7) 2_646 2_545
O7 O1 O2 43.0(7) 2_556 2_545
La2 O1 O2 130.4(9) 3_645 2_545
La1 O1 O2 82.2(8) 1_645 2_545
La1 O1 O2 111.9(7) 4_645 2_545
O6 O1 O2 68.3(8) 4_535 2_545
O6 O1 O2 130.9(8) 4_645 2_545
O7 O1 O2 119.0(11) 4_646 2_545
Ga2 O1 O2 154.0(10) 3_545 2_545
Ga2 O1 O2 51.2(5) 1_545 2_545
Ga2 O1 O2 93.3(7) . 2_545
O1 O1 O2 133.6(4) 2_556 2_545
O5 O1 O2 133.4(6) 4_546 2_545
O1 O1 O2 33.5(10) 4_545 2_545
O1 O1 O2 82.1(10) 4 2_545
O1 O1 O2 70.8(2) 1_455 2_545
O1 O1 O2 109.2(2) 1_655 2_545
Ga4 O1 O2 119.5(10) 2_646 2_545
Ga3 O1 O2 38.1(4) 1_645 2_545
Ga4 O1 O2 128.7(7) . 2_545
O3 O1 O2 52.0(6) 3_444 2_545
O2 O1 O2 111.2(4) 3_445 2_545
O1 O1 O2 151.9(5) 2_656 2_545
O1 O1 O2 100.1(10) 4_655 2_545
O1 O1 O2 65.2(9) 4_645 2_545
Ga2 O1 O2 118.7(5) 3_445 2_545
Ga2 O1 O2 35.3(4) 1_445 2_545
La1 O1 O2 56.8(5) 4_535 2_545
La1 O1 O2 152.3(3) 3_545 2_545
La2 O1 O2 62.1(5) . 2_545
O3 O1 O2 155.3(8) . 2_545
O2 O1 O2 86.3(5) . 2_545
O2 O1 O2 29.5(5) 1_445 2_545
O3 O1 O2 89.1(6) 3_454 2_545
La2 O1 O2 88.6(5) 3_445 2_545
La1 O1 O2 51.2(4) 1_445 2_545
La1 O1 O2 75.9(4) 4_445 2_545
O2 O1 O2 143.0(6) 3_645 2_545
O3 O1 O2 88.8(7) 3_644 2_545
Ga2 O1 O3 105.7(14) 4_645 4_546
La2 O1 O3 17.4(9) 3_545 4_546
La1 O1 O3 89.7(10) 1_545 4_546
La1 O1 O3 122.5(12) 4_545 4_546
O3 O1 O3 102.3(8) 2_556 4_546
O2 O1 O3 66.6(9) 4_545 4_546
O4 O1 O3 60.1(9) 4_545 4_546
O7 O1 O3 34.2(7) 3_544 4_546
O3 O1 O3 139.1(12) 2_656 4_546
O6 O1 O3 141.5(16) 1_545 4_546
O2 O1 O3 101.4(10) 4_645 4_546
O4 O1 O3 92.6(12) 4_645 4_546
O5 O1 O3 101.4(12) 3_544 4_546
Ga2 O1 O3 67.5(6) 4_545 4_546
Ga4 O1 O3 63.2(6) 1_545 4_546
Ga3 O1 O3 85.2(8) 3_645 4_546
Ga4 O1 O3 162.8(13) 4_645 4_546
O4 O1 O3 163(2) . 4_546
O2 O1 O3 56.3(6) 3_545 4_546
O3 O1 O3 74.1(10) 3_544 4_546
O6 O1 O3 99.3(8) 4_545 4_546
O5 O1 O3 110.6(9) 2_546 4_546
O7 O1 O3 11.6(6) 4_546 4_546
O2 O1 O3 107.4(10) 1_545 4_546
Ga4 O1 O3 44.0(4) 1_445 4_546
O3 O1 O3 131.2(12) 3_554 4_546
Ga4 O1 O3 110.7(5) 4_545 4_546
Ga3 O1 O3 63.8(5) 3_545 4_546
O4 O1 O3 33.1(4) 3_545 4_546
Ta O1 O3 28.0(4) 3_545 4_546
Ga1 O1 O3 28.0(4) 3_545 4_546
Ga1 O1 O3 135.0(9) . 4_546
Ta O1 O3 135.0(9) . 4_546
Ta O1 O3 87.3(7) 3 4_546
Ga1 O1 O3 87.3(7) 3 4_546
O5 O1 O3 134.4(12) 2_646 4_546
O7 O1 O3 132.3(5) 2_556 4_546
La2 O1 O3 80.9(6) 3_645 4_546
La1 O1 O3 110.9(7) 1_645 4_546
La1 O1 O3 129.4(7) 4_645 4_546
O6 O1 O3 43.7(6) 4_535 4_546
O6 O1 O3 118.7(10) 4_645 4_546
O7 O1 O3 58.0(5) 4_646 4_546
Ga2 O1 O3 49.4(4) 3_545 4_546
Ga2 O1 O3 92.9(8) 1_545 4_546
Ga2 O1 O3 153.7(13) . 4_546
O1 O1 O3 30.5(6) 2_556 4_546
O5 O1 O3 66.9(7) 4_546 4_546
O1 O1 O3 79.1(8) 4_545 4_546
O1 O1 O3 130.2(10) 4 4_546
O1 O1 O3 69.9(3) 1_455 4_546
O1 O1 O3 110.1(3) 1_655 4_546
Ga4 O1 O3 38.9(4) 2_646 4_546
Ga3 O1 O3 127.5(10) 1_645 4_546
Ga4 O1 O3 117.4(10) . 4_546
O3 O1 O3 61.0(7) 3_444 4_546
O2 O1 O3 48.6(4) 3_445 4_546
O1 O1 O3 63.1(7) 2_656 4_546
O1 O1 O3 149.3(13) 4_655 4_546
O1 O1 O3 98.3(6) 4_645 4_546
Ga2 O1 O3 31.8(4) 3_445 4_546
Ga2 O1 O3 75.2(5) 1_445 4_546
La1 O1 O3 62.5(5) 4_535 4_546
La1 O1 O3 53.8(4) 3_545 4_546
La2 O1 O3 151.2(4) . 4_546
O3 O1 O3 45.1(4) . 4_546
O2 O1 O3 151.4(10) . 4_546
O2 O1 O3 86.1(6) 1_445 4_546
O3 O1 O3 102.0(5) 3_454 4_546
La2 O1 O3 48.5(3) 3_445 4_546
La1 O1 O3 74.1(4) 1_445 4_546
La1 O1 O3 86.1(4) 4_445 4_546
O2 O1 O3 86.3(5) 3_645 4_546
O3 O1 O3 96.3(7) 3_644 4_546
O2 O1 O3 110.3(8) 2_545 4_546
Ga2 O1 O2 68.7(16) 4_645 2_645
La2 O1 O2 142.1(16) 3_545 2_645
La1 O1 O2 48.7(7) 1_545 2_645
La1 O1 O2 107.2(12) 4_545 2_645
O3 O1 O2 88.9(14) 2_556 2_645
O2 O1 O2 145.1(13) 4_545 2_645
O4 O1 O2 92.0(15) 4_545 2_645
O7 O1 O2 96.6(13) 3_544 2_645
O3 O1 O2 48.7(11) 2_656 2_645
O6 O1 O2 30.2(9) 1_545 2_645
O2 O1 O2 95.0(8) 4_645 2_645
O4 O1 O2 51.0(11) 4_645 2_645
O5 O1 O2 129.4(9) 3_544 2_645
Ga2 O1 O2 114.1(12) 4_545 2_645
Ga4 O1 O2 69.3(8) 1_545 2_645
Ga3 O1 O2 127.1(4) 3_645 2_645
Ga4 O1 O2 38.7(7) 4_645 2_645
O4 O1 O2 70.9(12) . 2_645
O2 O1 O2 146.9(5) 3_545 2_645
O3 O1 O2 51.6(8) 3_544 2_645
O6 O1 O2 132.5(9) 4_545 2_645
O5 O1 O2 55.5(8) 2_546 2_645
O7 O1 O2 119.7(12) 4_546 2_645
O2 O1 O2 21.4(4) 1_545 2_645
Ga4 O1 O2 98.6(10) 1_445 2_645
O3 O1 O2 102.9(8) 3_554 2_645
Ga4 O1 O2 80.7(8) 4_545 2_645
Ga3 O1 O2 153.8(7) 3_545 2_645
O4 O1 O2 124.3(9) 3_545 2_645
Ta O1 O2 97.6(9) 3_545 2_645
Ga1 O1 O2 97.6(9) 3_545 2_645
Ga1 O1 O2 41.8(5) . 2_645
Ta O1 O2 41.8(5) . 2_645
Ta O1 O2 146.9(8) 3 2_645
Ga1 O1 O2 146.9(8) 3 2_645
O5 O1 O2 17.9(5) 2_646 2_645
O7 O1 O2 66.5(7) 2_556 2_645
La2 O1 O2 91.0(5) 3_645 2_645
La1 O1 O2 41.0(5) 1_645 2_645
La1 O1 O2 74.6(5) 4_645 2_645
O6 O1 O2 85.7(10) 4_535 2_645
O6 O1 O2 100.7(6) 4_645 2_645
O7 O1 O2 92.3(8) 4_646 2_645
Ga2 O1 O2 130.4(6) 3_545 2_645
Ga2 O1 O2 33.0(4) 1_545 2_645
Ga2 O1 O2 79.6(6) . 2_645
O1 O1 O2 155.1(5) 2_556 2_645
O5 O1 O2 166.8(10) 4_546 2_645
O1 O1 O2 55.7(10) 4_545 2_645
O1 O1 O2 96.5(11) 4 2_645
O1 O1 O2 113.2(3) 1_455 2_645
O1 O1 O2 66.8(3) 1_655 2_645
Ga4 O1 O2 104.6(8) 2_646 2_645
Ga3 O1 O2 5.1(2) 1_645 2_645
Ga4 O1 O2 112.4(5) . 2_645
O3 O1 O2 87.4(8) 3_444 2_645
O2 O1 O2 153.0(7) 3_445 2_645
O1 O1 O2 116.7(4) 2_656 2_645
O1 O1 O2 75.3(7) 4_655 2_645
O1 O1 O2 33.5(8) 4_645 2_645
Ga2 O1 O2 152.9(9) 3_445 2_645
Ga2 O1 O2 68.3(6) 1_445 2_645
La1 O1 O2 64.4(6) 4_535 2_645
La1 O1 O2 164.4(4) 3_545 2_645
La2 O1 O2 69.5(5) . 2_645
O3 O1 O2 143.8(6) . 2_645
O2 O1 O2 82.4(5) . 2_645
O2 O1 O2 70.4(7) 1_445 2_645
O3 O1 O2 118.5(7) 3_454 2_645
La2 O1 O2 129.4(8) 3_445 2_645
La1 O1 O2 93.0(7) 1_445 2_645
La1 O1 O2 115.4(7) 4_445 2_645
O2 O1 O2 100.9(4) 3_645 2_645
O3 O1 O2 51.2(5) 3_644 2_645
O2 O1 O2 42.4(4) 2_545 2_645
O3 O1 O2 125.6(9) 4_546 2_645
Ga2 O1 O3 63.2(12) 4_645 4_646
La2 O1 O3 44.8(6) 3_545 4_646
La1 O1 O3 103.7(12) 1_545 4_646
La1 O1 O3 141.1(18) 4_545 4_646
O3 O1 O3 144.3(11) 2_556 4_646
O2 O1 O3 101.4(12) 4_545 4_646
O4 O1 O3 96.1(11) 4_545 4_646
O7 O1 O3 24.9(8) 3_544 4_646
O3 O1 O3 97.1(9) 2_656 4_646
O6 O1 O3 137.0(14) 1_545 4_646
O2 O1 O3 64.6(8) 4_645 4_646
O4 O1 O3 58.0(10) 4_645 4_646
O5 O1 O3 95.0(11) 3_544 4_646
Ga2 O1 O3 110.0(8) 4_545 4_646
Ga4 O1 O3 39.6(6) 1_545 4_646
Ga3 O1 O3 65.1(6) 3_645 4_646
Ga4 O1 O3 126.1(6) 4_645 4_646
O4 O1 O3 135.5(10) . 4_646
O2 O1 O3 49.2(6) 3_545 4_646
O3 O1 O3 65.9(10) 3_544 4_646
O6 O1 O3 117.7(11) 4_545 4_646
O5 O1 O3 136.2(13) 2_546 4_646
O7 O1 O3 51.6(6) 4_546 4_646
O2 O1 O3 101.5(9) 1_545 4_646
Ga4 O1 O3 79.1(6) 1_445 4_646
O3 O1 O3 122.7(10) 3_554 4_646
Ga4 O1 O3 151.6(7) 4_545 4_646
Ga3 O1 O3 95.2(7) 3_545 4_646
O4 O1 O3 17.5(5) 3_545 4_646
Ta O1 O3 41.9(4) 3_545 4_646
Ga1 O1 O3 41.9(4) 3_545 4_646
Ga1 O1 O3 145.8(12) . 4_646
Ta O1 O3 145.8(12) . 4_646
Ta O1 O3 94.7(8) 3 4_646
Ga1 O1 O3 94.7(8) 3 4_646
O5 O1 O3 103.9(8) 2_646 4_646
O7 O1 O3 168.0(13) 2_556 4_646
La2 O1 O3 39.3(4) 3_645 4_646
La1 O1 O3 74.0(5) 1_645 4_646
La1 O1 O3 89.6(5) 4_645 4_646
O6 O1 O3 64.8(6) 4_535 4_646
O6 O1 O3 91.1(7) 4_645 4_646
O7 O1 O3 16.8(4) 4_646 4_646
Ga2 O1 O3 29.6(4) 3_545 4_646
Ga2 O1 O3 79.5(6) 1_545 4_646
Ga2 O1 O3 130.2(7) . 4_646
O1 O1 O3 52.3(7) 2_556 4_646
O5 O1 O3 85.4(8) 4_546 4_646
O1 O1 O3 93.7(7) 4_545 4_646
O1 O1 O3 152.4(14) 4 4_646
O1 O1 O3 112.4(2) 1_455 4_646
O1 O1 O3 67.6(2) 1_655 4_646
Ga4 O1 O3 6.5(3) 2_646 4_646
Ga3 O1 O3 111.6(8) 1_645 4_646
Ga4 O1 O3 103.0(8) . 4_646
O3 O1 O3 94.6(8) 3_444 4_646
O2 O1 O3 83.8(5) 3_445 4_646
O1 O1 O3 30.9(6) 2_656 4_646
O1 O1 O3 114.7(9) 4_655 4_646
O1 O1 O3 73.4(7) 4_645 4_646
Ga2 O1 O3 65.7(5) 3_445 4_646
Ga2 O1 O3 100.2(7) 1_445 4_646
La1 O1 O3 69.3(5) 4_535 4_646
La1 O1 O3 61.4(5) 3_545 4_646
La2 O1 O3 165.4(5) . 4_646
O3 O1 O3 39.3(3) . 4_646
O2 O1 O3 142.7(8) . 4_646
O2 O1 O3 116.6(8) 1_445 4_646
O3 O1 O3 134.4(8) 3_454 4_646
La2 O1 O3 90.6(5) 3_445 4_646
La1 O1 O3 113.3(6) 1_445 4_646
La1 O1 O3 127.1(5) 4_445 4_646
O2 O1 O3 49.0(4) 3_645 4_646
O3 O1 O3 59.8(6) 3_644 4_646
O2 O1 O3 125.3(9) 2_545 4_646
O3 O1 O3 42.4(3) 4_546 4_646
O2 O1 O3 106.9(7) 2_645 4_646
Ga2 O1 O2 38.4(16) 4_645 1_645
La2 O1 O2 125.4(10) 3_545 1_645
La1 O1 O2 72.4(9) 1_545 1_645
La1 O1 O2 121.7(10) 4_545 1_645
O3 O1 O2 120.3(15) 2_556 1_645
O2 O1 O2 176.6(13) 4_545 1_645
O4 O1 O2 113.3(16) 4_545 1_645
O7 O1 O2 81.2(9) 3_544 1_645
O3 O1 O2 33.7(10) 2_656 1_645
O6 O1 O2 58.8(8) 1_545 1_645
O2 O1 O2 67.2(7) 4_645 1_645
O4 O1 O2 23.8(8) 4_645 1_645
O5 O1 O2 115.3(7) 3_544 1_645
Ga2 O1 O2 142.6(15) 4_545 1_645
Ga4 O1 O2 52.2(5) 1_545 1_645
Ga3 O1 O2 99.6(4) 3_645 1_645
Ga4 O1 O2 48.1(6) 4_645 1_645
O4 O1 O2 76.6(10) . 1_645
O2 O1 O2 115.4(6) 3_545 1_645
O3 O1 O2 51.2(6) 3_544 1_645
O6 O1 O2 141.0(8) 4_545 1_645
O5 O1 O2 86.8(10) 2_546 1_645
O7 O1 O2 116.3(10) 4_546 1_645
O2 O1 O2 44.7(4) 1_545 1_645
Ga4 O1 O2 112.1(10) 1_445 1_645
O3 O1 O2 102.3(6) 3_554 1_645
Ga4 O1 O2 111.7(9) 4_545 1_645
Ga3 O1 O2 174.4(9) 3_545 1_645
O4 O1 O2 98.6(6) 3_545 1_645
Ta O1 O2 91.2(7) 3_545 1_645
Ga1 O1 O2 91.2(7) 3_545 1_645
Ga1 O1 O2 71.9(6) . 1_645
Ta O1 O2 71.9(6) . 1_645
Ta O1 O2 135.9(6) 3 1_645
Ga1 O1 O2 135.9(6) 3 1_645
O5 O1 O2 22.4(6) 2_646 1_645
O7 O1 O2 95.0(8) 2_556 1_645
La2 O1 O2 59.5(4) 3_645 1_645
La1 O1 O2 9.5(3) 1_645 1_645
La1 O1 O2 55.3(4) 4_645 1_645
O6 O1 O2 91.4(9) 4_535 1_645
O6 O1 O2 82.9(5) 4_645 1_645
O7 O1 O2 65.1(6) 4_646 1_645
Ga2 O1 O2 99.9(4) 3_545 1_645
Ga2 O1 O2 37.0(3) 1_545 1_645
Ga2 O1 O2 81.9(5) . 1_645
O1 O1 O2 133.7(7) 2_556 1_645
O5 O1 O2 152.9(8) 4_546 1_645
O1 O1 O2 74.9(7) 4_545 1_645
O1 O1 O2 114.3(10) 4 1_645
O1 O1 O2 142.4(4) 1_455 1_645
O1 O1 O2 37.6(4) 1_655 1_645
Ga4 O1 O2 81.5(5) 2_646 1_645
Ga3 O1 O2 36.5(3) 1_645 1_645
Ga4 O1 O2 101.4(4) . 1_645
O3 O1 O2 107.9(10) 3_444 1_645
O2 O1 O2 164.0(9) 3_445 1_645
O1 O1 O2 85.4(4) 2_656 1_645
O1 O1 O2 69.2(5) 4_655 1_645
O1 O1 O2 21.3(6) 4_645 1_645
Ga2 O1 O2 146.1(7) 3_445 1_645
Ga2 O1 O2 90.6(8) 1_445 1_645
La1 O1 O2 70.4(6) 4_535 1_645
La1 O1 O2 132.9(5) 3_545 1_645
La2 O1 O2 89.9(6) . 1_645
O3 O1 O2 113.5(4) . 1_645
O2 O1 O2 91.4(5) . 1_645
O2 O1 O2 98.2(9) 1_445 1_645
O3 O1 O2 142.1(8) 3_454 1_645
La2 O1 O2 149.7(10) 3_445 1_645
La1 O1 O2 120.7(9) 1_445 1_645
La1 O1 O2 146.7(8) 4_445 1_645
O2 O1 O2 70.1(3) 3_645 1_645
O3 O1 O2 21.8(3) 3_644 1_645
O2 O1 O2 72.8(6) 2_545 1_645
O3 O1 O2 115.3(7) 4_546 1_645
O2 O1 O2 31.5(4) 2_645 1_645
O3 O1 O2 81.5(5) 4_646 1_645
Ga2 O1 O3 42.0(14) 4_645 3_654
La2 O1 O3 118.4(13) 3_545 3_654
La1 O1 O3 131.0(10) 1_545 3_654
La1 O1 O3 72.0(9) 4_545 3_654
O3 O1 O3 119.6(13) 2_556 3_654
O2 O1 O3 115.4(15) 4_545 3_654
O4 O1 O3 169.1(12) 4_545 3_654
O7 O1 O3 116.2(8) 3_544 3_654
O3 O1 O3 34.6(10) 2_656 3_654
O6 O1 O3 84.3(9) 1_545 3_654
O2 O1 O3 30.2(7) 4_645 3_654
O4 O1 O3 74.4(9) 4_645 3_654
O5 O1 O3 50.0(7) 3_544 3_654
Ga2 O1 O3 143.2(13) 4_545 3_654
Ga4 O1 O3 101.3(4) 1_545 3_654
Ga3 O1 O3 48.8(4) 3_645 3_654
Ga4 O1 O3 52.3(6) 4_645 3_654
O4 O1 O3 41.1(9) . 3_654
O2 O1 O3 78.0(7) 3_545 3_654
O3 O1 O3 115.4(7) 3_544 3_654
O6 O1 O3 78.4(8) 4_545 3_654
O5 O1 O3 118.6(9) 2_546 3_654
O7 O1 O3 142.2(10) 4_546 3_654
O2 O1 O3 103.6(7) 1_545 3_654
Ga4 O1 O3 173.6(7) 1_445 3_654
O3 O1 O3 42.8(4) 3_554 3_654
Ga4 O1 O3 113.7(8) 4_545 3_654
Ga3 O1 O3 110.1(11) 3_545 3_654
O4 O1 O3 98.3(7) 3_545 3_654
Ta O1 O3 134.8(5) 3_545 3_654
Ga1 O1 O3 134.8(5) 3_545 3_654
Ga1 O1 O3 93.7(6) . 3_654
Ta O1 O3 93.7(6) . 3_654
Ta O1 O3 70.7(6) 3 3_654
Ga1 O1 O3 70.7(6) 3 3_654
O5 O1 O3 64.9(6) 2_646 3_654
O7 O1 O3 94.5(7) 2_556 3_654
La2 O1 O3 56.5(4) 3_645 3_654
La1 O1 O3 61.5(3) 1_645 3_654
La1 O1 O3 11.0(4) 4_645 3_654
O6 O1 O3 152.0(7) 4_535 3_654
O6 O1 O3 18.3(4) 4_645 3_654
O7 O1 O3 84.4(6) 4_646 3_654
Ga2 O1 O3 81.3(6) 3_545 3_654
Ga2 O1 O3 102.8(4) 1_545 3_654
Ga2 O1 O3 36.2(4) . 3_654
O1 O1 O3 110.1(8) 2_556 3_654
O5 O1 O3 91.8(9) 4_546 3_654
O1 O1 O3 138.0(12) 4_545 3_654
O1 O1 O3 73.8(5) 4 3_654
O1 O1 O3 141.4(4) 1_455 3_654
O1 O1 O3 38.6(4) 1_655 3_654
Ga4 O1 O3 100.4(5) 2_646 3_654
Ga3 O1 O3 84.3(4) 1_645 3_654
Ga4 O1 O3 35.6(3) . 3_654
O3 O1 O3 168.0(11) 3_444 3_654
O2 O1 O3 122.1(10) 3_445 3_654
O1 O1 O3 68.1(3) 2_656 3_654
O1 O1 O3 20.3(6) 4_655 3_654
O1 O1 O3 86.4(6) 4_645 3_654
Ga2 O1 O3 123.1(10) 3_445 3_654
Ga2 O1 O3 150.0(9) 1_445 3_654
La1 O1 O3 135.1(6) 4_535 3_654
La1 O1 O3 88.1(7) 3_545 3_654
La2 O1 O3 71.1(5) . 3_654
O3 O1 O3 87.3(7) . 3_654
O2 O1 O3 50.0(5) . 3_654
O2 O1 O3 143.1(8) 1_445 3_654
O3 O1 O3 95.0(8) 3_454 3_654
La2 O1 O3 144.4(10) 3_445 3_654
La1 O1 O3 151.8(7) 1_445 3_654
La1 O1 O3 120.5(8) 4_445 3_654
O2 O1 O3 45.9(3) 3_645 3_654
O3 O1 O3 69.2(3) 3_644 3_654
O2 O1 O3 116.1(6) 2_545 3_654
O3 O1 O3 130.6(7) 4_546 3_654
O2 O1 O3 82.5(5) 2_645 3_654
O3 O1 O3 94.5(4) 4_646 3_654
O2 O1 O3 65.8(4) 1_645 3_654
Ga3 O2 Ga2 111.6(12) 1_655 .
Ga3 O2 La2 107.3(12) 1_655 .
Ga2 O2 La2 97.8(11) . .
Ga3 O2 O6 72.6(11) 1_655 .
Ga2 O2 O6 130.5(14) . .
La2 O2 O6 129.1(11) . .
Ga3 O2 La1 125.9(13) 1_655 .
Ga2 O2 La1 102.1(12) . .
La2 O2 La1 108.6(8) . .
O6 O2 La1 53.4(7) . .
Ga3 O2 O3 137.4(14) 1_655 3_554
Ga2 O2 O3 46.0(10) . 3_554
La2 O2 O3 111.1(12) . 3_554
O6 O2 O3 96.1(11) . 3_554
La1 O2 O3 56.1(8) . 3_554
Ga3 O2 O5 36.3(7) 1_655 1_554
Ga2 O2 O5 147.2(13) . 1_554
La2 O2 O5 90.4(11) . 1_554
O6 O2 O5 59.0(12) . 1_554
La1 O2 O5 105.2(11) . 1_554
O3 O2 O5 154.6(15) 3_554 1_554
Ga3 O2 O1 158.5(16) 1_655 4
Ga2 O2 O1 87.6(14) . 4
La2 O2 O1 58.7(10) . 4
O6 O2 O1 102.7(13) . 4
La1 O2 O1 54.7(10) . 4
O3 O2 O1 63.2(12) 3_554 4
O5 O2 O1 123.1(15) 1_554 4
Ga3 O2 O5 38.3(10) 1_655 2_656
Ga2 O2 O5 92.2(12) . 2_656
La2 O2 O5 144.8(12) . 2_656
O6 O2 O5 59.9(10) . 2_656
La1 O2 O5 102.1(10) . 2_656
O3 O2 O5 100.1(13) 3_554 2_656
O5 O2 O5 64.7(15) 1_554 2_656
O1 O2 O5 156.0(15) 4 2_656
Ga3 O2 O4 130.2(11) 1_655 .
Ga2 O2 O4 28.7(7) . .
La2 O2 O4 71.6(9) . .
O6 O2 O4 147.5(12) . .
La1 O2 O4 99.1(10) . .
O3 O2 O4 51.5(10) 3_554 .
O5 O2 O4 153.5(14) 1_554 .
O1 O2 O4 64.2(13) 4 .
O5 O2 O4 120.5(13) 2_656 .
Ga3 O2 O2 28.6(8) 1_655 2_655
Ga2 O2 O2 93.8(10) . 2_655
La2 O2 O2 88.6(9) . 2_655
O6 O2 O2 101.2(7) . 2_655
La1 O2 O2 154.5(6) . 2_655
O3 O2 O2 135.7(15) 3_554 2_655
O5 O2 O2 54.6(9) 1_554 2_655
O1 O2 O2 147.0(13) 4 2_655
O5 O2 O2 57.0(9) 2_656 2_655
O4 O2 O2 104.3(7) . 2_655
Ga3 O2 O1 84.6(11) 1_655 4_655
Ga2 O2 O1 28.2(11) . 4_655
La2 O2 O1 115.0(12) . 4_655
O6 O2 O1 115.6(13) . 4_655
La1 O2 O1 114.0(12) . 4_655
O3 O2 O1 63.0(12) 3_554 4_655
O5 O2 O1 120.9(12) 1_554 4_655
O1 O2 O1 116(2) 4 4_655
O5 O2 O1 65.1(13) 2_656 4_655
O4 O2 O1 55.4(12) . 4_655
O2 O2 O1 72.7(10) 2_655 4_655
Ga3 O2 O5 99.2(12) 1_655 2_556
Ga2 O2 O5 146.9(14) . 2_556
La2 O2 O5 83.9(8) . 2_556
O6 O2 O5 47.7(8) . 2_556
La1 O2 O5 47.5(8) . 2_556
O3 O2 O5 102.5(12) 3_554 2_556
O5 O2 O5 65.3(14) 1_554 2_556
O1 O2 O5 65.0(13) 4 2_556
O5 O2 O5 105.4(13) 2_656 2_556
O4 O2 O5 129.2(10) . 2_556
O2 O2 O5 119.3(12) 2_655 2_556
O1 O2 O5 158.9(13) 4_655 2_556
Ga3 O2 Ta 65.7(7) 1_655 1_565
Ga2 O2 Ta 164.7(13) . 1_565
La2 O2 Ta 97.3(7) . 1_565
O6 O2 Ta 34.5(7) . 1_565
La1 O2 Ta 70.7(6) . 1_565
O3 O2 Ta 125.0(11) 3_554 1_565
O5 O2 Ta 34.8(8) 1_554 1_565
O1 O2 Ta 98.2(13) 4 1_565
O5 O2 Ta 76.7(9) 2_656 1_565
O4 O2 Ta 162.2(9) . 1_565
O2 O2 Ta 88.9(7) 2_655 1_565
O1 O2 Ta 141.7(12) 4_655 1_565
O5 O2 Ta 33.6(8) 2_556 1_565
Ga3 O2 Ga1 65.7(7) 1_655 1_565
Ga2 O2 Ga1 164.7(13) . 1_565
La2 O2 Ga1 97.3(7) . 1_565
O6 O2 Ga1 34.5(7) . 1_565
La1 O2 Ga1 70.7(6) . 1_565
O3 O2 Ga1 125.0(11) 3_554 1_565
O5 O2 Ga1 34.8(8) 1_554 1_565
O1 O2 Ga1 98.2(13) 4 1_565
O5 O2 Ga1 76.7(9) 2_656 1_565
O4 O2 Ga1 162.2(9) . 1_565
O2 O2 Ga1 88.9(7) 2_655 1_565
O1 O2 Ga1 141.7(12) 4_655 1_565
O5 O2 Ga1 33.6(8) 2_556 1_565
Ta O2 Ga1 0.00(13) 1_565 1_565
Ga3 O2 O1 65.7(9) 1_655 3_554
Ga2 O2 O1 114.0(13) . 3_554
La2 O2 O1 41.6(7) . 3_554
O6 O2 O1 112.1(12) . 3_554
La1 O2 O1 134.2(9) . 3_554
O3 O2 O1 149.7(14) 3_554 3_554
O5 O2 O1 55.4(12) 1_554 3_554
O1 O2 O1 98.3(13) 4 3_554
O5 O2 O1 103.7(11) 2_656 3_554
O4 O2 O1 99.6(11) . 3_554
O2 O2 O1 51.3(7) 2_655 3_554
O1 O2 O1 111.1(11) 4_655 3_554
O5 O2 O1 89.1(10) 2_556 3_554
Ta O2 O1 79.2(9) 1_565 3_554
Ga1 O2 O1 79.2(9) 1_565 3_554
Ga3 O2 O2 88.3(11) 1_655 2
Ga2 O2 O2 139.5(8) . 2
La2 O2 O2 41.8(6) . 2
O6 O2 O2 88.3(8) . 2
La1 O2 O2 92.5(8) . 2
O3 O2 O2 133.2(13) 3_554 2
O5 O2 O2 56.9(9) 1_554 2
O1 O2 O2 70.4(12) 4 2
O5 O2 O2 121.6(12) 2_656 2
O4 O2 O2 112.2(8) . 2
O2 O2 O2 88.1(12) 2_655 2
O1 O2 O2 151.4(11) 4_655 2
O5 O2 O2 49.7(7) 2_556 2
Ta O2 O2 55.5(4) 1_565 2
Ga1 O2 O2 55.5(4) 1_565 2
O1 O2 O2 41.7(6) 3_554 2
Ga3 O2 Ga2 50.9(7) 1_655 2_655
Ga2 O2 Ga2 97.5(10) . 2_655
La2 O2 Ga2 60.7(5) . 2_655
O6 O2 Ga2 117.2(10) . 2_655
La1 O2 Ga2 159.0(9) . 2_655
O3 O2 Ga2 143.0(12) 3_554 2_655
O5 O2 Ga2 59.3(10) 1_554 2_655
O1 O2 Ga2 119.3(12) 4 2_655
O5 O2 Ga2 84.5(9) 2_656 2_655
O4 O2 Ga2 94.4(9) . 2_655
O2 O2 Ga2 27.9(5) 2_655 2_655
O1 O2 Ga2 86.9(9) 4_655 2_655
O5 O2 Ga2 111.6(10) 2_556 2_655
Ta O2 Ga2 91.9(6) 1_565 2_655
Ga1 O2 Ga2 91.9(6) 1_565 2_655
O1 O2 Ga2 26.2(3) 3_554 2_655
O2 O2 Ga2 67.4(7) 2 2_655
Ga3 O2 O7 99.2(10) 1_655 1_554
Ga2 O2 O7 71.2(10) . 1_554
La2 O2 O7 32.8(6) . 1_554
O6 O2 O7 158.2(13) . 1_554
La1 O2 O7 131.9(9) . 1_554
O3 O2 O7 103.1(12) 3_554 1_554
O5 O2 O7 102.3(11) 1_554 1_554
O1 O2 O7 77.3(11) 4 1_554
O5 O2 O7 125.3(10) 2_656 1_554
O4 O2 O7 52.3(10) . 1_554
O2 O2 O7 72.1(6) 2_655 1_554
O1 O2 O7 82.8(11) 4_655 1_554
O5 O2 O7 116.7(10) 2_556 1_554
Ta O2 O7 123.8(8) 1_565 1_554
Ga1 O2 O7 123.8(8) 1_565 1_554
O1 O2 O7 47.3(9) 3_554 1_554
O2 O2 O7 71.0(6) 2 1_554
Ga2 O2 O7 49.0(5) 2_655 1_554
Ga3 O2 Ga4 55.7(7) 1_655 4_655
Ga2 O2 Ga4 114.9(10) . 4_655
La2 O2 Ga4 146.7(9) . 4_655
O6 O2 Ga4 25.5(6) . 4_655
La1 O2 Ga4 72.3(6) . 4_655
O3 O2 Ga4 97.1(10) 3_554 4_655
O5 O2 Ga4 58.6(9) 1_554 4_655
O1 O2 Ga4 126.0(12) 4 4_655
O5 O2 Ga4 34.5(7) 2_656 4_655
O4 O2 Ga4 141.7(10) . 4_655
O2 O2 Ga4 83.0(4) 2_655 4_655
O1 O2 Ga4 93.2(11) 4_655 4_655
O5 O2 Ga4 72.5(7) 2_556 4_655
Ta O2 Ga4 50.5(4) 1_565 4_655
Ga1 O2 Ga4 50.5(4) 1_565 4_655
O1 O2 Ga4 113.2(9) 3_554 4_655
O2 O2 Ga4 105.5(4) 2 4_655
Ga2 O2 Ga4 106.2(6) 2_655 4_655
O7 O2 Ga4 154.8(8) 1_554 4_655
Ga3 O2 La2 60.1(6) 1_655 1_655
Ga2 O2 La2 56.0(7) . 1_655
La2 O2 La2 92.8(7) . 1_655
O6 O2 La2 124.8(9) . 1_655
La1 O2 La2 152.0(9) . 1_655
O3 O2 La2 99.9(10) 3_554 1_655
O5 O2 La2 92.1(9) 1_554 1_655
O1 O2 La2 131.6(13) 4 1_655
O5 O2 La2 65.3(8) 2_656 1_655
O4 O2 La2 70.2(7) . 1_655
O2 O2 La2 37.8(5) 2_655 1_655
O1 O2 La2 38.4(7) 4_655 1_655
O5 O2 La2 157.0(11) 2_556 1_655
Ta O2 La2 125.4(7) 1_565 1_655
Ga1 O2 La2 125.4(7) 1_565 1_655
O1 O2 La2 73.8(6) 3_554 1_655
O2 O2 La2 115.5(9) 2 1_655
Ga2 O2 La2 48.7(3) 2_655 1_655
O7 O2 La2 62.2(5) 1_554 1_655
Ga4 O2 La2 99.8(5) 4_655 1_655
Ga3 O2 La1 70.1(7) 1_655 1_655
Ga2 O2 La1 58.3(7) . 1_655
La2 O2 La1 149.5(8) . 1_655
O6 O2 La1 80.2(8) . 1_655
La1 O2 La1 95.7(8) . 1_655
O3 O2 La1 67.5(9) 3_554 1_655
O5 O2 La1 100.9(9) 1_554 1_655
O1 O2 La1 130.6(12) 4 1_655
O5 O2 La1 36.3(9) 2_656 1_655
O4 O2 La1 86.9(8) . 1_655
O2 O2 La1 75.7(7) 2_655 1_655
O1 O2 La1 35.5(9) 4_655 1_655
O5 O2 La1 126.6(9) 2_556 1_655
Ta O2 La1 108.2(6) 1_565 1_655
Ga1 O2 La1 108.2(6) 1_565 1_655
O1 O2 La1 126.7(7) 3_554 1_655
O2 O2 La1 157.8(8) 2 1_655
Ga2 O2 La1 101.1(5) 2_655 1_655
O7 O2 La1 116.7(7) 1_554 1_655
Ga4 O2 La1 58.0(4) 4_655 1_655
La2 O2 La1 58.9(3) 1_655 1_655
Ga3 O2 La1 161.5(11) 1_655 4_545
Ga2 O2 La1 52.3(7) . 4_545
La2 O2 La1 70.1(5) . 4_545
O6 O2 La1 123.9(9) . 4_545
La1 O2 La1 70.8(6) . 4_545
O3 O2 La1 41.1(9) 3_554 4_545
O5 O2 La1 156.6(10) 1_554 4_545
O1 O2 La1 35.3(11) 4 4_545
O5 O2 La1 138.5(11) 2_656 4_545
O4 O2 La1 31.3(6) . 4_545
O2 O2 La1 134.2(4) 2_655 4_545
O1 O2 La1 80.3(11) 4_655 4_545
O5 O2 La1 98.8(8) 2_556 4_545
Ta O2 La1 132.4(6) 1_565 4_545
Ga1 O2 La1 132.4(6) 1_565 4_545
O1 O2 La1 110.0(9) 3_554 4_545
O2 O2 La1 99.8(6) 2 4_545
Ga2 O2 La1 117.1(6) 2_655 4_545
O7 O2 La1 68.3(6) 1_554 4_545
Ga4 O2 La1 135.7(7) 4_655 4_545
La2 O2 La1 101.4(5) 1_655 4_545
La1 O2 La1 102.5(6) 1_655 4_545
Ga3 O2 Ga4 121.9(10) 1_655 .
Ga2 O2 Ga4 45.6(7) . .
La2 O2 Ga4 125.8(8) . .
O6 O2 Ga4 88.8(9) . .
La1 O2 Ga4 60.2(6) . .
O3 O2 Ga4 15.6(8) 3_554 .
O5 O2 Ga4 143.1(11) 1_554 .
O1 O2 Ga4 78.3(10) 4 .
O5 O2 Ga4 84.5(10) 2_656 .
O4 O2 Ga4 60.1(8) . .
O2 O2 Ga4 124.6(10) 2_655 .
O1 O2 Ga4 54.5(8) 4_655 .
O5 O2 Ga4 107.5(9) 2_556 .
Ta O2 Ga4 121.7(7) 1_565 .
Ga1 O2 Ga4 121.7(7) 1_565 .
O1 O2 Ga4 159.1(10) 3_554 .
O2 O2 Ga4 147.0(10) 2 .
Ga2 O2 Ga4 140.9(6) 2_655 .
O7 O2 Ga4 112.3(8) 1_554 .
Ga4 O2 Ga4 84.5(5) 4_655 .
La2 O2 Ga4 92.9(5) 1_655 .
La1 O2 Ga4 52.4(3) 1_655 .
La1 O2 Ga4 56.0(4) 4_545 .
Ga3 O2 Ga3 102.7(9) 1_655 .
Ga2 O2 Ga3 143.3(10) . .
La2 O2 Ga3 58.7(5) . .
O6 O2 Ga3 71.5(7) . .
La1 O2 Ga3 65.5(5) . .
O3 O2 Ga3 112.5(10) 3_554 .
O5 O2 Ga3 66.6(7) 1_554 .
O1 O2 Ga3 56.6(11) 4 .
O5 O2 Ga3 123.5(10) 2_656 .
O4 O2 Ga3 116.0(8) . .
O2 O2 Ga3 111.6(10) 2_655 .
O1 O2 Ga3 171.3(12) 4_655 .
O5 O2 Ga3 25.4(6) 2_556 .
Ta O2 Ga3 46.9(3) 1_565 .
Ga1 O2 Ga3 46.9(3) 1_565 .
O1 O2 Ga3 68.7(6) 3_554 .
O2 O2 Ga3 27.0(4) 2 .
Ga2 O2 Ga3 94.1(5) 2_655 .
O7 O2 Ga3 91.4(7) 1_554 .
Ga4 O2 Ga3 94.7(5) 4_655 .
La2 O2 Ga3 142.5(7) 1_655 .
La1 O2 Ga3 151.6(7) 1_655 .
La1 O2 Ga3 91.6(4) 4_545 .
Ga4 O2 Ga3 123.0(6) . .
Ga3 O2 Ga4 111.5(9) 1_655 4_645
Ga2 O2 Ga4 36.8(6) . 4_645
La2 O2 Ga4 62.3(5) . 4_645
O6 O2 Ga4 167.2(10) . 4_645
La1 O2 Ga4 120.6(8) . 4_645
O3 O2 Ga4 72.6(10) 3_554 4_645
O5 O2 Ga4 131.6(12) 1_554 4_645
O1 O2 Ga4 77.8(12) 4 4_645
O5 O2 Ga4 115.3(9) 2_656 4_645
O4 O2 Ga4 22.1(7) . 4_645
O2 O2 Ga4 83.8(3) 2_655 4_645
O1 O2 Ga4 54.3(10) 4_655 4_645
O5 O2 Ga4 139.3(8) 2_556 4_645
Ta O2 Ga4 158.3(8) 1_565 4_645
Ga1 O2 Ga4 158.3(8) 1_565 4_645
O1 O2 Ga4 80.3(9) 3_554 4_645
O2 O2 Ga4 103.7(4) 2 4_645
Ga2 O2 Ga4 72.4(5) 2_655 4_645
O7 O2 Ga4 34.6(6) 1_554 4_645
Ga4 O2 Ga4 147.3(6) 4_655 4_645
La2 O2 Ga4 53.9(3) 1_655 4_645
La1 O2 Ga4 89.8(5) 1_655 4_645
La1 O2 Ga4 50.5(3) 4_545 4_645
Ga4 O2 Ga4 78.7(5) . 4_645
Ga3 O2 Ga4 117.9(6) . 4_645
Ga3 O2 O7 88.4(9) 1_655 2_656
Ga2 O2 O7 43.6(8) . 2_656
La2 O2 O7 69.7(8) . 2_656
O6 O2 O7 156.1(11) . 2_656
La1 O2 O7 141.9(10) . 2_656
O3 O2 O7 88.1(11) 3_554 2_656
O5 O2 O7 112.8(11) 1_554 2_656
O1 O2 O7 100.1(13) 4 2_656
O5 O2 O7 96.2(9) 2_656 2_656
O4 O2 O7 43.2(7) . 2_656
O2 O2 O7 61.2(5) 2_655 2_656
O1 O2 O7 46.4(9) 4_655 2_656
O5 O2 O7 153.7(10) 2_556 2_656
Ta O2 O7 146.8(9) 1_565 2_656
Ga1 O2 O7 146.8(9) 1_565 2_656
O1 O2 O7 70.9(9) 3_554 2_656
O2 O2 O7 105.9(8) 2 2_656
Ga2 O2 O7 55.0(6) 2_655 2_656
O7 O2 O7 37.0(10) 1_554 2_656
Ga4 O2 O7 130.6(7) 4_655 2_656
La2 O2 O7 31.7(4) 1_655 2_656
La1 O2 O7 79.8(6) 1_655 2_656
La1 O2 O7 73.4(6) 4_545 2_656
Ga4 O2 O7 89.2(7) . 2_656
Ga3 O2 O7 128.3(8) . 2_656
Ga4 O2 O7 23.2(4) 4_645 2_656
Ga3 O2 O3 68.2(9) 1_655 2_666
Ga2 O2 O3 91.7(10) . 2_666
La2 O2 O3 170.5(11) . 2_666
O6 O2 O3 42.1(8) . 2_666
La1 O2 O3 69.9(7) . 2_666
O3 O2 O3 76.1(9) 3_554 2_666
O5 O2 O3 81.2(11) 1_554 2_666
O1 O2 O3 122.9(12) 4 2_666
O5 O2 O3 33.1(8) 2_656 2_666
O4 O2 O3 117.8(10) . 2_666
O2 O2 O3 90.0(6) 2_655 2_666
O1 O2 O3 73.5(10) 4_655 2_666
O5 O2 O3 88.6(8) 2_556 2_666
Ta O2 O3 73.3(7) 1_565 2_666
Ga1 O2 O3 73.3(7) 1_565 2_666
O1 O2 O3 132.7(11) 3_554 2_666
O2 O2 O3 128.8(6) 2 2_666
Ga2 O2 O3 117.4(8) 2_655 2_666
O7 O2 O3 153.8(7) 1_554 2_666
Ga4 O2 O3 24.0(5) 4_655 2_666
La2 O2 O3 91.9(5) 1_655 2_666
La1 O2 O3 38.2(5) 1_655 2_666
La1 O2 O3 117.0(8) 4_545 2_666
Ga4 O2 O3 62.1(6) . 2_666
Ga3 O2 O3 113.4(7) . 2_666
Ga4 O2 O3 126.9(7) 4_645 2_666
O7 O2 O3 117.5(7) 2_656 2_666
Ga3 O2 O6 6.3(6) 1_655 2_655
Ga2 O2 O6 114.1(9) . 2_655
La2 O2 O6 112.1(9) . 2_655
O6 O2 O6 66.5(11) . 2_655
La1 O2 O6 119.7(9) . 2_655
O3 O2 O6 134.6(12) 3_554 2_655
O5 O2 O6 35.0(7) 1_554 2_655
O1 O2 O6 158.0(13) 4 2_655
O5 O2 O6 34.5(10) 2_656 2_655
O4 O2 O6 134.9(9) . 2_655
O2 O2 O6 34.8(5) 2_655 2_655
O1 O2 O6 86.4(11) 4_655 2_655
O5 O2 O6 95.3(10) 2_556 2_655
Ta O2 O6 61.7(5) 1_565 2_655
Ga1 O2 O6 61.7(5) 1_565 2_655
O1 O2 O6 70.4(8) 3_554 2_655
O2 O2 O6 89.6(8) 2 2_655
Ga2 O2 O6 57.0(5) 2_655 2_655
O7 O2 O6 105.4(7) 1_554 2_655
Ga4 O2 O6 49.4(5) 4_655 2_655
La2 O2 O6 64.8(5) 1_655 2_655
La1 O2 O6 68.3(5) 1_655 2_655
La1 O2 O6 165.9(7) 4_545 2_655
Ga4 O2 O6 119.0(7) . 2_655
Ga3 O2 O6 101.4(6) . 2_655
Ga4 O2 O6 117.1(6) 4_645 2_655
O7 O2 O6 94.0(6) 2_656 2_655
O3 O2 O6 62.8(7) 2_666 2_655
Ga3 O2 Ga2 144.9(10) 1_655 1_455
Ga2 O2 Ga2 101.2(9) . 1_455
La2 O2 Ga2 54.3(4) . 1_455
O6 O2 Ga2 95.8(7) . 1_455
La1 O2 Ga2 54.7(5) . 1_455
O3 O2 Ga2 75.5(9) 3_554 1_455
O5 O2 Ga2 109.3(9) 1_554 1_455
O1 O2 Ga2 13.8(11) 4 1_455
O5 O2 Ga2 155.1(10) 2_656 1_455
O4 O2 Ga2 76.4(7) . 1_455
O2 O2 Ga2 141.3(11) 2_655 1_455
O1 O2 Ga2 129.2(12) 4_655 1_455
O5 O2 Ga2 53.4(7) 2_556 1_455
Ta O2 Ga2 85.8(5) 1_565 1_455
Ga1 O2 Ga2 85.8(5) 1_565 1_455
O1 O2 Ga2 90.1(6) 3_554 1_455
O2 O2 Ga2 57.7(5) 2 1_455
Ga2 O2 Ga2 114.0(6) 2_655 1_455
O7 O2 Ga2 79.3(6) 1_554 1_455
Ga4 O2 Ga2 120.8(6) 4_655 1_455
La2 O2 Ga2 139.4(7) 1_655 1_455
La1 O2 Ga2 142.0(7) 1_655 1_455
La1 O2 Ga2 48.9(3) 4_545 1_455
Ga4 O2 Ga2 89.9(5) . 1_455
Ga3 O2 Ga2 42.8(3) . 1_455
Ga4 O2 Ga2 87.2(5) 4_645 1_455
O7 O2 Ga2 108.0(7) 2_656 1_455
O3 O2 Ga2 124.5(7) 2_666 1_455
O6 O2 Ga2 144.2(7) 2_655 1_455
Ga3 O2 O4 96.7(10) 1_655 4_655
Ga2 O2 O4 59.6(9) . 4_655
La2 O2 O4 152.2(11) . 4_655
O6 O2 O4 70.9(10) . 4_655
La1 O2 O4 65.4(8) . 4_655
O3 O2 O4 42.0(9) 3_554 4_655
O5 O2 O4 117.4(12) 1_554 4_655
O1 O2 O4 101.6(12) 4 4_655
O5 O2 O4 58.5(10) 2_656 4_655
O4 O2 O4 82.4(7) . 4_655
O2 O2 O4 107.5(11) 2_655 4_655
O1 O2 O4 52.7(9) 4_655 4_655
O5 O2 O4 106.2(10) 2_556 4_655
Ta O2 O4 105.3(9) 1_565 4_655
Ga1 O2 O4 105.3(9) 1_565 4_655
O1 O2 O4 158.7(9) 3_554 4_655
O2 O2 O4 155.8(9) 2 4_655
Ga2 O2 O4 132.9(8) 2_655 4_655
O7 O2 O4 130.8(10) 1_554 4_655
Ga4 O2 O4 59.9(7) 4_655 4_655
La2 O2 O4 87.2(7) 1_655 4_655
La1 O2 O4 32.0(5) 1_655 4_655
La1 O2 O4 82.7(8) 4_545 4_655
Ga4 O2 O4 26.7(6) . 4_655
Ga3 O2 O4 129.7(9) . 4_655
Ga4 O2 O4 96.4(8) 4_645 4_655
O7 O2 O4 97.9(9) 2_656 4_655
O3 O2 O4 36.4(7) 2_666 4_655
O6 O2 O4 93.0(8) 2_655 4_655
Ga2 O2 O4 110.9(8) 1_455 4_655
Ga3 O2 O7 126.5(12) 1_655 2_556
Ga2 O2 O7 83.7(9) . 2_556
La2 O2 O7 20.4(5) . 2_556
O6 O2 O7 135.4(10) . 2_556
La1 O2 O7 97.4(8) . 2_556
O3 O2 O7 90.7(11) 3_554 2_556
O5 O2 O7 110.1(10) 1_554 2_556
O1 O2 O7 43.2(10) 4 2_556
O5 O2 O7 160.5(11) 2_656 2_556
O4 O2 O7 55.4(8) . 2_556
O2 O2 O7 104.2(8) 2_655 2_556
O1 O2 O7 106.8(12) 4_655 2_556
O5 O2 O7 87.8(7) 2_556 2_556
Ta O2 O7 110.2(7) 1_565 2_556
Ga1 O2 O7 110.2(7) 1_565 2_556
O1 O2 O7 61.5(8) 3_554 2_556
O2 O2 O7 56.9(6) 2 2_556
Ga2 O2 O7 77.2(6) 2_655 2_556
O7 O2 O7 35.6(7) 1_554 2_556
Ga4 O2 O7 160.0(8) 4_655 2_556
La2 O2 O7 97.0(7) 1_655 2_556
La1 O2 O7 141.6(8) 1_655 2_556
La1 O2 O7 49.7(5) 4_545 2_556
Ga4 O2 O7 105.5(7) . 2_556
Ga3 O2 O7 65.2(5) . 2_556
Ga4 O2 O7 52.7(5) 4_645 2_556
O7 O2 O7 67.8(7) 2_656 2_556
O3 O2 O7 165.3(10) 2_666 2_556
O6 O2 O7 131.8(9) 2_655 2_556
Ga2 O2 O7 43.7(4) 1_455 2_556
O4 O2 O7 132.2(10) 4_655 2_556
Ga3 O2 La1 56.3(7) 1_655 2
Ga2 O2 La1 144.3(11) . 2
La2 O2 La1 61.4(5) . 2
O6 O2 La1 81.1(8) . 2
La1 O2 La1 111.7(7) . 2
O3 O2 La1 164.6(11) 3_554 2
O5 O2 La1 29.1(8) 1_554 2
O1 O2 La1 102.5(12) 4 2
O5 O2 La1 91.6(10) 2_656 2
O4 O2 La1 129.6(10) . 2
O2 O2 La1 59.5(8) 2_655 2
O1 O2 La1 131.9(10) 4_655 2
O5 O2 La1 64.4(8) 2_556 2
Ta O2 La1 48.1(3) 1_565 2
Ga1 O2 La1 48.1(3) 1_565 2
O1 O2 La1 31.2(7) 3_554 2
O2 O2 La1 32.1(5) 2 2
Ga2 O2 La1 47.6(3) 2_655 2
O7 O2 La1 77.7(6) 1_554 2
Ga4 O2 La1 86.9(5) 4_655 2
La2 O2 La1 94.1(5) 1_655 2
La1 O2 La1 126.3(6) 1_655 2
La1 O2 La1 129.5(6) 4_545 2
Ga4 O2 La1 169.7(7) . 2
Ga3 O2 La1 52.2(3) . 2
Ga4 O2 La1 111.5(6) 4_645 2
O7 O2 La1 100.7(7) 2_656 2
O3 O2 La1 110.1(8) 2_666 2
O6 O2 La1 58.0(5) 2_655 2
Ga2 O2 La1 89.7(4) 1_455 2
O4 O2 La1 146.4(9) 4_655 2
O7 O2 La1 81.1(6) 2_556 2
Ga3 O2 O6 66.1(7) 1_655 2
Ga2 O2 O6 173.8(13) . 2
La2 O2 O6 77.9(7) . 2
O6 O2 O6 55.0(10) . 2
La1 O2 O6 83.6(7) . 2
O3 O2 O6 139.7(11) 3_554 2
O5 O2 O6 29.9(7) 1_554 2
O1 O2 O6 93.7(13) 4 2
O5 O2 O6 89.0(11) 2_656 2
O4 O2 O6 148.6(10) . 2
O2 O2 O6 81.8(9) 2_655 2
O1 O2 O6 150.6(12) 4_655 2
O5 O2 O6 37.7(9) 2_556 2
Ta O2 O6 20.6(4) 1_565 2
Ga1 O2 O6 20.6(4) 1_565 2
O1 O2 O6 59.8(8) 3_554 2
O2 O2 O6 36.5(5) 2 2
Ga2 O2 O6 76.5(6) 2_655 2
O7 O2 O6 103.2(7) 1_554 2
Ga4 O2 O6 69.0(6) 4_655 2
La2 O2 O6 119.3(7) 1_655 2
La1 O2 O6 124.1(7) 1_655 2
La1 O2 O6 128.8(6) 4_545 2
Ga4 O2 O6 140.6(8) . 2
Ga3 O2 O6 37.2(4) . 2
Ga4 O2 O6 137.8(8) 4_645 2
O7 O2 O6 130.2(10) 2_656 2
O3 O2 O6 92.7(8) 2_666 2
O6 O2 O6 64.3(5) 2_655 2
Ga2 O2 O6 80.0(5) 1_455 2
O4 O2 O6 125.8(10) 4_655 2
O7 O2 O6 93.2(8) 2_556 2
La1 O2 O6 29.5(4) 2 2
Ga3 O2 O1 104.8(11) 1_655 1_565
Ga2 O2 O1 95.7(11) . 1_565
La2 O2 O1 137.5(8) . 1_565
O6 O2 O1 40.6(8) . 1_565
La1 O2 O1 28.9(4) . 1_565
O3 O2 O1 55.6(10) 3_554 1_565
O5 O2 O1 99.5(12) 1_554 1_565
O1 O2 O1 81.9(8) 4 1_565
O5 O2 O1 74.2(9) 2_656 1_565
O4 O2 O1 107.0(10) . 1_565
O2 O2 O1 130.5(7) 2_655 1_565
O1 O2 O1 95.1(8) 4_655 1_565
O5 O2 O1 63.8(8) 2_556 1_565
Ta O2 O1 71.4(7) 1_565 1_565
Ga1 O2 O1 71.4(7) 1_565 1_565
O1 O2 O1 150.3(12) 3_554 1_565
O2 O2 O1 113.5(7) 2 1_565
Ga2 O2 O1 155.3(9) 2_655 1_565
O7 O2 O1 155.7(9) 1_554 1_565
Ga4 O2 O1 49.2(6) 4_655 1_565
La2 O2 O1 127.7(6) 1_655 1_565
La1 O2 O1 68.8(5) 1_655 1_565
La1 O2 O1 87.4(7) 4_545 1_565
Ga4 O2 O1 50.3(6) . 1_565
Ga3 O2 O1 87.6(5) . 1_565
Ga4 O2 O1 128.0(8) 4_645 1_565
O7 O2 O1 138.5(9) 2_656 1_565
O3 O2 O1 41.3(5) 2_666 1_565
O6 O2 O1 98.6(8) 2_655 1_565
Ga2 O2 O1 83.5(6) 1_455 1_565
O4 O2 O1 42.4(6) 4_655 1_565
O7 O2 O1 125.1(8) 2_556 1_565
La1 O2 O1 119.5(7) 2 1_565
O6 O2 O1 90.5(8) 2 1_565
Ga3 O2 O4 63.9(8) 1_655 2_655
Ga2 O2 O4 82.4(9) . 2_655
La2 O2 O4 56.1(6) . 2_655
O6 O2 O4 133.6(10) . 2_655
La1 O2 O4 164.7(9) . 2_655
O3 O2 O4 126.9(12) 3_554 2_655
O5 O2 O4 76.0(11) 1_554 2_655
O1 O2 O4 111.5(12) 4 2_655
O5 O2 O4 92.3(10) 2_656 2_655
O4 O2 O4 77.7(11) . 2_655
O2 O2 O4 36.7(5) 2_655 2_655
O1 O2 O4 76.8(9) 4_655 2_655
O5 O2 O4 123.6(10) 2_556 2_655
Ta O2 O4 108.1(7) 1_565 2_655
Ga1 O2 O4 108.1(7) 1_565 2_655
O1 O2 O4 34.5(6) 3_554 2_655
O2 O2 O4 75.3(7) 2 2_655
Ga2 O2 O4 16.8(4) 2_655 2_655
O7 O2 O4 35.5(6) 1_554 2_655
Ga4 O2 O4 119.4(7) 4_655 2_655
La2 O2 O4 40.9(4) 1_655 2_655
La1 O2 O4 99.0(6) 1_655 2_655
La1 O2 O4 101.8(6) 4_545 2_655
Ga4 O2 O4 127.5(7) . 2_655
Ga3 O2 O4 102.1(6) . 2_655
Ga4 O2 O4 55.6(5) 4_645 2_655
O7 O2 O4 39.0(7) 2_656 2_655
O3 O2 O4 125.0(8) 2_666 2_655
O6 O2 O4 70.2(6) 2_655 2_655
Ga2 O2 O4 110.2(6) 1_455 2_655
O4 O2 O4 128.1(9) 4_655 2_655
O7 O2 O4 68.3(6) 2_556 2_655
La1 O2 O4 62.0(5) 2 2_655
O6 O2 O4 91.5(7) 2 2_655
O1 O2 O4 166.3(8) 1_565 2_655
Ga3 O2 Ga2 92.7(9) 1_655 4_655
Ga2 O2 Ga2 81.9(9) . 4_655
La2 O2 Ga2 158.3(8) . 4_655
O6 O2 Ga2 48.8(7) . 4_655
La1 O2 Ga2 51.0(5) . 4_655
O3 O2 Ga2 53.8(9) 3_554 4_655
O5 O2 Ga2 101.6(10) 1_554 4_655
O1 O2 Ga2 99.8(10) 4 4_655
O5 O2 Ga2 56.5(8) 2_656 4_655
O4 O2 Ga2 101.9(9) . 4_655
O2 O2 Ga2 113.1(7) 2_655 4_655
O1 O2 Ga2 74.2(9) 4_655 4_655
O5 O2 Ga2 84.9(8) 2_556 4_655
Ta O2 Ga2 83.3(5) 1_565 4_655
Ga1 O2 Ga2 83.3(5) 1_565 4_655
O1 O2 Ga2 156.4(10) 3_554 4_655
O2 O2 Ga2 133.9(5) 2 4_655
Ga2 O2 Ga2 140.9(6) 2_655 4_655
O7 O2 Ga2 153.0(9) 1_554 4_655
Ga4 O2 Ga2 43.3(3) 4_655 4_655
La2 O2 Ga2 104.6(5) 1_655 4_655
La1 O2 Ga2 45.7(3) 1_655 4_655
La1 O2 Ga2 93.5(5) 4_545 4_655
Ga4 O2 Ga2 42.0(3) . 4_655
Ga3 O2 Ga2 109.6(5) . 4_655
Ga4 O2 Ga2 118.4(6) 4_645 4_655
O7 O2 Ga2 120.2(7) 2_656 4_655
O3 O2 Ga2 24.6(4) 2_666 4_655
O6 O2 Ga2 87.4(6) 2_655 4_655
Ga2 O2 Ga2 104.3(5) 1_455 4_655
O4 O2 Ga2 22.7(6) 4_655 4_655
O7 O2 Ga2 140.7(7) 2_556 4_655
La1 O2 Ga2 128.5(6) 2 4_655
O6 O2 Ga2 103.8(7) 2 4_655
O1 O2 Ga2 23.1(3) 1_565 4_655
O4 O2 Ga2 144.2(6) 2_655 4_655
Ga3 O2 Ga1 26.3(5) 1_655 1_665
Ga2 O2 Ga1 96.9(8) . 1_665
La2 O2 Ga1 132.5(8) . 1_665
O6 O2 Ga1 64.8(7) . 1_665
La1 O2 Ga1 111.9(8) . 1_665
O3 O2 Ga1 111.5(10) 3_554 1_665
O5 O2 Ga1 56.0(7) 1_554 1_665
O1 O2 Ga1 166.6(12) 4 1_665
O5 O2 Ga1 12.3(8) 2_656 1_665
O4 O2 Ga1 123.4(8) . 1_665
O2 O2 Ga1 45.6(4) 2_655 1_665
O1 O2 Ga1 68.8(10) 4_655 1_665
O5 O2 Ga1 106.1(9) 2_556 1_665
Ta O2 Ga1 74.4(5) 1_565 1_665
Ga1 O2 Ga1 74.4(5) 1_565 1_665
O1 O2 Ga1 91.4(7) 3_554 1_665
O2 O2 Ga1 112.4(7) 2 1_665
Ga2 O2 Ga1 72.7(4) 2_655 1_665
O7 O2 Ga1 116.1(6) 1_554 1_665
Ga4 O2 Ga1 40.8(2) 4_655 1_665
La2 O2 Ga1 60.1(3) 1_655 1_665
La1 O2 Ga1 45.4(2) 1_655 1_665
La1 O2 Ga1 147.4(6) 4_545 1_665
Ga4 O2 Ga1 95.9(5) . 1_665
Ga3 O2 Ga1 119.7(6) . 1_665
Ga4 O2 Ga1 113.2(5) 4_645 1_665
O7 O2 Ga1 91.8(6) 2_656 1_665
O3 O2 Ga1 44.6(5) 2_666 1_665
O6 O2 Ga1 23.2(4) 2_655 1_665
Ga2 O2 Ga1 159.5(6) 1_455 1_665
O4 O2 Ga1 70.4(7) 4_655 1_665
O7 O2 Ga1 149.7(8) 2_556 1_665
La1 O2 Ga1 81.1(4) 2 1_665
O6 O2 Ga1 83.1(5) 2 1_665
O1 O2 Ga1 85.1(6) 1_565 1_665
O4 O2 Ga1 81.7(5) 2_655 1_665
Ga2 O2 Ga1 68.6(4) 4_655 1_665
Ga3 O2 Ta 26.3(5) 1_655 1_665
Ga2 O2 Ta 96.9(8) . 1_665
La2 O2 Ta 132.5(8) . 1_665
O6 O2 Ta 64.8(7) . 1_665
La1 O2 Ta 111.9(8) . 1_665
O3 O2 Ta 111.5(10) 3_554 1_665
O5 O2 Ta 56.0(7) 1_554 1_665
O1 O2 Ta 166.6(12) 4 1_665
O5 O2 Ta 12.3(8) 2_656 1_665
O4 O2 Ta 123.4(8) . 1_665
O2 O2 Ta 45.6(4) 2_655 1_665
O1 O2 Ta 68.8(10) 4_655 1_665
O5 O2 Ta 106.1(9) 2_556 1_665
Ta O2 Ta 74.4(5) 1_565 1_665
Ga1 O2 Ta 74.4(5) 1_565 1_665
O1 O2 Ta 91.4(7) 3_554 1_665
O2 O2 Ta 112.4(7) 2 1_665
Ga2 O2 Ta 72.7(4) 2_655 1_665
O7 O2 Ta 116.1(6) 1_554 1_665
Ga4 O2 Ta 40.8(2) 4_655 1_665
La2 O2 Ta 60.1(3) 1_655 1_665
La1 O2 Ta 45.4(2) 1_655 1_665
La1 O2 Ta 147.4(6) 4_545 1_665
Ga4 O2 Ta 95.9(5) . 1_665
Ga3 O2 Ta 119.7(6) . 1_665
Ga4 O2 Ta 113.2(5) 4_645 1_665
O7 O2 Ta 91.8(6) 2_656 1_665
O3 O2 Ta 44.6(5) 2_666 1_665
O6 O2 Ta 23.2(4) 2_655 1_665
Ga2 O2 Ta 159.5(6) 1_455 1_665
O4 O2 Ta 70.4(7) 4_655 1_665
O7 O2 Ta 149.7(8) 2_556 1_665
La1 O2 Ta 81.1(4) 2 1_665
O6 O2 Ta 83.1(5) 2 1_665
O1 O2 Ta 85.1(6) 1_565 1_665
O4 O2 Ta 81.7(5) 2_655 1_665
Ga2 O2 Ta 68.6(4) 4_655 1_665
Ga1 O2 Ta 0.0 1_665 1_665
Ga3 O2 O7 47.4(7) 1_655 1_564
Ga2 O2 O7 145.5(11) . 1_564
La2 O2 O7 113.9(9) . 1_564
O6 O2 O7 30.3(8) . 1_564
La1 O2 O7 81.2(7) . 1_564
O3 O2 O7 125.5(11) 3_554 1_564
O5 O2 O7 29.2(8) 1_554 1_564
O1 O2 O7 119.9(13) 4 1_564
O5 O2 O7 54.0(9) 2_656 1_564
O4 O2 O7 174.1(10) . 1_564
O2 O2 O7 74.5(5) 2_655 1_564
O1 O2 O7 119.1(12) 4_655 1_564
O5 O2 O7 55.0(7) 2_556 1_564
Ta O2 O7 22.9(4) 1_565 1_564
Ga1 O2 O7 22.9(4) 1_565 1_564
O1 O2 O7 84.2(9) 3_554 1_564
O2 O2 O7 73.6(6) 2 1_564
Ga2 O2 O7 87.0(6) 2_655 1_564
O7 O2 O7 131.4(10) 1_554 1_564
Ga4 O2 O7 32.8(5) 4_655 1_564
La2 O2 O7 106.9(6) 1_655 1_564
La1 O2 O7 87.2(6) 1_655 1_564
La1 O2 O7 151.0(7) 4_545 1_564
Ga4 O2 O7 115.6(7) . 1_564
Ga3 O2 O7 69.5(5) . 1_564
Ga4 O2 O7 158.2(7) 4_645 1_564
O7 O2 O7 135.6(6) 2_656 1_564
O3 O2 O7 56.8(8) 2_666 1_564
O6 O2 O7 42.2(4) 2_655 1_564
Ga2 O2 O7 108.2(6) 1_455 1_564
O4 O2 O7 92.5(9) 4_655 1_564
O7 O2 O7 130.4(6) 2_556 1_564
La1 O2 O7 55.0(5) 2 1_564
O6 O2 O7 37.2(6) 2 1_564
O1 O2 O7 70.5(8) 1_565 1_564
O4 O2 O7 103.5(7) 2_655 1_564
Ga2 O2 O7 73.7(6) 4_655 1_564
Ga1 O2 O7 51.7(4) 1_665 1_564
Ta O2 O7 51.7(4) 1_665 1_564
Ga3 O2 Ga4 26.6(6) 1_655 3_554
Ga2 O2 Ga4 134.8(9) . 3_554
La2 O2 Ga4 109.6(8) . 3_554
O6 O2 Ga4 49.7(7) . 3_554
La1 O2 Ga4 102.2(7) . 3_554
O3 O2 Ga4 138.3(11) 3_554 3_554
O5 O2 Ga4 19.7(7) 1_554 3_554
O1 O2 Ga4 137.2(13) 4 3_554
O5 O2 Ga4 45.5(9) 2_656 3_554
O4 O2 Ga4 156.7(8) . 3_554
O2 O2 Ga4 53.2(4) 2_655 3_554
O1 O2 Ga4 106.6(11) 4_655 3_554
O5 O2 Ga4 73.3(8) 2_556 3_554
Ta O2 Ga4 39.6(3) 1_565 3_554
Ga1 O2 Ga4 39.6(3) 1_565 3_554
O1 O2 Ga4 71.8(8) 3_554 3_554
O2 O2 Ga4 76.2(5) 2 3_554
Ga2 O2 Ga4 68.1(4) 2_655 3_554
O7 O2 Ga4 116.0(7) 1_554 3_554
Ga4 O2 Ga4 41.5(4) 4_655 3_554
La2 O2 Ga4 86.6(4) 1_655 3_554
La1 O2 Ga4 81.9(4) 1_655 3_554
La1 O2 Ga4 171.9(6) 4_545 3_554
Ga4 O2 Ga4 124.5(6) . 3_554
Ga3 O2 Ga4 81.7(4) . 3_554
Ga4 O2 Ga4 137.0(6) 4_645 3_554
O7 O2 Ga4 114.3(6) 2_656 3_554
O3 O2 Ga4 62.5(7) 2_666 3_554
O6 O2 Ga4 22.1(4) 2_655 3_554
Ga2 O2 Ga4 124.0(6) 1_455 3_554
O4 O2 Ga4 98.1(8) 4_655 3_554
O7 O2 Ga4 129.6(7) 2_556 3_554
La1 O2 Ga4 48.5(3) 2 3_554
O6 O2 Ga4 44.7(4) 2 3_554
O1 O2 Ga4 87.9(7) 1_565 3_554
O4 O2 Ga4 84.0(6) 2_655 3_554
Ga2 O2 Ga4 84.7(4) 4_655 3_554
Ga1 O2 Ga4 38.4(2) 1_665 3_554
Ta O2 Ga4 38.4(2) 1_665 3_554
O7 O2 Ga4 21.3(4) 1_564 3_554
Ga3 O2 O3 104.8(11) 1_655 2_566
Ga2 O2 O3 125.7(12) . 2_566
La2 O2 O3 108.4(6) . 2_566
O6 O2 O3 34.1(7) . 2_566
La1 O2 O3 24.8(4) . 2_566
O3 O2 O3 80.0(8) 3_554 2_566
O5 O2 O3 80.4(11) 1_554 2_566
O1 O2 O3 68.7(11) 4 2_566
O5 O2 O3 92.3(9) 2_656 2_566
O4 O2 O3 123.2(10) . 2_566
O2 O2 O3 132.4(7) 2_655 2_566
O1 O2 O3 130.4(11) 4_655 2_566
O5 O2 O3 28.6(7) 2_556 2_566
Ta O2 O3 46.0(5) 1_565 2_566
Ga1 O2 O3 46.0(5) 1_565 2_566
O1 O2 O3 117.2(9) 3_554 2_566
O2 O2 O3 78.2(5) 2 2_566
Ga2 O2 O3 136.8(9) 2_655 2_566
O7 O2 O3 140.1(7) 1_554 2_566
Ga4 O2 O3 58.2(5) 4_655 2_566
La2 O2 O3 157.4(6) 1_655 2_566
La1 O2 O3 101.4(5) 1_655 2_566
La1 O2 O3 93.2(6) 4_545 2_566
Ga4 O2 O3 81.1(6) . 2_566
Ga3 O2 O3 52.7(5) . 2_566
Ga4 O2 O3 143.7(8) 4_645 2_566
O7 O2 O3 166.4(9) 2_656 2_566
O3 O2 O3 66.1(6) 2_666 2_566
O6 O2 O3 99.0(8) 2_655 2_566
Ga2 O2 O3 62.8(4) 1_455 2_566
O4 O2 O3 77.7(8) 4_655 2_566
O7 O2 O3 105.5(6) 2_556 2_566
La1 O2 O3 89.6(7) 2 2_566
O6 O2 O3 60.3(7) 2 2_566
O1 O2 O3 35.3(5) 1_565 2_566
O4 O2 O3 151.3(9) 2_655 2_566
Ga2 O2 O3 57.0(4) 4_655 2_566
Ga1 O2 O3 98.6(6) 1_665 2_566
Ta O2 O3 98.6(6) 1_665 2_566
O7 O2 O3 57.9(6) 1_564 2_566
Ga4 O2 O3 79.2(6) 3_554 2_566
Ga3 O2 O7 37.9(7) 1_655 2_666
Ga2 O2 O7 113.3(10) . 2_666
La2 O2 O7 139.4(10) . 2_666
O6 O2 O7 40.7(7) . 2_666
La1 O2 O7 90.5(8) . 2_666
O3 O2 O7 109.3(12) 3_554 2_666
O5 O2 O7 49.4(9) 1_554 2_666
O1 O2 O7 143.3(13) 4 2_666
O5 O2 O7 22.1(8) 2_656 2_666
O4 O2 O7 141.9(9) . 2_666
O2 O2 O7 64.8(5) 2_655 2_666
O1 O2 O7 87.0(11) 4_655 2_666
O5 O2 O7 83.6(10) 2_556 2_666
Ta O2 O7 54.7(5) 1_565 2_666
Ga1 O2 O7 54.7(5) 1_565 2_666
O1 O2 O7 99.7(9) 3_554 2_666
O2 O2 O7 104.0(7) 2 2_666
Ga2 O2 O7 88.7(6) 2_655 2_666
O7 O2 O7 136.7(6) 1_554 2_666
Ga4 O2 O7 18.3(4) 4_655 2_666
La2 O2 O7 84.2(5) 1_655 2_666
La1 O2 O7 55.4(5) 1_655 2_666
La1 O2 O7 150.3(8) 4_545 2_666
Ga4 O2 O7 94.9(7) . 2_666
Ga3 O2 O7 101.6(7) . 2_666
Ga4 O2 O7 136.7(6) 4_645 2_666
O7 O2 O7 115.9(8) 2_656 2_666
O3 O2 O7 33.3(7) 2_666 2_666
O6 O2 O7 31.7(5) 2_655 2_666
Ga2 O2 O7 135.9(7) 1_455 2_666
O4 O2 O7 68.3(8) 4_655 2_666
O7 O2 O7 159.4(11) 2_556 2_666
La1 O2 O7 78.4(6) 2 2_666
O6 O2 O7 68.8(6) 2 2_666
O1 O2 O7 66.9(7) 1_565 2_666
O4 O2 O7 101.3(7) 2_655 2_666
Ga2 O2 O7 57.0(5) 4_655 2_666
Ga1 O2 O7 24.1(4) 1_665 2_666
Ta O2 O7 24.1(4) 1_665 2_666
O7 O2 O7 32.3(8) 1_564 2_666
Ga4 O2 O7 29.8(5) 3_554 2_666
O3 O2 O7 74.7(6) 2_566 2_666
Ga3 O2 O2 124.6(7) 1_655 1_455
Ga2 O2 O2 122.4(7) . 1_455
La2 O2 O2 56.5(5) . 1_455
O6 O2 O2 81.2(7) . 1_455
La1 O2 O2 55.0(6) . 1_455
O3 O2 O2 92.3(9) 3_554 1_455
O5 O2 O2 88.5(7) 1_554 1_455
O1 O2 O2 34.9(12) 4 1_455
O5 O2 O2 140.0(8) 2_656 1_455
O4 O2 O2 97.0(6) . 1_455
O2 O2 O2 130.3(8) 2_655 1_455
O1 O2 O2 150.4(10) 4_655 1_455
O5 O2 O2 34.6(7) 2_556 1_455
Ta O2 O2 65.2(4) 1_565 1_455
Ga1 O2 O2 65.2(4) 1_565 1_455
O1 O2 O2 81.4(4) 3_554 1_455
O2 O2 O2 42.2(7) 2 1_455
Ga2 O2 O2 107.5(3) 2_655 1_455
O7 O2 O2 87.6(5) 1_554 1_455
Ga4 O2 O2 106.6(3) 4_655 1_455
La2 O2 O2 149.3(4) 1_655 1_455
La1 O2 O2 150.7(3) 1_655 1_455
La1 O2 O2 70.1(3) 4_545 1_455
Ga4 O2 O2 104.9(3) . 1_455
Ga3 O2 O2 21.9(3) . 1_455
Ga4 O2 O2 104.7(3) 4_645 1_455
O7 O2 O2 122.2(5) 2_656 1_455
O3 O2 O2 118.5(4) 2_666 1_455
O6 O2 O2 123.2(4) 2_655 1_455
Ga2 O2 O2 21.2(4) 1_455 1_455
O4 O2 O2 119.6(6) 4_655 1_455
O7 O2 O2 54.4(5) 2_556 1_455
La1 O2 O2 72.3(3) 2 1_455
O6 O2 O2 58.9(4) 2 1_455
O1 O2 O2 82.3(4) 1_565 1_455
O4 O2 O2 110.2(4) 2_655 1_455
Ga2 O2 O2 105.4(3) 4_655 1_455
Ga1 O2 O2 139.6(3) 1_665 1_455
Ta O2 O2 139.6(3) 1_665 1_455
O7 O2 O2 88.0(4) 1_564 1_455
Ga4 O2 O2 102.7(3) 3_554 1_455
O3 O2 O2 52.5(3) 2_566 1_455
O7 O2 O2 118.1(5) 2_666 1_455
Ga3 O2 O2 55.4(7) 1_655 1_655
Ga2 O2 O2 57.6(7) . 1_655
La2 O2 O2 123.5(5) . 1_655
O6 O2 O2 98.8(7) . 1_655
La1 O2 O2 125.0(6) . 1_655
O3 O2 O2 87.7(9) 3_554 1_655
O5 O2 O2 91.5(7) 1_554 1_655
O1 O2 O2 145.1(12) 4 1_655
O5 O2 O2 40.0(8) 2_656 1_655
O4 O2 O2 83.0(6) . 1_655
O2 O2 O2 49.7(8) 2_655 1_655
O1 O2 O2 29.6(10) 4_655 1_655
O5 O2 O2 145.4(7) 2_556 1_655
Ta O2 O2 114.8(4) 1_565 1_655
Ga1 O2 O2 114.8(4) 1_565 1_655
O1 O2 O2 98.6(4) 3_554 1_655
O2 O2 O2 137.8(7) 2 1_655
Ga2 O2 O2 72.5(3) 2_655 1_655
O7 O2 O2 92.4(5) 1_554 1_655
Ga4 O2 O2 73.4(3) 4_655 1_655
La2 O2 O2 30.7(4) 1_655 1_655
La1 O2 O2 29.3(4) 1_655 1_655
La1 O2 O2 109.9(3) 4_545 1_655
Ga4 O2 O2 75.1(3) . 1_655
Ga3 O2 O2 158.1(3) . 1_655
Ga4 O2 O2 75.3(3) 4_645 1_655
O7 O2 O2 57.8(5) 2_656 1_655
O3 O2 O2 61.5(4) 2_666 1_655
O6 O2 O2 56.8(4) 2_655 1_655
Ga2 O2 O2 158.8(4) 1_455 1_655
O4 O2 O2 60.4(6) 4_655 1_655
O7 O2 O2 125.6(5) 2_556 1_655
La1 O2 O2 107.7(3) 2 1_655
O6 O2 O2 121.1(4) 2 1_655
O1 O2 O2 97.7(4) 1_565 1_655
O4 O2 O2 69.8(4) 2_655 1_655
Ga2 O2 O2 74.6(3) 4_655 1_655
Ga1 O2 O2 40.4(3) 1_665 1_655
Ta O2 O2 40.4(3) 1_665 1_655
O7 O2 O2 92.0(4) 1_564 1_655
Ga4 O2 O2 77.3(3) 3_554 1_655
O3 O2 O2 127.5(3) 2_566 1_655
O7 O2 O2 61.9(5) 2_666 1_655
O2 O2 O2 179.999(7) 1_455 1_655
Ga3 O2 O4 136.6(12) 1_655 4
Ga2 O2 O4 100.8(11) . 4
La2 O2 O4 95.7(8) . 4
O6 O2 O4 64.3(8) . 4
La1 O2 O4 13.4(5) . 4
O3 O2 O4 56.4(8) 3_554 4
O5 O2 O4 109.9(10) 1_554 4
O1 O2 O4 41.4(11) 4 4
O5 O2 O4 115.5(10) 2_656 4
O4 O2 O4 91.6(8) . 4
O2 O2 O4 164.1(7) 2_655 4
O1 O2 O4 118.6(11) 4_655 4
O5 O2 O4 46.4(9) 2_556 4
Ta O2 O4 75.3(6) 1_565 4
Ga1 O2 O4 75.3(6) 1_565 4
O1 O2 O4 125.8(8) 3_554 4
O2 O2 O4 85.0(8) 2 4
Ga2 O2 O4 152.0(8) 2_655 4
O7 O2 O4 118.7(8) 1_554 4
Ga4 O2 O4 85.1(7) 4_655 4
La2 O2 O4 156.3(8) 1_655 4
La1 O2 O4 106.6(8) 1_655 4
La1 O2 O4 61.3(6) 4_545 4
Ga4 O2 O4 64.3(6) . 4
Ga3 O2 O4 58.9(5) . 4
Ga4 O2 O4 111.8(7) 4_645 4
O7 O2 O4 134.7(9) 2_656 4
O3 O2 O4 83.2(7) 2_666 4
O6 O2 O4 130.6(9) 2_655 4
Ga2 O2 O4 41.5(5) 1_455 4
O4 O2 O4 75.1(8) 4_655 4
O7 O2 O4 83.9(8) 2_556 4
La1 O2 O4 109.4(7) 2 4
O6 O2 O4 84.1(7) 2 4
O1 O2 O4 42.0(6) 1_565 4
O4 O2 O4 151.7(10) 2_655 4
Ga2 O2 O4 63.4(6) 4_655 4
Ga1 O2 O4 125.2(8) 1_665 4
Ta O2 O4 125.2(8) 1_665 4
O7 O2 O4 89.7(7) 1_564 4
Ga4 O2 O4 111.0(7) 3_554 4
O3 O2 O4 31.9(5) 2_566 4
O7 O2 O4 103.1(8) 2_666 4
O2 O2 O4 44.5(6) 1_455 4
O2 O2 O4 135.5(6) 1_655 4
Ga3 O2 O6 111.2(9) 1_655 4_645
Ga2 O2 O6 27.4(7) . 4_645
La2 O2 O6 121.8(9) . 4_645
O6 O2 O6 103.4(9) . 4_645
La1 O2 O6 81.5(8) . 4_645
O3 O2 O6 30.0(8) 3_554 4_645
O5 O2 O6 143.7(10) 1_554 4_645
O1 O2 O6 90.3(12) 4 4_645
O5 O2 O6 79.0(10) 2_656 4_645
O4 O2 O6 50.2(8) . 4_645
O2 O2 O6 105.8(9) 2_655 4_645
O1 O2 O6 33.7(8) 4_655 4_645
O5 O2 O6 128.8(10) 2_556 4_645
Ta O2 O6 137.8(8) 1_565 4_645
Ga1 O2 O6 137.8(8) 1_565 4_645
O1 O2 O6 140.4(10) 3_554 4_645
O2 O2 O6 159.4(8) 2 4_645
Ga2 O2 O6 119.5(7) 2_655 4_645
O7 O2 O6 98.4(9) 1_554 4_645
Ga4 O2 O6 91.5(7) 4_655 4_645
La2 O2 O6 71.8(5) 1_655 4_645
La1 O2 O6 42.9(4) 1_655 4_645
La1 O2 O6 59.6(5) 4_545 4_645
Ga4 O2 O6 21.3(4) . 4_645
Ga3 O2 O6 142.5(7) . 4_645
Ga4 O2 O6 63.8(5) 4_645 4_645
O7 O2 O6 69.5(7) 2_656 4_645
O3 O2 O6 67.6(7) 2_666 4_645
O6 O2 O6 110.5(7) 2_655 4_645
Ga2 O2 O6 103.6(6) 1_455 4_645
O4 O2 O6 32.8(7) 4_655 4_645
O7 O2 O6 104.1(7) 2_556 4_645
La1 O2 O6 165.4(7) 2 4_645
O6 O2 O6 158.4(10) 2 4_645
O1 O2 O6 69.0(7) 1_565 4_645
O4 O2 O6 106.8(7) 2_655 4_645
Ga2 O2 O6 54.6(5) 4_655 4_645
Ga1 O2 O6 88.1(5) 1_665 4_645
Ta O2 O6 88.1(5) 1_665 4_645
O7 O2 O6 124.3(8) 1_564 4_645
Ga4 O2 O6 124.3(6) 3_554 4_645
O3 O2 O6 101.9(8) 2_566 4_645
O7 O2 O6 95.8(7) 2_666 4_645
O2 O2 O6 122.0(4) 1_455 4_645
O2 O2 O6 58.0(4) 1_655 4_645
O4 O2 O6 84.9(8) 4 4_645
Ga3 O2 Ga4 84.3(8) 1_655 3_544
Ga2 O2 Ga4 70.5(8) . 3_544
La2 O2 Ga4 45.3(4) . 3_544
O6 O2 Ga4 153.2(10) . 3_544
La1 O2 Ga4 148.2(8) . 3_544
O3 O2 Ga4 110.3(11) 3_554 3_544
O5 O2 Ga4 94.3(10) 1_554 3_544
O1 O2 Ga4 93.6(11) 4 3_544
O5 O2 Ga4 109.0(9) 2_656 3_544
O4 O2 Ga4 59.1(7) . 3_544
O2 O2 Ga4 56.4(3) 2_655 3_544
O1 O2 Ga4 74.5(9) 4_655 3_544
O5 O2 Ga4 126.4(8) 2_556 3_544
Ta O2 Ga4 122.8(7) 1_565 3_544
Ga1 O2 Ga4 122.8(7) 1_565 3_544
O1 O2 Ga4 43.7(7) 3_554 3_544
O2 O2 Ga4 77.3(5) 2 3_544
Ga2 O2 Ga4 36.3(3) 2_655 3_544
O7 O2 Ga4 16.4(4) 1_554 3_544
Ga4 O2 Ga4 139.4(6) 4_655 3_544
La2 O2 Ga4 47.6(3) 1_655 3_544
La1 O2 Ga4 105.1(5) 1_655 3_544
La1 O2 Ga4 81.3(4) 4_545 3_544
Ga4 O2 Ga4 115.5(5) . 3_544
Ga3 O2 Ga4 101.4(5) . 3_544
Ga4 O2 Ga4 37.8(3) 4_645 3_544
O7 O2 Ga4 28.8(5) 2_656 3_544
O3 O2 Ga4 139.2(6) 2_666 3_544
O6 O2 Ga4 90.7(6) 2_655 3_544
Ga2 O2 Ga4 95.4(5) 1_455 3_544
O4 O2 Ga4 126.7(8) 4_655 3_544
O7 O2 Ga4 51.7(5) 2_556 3_544
La1 O2 Ga4 74.7(4) 2 3_544
O6 O2 Ga4 103.4(7) 2 3_544
O1 O2 Ga4 165.7(8) 1_565 3_544
O4 O2 Ga4 20.6(4) 2_655 3_544
Ga2 O2 Ga4 148.7(5) 4_655 3_544
Ga1 O2 Ga4 99.8(4) 1_665 3_544
Ta O2 Ga4 99.8(4) 1_665 3_544
O7 O2 Ga4 123.0(6) 1_564 3_544
Ga4 O2 Ga4 104.3(5) 3_554 3_544
O3 O2 Ga4 153.5(5) 2_566 3_544
O7 O2 Ga4 121.1(6) 2_666 3_544
O2 O2 Ga4 101.8(3) 1_455 3_544
O2 O2 Ga4 78.2(3) 1_655 3_544
O4 O2 Ga4 135.0(7) 4 3_544
O6 O2 Ga4 97.5(6) 4_645 3_544
Ga3 O2 La1 101.9(8) 1_655 4_645
Ga2 O2 La1 10.3(5) . 4_645
La2 O2 La1 104.7(7) . 4_645
O6 O2 La1 125.5(9) . 4_645
La1 O2 La1 106.5(8) . 4_645
O3 O2 La1 51.1(8) 3_554 4_645
O5 O2 La1 138.0(9) 1_554 4_645
O1 O2 La1 97.8(12) 4 4_645
O5 O2 La1 82.2(9) 2_656 4_645
O4 O2 La1 38.4(6) . 4_645
O2 O2 La1 86.3(7) 2_655 4_645
O1 O2 La1 17.9(10) 4_655 4_645
O5 O2 La1 153.6(10) 2_556 4_645
Ta O2 La1 157.4(7) 1_565 4_645
Ga1 O2 La1 157.4(7) 1_565 4_645
O1 O2 La1 114.1(8) 3_554 4_645
O2 O2 La1 146.2(3) 2 4_645
Ga2 O2 La1 94.1(5) 2_655 4_645
O7 O2 La1 75.5(7) 1_554 4_645
Ga4 O2 La1 106.9(5) 4_655 4_645
La2 O2 La1 49.0(3) 1_655 4_645
La1 O2 La1 49.2(3) 1_655 4_645
La1 O2 La1 62.5(3) 4_545 4_645
Ga4 O2 La1 47.1(3) . 4_645
Ga3 O2 La1 153.7(6) . 4_645
Ga4 O2 La1 42.5(2) 4_645 4_645
O7 O2 La1 43.4(5) 2_656 4_645
O3 O2 La1 84.6(6) 2_666 4_645
O6 O2 La1 104.0(5) 2_655 4_645
Ga2 O2 La1 111.4(5) 1_455 4_645
O4 O2 La1 55.6(6) 4_655 4_645
O7 O2 La1 92.4(6) 2_556 4_645
La1 O2 La1 141.7(5) 2 4_645
O6 O2 La1 167.7(7) 2 4_645
O1 O2 La1 95.2(6) 1_565 4_645
O4 O2 La1 80.5(5) 2_655 4_645
Ga2 O2 La1 78.3(4) 4_655 4_645
Ga1 O2 La1 86.6(4) 1_665 4_645
Ta O2 La1 86.6(4) 1_665 4_645
O7 O2 La1 135.9(6) 1_564 4_645
Ga4 O2 La1 124.5(5) 3_554 4_645
O3 O2 La1 128.2(7) 2_566 4_645
O7 O2 La1 103.6(6) 2_666 4_645
O2 O2 La1 132.6(3) 1_455 4_645
O2 O2 La1 47.4(3) 1_655 4_645
O4 O2 La1 107.3(7) 4 4_645
O6 O2 La1 26.4(4) 4_645 4_645
Ga4 O2 La1 71.9(3) 3_544 4_645
Ga3 O2 Ga2 93.8(9) 1_655 2
Ga2 O2 Ga2 126.7(10) . 2
La2 O2 Ga2 28.9(4) . 2
O6 O2 Ga2 101.1(8) . 2
La1 O2 Ga2 98.7(6) . 2
O3 O2 Ga2 128.8(10) 3_554 2
O5 O2 Ga2 66.4(8) 1_554 2
O1 O2 Ga2 66.0(10) 4 2
O5 O2 Ga2 130.2(11) 2_656 2
O4 O2 Ga2 99.8(8) . 2
O2 O2 Ga2 87.3(9) 2_655 2
O1 O2 Ga2 140.6(10) 4_655 2
O5 O2 Ga2 60.2(7) 2_556 2
Ta O2 Ga2 68.4(4) 1_565 2
Ga1 O2 Ga2 68.4(4) 1_565 2
O1 O2 Ga2 36.9(3) 3_554 2
O2 O2 Ga2 12.9(3) 2 2
Ga2 O2 Ga2 63.0(4) 2_655 2
O7 O2 Ga2 58.5(6) 1_554 2
Ga4 O2 Ga2 118.2(6) 4_655 2
La2 O2 Ga2 108.5(5) 1_655 2
La1 O2 Ga2 162.9(6) 1_655 2
La1 O2 Ga2 91.0(4) 4_545 2
Ga4 O2 Ga2 144.2(6) . 2
Ga3 O2 Ga2 35.5(2) . 2
Ga4 O2 Ga2 90.8(5) 4_645 2
O7 O2 Ga2 94.3(7) 2_656 2
O3 O2 Ga2 141.7(8) 2_666 2
O6 O2 Ga2 96.3(6) 2_655 2
Ga2 O2 Ga2 55.2(3) 1_455 2
O4 O2 Ga2 164.1(8) 4_655 2
O7 O2 Ga2 45.0(5) 2_556 2
La1 O2 Ga2 38.6(2) 2 2
O6 O2 Ga2 49.1(5) 2 2
O1 O2 Ga2 123.0(5) 1_565 2
O4 O2 Ga2 67.5(5) 2_655 2
Ga2 O2 Ga2 145.0(5) 4_655 2
Ga1 O2 Ga2 119.5(5) 1_665 2
Ta O2 Ga2 119.5(5) 1_665 2
O7 O2 Ga2 85.9(6) 1_564 2
Ga4 O2 Ga2 86.1(4) 3_554 2
O3 O2 Ga2 88.1(5) 2_566 2
O7 O2 Ga2 115.1(7) 2_666 2
O2 O2 Ga2 44.6(3) 1_455 2
O2 O2 Ga2 135.4(3) 1_655 2
O4 O2 Ga2 89.0(6) 4 2
O6 O2 Ga2 149.1(7) 4_645 2
Ga4 O2 Ga2 66.2(3) 3_544 2
La1 O2 Ga2 133.3(5) 4_645 2
Ga3 O2 O3 38.9(8) 1_655 4_655
Ga2 O2 O3 103.3(9) . 4_655
La2 O2 O3 70.9(6) . 4_655
O6 O2 O3 106.1(10) . 4_655
La1 O2 O3 154.4(9) . 4_655
O3 O2 O3 149.1(11) 3_554 4_655
O5 O2 O3 49.8(9) 1_554 4_655
O1 O2 O3 129.4(11) 4 4_655
O5 O2 O3 73.9(9) 2_656 4_655
O4 O2 O3 104.6(9) . 4_655
O2 O2 O3 19.3(7) 2_655 4_655
O1 O2 O3 87.7(9) 4_655 4_655
O5 O2 O3 108.3(10) 2_556 4_655
Ta O2 O3 83.9(7) 1_565 4_655
Ga1 O2 O3 83.9(7) 1_565 4_655
O1 O2 O3 32.1(5) 3_554 4_655
O2 O2 O3 69.9(8) 2 4_655
Ga2 O2 O3 12.1(4) 2_655 4_655
O7 O2 O3 61.0(6) 1_554 4_655
Ga4 O2 O3 94.1(6) 4_655 4_655
La2 O2 O3 49.7(4) 1_655 4_655
La1 O2 O3 94.9(4) 1_655 4_655
La1 O2 O3 129.0(6) 4_545 4_655
Ga4 O2 O3 141.8(5) . 4_655
Ga3 O2 O3 95.1(6) . 4_655
Ga4 O2 O3 82.6(5) 4_645 4_655
O7 O2 O3 63.1(7) 2_656 4_655
O3 O2 O3 106.2(7) 2_666 4_655
O6 O2 O3 44.9(6) 2_655 4_655
Ga2 O2 O3 122.2(5) 1_455 4_655
O4 O2 O3 126.8(7) 4_655 4_655
O7 O2 O3 88.5(7) 2_556 4_655
La1 O2 O3 44.4(4) 2 4_655
O6 O2 O3 71.2(6) 2 4_655
O1 O2 O3 143.3(8) 1_565 4_655
O4 O2 O3 27.5(5) 2_655 4_655
Ga2 O2 O3 130.4(5) 4_655 4_655
Ga1 O2 O3 61.8(4) 1_665 4_655
Ta O2 O3 61.8(4) 1_665 4_655
O7 O2 O3 76.2(7) 1_564 4_655
Ga4 O2 O3 56.5(5) 3_554 4_655
O3 O2 O3 129.8(10) 2_566 4_655
O7 O2 O3 76.7(6) 2_666 4_655
O2 O2 O3 111.9(3) 1_455 4_655
O2 O2 O3 68.1(3) 1_655 4_655
O4 O2 O3 153.7(8) 4 4_655
O6 O2 O3 121.3(6) 4_645 4_655
Ga4 O2 O3 47.8(4) 3_544 4_655
La1 O2 O3 98.1(5) 4_645 4_655
Ga2 O2 O3 68.2(4) 2 4_655
Ga3 O2 O3 33.6(5) 1_655 1_564
Ga2 O2 O3 144.6(10) . 1_564
La2 O2 O3 91.5(7) . 1_564
O6 O2 O3 59.9(9) . 1_564
La1 O2 O3 107.2(9) . 1_564
O3 O2 O3 154.8(14) 3_554 1_564
O5 O2 O3 2.7(6) 1_554 1_564
O1 O2 O3 125.7(13) 4 1_564
O5 O2 O3 62.7(10) 2_656 1_564
O4 O2 O3 152.3(10) . 1_564
O2 O2 O3 52.2(5) 2_655 1_564
O1 O2 O3 118.2(11) 4_655 1_564
O5 O2 O3 67.9(9) 2_556 1_564
Ta O2 O3 37.0(4) 1_565 1_564
Ga1 O2 O3 37.0(4) 1_565 1_564
O1 O2 O3 55.5(8) 3_554 1_564
O2 O2 O3 59.0(6) 2 1_564
Ga2 O2 O3 57.9(4) 2_655 1_564
O7 O2 O3 102.0(7) 1_554 1_564
Ga4 O2 O3 58.1(6) 4_655 1_564
La2 O2 O3 89.6(5) 1_655 1_564
La1 O2 O3 98.8(6) 1_655 1_564
La1 O2 O3 158.7(7) 4_545 1_564
Ga4 O2 O3 142.4(7) . 1_564
Ga3 O2 O3 69.2(5) . 1_564
Ga4 O2 O3 130.3(6) 4_645 1_564
O7 O2 O3 110.9(7) 2_656 1_564
O3 O2 O3 80.3(10) 2_666 1_564
O6 O2 O3 32.4(5) 2_655 1_564
Ga2 O2 O3 111.9(6) 1_455 1_564
O4 O2 O3 116.3(10) 4_655 1_564
O7 O2 O3 111.4(8) 2_556 1_564
La1 O2 O3 30.3(4) 2 1_564
O6 O2 O3 32.6(4) 2 1_564
O1 O2 O3 100.3(9) 1_565 1_564
O4 O2 O3 74.7(5) 2_655 1_564
Ga2 O2 O3 101.3(7) 4_655 1_564
Ga1 O2 O3 53.7(4) 1_665 1_564
Ta O2 O3 53.7(4) 1_665 1_564
O7 O2 O3 29.8(6) 1_564 1_564
Ga4 O2 O3 18.2(4) 3_554 1_564
O3 O2 O3 82.4(9) 2_566 1_564
O7 O2 O3 48.1(6) 2_666 1_564
O2 O2 O3 91.1(4) 1_455 1_564
O2 O2 O3 88.9(4) 1_655 1_564
O4 O2 O3 112.2(8) 4 1_564
O6 O2 O3 141.7(8) 4_645 1_564
Ga4 O2 O3 93.3(5) 3_544 1_564
La1 O2 O3 135.3(6) 4_645 1_564
Ga2 O2 O3 68.1(5) 2 1_564
O3 O2 O3 48.1(3) 4_655 1_564
Ga3 O2 O3 114.3(8) 1_655 2_656
Ga2 O2 O3 19.0(8) . 2_656
La2 O2 O3 79.0(6) . 2_656
O6 O2 O3 149.3(10) . 2_656
La1 O2 O3 111.2(10) . 2_656
O3 O2 O3 57.8(10) 3_554 2_656
O5 O2 O3 143.5(11) 1_554 2_656
O1 O2 O3 80.7(12) 4 2_656
O5 O2 O3 105.8(9) 2_656 2_656
O4 O2 O3 16.5(6) . 2_656
O2 O2 O3 90.0(5) 2_655 2_656
O1 O2 O3 41.0(11) 4_655 2_656
O5 O2 O3 145.6(9) 2_556 2_656
Ta O2 O3 176.2(7) 1_565 2_656
Ga1 O2 O3 176.2(7) 1_565 2_656
O1 O2 O3 97.3(9) 3_554 2_656
O2 O2 O3 120.8(4) 2 2_656
Ga2 O2 O3 85.5(5) 2_655 2_656
O7 O2 O3 52.5(6) 1_554 2_656
Ga4 O2 O3 132.9(6) 4_655 2_656
La2 O2 O3 54.3(3) 1_655 2_656
La1 O2 O3 75.1(5) 1_655 2_656
La1 O2 O3 47.3(5) 4_545 2_656
Ga4 O2 O3 61.8(6) . 2_656
Ga3 O2 O3 130.5(5) . 2_656
Ga4 O2 O3 17.9(4) 4_645 2_656
O7 O2 O3 30.9(5) 2_656 2_656
O3 O2 O3 110.4(8) 2_666 2_656
O6 O2 O3 118.7(6) 2_655 2_656
Ga2 O2 O3 92.7(6) 1_455 2_656
O4 O2 O3 78.5(8) 4_655 2_656
O7 O2 O3 66.5(6) 2_556 2_656
La1 O2 O3 128.5(6) 2 2_656
O6 O2 O3 155.6(8) 2 2_656
O1 O2 O3 111.9(9) 1_565 2_656
O4 O2 O3 69.1(6) 2_655 2_656
Ga2 O2 O3 100.5(7) 4_655 2_656
Ga1 O2 O3 107.4(4) 1_665 2_656
Ta O2 O3 107.4(4) 1_665 2_656
O7 O2 O3 159.1(6) 1_564 2_656
Ga4 O2 O3 140.7(5) 3_554 2_656
O3 O2 O3 136.0(10) 2_566 2_656
O7 O2 O3 127.9(5) 2_666 2_656
O2 O2 O3 113.0(3) 1_455 2_656
O2 O2 O3 67.0(3) 1_655 2_656
O4 O2 O3 105.8(8) 4 2_656
O6 O2 O3 45.9(6) 4_645 2_656
Ga4 O2 O3 53.8(4) 3_544 2_656
La1 O2 O3 26.1(4) 4_645 2_656
Ga2 O2 O3 107.9(5) 2 2_656
O3 O2 O3 94.0(6) 4_655 2_656
O3 O2 O3 141.5(6) 1_564 2_656
Ga3 O2 Ga1 116.0(10) 1_655 .
Ga2 O2 Ga1 69.8(8) . .
La2 O2 Ga1 28.0(4) . .
O6 O2 Ga1 155.4(9) . .
La1 O2 Ga1 114.7(7) . .
O3 O2 Ga1 91.5(10) 3_554 .
O5 O2 Ga1 113.2(10) 1_554 .
O1 O2 Ga1 60.3(10) 4 .
O5 O2 Ga1 141.4(9) 2_656 .
O4 O2 Ga1 44.8(7) . .
O2 O2 Ga1 89.3(4) 2_655 .
O1 O2 Ga1 88.6(10) 4_655 .
O5 O2 Ga1 107.8(7) 2_556 .
Ta O2 Ga1 125.2(6) 1_565 .
Ga1 O2 Ga1 125.2(6) 1_565 .
O1 O2 Ga1 58.2(8) 3_554 .
O2 O2 Ga1 69.7(3) 2 .
Ga2 O2 Ga1 65.3(4) 2_655 .
O7 O2 Ga1 17.3(4) 1_554 .
Ga4 O2 Ga1 171.2(7) 4_655 .
La2 O2 Ga1 76.5(4) 1_655 .
La1 O2 Ga1 124.2(5) 1_655 .
La1 O2 Ga1 53.2(3) 4_545 .
Ga4 O2 Ga1 103.5(5) . .
Ga3 O2 Ga1 84.0(4) . .
Ga4 O2 Ga1 34.7(2) 4_645 .
O7 O2 Ga1 47.1(5) 2_656 .
O3 O2 Ga1 161.4(8) 2_666 .
O6 O2 Ga1 122.2(7) 2_655 .
Ga2 O2 Ga1 63.5(3) 1_455 .
O4 O2 Ga1 127.1(8) 4_655 .
O7 O2 Ga1 20.8(4) 2_556 .
La1 O2 Ga1 85.5(4) 2 .
O6 O2 Ga1 105.6(6) 2 .
O1 O2 Ga1 139.2(7) 1_565 .
O4 O2 Ga1 52.7(4) 2_655 .
Ga2 O2 Ga1 145.2(6) 4_655 .
Ga1 O2 Ga1 133.2(5) 1_665 .
Ta O2 Ga1 133.2(5) 1_665 .
O7 O2 Ga1 140.3(7) 1_564 .
Ga4 O2 Ga1 129.8(5) 3_554 .
O3 O2 Ga1 126.1(4) 2_566 .
O7 O2 Ga1 153.8(7) 2_666 .
O2 O2 Ga1 75.1(2) 1_455 .
O2 O2 Ga1 104.9(2) 1_655 .
O4 O2 Ga1 101.6(6) 4 .
O6 O2 Ga1 94.8(6) 4_645 .
Ga4 O2 Ga1 33.43(18) 3_544 .
La1 O2 Ga1 76.9(3) 4_645 .
Ga2 O2 Ga1 56.8(3) 2 .
O3 O2 Ga1 77.4(4) 4_655 .
O3 O2 Ga1 113.5(5) 1_564 .
O3 O2 Ga1 51.1(3) 2_656 .
Ga3 O2 Ta 116.0(10) 1_655 .
Ga2 O2 Ta 69.8(8) . .
La2 O2 Ta 28.0(4) . .
O6 O2 Ta 155.4(9) . .
La1 O2 Ta 114.7(7) . .
O3 O2 Ta 91.5(10) 3_554 .
O5 O2 Ta 113.2(10) 1_554 .
O1 O2 Ta 60.3(10) 4 .
O5 O2 Ta 141.4(9) 2_656 .
O4 O2 Ta 44.8(7) . .
O2 O2 Ta 89.3(4) 2_655 .
O1 O2 Ta 88.6(10) 4_655 .
O5 O2 Ta 107.8(7) 2_556 .
Ta O2 Ta 125.2(6) 1_565 .
Ga1 O2 Ta 125.2(6) 1_565 .
O1 O2 Ta 58.2(8) 3_554 .
O2 O2 Ta 69.7(3) 2 .
Ga2 O2 Ta 65.3(4) 2_655 .
O7 O2 Ta 17.3(4) 1_554 .
Ga4 O2 Ta 171.2(7) 4_655 .
La2 O2 Ta 76.5(4) 1_655 .
La1 O2 Ta 124.2(5) 1_655 .
La1 O2 Ta 53.2(3) 4_545 .
Ga4 O2 Ta 103.5(5) . .
Ga3 O2 Ta 84.0(4) . .
Ga4 O2 Ta 34.7(2) 4_645 .
O7 O2 Ta 47.1(5) 2_656 .
O3 O2 Ta 161.4(8) 2_666 .
O6 O2 Ta 122.2(7) 2_655 .
Ga2 O2 Ta 63.5(3) 1_455 .
O4 O2 Ta 127.1(8) 4_655 .
O7 O2 Ta 20.8(4) 2_556 .
La1 O2 Ta 85.5(4) 2 .
O6 O2 Ta 105.6(6) 2 .
O1 O2 Ta 139.2(7) 1_565 .
O4 O2 Ta 52.7(4) 2_655 .
Ga2 O2 Ta 145.2(6) 4_655 .
Ga1 O2 Ta 133.2(5) 1_665 .
Ta O2 Ta 133.2(5) 1_665 .
O7 O2 Ta 140.3(7) 1_564 .
Ga4 O2 Ta 129.8(5) 3_554 .
O3 O2 Ta 126.1(4) 2_566 .
O7 O2 Ta 153.8(7) 2_666 .
O2 O2 Ta 75.1(2) 1_455 .
O2 O2 Ta 104.9(2) 1_655 .
O4 O2 Ta 101.6(6) 4 .
O6 O2 Ta 94.8(6) 4_645 .
Ga4 O2 Ta 33.43(18) 3_544 .
La1 O2 Ta 76.9(3) 4_645 .
Ga2 O2 Ta 56.8(3) 2 .
O3 O2 Ta 77.4(4) 4_655 .
O3 O2 Ta 113.5(5) 1_564 .
O3 O2 Ta 51.1(3) 2_656 .
Ga1 O2 Ta 0.00(5) . .
Ga3 O2 La1 17.9(6) 1_655 2_655
Ga2 O2 La1 100.9(8) . 2_655
La2 O2 La1 95.5(7) . 2_655
O6 O2 La1 90.5(8) . 2_655
La1 O2 La1 143.8(8) . 2_655
O3 O2 La1 138.5(10) 3_554 2_655
O5 O2 La1 46.5(7) 1_554 2_655
O1 O2 La1 153.8(12) 4 2_655
O5 O2 La1 49.4(8) 2_656 2_655
O4 O2 La1 114.3(7) . 2_655
O2 O2 La1 10.7(3) 2_655 2_655
O1 O2 La1 77.2(9) 4_655 2_655
O5 O2 La1 111.8(9) 2_556 2_655
Ta O2 La1 79.9(5) 1_565 2_655
Ga1 O2 La1 79.9(5) 1_565 2_655
O1 O2 La1 55.6(5) 3_554 2_655
O2 O2 La1 87.8(8) 2 2_655
Ga2 O2 La1 35.5(2) 2_655 2_655
O7 O2 La1 82.1(5) 1_554 2_655
Ga4 O2 La1 72.8(4) 4_655 2_655
La2 O2 La1 45.7(2) 1_655 2_655
La1 O2 La1 73.4(3) 1_655 2_655
La1 O2 La1 144.8(6) 4_545 2_655
Ga4 O2 La1 125.1(5) . 2_655
Ga3 O2 La1 108.5(5) . 2_655
Ga4 O2 La1 94.3(4) 4_645 2_655
O7 O2 La1 71.4(5) 2_656 2_655
O3 O2 La1 81.9(6) 2_666 2_655
O6 O2 La1 24.1(4) 2_655 2_655
Ga2 O2 La1 144.6(6) 1_455 2_655
O4 O2 La1 104.1(7) 4_655 2_655
O7 O2 La1 112.7(7) 2_556 2_655
La1 O2 La1 56.9(3) 2 2_655
O6 O2 La1 75.3(5) 2 2_655
O1 O2 La1 121.2(7) 1_565 2_655
O4 O2 La1 46.7(4) 2_655 2_655
Ga2 O2 La1 105.9(4) 4_655 2_655
Ga1 O2 La1 37.33(18) 1_665 2_655
Ta O2 La1 37.33(18) 1_665 2_655
O7 O2 La1 64.2(4) 1_564 2_655
Ga4 O2 La1 42.9(2) 3_554 2_655
O3 O2 La1 122.0(7) 2_566 2_655
O7 O2 La1 54.6(5) 2_666 2_655
O2 O2 La1 129.2(3) 1_455 2_655
O2 O2 La1 50.8(3) 1_655 2_655
O4 O2 La1 153.9(7) 4 2_655
O6 O2 La1 108.7(5) 4_645 2_655
Ga4 O2 La1 66.8(3) 3_544 2_655
La1 O2 La1 92.5(3) 4_645 2_655
Ga2 O2 La1 89.5(4) 2 2_655
O3 O2 La1 24.6(3) 4_655 2_655
O3 O2 La1 44.0(3) 1_564 2_655
O3 O2 La1 99.4(4) 2_656 2_655
Ga1 O2 La1 99.3(4) . 2_655
Ta O2 La1 99.3(4) . 2_655
Ga3 O2 Ga4 96.9(8) 1_655 4
Ga2 O2 Ga4 143.2(11) . 4
La2 O2 Ga4 95.2(6) . 4
O6 O2 Ga4 37.4(6) . 4
La1 O2 Ga4 41.2(4) . 4
O3 O2 Ga4 97.3(9) 3_554 4
O5 O2 Ga4 66.4(8) 1_554 4
O1 O2 Ga4 70.3(12) 4 4
O5 O2 Ga4 96.6(9) 2_656 4
O4 O2 Ga4 132.9(8) . 4
O2 O2 Ga4 120.8(7) 2_655 4
O1 O2 Ga4 148.0(11) 4_655 4
O5 O2 Ga4 11.4(6) 2_556 4
Ta O2 Ga4 32.0(2) 1_565 4
Ga1 O2 Ga4 32.0(2) 1_565 4
O1 O2 Ga4 98.4(7) 3_554 4
O2 O2 Ga4 60.4(4) 2 4
Ga2 O2 Ga4 118.7(6) 2_655 4
O7 O2 Ga4 128.0(7) 1_554 4
Ga4 O2 Ga4 62.8(4) 4_655 4
La2 O2 Ga4 157.0(6) 1_655 4
La1 O2 Ga4 115.3(5) 1_655 4
La1 O2 Ga4 101.6(4) 4_545 4
Ga4 O2 Ga4 99.8(5) . 4
Ga3 O2 Ga4 36.8(2) . 4
Ga4 O2 Ga4 147.6(5) 4_645 4
O7 O2 Ga4 165.0(8) 2_656 4
O3 O2 Ga4 77.4(5) 2_666 4
O6 O2 Ga4 92.2(6) 2_655 4
Ga2 O2 Ga4 60.4(3) 1_455 4
O4 O2 Ga4 95.5(8) 4_655 4
O7 O2 Ga4 98.0(6) 2_556 4
La1 O2 Ga4 71.2(3) 2 4
O6 O2 Ga4 42.4(4) 2 4
O1 O2 Ga4 53.4(5) 1_565 4
O4 O2 Ga4 132.5(7) 2_655 4
Ga2 O2 Ga4 73.8(4) 4_655 4
Ga1 O2 Ga4 99.2(5) 1_665 4
Ta O2 Ga4 99.2(5) 1_665 4
O7 O2 Ga4 50.2(4) 1_564 4
Ga4 O2 Ga4 70.3(4) 3_554 4
O3 O2 Ga4 18.8(5) 2_566 4
O7 O2 Ga4 75.6(5) 2_666 4
O2 O2 Ga4 43.8(3) 1_455 4
O2 O2 Ga4 136.2(3) 1_655 4
O4 O2 Ga4 43.6(5) 4 4
O6 O2 Ga4 120.7(7) 4_645 4
Ga4 O2 Ga4 137.5(5) 3_544 4
La1 O2 Ga4 146.9(6) 4_645 4
Ga2 O2 Ga4 71.3(3) 2 4
O3 O2 Ga4 113.4(6) 4_655 4
O3 O2 Ga4 68.7(5) 1_564 4
O3 O2 Ga4 148.6(6) 2_656 4
Ga1 O2 Ga4 118.4(4) . 4
Ta O2 Ga4 118.4(4) . 4
La1 O2 Ga4 111.9(5) 2_655 4
Ga3 O2 O1 40.7(8) 1_655 3_654
Ga2 O2 O1 79.2(8) . 3_654
La2 O2 O1 88.7(8) . 3_654
O6 O2 O1 112.3(10) . 3_654
La1 O2 O1 162.2(9) . 3_654
O3 O2 O1 122.5(11) 3_554 3_654
O5 O2 O1 69.3(9) 1_554 3_654
O1 O2 O1 142.8(16) 4 3_654
O5 O2 O1 60.1(9) 2_656 3_654
O4 O2 O1 90.3(8) . 3_654
O2 O2 O1 14.7(6) 2_655 3_654
O1 O2 O1 59.7(11) 4_655 3_654
O5 O2 O1 133.9(10) 2_556 3_654
Ta O2 O1 103.5(7) 1_565 3_654
Ga1 O2 O1 103.5(7) 1_565 3_654
O1 O2 O1 57.7(6) 3_554 3_654
O2 O2 O1 97.9(9) 2 3_654
Ga2 O2 O1 31.6(5) 2_655 3_654
O7 O2 O1 65.6(7) 1_554 3_654
Ga4 O2 O1 90.9(7) 4_655 3_654
La2 O2 O1 23.1(4) 1_655 3_654
La1 O2 O1 69.6(5) 1_655 3_654
La1 O2 O1 121.1(7) 4_545 3_654
Ga4 O2 O1 113.5(6) . 3_654
Ga3 O2 O1 123.5(7) . 3_654
Ga4 O2 O1 70.8(6) 4_645 3_654
O7 O2 O1 47.8(6) 2_656 3_654
O3 O2 O1 92.4(7) 2_666 3_654
O6 O2 O1 46.4(6) 2_655 3_654
Ga2 O2 O1 142.9(8) 1_455 3_654
O4 O2 O1 101.3(8) 4_655 3_654
O7 O2 O1 100.4(8) 2_556 3_654
La1 O2 O1 72.2(5) 2 3_654
O6 O2 O1 96.2(7) 2 3_654
O1 O2 O1 133.6(9) 1_565 3_654
O4 O2 O1 32.7(7) 2_655 3_654
Ga2 O2 O1 112.3(6) 4_655 3_654
Ga1 O2 O1 50.6(6) 1_665 3_654
Ta O2 O1 50.6(6) 1_665 3_654
O7 O2 O1 87.9(7) 1_564 3_654
Ga4 O2 O1 66.7(6) 3_554 3_654
O3 O2 O1 145.4(9) 2_566 3_654
O7 O2 O1 73.0(7) 2_666 3_654
O2 O2 O1 139.1(5) 1_455 3_654
O2 O2 O1 40.9(5) 1_655 3_654
O4 O2 O1 175.6(8) 4 3_654
O6 O2 O1 93.3(6) 4_645 3_654
Ga4 O2 O1 49.2(6) 3_544 3_654
La1 O2 O1 72.0(4) 4_645 3_654
Ga2 O2 O1 94.5(6) 2 3_654
O3 O2 O1 28.4(5) 4_655 3_654
O3 O2 O1 66.9(5) 1_564 3_654
O3 O2 O1 75.6(5) 2_656 3_654
Ga1 O2 O1 82.6(6) . 3_654
Ta O2 O1 82.6(6) . 3_654
La1 O2 O1 23.9(5) 2_655 3_654
Ga4 O2 O1 135.5(6) 4 3_654
Ga3 O2 O3 149.3(10) 1_655 3_454
Ga2 O2 O3 98.9(8) . 3_454
La2 O2 O3 70.9(6) . 3_454
O6 O2 O3 84.9(8) . 3_454
La1 O2 O3 38.7(5) . 3_454
O3 O2 O3 64.2(7) 3_554 3_454
O5 O2 O3 113.7(9) 1_554 3_454
O1 O2 O3 17.8(11) 4 3_454
O5 O2 O3 140.6(10) 2_656 3_454
O4 O2 O3 79.4(7) . 3_454
O2 O2 O3 157.1(11) 2_655 3_454
O1 O2 O3 124.7(11) 4_655 3_454
O5 O2 O3 50.3(8) 2_556 3_454
Ta O2 O3 83.8(6) 1_565 3_454
Ga1 O2 O3 83.8(6) 1_565 3_454
O1 O2 O3 105.8(7) 3_554 3_454
O2 O2 O3 69.9(8) 2 3_454
Ga2 O2 O3 130.5(7) 2_655 3_454
O7 O2 O3 94.0(7) 1_554 3_454
Ga4 O2 O3 108.4(6) 4_655 3_454
La2 O2 O3 148.8(6) 1_655 3_454
La1 O2 O3 127.2(6) 1_655 3_454
La1 O2 O3 48.5(4) 4_545 3_454
Ga4 O2 O3 77.1(4) . 3_454
Ga3 O2 O3 49.1(5) . 3_454
Ga4 O2 O3 95.0(5) 4_645 3_454
O7 O2 O3 117.7(7) 2_656 3_454
O3 O2 O3 108.5(7) 2_666 3_454
O6 O2 O3 145.5(7) 2_655 3_454
Ga2 O2 O3 16.6(4) 1_455 3_454
O4 O2 O3 95.4(7) 4_655 3_454
O7 O2 O3 58.8(6) 2_556 3_454
La1 O2 O3 100.4(6) 2 3_454
O6 O2 O3 83.9(6) 2 3_454
O1 O2 O3 67.2(5) 1_565 3_454
O4 O2 O3 126.5(7) 2_655 3_454
Ga2 O2 O3 87.7(5) 4_655 3_454
Ga1 O2 O3 149.2(7) 1_665 3_454
Ta O2 O3 149.2(7) 1_665 3_454
O7 O2 O3 104.0(6) 1_564 3_454
Ga4 O2 O3 123.5(6) 3_554 3_454
O3 O2 O3 50.9(3) 2_566 3_454
O7 O2 O3 125.5(8) 2_666 3_454
O2 O2 O3 28.1(4) 1_455 3_454
O2 O2 O3 151.9(4) 1_655 3_454
O4 O2 O3 25.3(6) 4 3_454
O6 O2 O3 93.9(6) 4_645 3_454
Ga4 O2 O3 110.3(6) 3_544 3_454
La1 O2 O3 108.3(5) 4_645 3_454
Ga2 O2 O3 69.8(5) 2 3_454
O3 O2 O3 137.8(5) 4_655 3_454
O3 O2 O3 116.4(7) 1_564 3_454
O3 O2 O3 95.7(6) 2_656 3_454
Ga1 O2 O3 77.4(5) . 3_454
Ta O2 O3 77.4(5) . 3_454
La1 O2 O3 157.3(6) 2_655 3_454
Ga4 O2 O3 53.8(5) 4 3_454
O1 O2 O3 159.1(8) 3_654 3_454
Ga3 O2 O3 80.8(8) 1_655 3_654
Ga2 O2 O3 38.4(7) . 3_654
La2 O2 O3 130.2(8) . 3_654
O6 O2 O3 100.5(8) . 3_654
La1 O2 O3 104.2(7) . 3_654
O3 O2 O3 60.5(8) 3_554 3_654
O5 O2 O3 115.8(8) 1_554 3_654
O1 O2 O3 120.6(12) 4 3_654
O5 O2 O3 54.0(9) 2_656 3_654
O4 O2 O3 67.0(7) . 3_654
O2 O2 O3 76.3(9) 2_655 3_654
O1 O2 O3 15.2(9) 4_655 3_654
O5 O2 O3 144.7(9) 2_556 3_654
Ta O2 O3 128.8(7) 1_565 3_654
Ga1 O2 O3 128.8(7) 1_565 3_654
O1 O2 O3 121.6(7) 3_554 3_654
O2 O2 O3 163.2(9) 2 3_654
Ga2 O2 O3 95.9(6) 2_655 3_654
O7 O2 O3 98.0(8) 1_554 3_654
Ga4 O2 O3 78.9(5) 4_655 3_654
La2 O2 O3 47.9(5) 1_655 3_654
La1 O2 O3 20.8(4) 1_655 3_654
La1 O2 O3 87.3(5) 4_545 3_654
Ga4 O2 O3 48.4(4) . 3_654
Ga3 O2 O3 169.4(7) . 3_654
Ga4 O2 O3 69.0(5) 4_645 3_654
O7 O2 O3 61.3(7) 2_656 3_654
O3 O2 O3 58.3(3) 2_666 3_654
O6 O2 O3 81.0(6) 2_655 3_654
Ga2 O2 O3 134.3(6) 1_455 3_654
O4 O2 O3 39.7(6) 4_655 3_654
O7 O2 O3 120.8(8) 2_556 3_654
La1 O2 O3 134.9(5) 2 3_654
O6 O2 O3 142.9(7) 2 3_654
O1 O2 O3 81.8(5) 1_565 3_654
O4 O2 O3 88.4(6) 2_655 3_654
Ga2 O2 O3 59.9(4) 4_655 3_654
Ga1 O2 O3 60.2(4) 1_665 3_654
Ta O2 O3 60.2(4) 1_665 3_654
O7 O2 O3 107.2(7) 1_564 3_654
Ga4 O2 O3 98.5(5) 3_554 3_654
O3 O2 O3 116.9(6) 2_566 3_654
O7 O2 O3 74.9(6) 2_666 3_654
O2 O2 O3 152.9(3) 1_455 3_654
O2 O2 O3 27.1(3) 1_655 3_654
O4 O2 O3 111.7(7) 4 3_654
O6 O2 O3 31.0(4) 4_645 3_654
Ga4 O2 O3 88.9(5) 3_544 3_654
La1 O2 O3 28.7(4) 4_645 3_654
Ga2 O2 O3 155.0(6) 2 3_654
O3 O2 O3 93.8(5) 4_655 3_654
O3 O2 O3 113.3(7) 1_564 3_654
O3 O2 O3 54.3(4) 2_656 3_654
Ga1 O2 O3 103.6(5) . 3_654
Ta O2 O3 103.6(5) . 3_654
La1 O2 O3 77.9(4) 2_655 3_654
Ga4 O2 O3 133.4(6) 4 3_654
O1 O2 O3 65.6(6) 3_654 3_654
O3 O2 O3 124.7(7) 3_454 3_654
Ga3 O2 O3 75.6(9) 1_655 4
Ga2 O2 O3 131.9(11) . 4
La2 O2 O3 39.4(5) . 4
O6 O2 O3 97.5(9) . 4
La1 O2 O3 111.1(7) . 4
O3 O2 O3 146.9(11) 3_554 4
O5 O2 O3 51.2(9) 1_554 4
O1 O2 O3 84.4(11) 4 4
O5 O2 O3 112.8(11) 2_656 4
O4 O2 O3 109.9(10) . 4
O2 O2 O3 70.3(10) 2_655 4
O1 O2 O3 134.1(10) 4_655 4
O5 O2 O3 66.4(8) 2_556 4
Ta O2 O3 63.0(6) 1_565 4
Ga1 O2 O3 63.0(6) 1_565 4
O1 O2 O3 23.1(5) 3_554 4
O2 O2 O3 18.8(5) 2 4
Ga2 O2 O3 48.6(4) 2_655 4
O7 O2 O3 60.8(7) 1_554 4
Ga4 O2 O3 107.9(7) 4_655 4
La2 O2 O3 96.9(6) 1_655 4
La1 O2 O3 144.8(6) 1_655 4
La1 O2 O3 107.6(5) 4_545 4
Ga4 O2 O3 162.5(6) . 4
Ga3 O2 O3 45.6(4) . 4
Ga4 O2 O3 95.3(5) 4_645 4
O7 O2 O3 91.5(8) 2_656 4
O3 O2 O3 131.7(10) 2_666 4
O6 O2 O3 78.4(6) 2_655 4
Ga2 O2 O3 73.2(4) 1_455 4
O4 O2 O3 167.8(10) 4_655 4
O7 O2 O3 58.9(6) 2_556 4
La1 O2 O3 22.2(4) 2 4
O6 O2 O3 42.4(6) 2 4
O1 O2 O3 129.7(7) 1_565 4
O4 O2 O3 57.4(5) 2_655 4
Ga2 O2 O3 146.2(6) 4_655 4
Ga1 O2 O3 101.6(6) 1_665 4
Ta O2 O3 101.6(6) 1_665 4
O7 O2 O3 75.3(7) 1_564 4
Ga4 O2 O3 70.7(5) 3_554 4
O3 O2 O3 94.9(6) 2_566 4
O7 O2 O3 100.5(7) 2_666 4
O2 O2 O3 60.3(3) 1_455 4
O2 O2 O3 119.7(3) 1_655 4
O4 O2 O3 103.7(7) 4 4
O6 O2 O3 159.1(7) 4_645 4
Ga4 O2 O3 62.8(4) 3_544 4
La1 O2 O3 134.7(6) 4_645 4
Ga2 O2 O3 18.3(2) 2 4
O3 O2 O3 51.6(4) 4_655 4
O3 O2 O3 52.5(4) 1_564 4
O3 O2 O3 113.2(7) 2_656 4
Ga1 O2 O3 65.1(4) . 4
Ta O2 O3 65.1(4) . 4
La1 O2 O3 71.4(5) 2_655 4
Ga4 O2 O3 76.3(4) 4 4
O1 O2 O3 79.3(6) 3_654 4
O3 O2 O3 87.1(6) 3_454 4
O3 O2 O3 144.4(5) 3_654 4
Ga3 O2 O3 151.9(11) 1_655 2_556
Ga2 O2 O3 65.8(9) . 2_556
La2 O2 O3 48.6(4) . 2_556
O6 O2 O3 131.8(9) . 2_556
La1 O2 O3 80.4(8) . 2_556
O3 O2 O3 62.6(11) 3_554 2_556
O5 O2 O3 136.5(10) 1_554 2_556
O1 O2 O3 29.5(11) 4 2_556
O5 O2 O3 157.7(12) 2_656 2_556
O4 O2 O3 38.2(7) . 2_556
O2 O2 O3 124.7(5) 2_655 2_556
O1 O2 O3 93.4(12) 4_655 2_556
O5 O2 O3 92.7(7) 2_556 2_556
Ta O2 O3 124.2(5) 1_565 2_556
Ga1 O2 O3 124.2(5) 1_565 2_556
O1 O2 O3 89.3(7) 3_554 2_556
O2 O2 O3 80.1(5) 2 2_556
Ga2 O2 O3 101.1(5) 2_655 2_556
O7 O2 O3 52.9(6) 1_554 2_556
Ga4 O2 O3 152.3(7) 4_655 2_556
La2 O2 O3 102.1(5) 1_655 2_556
La1 O2 O3 121.7(7) 1_655 2_556
La1 O2 O3 21.6(4) 4_545 2_556
Ga4 O2 O3 77.6(7) . 2_556
Ga3 O2 O3 77.9(4) . 2_556
Ga4 O2 O3 48.4(4) 4_645 2_556
O7 O2 O3 70.7(6) 2_656 2_556
O3 O2 O3 138.0(11) 2_666 2_556
O6 O2 O3 158.0(8) 2_655 2_556
Ga2 O2 O3 39.3(4) 1_455 2_556
O4 O2 O3 104.3(10) 4_655 2_556
O7 O2 O3 28.2(5) 2_556 2_556
La1 O2 O3 108.2(5) 2 2_556
O6 O2 O3 113.3(6) 2 2_556
O1 O2 O3 103.3(8) 1_565 2_556
O4 O2 O3 88.3(6) 2_655 2_556
Ga2 O2 O3 113.8(7) 4_655 2_556
Ga1 O2 O3 161.2(6) 1_665 2_556
Ta O2 O3 161.2(6) 1_665 2_556
O7 O2 O3 147.0(6) 1_564 2_556
Ga4 O2 O3 156.2(6) 3_554 2_556
O3 O2 O3 97.8(6) 2_566 2_556
O7 O2 O3 170.2(8) 2_666 2_556
O2 O2 O3 59.1(4) 1_455 2_556
O2 O2 O3 120.9(4) 1_655 2_556
O4 O2 O3 68.2(7) 4 2_556
O6 O2 O3 79.5(7) 4_645 2_556
Ga4 O2 O3 68.2(4) 3_544 2_556
La1 O2 O3 76.0(5) 4_645 2_556
Ga2 O2 O3 70.2(4) 2 2_556
O3 O2 O3 113.1(7) 4_655 2_556
O3 O2 O3 138.3(5) 1_564 2_556
O3 O2 O3 53.9(4) 2_656 2_556
Ga1 O2 O3 35.9(3) . 2_556
Ta O2 O3 35.9(3) . 2_556
La1 O2 O3 135.0(5) 2_655 2_556
Ga4 O2 O3 99.4(4) 4 2_556
O1 O2 O3 115.5(7) 3_654 2_556
O3 O2 O3 47.1(3) 3_454 2_556
O3 O2 O3 103.8(7) 3_654 2_556
O3 O2 O3 86.2(4) 4 2_556
Ga3 O2 La1 78.1(8) 1_655 3_544
Ga2 O2 La1 105.9(10) . 3_544
La2 O2 La1 29.4(4) . 3_544
O6 O2 La1 122.6(9) . 3_544
La1 O2 La1 131.5(7) . 3_544
O3 O2 La1 136.6(11) 3_554 3_544
O5 O2 La1 68.1(9) 1_554 3_544
O1 O2 La1 87.6(10) 4 3_544
O5 O2 La1 115.4(10) 2_656 3_544
O4 O2 La1 87.8(8) . 3_544
O2 O2 La1 60.3(7) 2_655 3_544
O1 O2 La1 109.3(9) 4_655 3_544
O5 O2 La1 91.8(8) 2_556 3_544
Ta O2 La1 88.5(5) 1_565 3_544
Ga1 O2 La1 88.5(5) 1_565 3_544
O1 O2 La1 13.3(7) 3_554 3_544
O2 O2 La1 42.2(5) 2 3_544
Ga2 O2 La1 32.8(2) 2_655 3_544
O7 O2 La1 35.9(5) 1_554 3_544
Ga4 O2 La1 126.3(6) 4_655 3_544
La2 O2 La1 75.2(4) 1_655 3_544
La1 O2 La1 132.7(5) 1_655 3_544
La1 O2 La1 96.7(5) 4_545 3_544
Ga4 O2 La1 148.0(6) . 3_544
Ga3 O2 La1 68.4(4) . 3_544
Ga4 O2 La1 70.2(4) 4_645 3_544
O7 O2 La1 65.0(6) 2_656 3_544
O3 O2 La1 145.8(8) 2_666 3_544
O6 O2 La1 83.2(6) 2_655 3_544
Ga2 O2 La1 81.2(4) 1_455 3_544
O4 O2 La1 161.9(8) 4_655 3_544
O7 O2 La1 48.6(5) 2_556 3_544
La1 O2 La1 41.9(2) 2 3_544
O6 O2 La1 68.2(5) 2 3_544
O1 O2 La1 155.6(6) 1_565 3_544
O4 O2 La1 34.3(4) 2_655 3_544
Ga2 O2 La1 169.6(6) 4_655 3_544
Ga1 O2 La1 103.1(4) 1_665 3_544
Ta O2 La1 103.1(4) 1_665 3_544
O7 O2 La1 96.4(6) 1_564 3_544
Ga4 O2 La1 85.0(4) 3_554 3_544
O3 O2 La1 120.4(6) 2_566 3_544
O7 O2 La1 112.9(6) 2_666 3_544
O2 O2 La1 76.6(2) 1_455 3_544
O2 O2 La1 103.4(2) 1_655 3_544
O4 O2 La1 120.5(7) 4 3_544
O6 O2 La1 133.3(6) 4_645 3_544
Ga4 O2 La1 36.20(18) 3_544 3_544
La1 O2 La1 108.1(4) 4_645 3_544
Ga2 O2 La1 33.29(18) 2 3_544
O3 O2 La1 41.8(3) 4_655 3_544
O3 O2 La1 68.3(4) 1_564 3_544
O3 O2 La1 87.8(4) 2_656 3_544
Ga1 O2 La1 45.2(2) . 3_544
Ta O2 La1 45.2(2) . 3_544
La1 O2 La1 66.3(3) 2_655 3_544
Ga4 O2 La1 102.3(4) 4 3_544
O1 O2 La1 63.5(5) 3_654 3_544
O3 O2 La1 97.7(5) 3_454 3_544
O3 O2 La1 122.3(5) 3_654 3_544
O3 O2 La1 26.6(4) 4 3_544
O3 O2 La1 76.2(4) 2_556 3_544
Ga3 O2 La1 91.3(9) 1_655 4
Ga2 O2 La1 116.5(10) . 4
La2 O2 La1 131.6(7) . 4
O6 O2 La1 20.3(7) . 4
La1 O2 La1 34.9(4) . 4
O3 O2 La1 76.7(9) 3_554 4
O5 O2 La1 78.8(10) 1_554 4
O1 O2 La1 88.3(11) 4 4
O5 O2 La1 70.3(8) 2_656 4
O4 O2 La1 127.7(9) . 4
O2 O2 La1 119.7(3) 2_655 4
O1 O2 La1 110.9(10) 4_655 4
O5 O2 La1 48.6(6) 2_556 4
Ta O2 La1 50.0(3) 1_565 4
Ga1 O2 La1 50.0(3) 1_565 4
O1 O2 La1 129.2(9) 3_554 4
O2 O2 La1 96.9(4) 2 4
Ga2 O2 La1 137.5(6) 2_655 4
O7 O2 La1 163.6(6) 1_554 4
Ga4 O2 La1 37.7(3) 4_655 4
La2 O2 La1 134.1(5) 1_655 4
La1 O2 La1 78.7(4) 1_655 4
La1 O2 La1 104.1(5) 4_545 4
Ga4 O2 La1 71.6(4) . 4
Ga3 O2 La1 74.0(4) . 4
Ga4 O2 La1 149.3(6) 4_645 4
O7 O2 La1 157.1(8) 2_656 4
O3 O2 La1 42.5(4) 2_666 4
O6 O2 La1 85.0(6) 2_655 4
Ga2 O2 La1 84.9(4) 1_455 4
O4 O2 La1 59.5(7) 4_655 4
O7 O2 La1 128.4(6) 2_556 4
La1 O2 La1 98.1(4) 2 4
O6 O2 La1 69.6(5) 2 4
O1 O2 La1 21.5(5) 1_565 4
O4 O2 La1 153.8(7) 2_655 4
Ga2 O2 La1 37.0(2) 4_655 4
Ga1 O2 La1 78.3(4) 1_665 4
Ta O2 La1 78.3(4) 1_665 4
O7 O2 La1 50.5(5) 1_564 4
Ga4 O2 La1 69.9(3) 3_554 4
O3 O2 La1 23.6(3) 2_566 4
O7 O2 La1 55.7(5) 2_666 4
O2 O2 La1 76.0(2) 1_455 4
O2 O2 La1 104.0(2) 1_655 4
O4 O2 La1 47.3(5) 4 4
O6 O2 La1 89.4(6) 4_645 4
Ga4 O2 La1 172.8(6) 3_544 4
La1 O2 La1 114.7(5) 4_645 4
Ga2 O2 La1 108.5(4) 2 4
O3 O2 La1 126.3(6) 4_655 4
O3 O2 La1 79.9(5) 1_564 4
O3 O2 La1 133.4(7) 2_656 4
Ga1 O2 La1 148.3(4) . 4
Ta O2 La1 148.3(4) . 4
La1 O2 La1 109.1(4) 2_655 4
Ga4 O2 La1 37.28(19) 4 4
O1 O2 La1 128.7(7) 3_654 4
O3 O2 La1 71.0(5) 3_454 4
O3 O2 La1 96.1(5) 3_654 4
O3 O2 La1 110.5(5) 4 4
O3 O2 La1 115.3(6) 2_556 4
La1 O2 La1 137.2(5) 3_544 4
Ga3 O2 O1 144.4(10) 1_655 .
Ga2 O2 O1 38.6(6) . .
La2 O2 O1 69.7(7) . .
O6 O2 O1 138.0(10) . .
La1 O2 O1 86.4(8) . .
O3 O2 O1 45.3(11) 3_554 .
O5 O2 O1 159.5(12) 1_554 .
O1 O2 O1 50.7(11) 4 .
O5 O2 O1 130.2(10) 2_656 .
O4 O2 O1 14.2(6) . .
O2 O2 O1 117.9(6) 2_655 .
O1 O2 O1 66.7(10) 4_655 .
O5 O2 O1 115.3(9) 2_556 .
Ta O2 O1 148.8(6) 1_565 .
Ga1 O2 O1 148.8(6) 1_565 .
O1 O2 O1 104.4(12) 3_554 .
O2 O2 O1 106.6(5) 2 .
Ga2 O2 O1 104.7(7) 2_655 .
O7 O2 O1 58.3(8) 1_554 .
Ga4 O2 O1 141.9(8) 4_655 .
La2 O2 O1 84.4(5) 1_655 .
La1 O2 O1 94.5(5) 1_655 .
La1 O2 O1 17.1(4) 4_545 .
Ga4 O2 O1 57.4(6) . .
Ga3 O2 O1 104.8(5) . .
Ga4 O2 O1 34.3(5) 4_645 .
O7 O2 O1 56.7(6) 2_656 .
O3 O2 O1 119.0(9) 2_666 .
O6 O2 O1 149.1(7) 2_655 .
Ga2 O2 O1 63.5(4) 1_455 .
O4 O2 O1 82.7(10) 4_655 .
O7 O2 O1 50.7(6) 2_556 .
La1 O2 O1 130.9(7) 2 .
O6 O2 O1 140.8(6) 2 .
O1 O2 O1 98.6(8) 1_565 .
O4 O2 O1 88.4(6) 2_655 .
Ga2 O2 O1 98.8(7) 4_655 .
Ga1 O2 O1 135.5(5) 1_665 .
Ta O2 O1 135.5(5) 1_665 .
O7 O2 O1 167.5(8) 1_564 .
Ga4 O2 O1 170.9(6) 3_554 .
O3 O2 O1 109.8(8) 2_566 .
O7 O2 O1 149.3(8) 2_666 .
O2 O2 O1 84.5(3) 1_455 .
O2 O2 O1 95.5(3) 1_655 .
O4 O2 O1 77.9(8) 4 .
O6 O2 O1 53.5(6) 4_645 .
Ga4 O2 O1 68.5(6) 3_544 .
La1 O2 O1 48.9(3) 4_645 .
Ga2 O2 O1 95.6(5) 2 .
O3 O2 O1 115.9(7) 4_655 .
O3 O2 O1 159.8(8) 1_564 .
O3 O2 O1 30.5(4) 2_656 .
Ga1 O2 O1 46.4(5) . .
Ta O2 O1 46.4(5) . .
La1 O2 O1 128.1(6) 2_655 .
Ga4 O2 O1 118.7(6) 4 .
O1 O2 O1 104.3(8) 3_654 .
O3 O2 O1 65.3(5) 3_454 .
O3 O2 O1 76.3(5) 3_654 .
O3 O2 O1 109.1(6) 4 .
O3 O2 O1 27.5(4) 2_556 .
La1 O2 O1 91.5(6) 3_544 .
La1 O2 O1 117.7(7) 4 .
Ga3 O2 O3 82.9(9) 1_655 1_554
Ga2 O2 O3 83.9(9) . 1_554
La2 O2 O3 35.0(4) . 1_554
O6 O2 O3 143.1(10) . 1_554
La1 O2 O3 143.2(8) . 1_554
O3 O2 O3 120.4(12) 3_554 1_554
O5 O2 O3 85.0(10) 1_554 1_554
O1 O2 O3 89.9(11) 4 1_554
O5 O2 O3 114.0(10) 2_656 1_554
O4 O2 O3 69.0(9) . 1_554
O2 O2 O3 57.6(5) 2_655 1_554
O1 O2 O3 88.4(9) 4_655 1_554
O5 O2 O3 112.6(9) 2_556 1_554
Ta O2 O3 110.1(7) 1_565 1_554
Ga1 O2 O3 110.1(7) 1_565 1_554
O1 O2 O3 31.1(8) 3_554 1_554
O2 O2 O3 63.3(5) 2 1_554
Ga2 O2 O3 32.1(4) 2_655 1_554
O7 O2 O3 17.8(6) 1_554 1_554
Ga4 O2 O3 138.1(6) 4_655 1_554
La2 O2 O3 58.5(4) 1_655 1_554
La1 O2 O3 117.3(6) 1_655 1_554
La1 O2 O3 85.9(4) 4_545 1_554
Ga4 O2 O3 128.0(5) . 1_554
Ga3 O2 O3 88.0(6) . 1_554
Ga4 O2 O3 49.2(4) 4_645 1_554
O7 O2 O3 42.9(6) 2_656 1_554
O3 O2 O3 146.8(6) 2_666 1_554
O6 O2 O3 89.0(6) 2_655 1_554
Ga2 O2 O3 88.5(5) 1_455 1_554
O4 O2 O3 140.7(9) 4_655 1_554
O7 O2 O3 46.7(6) 2_556 1_554
La1 O2 O3 62.3(5) 2 1_554
O6 O2 O3 90.1(7) 2 1_554
O1 O2 O3 171.8(7) 1_565 1_554
O4 O2 O3 21.8(5) 2_655 1_554
Ga2 O2 O3 162.4(6) 4_655 1_554
Ga1 O2 O3 103.1(5) 1_665 1_554
Ta O2 O3 103.1(5) 1_665 1_554
O7 O2 O3 114.1(7) 1_564 1_554
Ga4 O2 O3 98.2(5) 3_554 1_554
O3 O2 O3 140.6(5) 2_566 1_554
O7 O2 O3 120.8(7) 2_666 1_554
O2 O2 O3 91.0(4) 1_455 1_554
O2 O2 O3 89.0(4) 1_655 1_554
O4 O2 O3 130.0(7) 4 1_554
O6 O2 O3 111.2(6) 4_645 1_554
Ga4 O2 O3 14.1(3) 3_544 1_554
La1 O2 O3 85.8(4) 4_645 1_554
Ga2 O2 O3 52.6(4) 2 1_554
O3 O2 O3 44.1(3) 4_655 1_554
O3 O2 O3 84.5(5) 1_564 1_554
O3 O2 O3 66.4(7) 2_656 1_554
Ga1 O2 O3 33.3(3) . 1_554
Ta O2 O3 33.3(3) . 1_554
La1 O2 O3 66.8(4) 2_655 1_554
Ga4 O2 O3 123.6(6) 4 1_554
O1 O2 O3 54.4(6) 3_654 1_554
O3 O2 O3 104.7(7) 3_454 1_554
O3 O2 O3 102.5(6) 3_654 1_554
O3 O2 O3 48.9(4) 4 1_554
O3 O2 O3 69.0(6) 2_556 1_554
La1 O2 O3 22.2(3) 3_544 1_554
La1 O2 O3 159.4(6) 4 1_554
O1 O2 O3 76.0(6) . 1_554
Ga3 O2 O1 73.6(8) 1_655 1_665
Ga2 O2 O1 68.6(8) . 1_665
La2 O2 O1 165.0(9) . 1_665
O6 O2 O1 65.8(8) . 1_665
La1 O2 O1 81.4(7) . 1_665
O3 O2 O1 64.5(9) 3_554 1_665
O5 O2 O1 97.9(10) 1_554 1_665
O1 O2 O1 124.5(9) 4 1_665
O5 O2 O1 35.6(10) 2_656 1_665
O4 O2 O1 96.1(9) . 1_665
O2 O2 O1 86.1(8) 2_655 1_665
O1 O2 O1 50.0(6) 4_655 1_665
O5 O2 O1 110.9(9) 2_556 1_665
Ta O2 O1 96.7(7) 1_565 1_665
Ga1 O2 O1 96.7(7) 1_565 1_665
O1 O2 O1 137.1(8) 3_554 1_665
O2 O2 O1 151.7(5) 2 1_665
Ga2 O2 O1 113.3(6) 2_655 1_665
O7 O2 O1 132.4(8) 1_554 1_665
Ga4 O2 O1 46.3(5) 4_655 1_665
La2 O2 O1 74.5(6) 1_655 1_665
La1 O2 O1 16.0(5) 1_655 1_665
La1 O2 O1 104.1(6) 4_545 1_665
Ga4 O2 O1 48.9(4) . 1_665
Ga3 O2 O1 136.2(7) . 1_665
Ga4 O2 O1 103.1(6) 4_645 1_665
O7 O2 O1 95.4(8) 2_656 1_665
O3 O2 O1 23.8(6) 2_666 1_665
O6 O2 O1 70.2(6) 2_655 1_665
Ga2 O2 O1 132.6(7) 1_455 1_665
O4 O2 O1 23.2(6) 4_655 1_665
O7 O2 O1 151.1(8) 2_556 1_665
La1 O2 O1 126.4(6) 2 1_665
O6 O2 O1 115.2(7) 2 1_665
O1 O2 O1 53.5(6) 1_565 1_665
O4 O2 O1 113.8(7) 2_655 1_665
Ga2 O2 O1 30.5(4) 4_655 1_665
Ga1 O2 O1 47.3(4) 1_665 1_665
Ta O2 O1 47.3(4) 1_665 1_665
O7 O2 O1 78.1(7) 1_564 1_665
Ga4 O2 O1 78.2(5) 3_554 1_665
O3 O2 O1 85.4(6) 2_566 1_665
O7 O2 O1 48.8(6) 2_666 1_665
O2 O2 O1 135.8(5) 1_455 1_665
O2 O2 O1 44.2(5) 1_655 1_665
O4 O2 O1 93.2(7) 4 1_665
O6 O2 O1 47.0(6) 4_645 1_665
Ga4 O2 O1 121.1(6) 3_544 1_665
La1 O2 O1 61.0(5) 4_645 1_665
Ga2 O2 O1 163.8(7) 2 1_665
O3 O2 O1 105.1(5) 4_655 1_665
O3 O2 O1 96.3(7) 1_564 1_665
O3 O2 O1 86.9(6) 2_656 1_665
Ga1 O2 O1 137.8(6) . 1_665
Ta O2 O1 137.8(6) . 1_665
La1 O2 O1 81.5(5) 2_655 1_665
Ga4 O2 O1 99.6(6) 4 1_665
O1 O2 O1 82.6(4) 3_654 1_665
O3 O2 O1 116.3(6) 3_454 1_665
O3 O2 O1 34.8(6) 3_654 1_665
O3 O2 O1 148.2(7) 4 1_665
O3 O2 O1 125.4(7) 2_556 1_665
La1 O2 O1 146.0(6) 3_544 1_665
La1 O2 O1 62.7(5) 4 1_665
O1 O2 O1 100.5(6) . 1_665
O3 O2 O1 133.0(7) 1_554 1_665
Ga3 O2 O2 87.7(7) 1_655 4_655
Ga2 O2 O2 81.5(11) . 4_655
La2 O2 O2 163.9(9) . 4_655
O6 O2 O2 49.1(6) . 4_655
La1 O2 O2 56.4(5) . 4_655
O3 O2 O2 57.1(10) 3_554 4_655
O5 O2 O2 98.9(9) 1_554 4_655
O1 O2 O2 105.3(11) 4 4_655
O5 O2 O2 51.1(8) 2_656 4_655
O4 O2 O2 103.4(10) . 4_655
O2 O2 O2 107.5(8) 2_655 4_655
O1 O2 O2 71.2(10) 4_655 4_655
O5 O2 O2 88.1(7) 2_556 4_655
Ta O2 O2 83.4(3) 1_565 4_655
Ga1 O2 O2 83.4(3) 1_565 4_655
O1 O2 O2 152.4(9) 3_554 4_655
O2 O2 O2 136.2(5) 2 4_655
Ga2 O2 O2 135.3(7) 2_655 4_655
O7 O2 O2 152.5(8) 1_554 4_655
Ga4 O2 O2 40.30(17) 4_655 4_655
La2 O2 O2 99.9(6) 1_655 4_655
La1 O2 O2 41.0(4) 1_655 4_655
La1 O2 O2 97.6(7) 4_545 4_655
Ga4 O2 O2 44.3(5) . 4_655
Ga3 O2 O2 113.2(5) . 4_655
Ga4 O2 O2 118.2(6) 4_645 4_655
O7 O2 O2 117.6(8) 2_656 4_655
O3 O2 O2 19.7(5) 2_666 4_655
O6 O2 O2 82.5(5) 2_655 4_655
Ga2 O2 O2 109.9(7) 1_455 4_655
O4 O2 O2 21.9(7) 4_655 4_655
O7 O2 O2 145.7(9) 2_556 4_655
La1 O2 O2 126.8(4) 2 4_655
O6 O2 O2 104.0(5) 2 4_655
O1 O2 O2 28.1(3) 1_565 4_655
O4 O2 O2 138.9(7) 2_655 4_655
Ga2 O2 O2 5.62(17) 4_655 4_655
Ga1 O2 O2 63.2(3) 1_665 4_655
Ta O2 O2 63.2(3) 1_665 4_655
O7 O2 O2 71.8(5) 1_564 4_655
Ga4 O2 O2 81.2(3) 3_554 4_655
O3 O2 O2 60.9(5) 2_566 4_655
O7 O2 O2 52.7(4) 2_666 4_655
O2 O2 O2 110.4(4) 1_455 4_655
O2 O2 O2 69.6(4) 1_655 4_655
O4 O2 O2 68.9(6) 4 4_655
O6 O2 O2 54.6(6) 4_645 4_655
Ga4 O2 O2 145.4(6) 3_544 4_655
La1 O2 O2 77.0(5) 4_645 4_655
Ga2 O2 O2 148.1(5) 2 4_655
O3 O2 O2 125.0(5) 4_655 4_655
O3 O2 O2 98.4(5) 1_564 4_655
O3 O2 O2 100.4(6) 2_656 4_655
Ga1 O2 O2 147.7(6) . 4_655
Ta O2 O2 147.7(6) . 4_655
La1 O2 O2 100.4(4) 2_655 4_655
Ga4 O2 O2 76.8(3) 4 4_655
O1 O2 O2 106.8(7) 3_654 4_655
O3 O2 O2 93.3(6) 3_454 4_655
O3 O2 O2 56.6(5) 3_654 4_655
O3 O2 O2 146.2(6) 4 4_655
O3 O2 O2 118.3(8) 2_556 4_655
La1 O2 O2 165.6(6) 3_544 4_655
La1 O2 O2 39.62(16) 4 4_655
O1 O2 O2 101.6(8) . 4_655
O3 O2 O2 158.3(7) 1_554 4_655
O1 O2 O2 25.4(5) 1_665 4_655
Ga3 O2 O2 124.6(10) 1_655 4_645
Ga2 O2 O2 13.7(4) . 4_645
La2 O2 O2 96.6(5) . 4_645
O6 O2 O2 126.1(10) . 4_645
La1 O2 O2 89.6(8) . 4_645
O3 O2 O2 34.0(9) 3_554 4_645
O5 O2 O2 160.7(10) 1_554 4_645
O1 O2 O2 75.5(12) 4 4_645
O5 O2 O2 100.6(11) 2_656 4_645
O4 O2 O2 25.1(7) . 4_645
O2 O2 O2 107.5(8) 2_655 4_645
O1 O2 O2 40.1(10) 4_655 4_645
O5 O2 O2 133.2(11) 2_556 4_645
Ta O2 O2 158.7(8) 1_565 4_645
Ga1 O2 O2 158.7(8) 1_565 4_645
O1 O2 O2 121.6(8) 3_554 4_645
O2 O2 O2 136.2(5) 2 4_645
Ga2 O2 O2 109.0(5) 2_655 4_645
O7 O2 O2 75.3(6) 1_554 4_645
Ga4 O2 O2 116.7(7) 4_655 4_645
La2 O2 O2 69.7(4) 1_655 4_645
La1 O2 O2 64.7(5) 1_655 4_645
La1 O2 O2 40.6(2) 4_545 4_645
Ga4 O2 O2 37.5(5) . 4_645
Ga3 O2 O2 132.1(6) . 4_645
Ga4 O2 O2 41.28(13) 4_645 4_645
O7 O2 O2 54.1(5) 2_656 4_645
O3 O2 O2 92.8(8) 2_666 4_645
O6 O2 O2 126.4(7) 2_655 4_645
Ga2 O2 O2 89.3(5) 1_455 4_645
O4 O2 O2 57.4(8) 4_655 4_645
O7 O2 O2 79.5(5) 2_556 4_645
La1 O2 O2 152.8(5) 2 4_645
O6 O2 O2 169.3(8) 2 4_645
O1 O2 O2 87.4(8) 1_565 4_645
O4 O2 O2 93.0(5) 2_655 4_645
Ga2 O2 O2 77.9(6) 4_655 4_645
Ga1 O2 O2 107.2(6) 1_665 4_645
Ta O2 O2 107.2(6) 1_665 4_645
O7 O2 O2 149.5(7) 1_564 4_645
Ga4 O2 O2 145.6(6) 3_554 4_645
O3 O2 O2 113.9(9) 2_566 4_645
O7 O2 O2 119.7(7) 2_666 4_645
O2 O2 O2 110.4(4) 1_455 4_645
O2 O2 O2 69.6(4) 1_655 4_645
O4 O2 O2 87.3(8) 4 4_645
O6 O2 O2 25.2(5) 4_645 4_645
Ga4 O2 O2 78.3(2) 3_544 4_645
La1 O2 O2 22.7(2) 4_645 4_645
Ga2 O2 O2 124.4(4) 2 4_645
O3 O2 O2 116.0(6) 4_655 4_645
O3 O2 O2 158.0(8) 1_564 4_645
O3 O2 O2 24.5(3) 2_656 4_645
Ga1 O2 O2 69.77(11) . 4_645
Ta O2 O2 69.77(11) . 4_645
La1 O2 O2 114.7(5) 2_655 4_645
Ga4 O2 O2 130.4(7) 4 4_645
O1 O2 O2 92.8(6) 3_654 4_645
O3 O2 O2 85.6(5) 3_454 4_645
O3 O2 O2 47.0(5) 3_654 4_645
O3 O2 O2 134.8(5) 4 4_645
O3 O2 O2 57.2(4) 2_556 4_645
La1 O2 O2 111.2(3) 3_544 4_645
La1 O2 O2 108.9(6) 4 4_645
O1 O2 O2 29.8(3) . 4_645
O3 O2 O2 90.5(4) 1_554 4_645
O1 O2 O2 71.7(6) 1_665 4_645
O2 O2 O2 78.8(6) 4_655 4_645
Ga3 O2 O1 100.6(9) 1_655 3_454
Ga2 O2 O1 129.0(10) . 3_454
La2 O2 O1 33.3(6) . 3_454
O6 O2 O1 95.8(9) . 3_454
La1 O2 O1 88.5(7) . 3_454
O3 O2 O1 121.6(11) 3_554 3_454
O5 O2 O1 69.9(8) 1_554 3_454
O1 O2 O1 58.4(13) 4 3_454
O5 O2 O1 134.5(11) 2_656 3_454
O4 O2 O1 100.7(9) . 3_454
O2 O2 O1 96.9(10) 2_655 3_454
O1 O2 O1 148.1(14) 4_655 3_454
O5 O2 O1 51.9(8) 2_556 3_454
Ta O2 O1 65.3(6) 1_565 3_454
Ga1 O2 O1 65.3(6) 1_565 3_454
O1 O2 O1 46.9(4) 3_554 3_454
O2 O2 O1 12.9(5) 2 3_454
Ga2 O2 O1 73.1(5) 2_655 3_454
O7 O2 O1 65.3(7) 1_554 3_454
Ga4 O2 O1 115.9(7) 4_655 3_454
La2 O2 O1 118.4(7) 1_655 3_454
La1 O2 O1 170.6(7) 1_655 3_454
La1 O2 O1 86.8(5) 4_545 3_454
Ga4 O2 O1 136.5(6) . 3_454
Ga3 O2 O1 26.6(5) . 3_454
Ga4 O2 O1 95.3(6) 4_645 3_454
O7 O2 O1 102.0(8) 2_656 3_454
O3 O2 O1 137.8(8) 2_666 3_454
O6 O2 O1 102.3(6) 2_655 3_454
Ga2 O2 O1 46.5(4) 1_455 3_454
O4 O2 O1 153.9(9) 4_655 3_454
O7 O2 O1 45.3(6) 2_556 3_454
La1 O2 O1 44.4(3) 2 3_454
O6 O2 O1 48.0(6) 2 3_454
O1 O2 O1 113.5(7) 1_565 3_454
O4 O2 O1 77.5(6) 2_655 3_454
Ga2 O2 O1 136.1(7) 4_655 3_454
Ga1 O2 O1 125.2(6) 1_665 3_454
Ta O2 O1 125.2(6) 1_665 3_454
O7 O2 O1 85.2(7) 1_564 3_454
Ga4 O2 O1 89.1(5) 3_554 3_454
O3 O2 O1 79.1(6) 2_566 3_454
O7 O2 O1 116.4(7) 2_666 3_454
O2 O2 O1 34.5(4) 1_455 3_454
O2 O2 O1 145.5(4) 1_655 3_454
O4 O2 O1 78.9(7) 4 3_454
O6 O2 O1 146.4(7) 4_645 3_454
Ga4 O2 O1 74.7(6) 3_544 3_454
La1 O2 O1 137.2(6) 4_645 3_454
Ga2 O2 O1 10.2(4) 2 3_454
O3 O2 O1 77.9(5) 4_655 3_454
O3 O2 O1 71.9(5) 1_564 3_454
O3 O2 O1 111.2(6) 2_656 3_454
Ga1 O2 O1 60.6(5) . 3_454
Ta O2 O1 60.6(5) . 3_454
La1 O2 O1 98.2(5) 2_655 3_454
Ga4 O2 O1 63.3(5) 4 3_454
O1 O2 O1 104.6(8) 3_654 3_454
O3 O2 O1 60.3(6) 3_454 3_454
O3 O2 O1 163.3(7) 3_654 3_454
O3 O2 O1 26.9(4) 4 3_454
O3 O2 O1 67.2(5) 2_556 3_454
La1 O2 O1 43.2(5) 3_544 3_454
La1 O2 O1 100.6(6) 4 3_454
O1 O2 O1 94.1(6) . 3_454
O3 O2 O1 61.5(6) 1_554 3_454
O1 O2 O1 161.6(10) 1_665 3_454
O2 O2 O1 139.9(7) 4_655 3_454
O2 O2 O1 123.8(6) 4_645 3_454
Ga3 O2 O1 54.6(7) 1_655 2_565
Ga2 O2 O1 155.0(11) . 2_565
La2 O2 O1 71.0(7) . 2_565
O6 O2 O1 69.1(9) . 2_565
La1 O2 O1 102.7(7) . 2_565
O3 O2 O1 158.7(10) 3_554 2_565
O5 O2 O1 21.3(8) 1_554 2_565
O1 O2 O1 104.0(11) 4 2_565
O5 O2 O1 85.9(10) 2_656 2_565
O4 O2 O1 141.0(10) . 2_565
O2 O2 O1 64.4(8) 2_655 2_565
O1 O2 O1 136.7(11) 4_655 2_565
O5 O2 O1 56.2(8) 2_556 2_565
Ta O2 O1 36.3(5) 1_565 2_565
Ga1 O2 O1 36.3(5) 1_565 2_565
O1 O2 O1 43.1(5) 3_554 2_565
O2 O2 O1 35.7(5) 2 2_565
Ga2 O2 O1 57.4(4) 2_655 2_565
O7 O2 O1 89.5(7) 1_554 2_565
Ga4 O2 O1 76.3(6) 4_655 2_565
La2 O2 O1 101.2(5) 1_655 2_565
La1 O2 O1 122.1(5) 1_655 2_565
La1 O2 O1 135.4(6) 4_545 2_565
Ga4 O2 O1 157.8(7) . 2_565
Ga3 O2 O1 49.2(3) . 2_565
Ga4 O2 O1 123.4(7) 4_645 2_565
O7 O2 O1 111.7(7) 2_656 2_565
O3 O2 O1 100.0(8) 2_666 2_565
O6 O2 O1 54.7(5) 2_655 2_565
Ga2 O2 O1 90.4(4) 1_455 2_565
O4 O2 O1 136.2(9) 4_655 2_565
O7 O2 O1 89.8(7) 2_556 2_565
La1 O2 O1 11.9(4) 2 2_565
O6 O2 O1 19.1(5) 2 2_565
O1 O2 O1 107.7(9) 1_565 2_565
O4 O2 O1 72.8(6) 2_655 2_565
Ga2 O2 O1 116.9(6) 4_655 2_565
Ga1 O2 O1 76.9(4) 1_665 2_565
Ta O2 O1 76.9(4) 1_665 2_565
O7 O2 O1 43.8(6) 1_564 2_565
Ga4 O2 O1 40.8(4) 3_554 2_565
O3 O2 O1 79.3(7) 2_566 2_565
O7 O2 O1 69.9(6) 2_666 2_565
O2 O2 O1 70.8(2) 1_455 2_565
O2 O2 O1 109.2(2) 1_655 2_565
O4 O2 O1 102.5(6) 4 2_565
O6 O2 O1 165.0(6) 4_645 2_565
Ga4 O2 O1 86.5(5) 3_544 2_565
La1 O2 O1 150.2(5) 4_645 2_565
Ga2 O2 O1 45.3(4) 2 2_565
O3 O2 O1 52.2(5) 4_655 2_565
O3 O2 O1 23.3(4) 1_564 2_565
O3 O2 O1 140.3(7) 2_656 2_565
Ga1 O2 O1 96.4(5) . 2_565
Ta O2 O1 96.4(5) . 2_565
La1 O2 O1 59.5(3) 2_655 2_565
Ga4 O2 O1 61.6(4) 4 2_565
O1 O2 O1 78.3(4) 3_654 2_565
O3 O2 O1 98.2(5) 3_454 2_565
O3 O2 O1 135.4(5) 3_654 2_565
O3 O2 O1 31.6(5) 4 2_565
O3 O2 O1 115.4(6) 2_556 2_565
La1 O2 O1 53.7(5) 3_544 2_565
La1 O2 O1 86.3(5) 4 2_565
O1 O2 O1 140.5(8) . 2_565
O3 O2 O1 74.2(6) 1_554 2_565
O1 O2 O1 118.8(8) 1_665 2_565
O2 O2 O1 115.6(5) 4_655 2_565
O2 O2 O1 164.7(6) 4_645 2_565
O1 O2 O1 48.6(3) 3_454 2_565
Ga3 O2 O2 113.5(7) 1_655 4
Ga2 O2 O2 105.6(12) . 4
La2 O2 O2 120.0(8) . 4
O6 O2 O2 41.6(6) . 4
La1 O2 O2 13.2(5) . 4
O3 O2 O2 60.7(9) 3_554 4
O5 O2 O2 97.4(9) 1_554 4
O1 O2 O2 67.9(11) 4 4
O5 O2 O2 89.1(8) 2_656 4
O4 O2 O2 108.5(9) . 4
O2 O2 O2 141.8(3) 2_655 4
O1 O2 O2 111.1(11) 4_655 4
O5 O2 O2 48.4(7) 2_556 4
Ta O2 O2 64.4(2) 1_565 4
Ga1 O2 O2 64.4(2) 1_565 4
O1 O2 O2 137.5(9) 3_554 4
O2 O2 O2 97.1(7) 2 4
Ga2 O2 O2 156.2(7) 2_655 4
O7 O2 O2 145.2(7) 1_554 4
Ga4 O2 O2 59.11(19) 4_655 4
La2 O2 O2 145.7(7) 1_655 4
La1 O2 O2 86.9(5) 1_655 4
La1 O2 O2 82.3(6) 4_545 4
Ga4 O2 O2 60.6(5) . 4
Ga3 O2 O2 70.5(4) . 4
Ga4 O2 O2 130.5(7) 4_645 4
O7 O2 O2 148.8(9) 2_656 4
O3 O2 O2 57.5(5) 2_666 4
O6 O2 O2 107.2(5) 2_655 4
Ga2 O2 O2 67.1(5) 1_455 4
O4 O2 O2 59.2(7) 4_655 4
O7 O2 O2 110.3(7) 2_556 4
La1 O2 O2 109.9(5) 2 4
O6 O2 O2 80.5(5) 2 4
O1 O2 O2 18.1(3) 1_565 4
O4 O2 O2 171.8(8) 2_655 4
Ga2 O2 O2 41.2(3) 4_655 4
Ga1 O2 O2 98.7(3) 1_665 4
Ta O2 O2 98.7(3) 1_665 4
O7 O2 O2 70.9(4) 1_564 4
Ga4 O2 O2 91.3(2) 3_554 4
O3 O2 O2 20.5(5) 2_566 4
O7 O2 O2 77.3(4) 2_666 4
O2 O2 O2 64.3(4) 1_455 4
O2 O2 O2 115.7(4) 1_655 4
O4 O2 O2 26.5(6) 4 4
O6 O2 O2 81.4(7) 4_645 4
Ga4 O2 O2 161.4(5) 3_544 4
La1 O2 O2 107.7(6) 4_645 4
Ga2 O2 O2 105.6(5) 2 4
O3 O2 O2 146.9(6) 4_655 4
O3 O2 O2 98.9(5) 1_564 4
O3 O2 O2 118.2(8) 2_656 4
Ga1 O2 O2 128.0(5) . 4
Ta O2 O2 128.0(5) . 4
La1 O2 O2 131.2(3) 2_655 4
Ga4 O2 O2 39.3(2) 4 4
O1 O2 O2 149.2(7) 3_654 4
O3 O2 O2 51.5(5) 3_454 4
O3 O2 O2 98.9(6) 3_654 4
O3 O2 O2 114.7(6) 4 4
O3 O2 O2 93.4(6) 2_556 4
La1 O2 O2 138.8(6) 3_544 4
La1 O2 O2 22.15(15) 4 4
O1 O2 O2 96.9(7) . 4
O3 O2 O2 155.0(7) 1_554 4
O1 O2 O2 71.5(5) 1_665 4
O2 O2 O2 46.1(3) 4_655 4
O2 O2 O2 94.7(7) 4_645 4
O1 O2 O2 95.8(7) 3_454 4
O1 O2 O2 99.3(5) 2_565 4
Ga3 O2 O2 169.2(10) 1_655 4_545
Ga2 O2 O2 58.5(6) . 4_545
La2 O2 O2 71.7(4) . 4_545
O6 O2 O2 116.7(9) . 4_545
La1 O2 O2 63.4(7) . 4_545
O3 O2 O2 40.1(9) 3_554 4_545
O5 O2 O2 152.5(10) 1_554 4_545
O1 O2 O2 29.5(11) 4 4_545
O5 O2 O2 139.9(12) 2_656 4_545
O4 O2 O2 39.0(6) . 4_545
O2 O2 O2 141.8(3) 2_655 4_545
O1 O2 O2 86.2(11) 4_655 4_545
O5 O2 O2 91.5(9) 2_556 4_545
Ta O2 O2 125.0(7) 1_565 4_545
Ga1 O2 O2 125.0(7) 1_565 4_545
O1 O2 O2 112.9(8) 3_554 4_545
O2 O2 O2 97.1(7) 2 4_545
Ga2 O2 O2 123.0(4) 2_655 4_545
O7 O2 O2 74.0(5) 1_554 4_545
Ga4 O2 O2 130.7(7) 4_655 4_545
La2 O2 O2 109.1(4) 1_655 4_545
La1 O2 O2 105.0(7) 1_655 4_545
La1 O2 O2 7.8(2) 4_545 4_545
Ga4 O2 O2 55.6(5) . 4_545
Ga3 O2 O2 86.1(5) . 4_545
Ga4 O2 O2 58.20(15) 4_645 4_545
O7 O2 O2 81.2(4) 2_656 4_545
O3 O2 O2 114.4(9) 2_666 4_545
O6 O2 O2 172.5(7) 2_655 4_545
Ga2 O2 O2 43.3(4) 1_455 4_545
O4 O2 O2 82.1(8) 4_655 4_545
O7 O2 O2 51.5(5) 2_556 4_545
La1 O2 O2 128.3(6) 2 4_545
O6 O2 O2 123.2(7) 2 4_545
O1 O2 O2 81.6(8) 1_565 4_545
O4 O2 O2 108.4(5) 2_655 4_545
Ga2 O2 O2 90.2(6) 4_655 4_545
Ga1 O2 O2 150.4(7) 1_665 4_545
Ta O2 O2 150.4(7) 1_665 4_545
O7 O2 O2 143.2(6) 1_564 4_545
Ga4 O2 O2 164.2(5) 3_554 4_545
O3 O2 O2 85.5(7) 2_566 4_545
O7 O2 O2 147.1(8) 2_666 4_545
O2 O2 O2 64.3(4) 1_455 4_545
O2 O2 O2 115.7(4) 1_655 4_545
O4 O2 O2 53.6(7) 4 4_545
O6 O2 O2 62.5(5) 4_645 4_545
Ga4 O2 O2 87.8(2) 3_544 4_545
La1 O2 O2 68.5(4) 4_645 4_545
Ga2 O2 O2 89.8(4) 2 4_545
O3 O2 O2 135.1(5) 4_655 4_545
O3 O2 O2 155.0(8) 1_564 4_545
O3 O2 O2 54.9(4) 2_656 4_545
Ga1 O2 O2 58.04(12) . 4_545
Ta O2 O2 58.04(12) . 4_545
La1 O2 O2 152.4(4) 2_655 4_545
Ga4 O2 O2 93.9(5) 4 4_545
O1 O2 O2 128.9(6) 3_654 4_545
O3 O2 O2 41.2(4) 3_454 4_545
O3 O2 O2 91.7(5) 3_654 4_545
O3 O2 O2 107.3(5) 4 4_545
O3 O2 O2 23.6(3) 2_556 4_545
La1 O2 O2 99.8(4) 3_544 4_545
La1 O2 O2 97.2(5) 4 4_545
O1 O2 O2 24.8(3) . 4_545
O3 O2 O2 91.2(4) 1_554 4_545
O1 O2 O2 104.5(7) 1_665 4_545
O2 O2 O2 94.7(7) 4_655 4_545
O2 O2 O2 46.1(3) 4_645 4_545
O1 O2 O2 84.4(5) 3_454 4_545
O1 O2 O2 132.4(6) 2_565 4_545
O2 O2 O2 75.2(5) 4 4_545
Ga3 O2 O1 14.0(6) 1_655 2_665
Ga2 O2 O1 120.0(9) . 2_665
La2 O2 O1 94.4(7) . 2_665
O6 O2 O1 76.3(9) . 2_665
La1 O2 O1 128.6(8) . 2_665
O3 O2 O1 151.4(11) 3_554 2_665
O5 O2 O1 27.3(8) 1_554 2_665
O1 O2 O1 145.1(13) 4 2_665
O5 O2 O1 52.0(9) 2_656 2_665
O4 O2 O1 132.1(8) . 2_665
O2 O2 O1 28.1(5) 2_655 2_665
O1 O2 O1 95.0(8) 4_655 2_665
O5 O2 O1 92.6(9) 2_556 2_665
Ta O2 O1 61.0(5) 1_565 2_665
Ga1 O2 O1 61.0(5) 1_565 2_665
O1 O2 O1 52.8(5) 3_554 2_665
O2 O2 O1 74.8(7) 2 2_665
Ga2 O2 O1 42.3(5) 2_655 2_665
O7 O2 O1 91.2(7) 1_554 2_665
Ga4 O2 O1 64.3(5) 4_655 2_665
La2 O2 O1 64.9(4) 1_655 2_665
La1 O2 O1 84.0(4) 1_655 2_665
La1 O2 O1 159.4(7) 4_545 2_665
Ga4 O2 O1 135.9(6) . 2_665
Ga3 O2 O1 91.5(5) . 2_665
Ga4 O2 O1 110.8(6) 4_645 2_665
O7 O2 O1 88.8(6) 2_656 2_665
O3 O2 O1 80.1(7) 2_666 2_665
O6 O2 O1 17.7(5) 2_655 2_665
Ga2 O2 O1 132.2(6) 1_455 2_665
O4 O2 O1 110.5(8) 4_655 2_665
O7 O2 O1 114.3(7) 2_556 2_665
La1 O2 O1 42.7(3) 2 2_665
O6 O2 O1 56.5(5) 2 2_665
O1 O2 O1 113.1(10) 1_565 2_665
O4 O2 O1 57.6(6) 2_655 2_665
Ga2 O2 O1 104.6(5) 4_655 2_665
Ga1 O2 O1 40.2(3) 1_665 2_665
Ta O2 O1 40.2(3) 1_665 2_665
O7 O2 O1 47.4(5) 1_564 2_665
Ga4 O2 O1 26.6(4) 3_554 2_665
O3 O2 O1 104.8(8) 2_566 2_665
O7 O2 O1 47.9(6) 2_666 2_665
O2 O2 O1 113.2(3) 1_455 2_665
O2 O2 O1 66.8(3) 1_655 2_665
O4 O2 O1 136.0(7) 4 2_665
O6 O2 O1 124.2(6) 4_645 2_665
Ga4 O2 O1 78.2(5) 3_544 2_665
La1 O2 O1 111.2(4) 4_645 2_665
Ga2 O2 O1 79.8(4) 2 2_665
O3 O2 O1 30.4(5) 4_655 2_665
O3 O2 O1 24.8(4) 1_564 2_665
O3 O2 O1 118.1(6) 2_656 2_665
Ga1 O2 O1 107.0(5) . 2_665
Ta O2 O1 107.0(5) . 2_665
La1 O2 O1 19.2(3) 2_655 2_665
Ga4 O2 O1 92.9(5) 4 2_665
O1 O2 O1 42.6(3) 3_654 2_665
O3 O2 O1 140.2(6) 3_454 2_665
O3 O2 O1 93.3(5) 3_654 2_665
O3 O2 O1 61.6(5) 4 2_665
O3 O2 O1 141.6(7) 2_556 2_665
La1 O2 O1 65.7(4) 3_544 2_665
La1 O2 O1 96.3(5) 4 2_665
O1 O2 O1 145.0(9) . 2_665
O3 O2 O1 73.9(5) 1_554 2_665
O1 O2 O1 87.5(7) 1_665 2_665
O2 O2 O1 99.9(5) 4_655 2_665
O2 O2 O1 133.7(6) 4_645 2_665
O1 O2 O1 86.8(4) 3_454 2_665
O1 O2 O1 42.4(4) 2_565 2_665
O2 O2 O1 117.9(5) 4 2_665
O2 O2 O1 165.0(6) 4_545 2_665
Ga3 O2 O1 124.1(10) 1_655 1_465
Ga2 O2 O1 116.2(10) . 1_465
La2 O2 O1 93.5(7) . 1_465
O6 O2 O1 54.8(7) . 1_465
La1 O2 O1 18.7(5) . 1_465
O3 O2 O1 71.4(9) 3_554 1_465
O5 O2 O1 94.8(9) 1_554 1_465
O1 O2 O1 48.0(7) 4 1_465
O5 O2 O1 112.1(9) 2_656 1_465
O4 O2 O1 105.4(8) . 1_465
O2 O2 O1 149.3(7) 2_655 1_465
O1 O2 O1 132.2(8) 4_655 1_465
O5 O2 O1 31.2(8) 2_556 1_465
Ta O2 O1 60.4(5) 1_565 1_465
Ga1 O2 O1 60.4(5) 1_565 1_465
O1 O2 O1 115.4(6) 3_554 1_465
O2 O2 O1 73.7(7) 2 1_465
Ga2 O2 O1 140.7(6) 2_655 1_465
O7 O2 O1 122.1(7) 1_554 1_465
Ga4 O2 O1 78.5(6) 4_655 1_465
La2 O2 O1 170.6(7) 1_655 1_465
La1 O2 O1 113.4(6) 1_655 1_465
La1 O2 O1 74.4(5) 4_545 1_465
Ga4 O2 O1 77.8(5) . 1_465
Ga3 O2 O1 46.8(4) . 1_465
Ga4 O2 O1 124.0(6) 4_645 1_465
O7 O2 O1 147.2(8) 2_656 1_465
O3 O2 O1 82.9(6) 2_666 1_465
O6 O2 O1 118.7(7) 2_655 1_465
Ga2 O2 O1 43.0(5) 1_455 1_465
O4 O2 O1 84.0(7) 4_655 1_465
O7 O2 O1 86.6(7) 2_556 1_465
La1 O2 O1 95.0(5) 2 1_465
O6 O2 O1 68.8(6) 2 1_465
O1 O2 O1 44.7(4) 1_565 1_465
O4 O2 O1 147.5(7) 2_655 1_465
Ga2 O2 O1 67.8(5) 4_655 1_465
Ga1 O2 O1 119.2(6) 1_665 1_465
Ta O2 O1 119.2(6) 1_665 1_465
O7 O2 O1 76.7(6) 1_564 1_465
Ga4 O2 O1 97.7(5) 3_554 1_465
O3 O2 O1 20.7(5) 2_566 1_465
O7 O2 O1 95.4(7) 2_666 1_465
O2 O2 O1 37.6(4) 1_455 1_465
O2 O2 O1 142.4(4) 1_655 1_465
O4 O2 O1 15.4(5) 4 1_465
O6 O2 O1 99.0(6) 4_645 1_465
Ga4 O2 O1 137.9(6) 3_544 1_465
La1 O2 O1 122.4(5) 4_645 1_465
Ga2 O2 O1 80.2(4) 2 1_465
O3 O2 O1 139.3(6) 4_655 1_465
O3 O2 O1 97.1(6) 1_564 1_465
O3 O2 O1 120.4(7) 2_656 1_465
Ga1 O2 O1 106.5(5) . 1_465
Ta O2 O1 106.5(5) . 1_465
La1 O2 O1 140.1(6) 2_655 1_465
Ga4 O2 O1 28.5(4) 4 1_465
O1 O2 O1 164.0(9) 3_654 1_465
O3 O2 O1 30.2(6) 3_454 1_465
O3 O2 O1 123.0(6) 3_654 1_465
O3 O2 O1 92.4(5) 4 1_465
O3 O2 O1 77.1(6) 2_556 1_465
La1 O2 O1 113.4(5) 3_544 1_465
La1 O2 O1 41.9(4) 4 1_465
O1 O2 O1 91.4(5) . 1_465
O3 O2 O1 128.4(6) 1_554 1_465
O1 O2 O1 98.2(9) 1_665 1_465
O2 O2 O1 72.8(6) 4_655 1_465
O2 O2 O1 102.7(6) 4_645 1_465
O1 O2 O1 70.1(3) 3_454 1_465
O1 O2 O1 87.4(6) 2_565 1_465
O2 O2 O1 26.7(5) 4 1_465
O2 O2 O1 66.6(5) 4_545 1_465
O1 O2 O1 121.4(7) 2_665 1_465
Ga3 O2 O1 80.1(8) 1_655 4_565
Ga2 O2 O1 133.8(11) . 4_565
La2 O2 O1 122.1(7) . 4_565
O6 O2 O1 9.3(6) . 4_565
La1 O2 O1 46.6(7) . 4_565
O3 O2 O1 94.4(10) 3_554 4_565
O5 O2 O1 61.8(10) 1_554 4_565
O1 O2 O1 93.8(10) 4 4_565
O5 O2 O1 69.2(8) 2_656 4_565
O4 O2 O1 144.5(10) . 4_565
O2 O2 O1 108.4(4) 2_655 4_565
O1 O2 O1 122.9(11) 4_655 4_565
O5 O2 O1 39.1(6) 2_556 4_565
Ta O2 O1 32.3(5) 1_565 4_565
Ga1 O2 O1 32.3(5) 1_565 4_565
O1 O2 O1 111.5(10) 3_554 4_565
O2 O2 O1 82.7(4) 2 4_565
Ga2 O2 O1 121.0(6) 2_655 4_565
O7 O2 O1 153.7(8) 1_554 4_565
Ga4 O2 O1 34.8(3) 4_655 4_565
La2 O2 O1 134.0(5) 1_655 4_565
La1 O2 O1 87.9(5) 1_655 4_565
La1 O2 O1 117.3(6) 4_545 4_565
Ga4 O2 O1 89.4(6) . 4_565
Ga3 O2 O1 63.6(4) . 4_565
Ga4 O2 O1 166.6(7) 4_645 4_565
O7 O2 O1 165.5(7) 2_656 4_565
O3 O2 O1 49.8(5) 2_666 4_565
O6 O2 O1 74.1(6) 2_655 4_565
Ga2 O2 O1 86.5(4) 1_455 4_565
O4 O2 O1 75.0(8) 4_655 4_565
O7 O2 O1 126.4(6) 2_556 4_565
La1 O2 O1 80.3(5) 2 4_565
O6 O2 O1 52.2(6) 2 4_565
O1 O2 O1 39.4(8) 1_565 4_565
O4 O2 O1 137.8(6) 2_655 4_565
Ga2 O2 O1 52.3(4) 4_655 4_565
Ga1 O2 O1 73.9(4) 1_665 4_565
Ta O2 O1 73.9(4) 1_665 4_565
O7 O2 O1 34.8(5) 1_564 4_565
Ga4 O2 O1 55.6(4) 3_554 4_565
O3 O2 O1 25.3(5) 2_566 4_565
O7 O2 O1 49.9(5) 2_666 4_565
O2 O2 O1 72.0(2) 1_455 4_565
O2 O2 O1 108.0(2) 1_655 4_565
O4 O2 O1 56.5(7) 4 4_565
O6 O2 O1 106.4(7) 4_645 4_565
Ga4 O2 O1 154.9(6) 3_544 4_565
La1 O2 O1 130.5(5) 4_645 4_565
Ga2 O2 O1 95.2(4) 2 4_565
O3 O2 O1 110.8(6) 4_655 4_565
O3 O2 O1 63.1(6) 1_564 4_565
O3 O2 O1 151.2(7) 2_656 4_565
Ga1 O2 O1 146.8(4) . 4_565
Ta O2 O1 146.8(4) . 4_565
La1 O2 O1 97.7(5) 2_655 4_565
Ga4 O2 O1 28.4(2) 4 4_565
O1 O2 O1 120.4(8) 3_654 4_565
O3 O2 O1 76.0(5) 3_454 4_565
O3 O2 O1 107.7(5) 3_654 4_565
O3 O2 O1 94.1(5) 4 4_565
O3 O2 O1 123.1(5) 2_556 4_565
La1 O2 O1 120.4(5) 3_544 4_565
La1 O2 O1 17.9(4) 4 4_565
O1 O2 O1 132.8(4) . 4_565
O3 O2 O1 142.3(6) 1_554 4_565
O1 O2 O1 72.9(6) 1_665 4_565
O2 O2 O1 53.6(3) 4_655 4_565
O2 O2 O1 126.8(7) 4_645 4_565
O1 O2 O1 88.9(6) 3_454 4_565
O1 O2 O1 68.5(6) 2_565 4_565
O2 O2 O1 36.2(4) 4 4_565
O2 O2 O1 109.8(5) 4_545 4_565
O1 O2 O1 82.1(7) 2_665 4_565
O1 O2 O1 46.0(3) 1_465 4_565
Ga3 O2 O3 76.4(7) 1_655 1_464
Ga2 O2 O3 166.6(10) . 1_464
La2 O2 O3 69.1(6) . 1_464
O6 O2 O3 61.4(8) . 1_464
La1 O2 O3 80.2(7) . 1_464
O3 O2 O3 134.7(11) 3_554 1_464
O5 O2 O3 40.2(7) 1_554 1_464
O1 O2 O3 83.0(12) 4 1_464
O5 O2 O3 100.2(10) 2_656 1_464
O4 O2 O3 138.1(9) . 1_464
O2 O2 O3 89.0(8) 2_655 1_464
O1 O2 O3 160.8(10) 4_655 1_464
O5 O2 O3 32.8(9) 2_556 1_464
Ta O2 O3 28.2(4) 1_565 1_464
Ga1 O2 O3 28.2(4) 1_565 1_464
O1 O2 O3 58.3(7) 3_554 1_464
O2 O2 O3 27.4(3) 2 1_464
Ga2 O2 O3 78.9(4) 2_655 1_464
O7 O2 O3 97.3(7) 1_554 1_464
Ga4 O2 O3 78.5(5) 4_655 1_464
La2 O2 O3 125.4(5) 1_655 1_464
La1 O2 O3 135.0(6) 1_655 1_464
La1 O2 O3 117.7(5) 4_545 1_464
Ga4 O2 O3 140.1(6) . 1_464
Ga3 O2 O3 26.4(4) . 1_464
Ga4 O2 O3 131.0(6) 4_645 1_464
O7 O2 O3 129.0(7) 2_656 1_464
O3 O2 O3 101.5(9) 2_666 1_464
O6 O2 O3 75.0(5) 2_655 1_464
Ga2 O2 O3 69.2(5) 1_455 1_464
O4 O2 O3 131.8(9) 4_655 1_464
O7 O2 O3 82.9(6) 2_556 1_464
La1 O2 O3 31.6(2) 2 1_464
O6 O2 O3 11.3(4) 2 1_464
O1 O2 O3 92.5(7) 1_565 1_464
O4 O2 O3 92.1(5) 2_655 1_464
Ga2 O2 O3 109.1(6) 4_655 1_464
Ga1 O2 O3 94.4(4) 1_665 1_464
Ta O2 O3 94.4(4) 1_665 1_464
O7 O2 O3 47.8(5) 1_564 1_464
Ga4 O2 O3 56.0(3) 3_554 1_464
O3 O2 O3 59.2(7) 2_566 1_464
O7 O2 O3 79.7(6) 2_666 1_464
O2 O2 O3 48.3(3) 1_455 1_464
O2 O2 O3 131.7(3) 1_655 1_464
O4 O2 O3 78.3(6) 4 1_464
O6 O2 O3 161.1(7) 4_645 1_464
Ga4 O2 O3 100.5(4) 3_544 1_464
La1 O2 O3 172.4(5) 4_645 1_464
Ga2 O2 O3 40.3(3) 2 1_464
O3 O2 O3 75.8(4) 4_655 1_464
O3 O2 O3 42.8(3) 1_564 1_464
O3 O2 O3 148.2(6) 2_656 1_464
Ga1 O2 O3 97.1(4) . 1_464
Ta O2 O3 97.1(4) . 1_464
La1 O2 O3 83.8(3) 2_655 1_464
Ga4 O2 O3 40.4(4) 4 1_464
O1 O2 O3 102.8(5) 3_654 1_464
O3 O2 O3 74.5(5) 3_454 1_464
O3 O2 O3 154.3(7) 3_654 1_464
O3 O2 O3 37.7(3) 4 1_464
O3 O2 O3 102.0(4) 2_556 1_464
La1 O2 O3 64.3(3) 3_544 1_464
La1 O2 O3 72.8(4) 4 1_464
O1 O2 O3 129.5(5) . 1_464
O3 O2 O3 86.5(5) 1_554 1_464
O1 O2 O3 124.7(6) 1_665 1_464
O2 O2 O3 110.2(4) 4_655 1_464
O2 O2 O3 158.3(6) 4_645 1_464
O1 O2 O3 37.6(5) 3_454 1_464
O1 O2 O3 24.6(2) 2_565 1_464
O2 O2 O3 79.7(5) 4 1_464
O2 O2 O3 112.4(6) 4_545 1_464
O1 O2 O3 65.8(3) 2_665 1_464
O1 O2 O3 63.5(5) 1_465 1_464
O1 O2 O3 56.8(4) 4_565 1_464
Ga3 O2 O3 8.5(6) 1_655 1_664
Ga2 O2 O3 103.9(9) . 1_664
La2 O2 O3 112.8(7) . 1_664
O6 O2 O3 74.6(8) . 1_664
La1 O2 O3 126.8(8) . 1_664
O3 O2 O3 129.4(12) 3_554 1_664
O5 O2 O3 44.5(7) 1_554 1_664
O1 O2 O3 167.0(12) 4 1_664
O5 O2 O3 32.1(9) 2_656 1_664
O4 O2 O3 124.5(7) . 1_664
O2 O2 O3 28.3(4) 2_655 1_664
O1 O2 O3 76.5(10) 4_655 1_664
O5 O2 O3 105.8(9) 2_556 1_664
Ta O2 O3 72.2(4) 1_565 1_664
Ga1 O2 O3 72.2(4) 1_565 1_664
O1 O2 O3 71.6(6) 3_554 1_664
O2 O2 O3 96.7(7) 2 1_664
Ga2 O2 O3 53.8(3) 2_655 1_664
O7 O2 O3 100.3(5) 1_554 1_664
Ga4 O2 O3 54.7(4) 4_655 1_664
La2 O2 O3 54.6(4) 1_655 1_664
La1 O2 O3 62.0(5) 1_655 1_664
La1 O2 O3 155.4(6) 4_545 1_664
Ga4 O2 O3 114.1(6) . 1_664
Ga3 O2 O3 111.0(5) . 1_664
Ga4 O2 O3 107.7(5) 4_645 1_664
O7 O2 O3 84.6(6) 2_656 1_664
O3 O2 O3 63.8(8) 2_666 1_664
O6 O2 O3 10.5(4) 2_655 1_664
Ga2 O2 O3 153.4(6) 1_455 1_664
O4 O2 O3 89.7(8) 4_655 1_664
O7 O2 O3 130.9(7) 2_556 1_664
La1 O2 O3 64.6(3) 2 1_664
O6 O2 O3 74.2(5) 2 1_664
O1 O2 O3 102.7(7) 1_565 1_664
O4 O2 O3 64.9(5) 2_655 1_664
Ga2 O2 O3 88.1(5) 4_655 1_664
Ga1 O2 O3 19.8(3) 1_665 1_664
Ta O2 O3 19.8(3) 1_665 1_664
O7 O2 O3 52.3(5) 1_564 1_664
Ga4 O2 O3 32.6(3) 3_554 1_664
O3 O2 O3 108.1(8) 2_566 1_664
O7 O2 O3 36.5(5) 2_666 1_664
O2 O2 O3 132.9(3) 1_455 1_664
O2 O2 O3 47.1(3) 1_655 1_664
O4 O2 O3 138.8(8) 4 1_664
O6 O2 O3 102.8(6) 4_645 1_664
Ga4 O2 O3 84.6(4) 3_544 1_664
La1 O2 O3 94.0(4) 4_645 1_664
Ga2 O2 O3 101.6(4) 2 1_664
O3 O2 O3 42.4(3) 4_655 1_664
O3 O2 O3 41.8(3) 1_564 1_664
O3 O2 O3 108.2(4) 2_656 1_664
Ga1 O2 O3 117.6(4) . 1_664
Ta O2 O3 117.6(4) . 1_664
La1 O2 O3 18.5(3) 2_655 1_664
Ga4 O2 O3 102.4(4) 4 1_664
O1 O2 O3 37.7(6) 3_654 1_664
O3 O2 O3 156.0(7) 3_454 1_664
O3 O2 O3 72.3(4) 3_654 1_664
O3 O2 O3 83.3(4) 4 1_664
O3 O2 O3 152.8(6) 2_556 1_664
La1 O2 O3 83.4(3) 3_544 1_664
La1 O2 O3 91.9(4) 4 1_664
O1 O2 O3 138.7(5) . 1_664
O3 O2 O3 85.3(4) 1_554 1_664
O1 O2 O3 66.6(6) 1_665 1_664
O2 O2 O3 82.8(5) 4_655 1_664
O2 O2 O3 116.5(6) 4_645 1_664
O1 O2 O3 108.8(5) 3_454 1_664
O1 O2 O3 63.1(3) 2_565 1_664
O2 O2 O3 113.8(4) 4 1_664
O2 O2 O3 162.4(6) 4_545 1_664
O1 O2 O3 22.0(3) 2_665 1_664
O1 O2 O3 128.3(6) 1_465 1_664
O1 O2 O3 82.8(4) 4_565 1_664
O3 O2 O3 84.6(4) 1_464 1_664
Ga3 O2 O1 56.6(8) 1_655 4_665
Ga2 O2 O1 108.4(10) . 4_665
La2 O2 O1 152.8(8) . 4_665
O6 O2 O1 30.6(7) . 4_665
La1 O2 O1 73.4(7) . 4_665
O3 O2 O1 92.7(11) 3_554 4_665
O5 O2 O1 63.6(10) 1_554 4_665
O1 O2 O1 127.9(12) 4 4_665
O5 O2 O1 30.6(7) 2_656 4_665
O4 O2 O1 135.5(10) . 4_665
O2 O2 O1 82.7(4) 2_655 4_665
O1 O2 O1 87.0(9) 4_655 4_665
O5 O2 O1 78.1(7) 2_556 4_665
Ta O2 O1 57.0(5) 1_565 4_665
Ga1 O2 O1 57.0(5) 1_565 4_665
O1 O2 O1 117.2(10) 3_554 4_665
O2 O2 O1 111.9(4) 2 4_665
Ga2 O2 O1 107.5(5) 2_655 4_665
O7 O2 O1 154.6(6) 1_554 4_665
Ga4 O2 O1 6.5(4) 4_655 4_665
La2 O2 O1 95.8(4) 1_655 4_665
La1 O2 O1 51.7(4) 1_655 4_665
La1 O2 O1 132.6(7) 4_545 4_665
Ga4 O2 O1 79.5(6) . 4_665
Ga3 O2 O1 100.9(5) . 4_665
Ga4 O2 O1 141.2(5) 4_645 4_665
O7 O2 O1 126.0(6) 2_656 4_665
O3 O2 O1 17.9(7) 2_666 4_665
O6 O2 O1 50.6(6) 2_655 4_665
Ga2 O2 O1 124.4(5) 1_455 4_665
O4 O2 O1 54.2(9) 4_655 4_665
O7 O2 O1 165.9(7) 2_556 4_665
La1 O2 O1 92.3(5) 2 4_665
O6 O2 O1 75.4(6) 2 4_665
O1 O2 O1 48.3(7) 1_565 4_665
O4 O2 O1 119.4(5) 2_655 4_665
Ga2 O2 O1 39.2(5) 4_655 4_665
Ga1 O2 O1 38.6(3) 1_665 4_665
Ta O2 O1 38.6(3) 1_665 4_665
O7 O2 O1 38.9(6) 1_564 4_665
Ga4 O2 O1 45.6(4) 3_554 4_665
O3 O2 O1 61.7(4) 2_566 4_665
O7 O2 O1 18.8(5) 2_666 4_665
O2 O2 O1 111.7(2) 1_455 4_665
O2 O2 O1 68.3(2) 1_655 4_665
O4 O2 O1 86.6(7) 4 4_665
O6 O2 O1 85.4(7) 4_645 4_665
Ga4 O2 O1 138.4(4) 3_544 4_665
La1 O2 O1 100.4(5) 4_645 4_665
Ga2 O2 O1 124.5(5) 2 4_665
O3 O2 O1 95.5(5) 4_655 4_665
O3 O2 O1 62.9(6) 1_564 4_665
O3 O2 O1 126.5(6) 2_656 4_665
Ga1 O2 O1 171.8(4) . 4_665
Ta O2 O1 171.8(4) . 4_665
La1 O2 O1 73.0(3) 2_655 4_665
Ga4 O2 O1 68.0(3) 4 4_665
O1 O2 O1 89.2(6) 3_654 4_665
O3 O2 O1 110.8(6) 3_454 4_665
O3 O2 O1 72.5(5) 3_654 4_665
O3 O2 O1 113.7(6) 4 4_665
O3 O2 O1 151.4(7) 2_556 4_665
La1 O2 O1 130.5(5) 3_544 4_665
La1 O2 O1 39.9(3) 4 4_665
O1 O2 O1 136.8(4) . 4_665
O3 O2 O1 139.5(5) 1_554 4_665
O1 O2 O1 39.8(4) 1_665 4_665
O2 O2 O1 35.6(4) 4_655 4_665
O2 O2 O1 110.6(6) 4_645 4_665
O1 O2 O1 122.4(8) 3_454 4_665
O1 O2 O1 82.1(7) 2_565 4_665
O2 O2 O1 60.2(3) 4 4_665
O2 O2 O1 128.5(6) 4_545 4_665
O1 O2 O1 66.5(5) 2_665 4_665
O1 O2 O1 81.5(6) 1_465 4_665
O1 O2 O1 39.7(3) 4_565 4_665
O3 O2 O1 84.9(5) 1_464 4_665
O3 O2 O1 54.6(4) 1_664 4_665
Ga3 O2 O1 136.6(10) 1_655 4_455
Ga2 O2 O1 110.3(9) . 4_455
La2 O2 O1 55.6(5) . 4_455
O6 O2 O1 88.7(8) . 4_455
La1 O2 O1 53.1(5) . 4_455
O3 O2 O1 82.0(9) 3_554 4_455
O5 O2 O1 100.6(9) 1_554 4_455
O1 O2 O1 22.7(7) 4 4_455
O5 O2 O1 148.6(10) 2_656 4_455
O4 O2 O1 85.5(8) . 4_455
O2 O2 O1 138.3(11) 2_655 4_455
O1 O2 O1 138.2(15) 4_655 4_455
O5 O2 O1 44.7(8) 2_556 4_455
Ta O2 O1 76.7(6) 1_565 4_455
Ga1 O2 O1 76.7(6) 1_565 4_455
O1 O2 O1 87.3(6) 3_554 4_455
O2 O2 O1 51.4(7) 2 4_455
Ga2 O2 O1 112.6(6) 2_655 4_455
O7 O2 O1 83.7(6) 1_554 4_455
Ga4 O2 O1 114.2(6) 4_655 4_455
La2 O2 O1 145.6(6) 1_655 4_455
La1 O2 O1 146.0(6) 1_655 4_455
La1 O2 O1 58.0(5) 4_545 4_455
Ga4 O2 O1 95.7(5) . 4_455
Ga3 O2 O1 34.0(5) . 4_455
Ga4 O2 O1 95.4(6) 4_645 4_455
O7 O2 O1 115.1(8) 2_656 4_455
O3 O2 O1 121.5(6) 2_666 4_455
O6 O2 O1 135.4(7) 2_655 4_455
Ga2 O2 O1 9.2(5) 1_455 4_455
O4 O2 O1 114.0(8) 4_655 4_455
O7 O2 O1 48.6(6) 2_556 4_455
La1 O2 O1 82.8(5) 2 4_455
O6 O2 O1 71.1(6) 2 4_455
O1 O2 O1 81.8(4) 1_565 4_455
O4 O2 O1 111.6(6) 2_655 4_455
Ga2 O2 O1 104.0(5) 4_655 4_455
Ga1 O2 O1 150.8(7) 1_665 4_455
Ta O2 O1 150.8(7) 1_665 4_455
O7 O2 O1 99.2(7) 1_564 4_455
Ga4 O2 O1 114.8(6) 3_554 4_455
O3 O2 O1 57.0(5) 2_566 4_455
O7 O2 O1 127.9(7) 2_666 4_455
O2 O2 O1 12.2(5) 1_455 4_455
O2 O2 O1 167.8(5) 1_655 4_455
O4 O2 O1 40.7(6) 4 4_455
O6 O2 O1 111.1(6) 4_645 4_455
Ga4 O2 O1 99.3(5) 3_544 4_455
La1 O2 O1 120.5(6) 4_645 4_455
Ga2 O2 O1 50.9(4) 2 4_455
O3 O2 O1 119.1(5) 4_655 4_455
O3 O2 O1 103.2(7) 1_564 4_455
O3 O2 O1 101.7(6) 2_656 4_455
Ga1 O2 O1 69.1(5) . 4_455
Ta O2 O1 69.1(5) . 4_455
La1 O2 O1 139.2(6) 2_655 4_455
Ga4 O2 O1 52.3(5) 4 4_455
O1 O2 O1 143.5(7) 3_654 4_455
O3 O2 O1 18.9(5) 3_454 4_455
O3 O2 O1 142.0(6) 3_654 4_455
O3 O2 O1 68.3(5) 4 4_455
O3 O2 O1 48.1(5) 2_556 4_455
La1 O2 O1 80.1(4) 3_544 4_455
La1 O2 O1 80.0(4) 4 4_455
O1 O2 O1 72.6(5) . 4_455
O3 O2 O1 90.6(5) 1_554 4_455
O1 O2 O1 133.8(5) 1_665 4_455
O2 O2 O1 109.4(6) 4_655 4_455
O2 O2 O1 98.2(6) 4_645 4_455
O1 O2 O1 41.5(7) 3_454 4_455
O1 O2 O1 82.4(4) 2_565 4_455
O2 O2 O1 64.4(5) 4 4_455
O2 O2 O1 52.1(5) 4_545 4_455
O1 O2 O1 124.6(7) 2_665 4_455
O1 O2 O1 38.6(3) 1_465 4_455
O1 O2 O1 79.4(3) 4_565 4_455
O3 O2 O1 60.4(6) 1_464 4_455
O3 O2 O1 145.0(6) 1_664 4_455
O1 O2 O1 118.5(6) 4_665 4_455
Ga2 O3 Ga4 118.7(14) 3_545 3_545
Ga2 O3 La1 103.4(16) 3_545 3_545
Ga4 O3 La1 119.9(17) 3_545 3_545
Ga2 O3 O5 119.5(17) 3_545 1_545
Ga4 O3 O5 60.7(14) 3_545 1_545
La1 O3 O5 130.2(14) 3_545 1_545
Ga2 O3 La1 90.1(13) 3_545 2_546
Ga4 O3 La1 116.3(17) 3_545 2_546
La1 O3 La1 103.6(10) 3_545 2_546
O5 O3 La1 55.7(12) 1_545 2_546
Ga2 O3 O2 44.8(11) 3_545 3_545
Ga4 O3 O2 140.8(18) 3_545 3_545
La1 O3 O2 58.6(9) 3_545 3_545
O5 O3 O2 154.7(19) 1_545 3_545
La1 O3 O2 100.6(14) 2_546 3_545
Ga2 O3 O7 157.8(16) 3_545 .
Ga4 O3 O7 39.2(10) 3_545 .
La1 O3 O7 91.6(13) 3_545 .
O5 O3 O7 57.2(13) 1_545 .
La1 O3 O7 102.3(12) 2_546 .
O2 O3 O7 146.0(16) 3_545 .
Ga2 O3 O4 44.4(11) 3_545 3_545
Ga4 O3 O4 119.1(19) 3_545 3_545
La1 O3 O4 121.0(16) 3_545 3_545
O5 O3 O4 80.8(17) 1_545 3_545
La1 O3 O4 48.0(10) 2_546 3_545
O2 O3 O4 75.8(16) 3_545 3_545
O7 O3 O4 138(2) . 3_545
Ga2 O3 O1 84.8(13) 3_545 2_556
Ga4 O3 O1 155.6(16) 3_545 2_556
La1 O3 O1 54.2(13) 3_545 2_556
O5 O3 O1 103.4(18) 1_545 2_556
La1 O3 O1 52.9(14) 2_546 2_556
O2 O3 O1 60.4(14) 3_545 2_556
O7 O3 O1 117.4(13) . 2_556
O4 O3 O1 72.1(14) 3_545 2_556
Ga2 O3 O4 92.2(12) 3_545 2_656
Ga4 O3 O4 49.8(14) 3_545 2_656
La1 O3 O4 90.8(13) 3_545 2_656
O5 O3 O4 110.3(19) 1_545 2_656
La1 O3 O4 164.5(16) 2_546 2_656
O2 O3 O4 91.8(12) 3_545 2_656
O7 O3 O4 71.1(14) . 2_656
O4 O3 O4 128.2(10) 3_545 2_656
O1 O3 O4 142.6(19) 2_556 2_656
Ga2 O3 O6 85.8(11) 3_545 2_646
Ga4 O3 O6 35.9(9) 3_545 2_646
La1 O3 O6 149.5(16) 3_545 2_646
O5 O3 O6 63.0(12) 1_545 2_646
La1 O3 O6 105.4(13) 2_546 2_646
O2 O3 O6 123.7(13) 3_545 2_646
O7 O3 O6 73.3(11) . 2_646
O4 O3 O6 85.9(14) 3_545 2_646
O1 O3 O6 156.2(19) 2_556 2_646
O4 O3 O6 59.5(11) 2_656 2_646
Ga2 O3 O1 32.0(8) 3_545 2_656
Ga4 O3 O1 87.0(12) 3_545 2_656
La1 O3 O1 120.1(17) 3_545 2_656
O5 O3 O1 109.7(17) 1_545 2_656
La1 O3 O1 109.9(14) 2_546 2_656
O2 O3 O1 67.3(13) 3_545 2_656
O7 O3 O1 125.8(14) . 2_656
O4 O3 O1 62.5(13) 3_545 2_656
O1 O3 O1 116.8(17) 2_556 2_656
O4 O3 O1 66.2(12) 2_656 2_656
O6 O3 O1 57.1(11) 2_646 2_656
Ga2 O3 O6 136.0(17) 3_545 2_546
Ga4 O3 O6 96.4(15) 3_545 2_546
La1 O3 O6 77.6(9) 3_545 2_546
O5 O3 O6 54.5(11) 1_545 2_546
La1 O3 O6 48.6(8) 2_546 2_546
O2 O3 O6 118.9(14) 3_545 2_546
O7 O3 O6 62.8(11) . 2_546
O4 O3 O6 96.6(14) 3_545 2_546
O1 O3 O6 59.7(12) 2_556 2_546
O4 O3 O6 131.8(16) 2_656 2_546
O6 O3 O6 115.8(16) 2_646 2_546
O1 O3 O6 157.2(19) 2_656 2_546
Ga2 O3 Ga1 151.0(17) 3_545 1_556
Ga4 O3 Ga1 63.4(10) 3_545 1_556
La1 O3 Ga1 98.6(8) 3_545 1_556
O5 O3 Ga1 33.2(10) 1_545 1_556
La1 O3 Ga1 66.3(7) 2_546 1_556
O2 O3 Ga1 151.5(12) 3_545 1_556
O7 O3 Ga1 36.1(8) . 1_556
O4 O3 Ga1 107.5(16) 3_545 1_556
O1 O3 Ga1 93.0(12) 2_556 1_556
O4 O3 Ga1 106.4(14) 2_656 1_556
O6 O3 Ga1 84.7(10) 2_646 1_556
O1 O3 Ga1 140.0(15) 2_656 1_556
O6 O3 Ga1 33.4(7) 2_546 1_556
Ga2 O3 Ta 151.0(17) 3_545 1_556
Ga4 O3 Ta 63.4(10) 3_545 1_556
La1 O3 Ta 98.6(8) 3_545 1_556
O5 O3 Ta 33.2(10) 1_545 1_556
La1 O3 Ta 66.3(7) 2_546 1_556
O2 O3 Ta 151.5(12) 3_545 1_556
O7 O3 Ta 36.1(8) . 1_556
O4 O3 Ta 107.5(16) 3_545 1_556
O1 O3 Ta 93.0(12) 2_556 1_556
O4 O3 Ta 106.4(14) 2_656 1_556
O6 O3 Ta 84.7(10) 2_646 1_556
O1 O3 Ta 140.0(15) 2_656 1_556
O6 O3 Ta 33.4(7) 2_546 1_556
Ga1 O3 Ta 0.0(2) 1_556 1_556
Ga2 O3 O1 123.5(17) 3_545 3
Ga4 O3 O1 76.6(14) 3_545 3
La1 O3 O1 43.8(8) 3_545 3
O5 O3 O1 115.1(16) 1_545 3
La1 O3 O1 134.3(9) 2_546 3
O2 O3 O1 87.4(12) 3_545 3
O7 O3 O1 58.7(12) . 3
O4 O3 O1 162.7(19) 3_545 3
O1 O3 O1 96.4(12) 2_556 3
O4 O3 O1 54.9(10) 2_656 3
O6 O3 O1 107.0(13) 2_646 3
O1 O3 O1 114.5(16) 2_656 3
O6 O3 O1 88.1(10) 2_546 3
Ga1 O3 O1 85.6(9) 1_556 3
Ta O3 O1 85.6(9) 1_556 3
Ga2 O3 O4 130.4(15) 3_545 2_556
Ga4 O3 O4 107.8(13) 3_545 2_556
La1 O3 O4 33.2(7) 3_545 2_556
O5 O3 O4 97.1(12) 1_545 2_556
La1 O3 O4 83.9(8) 2_546 2_556
O2 O3 O4 88.0(11) 3_545 2_556
O7 O3 O4 69.9(11) . 2_556
O4 O3 O4 123.1(12) 3_545 2_556
O1 O3 O4 53.0(11) 2_556 2_556
O4 O3 O4 106.1(14) 2_656 2_556
O6 O3 O4 143.2(14) 2_646 2_556
O1 O3 O4 153.2(16) 2_656 2_556
O6 O3 O4 45.7(8) 2_546 2_556
Ga1 O3 O4 66.2(7) 1_556 2_556
Ta O3 O4 66.2(7) 1_556 2_556
O1 O3 O4 51.2(7) 3 2_556
Ga2 O3 Ga2 109.5(13) 3_545 2_656
Ga4 O3 Ga2 59.1(11) 3_545 2_656
La1 O3 Ga2 67.8(8) 3_545 2_656
O5 O3 Ga2 114.8(15) 1_545 2_656
La1 O3 Ga2 159.8(10) 2_546 2_656
O2 O3 Ga2 90.5(10) 3_545 2_656
O7 O3 Ga2 61.0(10) . 2_656
O4 O3 Ga2 152.1(14) 3_545 2_656
O1 O3 Ga2 122.0(16) 2_556 2_656
O4 O3 Ga2 26.5(8) 2_656 2_656
O6 O3 Ga2 81.7(10) 2_646 2_656
O1 O3 Ga2 89.9(12) 2_656 2_656
O6 O3 Ga2 111.3(11) 2_546 2_656
Ga1 O3 Ga2 96.2(8) 1_556 2_656
Ta O3 Ga2 96.2(8) 1_556 2_656
O1 O3 Ga2 28.5(4) 3 2_656
O4 O3 Ga2 79.6(8) 2_556 2_656
Ga2 O3 O6 82.8(13) 3_545 3_545
Ga4 O3 O6 111.3(16) 3_545 3_545
La1 O3 O6 32.4(6) 3_545 3_545
O5 O3 O6 157.7(14) 1_545 3_545
La1 O3 O6 128.9(10) 2_546 3_545
O2 O3 O6 43.4(7) 3_545 3_545
O7 O3 O6 102.7(12) . 3_545
O4 O3 O6 119.1(16) 3_545 3_545
O1 O3 O6 76.0(15) 2_556 3_545
O4 O3 O6 66.7(11) 2_656 3_545
O6 O3 O6 124.3(13) 2_646 3_545
O1 O3 O6 89.7(15) 2_656 3_545
O6 O3 O6 109.7(11) 2_546 3_545
Ga1 O3 O6 124.8(9) 1_556 3_545
Ta O3 O6 124.8(9) 1_556 3_545
O1 O3 O6 44.0(9) 3 3_545
O4 O3 O6 64.4(8) 2_556 3_545
Ga2 O3 O6 52.3(7) 2_656 3_545
Ga2 O3 Ga3 108.1(12) 3_545 1_646
Ga4 O3 Ga3 50.8(10) 3_545 1_646
La1 O3 Ga3 146.9(11) 3_545 1_646
O5 O3 Ga3 18.5(7) 1_545 1_646
La1 O3 Ga3 67.0(8) 2_546 1_646
O2 O3 Ga3 151.8(13) 3_545 1_646
O7 O3 Ga3 61.8(11) . 1_646
O4 O3 Ga3 77.5(14) 3_545 1_646
O1 O3 Ga3 118.6(16) 2_556 1_646
O4 O3 Ga3 97.8(13) 2_656 1_646
O6 O3 Ga3 45.0(8) 2_646 1_646
O1 O3 Ga3 92.4(13) 2_656 1_646
O6 O3 Ga3 72.9(10) 2_546 1_646
Ga1 O3 Ga3 48.4(5) 1_556 1_646
Ta O3 Ga3 48.4(5) 1_556 1_646
O1 O3 Ga3 119.7(12) 3 1_646
O4 O3 Ga3 114.3(9) 2_556 1_646
Ga2 O3 Ga3 109.6(8) 2_656 1_646
O6 O3 Ga3 161.8(11) 3_545 1_646
Ga2 O3 La1 63.0(8) 3_545 3_645
Ga4 O3 La1 67.3(9) 3_545 3_645
La1 O3 La1 101.5(11) 3_545 3_645
O5 O3 La1 119.2(12) 1_545 3_645
La1 O3 La1 146.8(10) 2_546 3_645
O2 O3 La1 74.7(9) 3_545 3_645
O7 O3 La1 98.3(11) . 3_645
O4 O3 La1 100.0(11) 3_545 3_645
O1 O3 La1 135.0(15) 2_556 3_645
O4 O3 La1 29.5(8) 2_656 3_645
O6 O3 La1 56.6(7) 2_646 3_645
O1 O3 La1 37.5(10) 2_656 3_645
O6 O3 La1 160.9(13) 2_546 3_645
Ga1 O3 La1 130.4(9) 1_556 3_645
Ta O3 La1 130.4(9) 1_556 3_645
O1 O3 La1 78.7(8) 3 3_645
O4 O3 La1 127.9(11) 2_556 3_645
Ga2 O3 La1 52.5(5) 2_656 3_645
O6 O3 La1 69.8(7) 3_545 3_645
Ga3 O3 La1 101.6(6) 1_646 3_645
Ga2 O3 La1 56.1(8) 3_545 2_646
Ga4 O3 La1 69.2(9) 3_545 2_646
La1 O3 La1 156.2(12) 3_545 2_646
O5 O3 La1 73.6(10) 1_545 2_646
La1 O3 La1 89.5(8) 2_546 2_646
O2 O3 La1 99.8(11) 3_545 2_646
O7 O3 La1 105.1(12) . 2_646
O4 O3 La1 55.0(9) 3_545 2_646
O1 O3 La1 126.9(14) 2_556 2_646
O4 O3 La1 79.1(9) 2_656 2_646
O6 O3 La1 33.3(7) 2_646 2_646
O1 O3 La1 36.1(12) 2_656 2_646
O6 O3 La1 125.1(13) 2_546 2_646
Ga1 O3 La1 105.0(9) 1_556 2_646
Ta O3 La1 105.0(9) 1_556 2_646
O1 O3 La1 133.8(9) 3 2_646
O4 O3 La1 170.6(11) 2_556 2_646
Ga2 O3 La1 105.3(7) 2_656 2_646
O6 O3 La1 125.0(9) 3_545 2_646
Ga3 O3 La1 56.7(4) 1_646 2_646
La1 O3 La1 60.0(3) 3_645 2_646
Ga2 O3 La2 49.0(8) 3_545 3_545
Ga4 O3 La2 167.6(12) 3_545 3_545
La1 O3 La2 68.9(8) 3_545 3_545
O5 O3 La2 121.7(14) 1_545 3_545
La1 O3 La2 66.6(7) 2_546 3_545
O2 O3 La2 34.0(8) 3_545 3_545
O7 O3 La2 153.1(11) . 3_545
O4 O3 La2 52.8(11) 3_545 3_545
O1 O3 La2 36.1(8) 2_556 3_545
O4 O3 La2 125.3(13) 2_656 3_545
O6 O3 La2 132.4(11) 2_646 3_545
O1 O3 La2 80.8(10) 2_656 3_545
O6 O3 La2 94.0(9) 2_546 3_545
Ga1 O3 La2 126.1(8) 1_556 3_545
Ta O3 La2 126.1(8) 1_556 3_545
O1 O3 La2 110.4(10) 3 3_545
O4 O3 La2 84.2(8) 2_556 3_545
Ga2 O3 La2 122.6(9) 2_656 3_545
O6 O3 La2 71.0(7) 3_545 3_545
Ga3 O3 La2 127.2(9) 1_646 3_545
La1 O3 La2 103.5(7) 3_645 3_545
La1 O3 La2 99.3(6) 2_646 3_545
Ga2 O3 Ga4 37.5(8) 3_545 2_646
Ga4 O3 Ga4 116.7(12) 3_545 2_646
La1 O3 Ga4 122.7(11) 3_545 2_646
O5 O3 Ga4 85.3(12) 1_545 2_646
La1 O3 Ga4 56.0(6) 2_546 2_646
O2 O3 Ga4 72.6(10) 3_545 2_646
O7 O3 Ga4 141.4(14) . 2_646
O4 O3 Ga4 8.0(8) 3_545 2_646
O1 O3 Ga4 77.2(11) 2_556 2_646
O4 O3 Ga4 120.5(10) 2_656 2_646
O6 O3 Ga4 82.1(9) 2_646 2_646
O1 O3 Ga4 54.6(10) 2_656 2_646
O6 O3 Ga4 104.6(11) 2_546 2_646
Ga1 O3 Ga4 113.8(9) 1_556 2_646
Ta O3 Ga4 113.8(9) 1_556 2_646
O1 O3 Ga4 159.6(12) 3 2_646
O4 O3 Ga4 129.4(10) 2_556 2_646
Ga2 O3 Ga4 144.2(8) 2_656 2_646
O6 O3 Ga4 115.8(9) 3_545 2_646
Ga3 O3 Ga4 79.7(6) 1_646 2_646
La1 O3 Ga4 92.1(5) 3_645 2_646
La1 O3 Ga4 49.8(4) 2_646 2_646
La2 O3 Ga4 53.8(4) 3_545 2_646
Ga2 O3 Ga3 42.4(9) 3_545 3_645
Ga4 O3 Ga3 123.1(14) 3_545 3_645
La1 O3 Ga3 65.5(8) 3_545 3_645
O5 O3 Ga3 161.8(14) 1_545 3_645
La1 O3 Ga3 116.2(10) 2_546 3_645
O2 O3 Ga3 17.8(6) 3_545 3_645
O7 O3 Ga3 138.4(13) . 3_645
O4 O3 Ga3 82.6(13) 3_545 3_645
O1 O3 Ga3 78.1(13) 2_556 3_645
O4 O3 Ga3 74.9(10) 2_656 3_645
O6 O3 Ga3 108.7(9) 2_646 3_645
O1 O3 Ga3 55.4(12) 2_656 3_645
O6 O3 Ga3 135.3(11) 2_546 3_645
Ga1 O3 Ga3 164.1(9) 1_556 3_645
Ta O3 Ga3 164.1(9) 1_556 3_645
O1 O3 Ga3 82.4(10) 3 3_645
O4 O3 Ga3 98.1(9) 2_556 3_645
Ga2 O3 Ga3 77.9(7) 2_656 3_645
O6 O3 Ga3 40.5(6) 3_545 3_645
Ga3 O3 Ga3 147.5(7) 1_646 3_645
La1 O3 Ga3 56.9(4) 3_645 3_645
La1 O3 Ga3 90.9(5) 2_646 3_645
La2 O3 Ga3 50.4(4) 3_545 3_645
Ga4 O3 Ga3 77.4(6) 2_646 3_645
Ga2 O3 O5 54.8(11) 3_545 4_646
Ga4 O3 O5 98.0(13) 3_545 4_646
La1 O3 O5 72.4(10) 3_545 4_646
O5 O3 O5 153.8(10) 1_545 4_646
La1 O3 O5 140.5(13) 2_546 4_646
O2 O3 O5 42.8(8) 3_545 4_646
O7 O3 O5 116.9(12) . 4_646
O4 O3 O5 99.2(15) 3_545 4_646
O1 O3 O5 101.4(15) 2_556 4_646
O4 O3 O5 49.5(10) 2_656 4_646
O6 O3 O5 90.8(10) 2_646 4_646
O1 O3 O5 50.2(13) 2_656 4_646
O6 O3 O5 149.9(13) 2_546 4_646
Ga1 O3 O5 152.5(12) 1_556 4_646
Ta O3 O5 152.5(12) 1_556 4_646
O1 O3 O5 69.9(10) 3 4_646
O4 O3 O5 104.5(10) 2_556 4_646
Ga2 O3 O5 56.3(7) 2_656 4_646
O6 O3 O5 40.2(7) 3_545 4_646
Ga3 O3 O5 135.6(8) 1_646 4_646
La1 O3 O5 34.6(5) 3_645 4_646
La1 O3 O5 84.8(7) 2_646 4_646
La2 O3 O5 75.8(8) 3_545 4_646
Ga4 O3 O5 92.2(8) 2_646 4_646
Ga3 O3 O5 25.4(5) 3_645 4_646
Ga2 O3 Ga4 137.8(13) 3_545 3_445
Ga4 O3 Ga4 102.8(12) 3_545 3_445
La1 O3 Ga4 57.7(5) 3_545 3_445
O5 O3 Ga4 73.2(10) 1_545 3_445
La1 O3 Ga4 63.0(5) 2_546 3_445
O2 O3 Ga4 105.7(11) 3_545 3_445
O7 O3 Ga4 64.3(8) . 3_445
O4 O3 Ga4 109.0(12) 3_545 3_445
O1 O3 Ga4 53.1(8) 2_556 3_445
O4 O3 Ga4 122.7(12) 2_656 3_445
O6 O3 Ga4 130.7(12) 2_646 3_445
O1 O3 Ga4 169.7(13) 2_656 3_445
O6 O3 Ga4 20.1(7) 2_546 3_445
Ga1 O3 Ga4 46.1(3) 1_556 3_445
Ta O3 Ga4 46.1(3) 1_556 3_445
O1 O3 Ga4 71.5(6) 3 3_445
O4 O3 Ga4 25.6(5) 2_556 3_445
Ga2 O3 Ga4 97.9(7) 2_656 3_445
O6 O3 Ga4 89.7(7) 3_545 3_445
Ga3 O3 Ga4 91.4(7) 1_646 3_445
La1 O3 Ga4 150.2(9) 3_645 3_445
La1 O3 Ga4 145.2(10) 2_646 3_445
La2 O3 Ga4 89.2(6) 3_545 3_445
Ga4 O3 Ga4 116.8(8) 2_646 3_445
Ga3 O3 Ga4 119.5(7) 3_645 3_445
O5 O3 Ga4 129.9(9) 4_646 3_445
Ga2 O3 O2 82.0(11) 3_545 2_646
Ga4 O3 O2 63.7(11) 3_545 2_646
La1 O3 O2 169.1(11) 3_545 2_646
O5 O3 O2 40.7(9) 1_545 2_646
La1 O3 O2 66.5(8) 2_546 2_646
O2 O3 O2 126.2(13) 3_545 2_646
O7 O3 O2 86.2(13) . 2_646
O4 O3 O2 56.6(12) 3_545 2_646
O1 O3 O2 117.7(17) 2_556 2_646
O4 O3 O2 98.6(11) 2_656 2_646
O6 O3 O2 39.1(8) 2_646 2_646
O1 O3 O2 69.3(13) 2_656 2_646
O6 O3 O2 91.9(12) 2_546 2_646
Ga1 O3 O2 73.5(8) 1_556 2_646
Ta O3 O2 73.5(8) 1_556 2_646
O1 O3 O2 140.1(13) 3 2_646
O4 O3 O2 137.1(10) 2_556 2_646
Ga2 O3 O2 119.8(9) 2_656 2_646
O6 O3 O2 158.3(8) 3_545 2_646
Ga3 O3 O2 26.1(4) 1_646 2_646
La1 O3 O2 89.5(5) 3_645 2_646
La1 O3 O2 33.5(4) 2_646 2_646
La2 O3 O2 109.3(9) 3_545 2_646
Ga4 O3 O2 56.7(6) 2_646 2_646
Ga3 O3 O2 122.3(7) 3_645 2_646
O5 O3 O2 118.1(7) 4_646 2_646
Ga4 O3 O2 111.9(8) 3_445 2_646
Ga2 O3 Ga2 95.9(11) 3_545 3_445
Ga4 O3 Ga2 144.6(13) 3_545 3_445
La1 O3 Ga2 51.9(6) 3_545 3_445
O5 O3 Ga2 97.1(11) 1_545 3_445
La1 O3 Ga2 52.0(5) 2_546 3_445
O2 O3 Ga2 69.7(10) 3_545 3_445
O7 O3 Ga2 106.2(10) . 3_445
O4 O3 Ga2 79.7(10) 3_545 3_445
O1 O3 Ga2 11.2(7) 2_556 3_445
O4 O3 Ga2 142.7(12) 2_656 3_445
O6 O3 Ga2 157.2(13) 2_646 3_445
O1 O3 Ga2 127.9(12) 2_656 3_445
O6 O3 Ga2 49.5(7) 2_546 3_445
Ga1 O3 Ga2 82.9(5) 1_556 3_445
Ta O3 Ga2 82.9(5) 1_556 3_445
O1 O3 Ga2 91.0(6) 3 3_445
O4 O3 Ga2 43.9(7) 2_556 3_445
Ga2 O3 Ga2 118.6(8) 2_656 3_445
O6 O3 Ga2 78.3(6) 3_545 3_445
Ga3 O3 Ga2 113.9(8) 1_646 3_445
La1 O3 Ga2 143.3(10) 3_645 3_445
La1 O3 Ga2 134.4(9) 2_646 3_445
La2 O3 Ga2 47.3(4) 3_545 3_445
Ga4 O3 Ga2 85.5(6) 2_646 3_445
Ga3 O3 Ga2 87.0(6) 3_645 3_445
O5 O3 Ga2 108.8(9) 4_646 3_445
Ga4 O3 Ga2 42.0(3) 3_445 3_445
O2 O3 Ga2 118.6(9) 2_646 3_445
Ga2 O3 O7 120.3(11) 3_545 2_657
Ga4 O3 O7 2.0(8) 3_545 2_657
La1 O3 O7 118.0(12) 3_545 2_657
O5 O3 O7 61.2(11) 1_545 2_657
La1 O3 O7 116.9(12) 2_546 2_657
O2 O3 O7 140.9(13) 3_545 2_657
O7 O3 O7 37.5(10) . 2_657
O4 O3 O7 120.9(15) 3_545 2_657
O1 O3 O7 154.3(12) 2_556 2_657
O4 O3 O7 49.4(12) 2_656 2_657
O6 O3 O7 37.8(8) 2_646 2_657
O1 O3 O7 88.5(10) 2_656 2_657
O6 O3 O7 95.5(11) 2_546 2_657
Ga1 O3 O7 62.6(7) 1_556 2_657
Ta O3 O7 62.6(7) 1_556 2_657
O1 O3 O7 74.9(10) 3 2_657
O4 O3 O7 106.0(10) 2_556 2_657
Ga2 O3 O7 57.8(7) 2_656 2_657
O6 O3 O7 110.1(10) 3_545 2_657
Ga3 O3 O7 51.9(6) 1_646 2_657
La1 O3 O7 67.9(6) 3_645 2_657
La1 O3 O7 71.1(6) 2_646 2_657
La2 O3 O7 169.3(8) 3_545 2_657
Ga4 O3 O7 118.7(8) 2_646 2_657
Ga3 O3 O7 123.3(9) 3_645 2_657
O5 O3 O7 98.1(8) 4_646 2_657
Ga4 O3 O7 101.3(8) 3_445 2_657
O2 O3 O7 65.4(8) 2_646 2_657
Ga2 O3 O7 143.2(8) 3_445 2_657
Ga2 O3 O3 86.3(15) 3_545 4_656
Ga4 O3 O3 74.7(13) 3_545 4_656
La1 O3 O3 66.9(7) 3_545 4_656
O5 O3 O3 134.9(18) 1_545 4_656
La1 O3 O3 168.7(15) 2_546 4_656
O2 O3 O3 69.4(10) 3_545 4_656
O7 O3 O3 84.6(11) . 4_656
O4 O3 O3 130.5(17) 3_545 4_656
O1 O3 O3 116.0(18) 2_556 4_656
O4 O3 O3 26.8(8) 2_656 4_656
O6 O3 O3 85.1(12) 2_646 4_656
O1 O3 O3 71.9(15) 2_656 4_656
O6 O3 O3 130.8(12) 2_546 4_656
Ga1 O3 O3 120.0(11) 1_556 4_656
Ta O3 O3 120.0(11) 1_556 4_656
O1 O3 O3 42.7(4) 3 4_656
O4 O3 O3 90.3(7) 2_556 4_656
Ga2 O3 O3 23.8(3) 2_656 4_656
O6 O3 O3 40.0(6) 3_545 4_656
Ga3 O3 O3 124.3(12) 1_646 4_656
La1 O3 O3 37.6(7) 3_645 4_656
La1 O3 O3 97.4(9) 2_646 4_656
La2 O3 O3 103.2(12) 3_545 4_656
Ga4 O3 O3 122.9(11) 2_646 4_656
Ga3 O3 O3 55.0(8) 3_645 4_656
O5 O3 O3 32.5(8) 4_646 4_656
Ga4 O3 O3 113.5(7) 3_445 4_656
O2 O3 O3 123.4(10) 2_646 4_656
Ga2 O3 O3 117.7(9) 3_445 4_656
O7 O3 O3 74.0(10) 2_657 4_656
Ga2 O3 O3 50.8(10) 3_545 4_646
Ga4 O3 O3 94.3(14) 3_545 4_646
La1 O3 O3 145.5(16) 3_545 4_646
O5 O3 O3 68.7(11) 1_545 4_646
La1 O3 O3 60.2(4) 2_546 4_646
O2 O3 O3 92.7(14) 3_545 4_646
O7 O3 O3 120.5(16) . 4_646
O4 O3 O3 25.1(8) 3_545 4_646
O1 O3 O3 96.5(14) 2_556 4_646
O4 O3 O3 110.2(12) 2_656 4_646
O6 O3 O3 60.9(11) 2_646 4_646
O1 O3 O3 52.5(14) 2_656 4_646
O6 O3 O3 104.7(11) 2_546 4_646
Ga1 O3 O3 101.0(10) 1_556 4_646
Ta O3 O3 101.0(10) 1_556 4_646
O1 O3 O3 165.2(10) 3 4_646
O4 O3 O3 143.6(11) 2_556 4_646
Ga2 O3 O3 136.7(10) 2_656 4_646
O6 O3 O3 133.6(13) 3_545 4_646
Ga3 O3 O3 59.2(7) 1_646 4_646
La1 O3 O3 86.9(8) 3_645 4_646
La1 O3 O3 31.7(5) 2_646 4_646
La2 O3 O3 76.6(9) 3_545 4_646
Ga4 O3 O3 22.9(5) 2_646 4_646
Ga3 O3 O3 93.1(10) 3_645 4_646
O5 O3 O3 100.3(10) 4_646 4_646
Ga4 O3 O3 122.5(8) 3_445 4_646
O2 O3 O3 34.4(5) 2_646 4_646
Ga2 O3 O3 102.9(8) 3_445 4_646
O7 O3 O3 96.2(11) 2_657 4_646
O3 O3 O3 123.9(11) 4_656 4_646
Ga2 O3 O1 82.7(13) 3_545 3_545
Ga4 O3 O1 98.7(15) 3_545 3_545
La1 O3 O1 129.0(11) 3_545 3_545
O5 O3 O1 44.1(12) 1_545 3_545
La1 O3 O1 25.4(5) 2_546 3_545
O2 O3 O1 110.7(14) 3_545 3_545
O7 O3 O1 100.6(13) . 3_545
O4 O3 O1 38.8(12) 3_545 3_545
O1 O3 O1 76.6(16) 2_556 3_545
O4 O3 O1 140.0(12) 2_656 3_545
O6 O3 O1 80.5(10) 2_646 3_545
O1 O3 O1 91.8(16) 2_656 3_545
O6 O3 O1 65.4(10) 2_546 3_545
Ga1 O3 O1 68.7(9) 1_556 3_545
Ta O3 O1 68.7(9) 1_556 3_545
O1 O3 O1 152.6(12) 3 3_545
O4 O3 O1 107.2(9) 2_556 3_545
Ga2 O3 O1 157.6(11) 2_656 3_545
O6 O3 O1 150.0(11) 3_545 3_545
Ga3 O3 O1 48.0(7) 1_646 3_545
La1 O3 O1 124.9(7) 3_645 3_545
La1 O3 O1 65.2(5) 2_646 3_545
La2 O3 O1 79.7(8) 3_545 3_545
Ga4 O3 O1 45.2(7) 2_646 3_545
Ga3 O3 O1 120.9(10) 3_645 3_545
O5 O3 O1 137.2(11) 4_646 3_545
Ga4 O3 O1 83.6(7) 3_445 3_545
O2 O3 O1 41.5(5) 2_646 3_545
Ga2 O3 O1 77.2(6) 3_445 3_545
O7 O3 O1 99.9(10) 2_657 3_545
O3 O3 O1 162.5(9) 4_656 3_545
O3 O3 O1 39.4(5) 4_646 3_545
Ga2 O3 O5 88.5(13) 3_545 4_546
Ga4 O3 O5 135.3(15) 3_545 4_546
La1 O3 O5 16.5(6) 3_545 4_546
O5 O3 O5 137.7(10) 1_545 4_546
La1 O3 O5 96.9(9) 2_546 4_546
O2 O3 O5 44.3(8) 3_545 4_546
O7 O3 O5 107.9(12) . 4_546
O4 O3 O5 105.3(14) 3_545 4_546
O1 O3 O5 44.3(14) 2_556 4_546
O4 O3 O5 98.5(11) 2_656 4_546
O6 O3 O5 157.0(12) 2_646 4_546
O1 O3 O5 110.0(15) 2_656 4_546
O6 O3 O5 83.3(10) 2_546 4_546
Ga1 O3 O5 110.0(7) 1_556 4_546
Ta O3 O5 110.0(7) 1_556 4_546
O1 O3 O5 58.6(8) 3 4_546
O4 O3 O5 44.1(8) 2_556 4_546
Ga2 O3 O5 79.2(7) 2_656 4_546
O6 O3 O5 32.7(6) 3_545 4_546
Ga3 O3 O5 156.2(8) 1_646 4_546
La1 O3 O5 101.1(8) 3_645 4_546
La1 O3 O5 144.1(10) 2_646 4_546
La2 O3 O5 52.7(6) 3_545 4_546
Ga4 O3 O5 106.4(9) 2_646 4_546
Ga3 O3 O5 54.6(6) 3_645 4_546
O5 O3 O5 67.9(8) 4_646 4_546
Ga4 O3 O5 65.2(6) 3_445 4_546
O2 O3 O5 160.7(11) 2_646 4_546
Ga2 O3 O5 45.7(5) 3_445 4_546
O7 O3 O5 133.5(10) 2_657 4_546
O3 O3 O5 72.3(8) 4_656 4_546
O3 O3 O5 129.2(13) 4_646 4_546
O1 O3 O5 120.8(9) 3_545 4_546
Ga2 O3 La2 158.6(16) 3_545 1_556
Ga4 O3 La2 60.1(9) 3_545 1_556
La1 O3 La2 65.1(7) 3_545 1_556
O5 O3 La2 79.7(12) 1_545 1_556
La1 O3 La2 109.8(8) 2_546 1_556
O2 O3 La2 120.6(11) 3_545 1_556
O7 O3 La2 26.6(9) . 1_556
O4 O3 La2 156.9(15) 3_545 1_556
O1 O3 La2 100.6(10) 2_556 1_556
O4 O3 La2 70.9(11) 2_656 1_556
O6 O3 La2 96.0(10) 2_646 1_556
O1 O3 La2 136.7(12) 2_656 1_556
O6 O3 La2 61.8(9) 2_546 1_556
Ga1 O3 La2 50.1(4) 1_556 1_556
Ta O3 La2 50.1(4) 1_556 1_556
O1 O3 La2 35.8(7) 3 1_556
O4 O3 La2 48.1(7) 2_556 1_556
Ga2 O3 La2 50.2(4) 2_656 1_556
O6 O3 La2 78.6(7) 3_545 1_556
Ga3 O3 La2 87.6(7) 1_646 1_556
La1 O3 La2 100.3(7) 3_645 1_556
La1 O3 La2 129.3(8) 2_646 1_556
La2 O3 La2 131.4(7) 3_545 1_556
Ga4 O3 La2 163.9(9) 2_646 1_556
Ga3 O3 La2 118.1(8) 3_645 1_556
O5 O3 La2 103.8(9) 4_646 1_556
Ga4 O3 La2 53.1(4) 3_445 1_556
O2 O3 La2 112.7(10) 2_646 1_556
Ga2 O3 La2 90.6(5) 3_445 1_556
O7 O3 La2 58.2(6) 2_657 1_556
O3 O3 La2 72.6(6) 4_656 1_556
O3 O3 La2 146.8(13) 4_646 1_556
O1 O3 La2 118.6(10) 3_545 1_556
O5 O3 La2 81.5(7) 4_546 1_556
Ga2 O3 Ga2 73.5(11) 3_545 2_646
Ga4 O3 Ga2 86.0(12) 3_545 2_646
La1 O3 Ga2 149.5(11) 3_545 2_646
O5 O3 Ga2 46.2(10) 1_545 2_646
La1 O3 Ga2 47.0(5) 2_546 2_646
O2 O3 Ga2 112.4(12) 3_545 2_646
O7 O3 Ga2 101.5(12) . 2_646
O4 O3 Ga2 37.2(11) 3_545 2_646
O1 O3 Ga2 95.5(15) 2_556 2_646
O4 O3 Ga2 119.4(11) 2_656 2_646
O6 O3 Ga2 60.8(9) 2_646 2_646
O1 O3 Ga2 73.6(13) 2_656 2_646
O6 O3 Ga2 84.2(10) 2_546 2_646
Ga1 O3 Ga2 77.9(7) 1_556 2_646
Ta O3 Ga2 77.9(7) 1_556 2_646
O1 O3 Ga2 160.1(12) 3 2_646
O4 O3 Ga2 128.3(9) 2_556 2_646
Ga2 O3 Ga2 142.4(8) 2_656 2_646
O6 O3 Ga2 155.5(9) 3_545 2_646
Ga3 O3 Ga2 40.4(3) 1_646 2_646
La1 O3 Ga2 103.6(5) 3_645 2_646
La1 O3 Ga2 43.7(3) 2_646 2_646
La2 O3 Ga2 88.5(6) 3_545 2_646
Ga4 O3 Ga2 39.9(4) 2_646 2_646
Ga3 O3 Ga2 115.8(7) 3_645 2_646
O5 O3 Ga2 123.0(8) 4_646 2_646
Ga4 O3 Ga2 103.6(7) 3_445 2_646
O2 O3 Ga2 22.8(4) 2_646 2_646
Ga2 O3 Ga2 97.8(7) 3_445 2_646
O7 O3 Ga2 87.6(7) 2_657 2_646
O3 O3 Ga2 141.0(9) 4_656 2_646
O3 O3 Ga2 23.2(4) 4_646 2_646
O1 O3 Ga2 21.7(2) 3_545 2_646
O5 O3 Ga2 138.0(9) 4_546 2_646
La2 O3 Ga2 125.8(8) 1_556 2_646
Ga2 O3 O7 169.3(14) 3_545 2_557
Ga4 O3 O7 70.0(11) 3_545 2_557
La1 O3 O7 75.3(8) 3_545 2_557
O5 O3 O7 57.7(10) 1_545 2_557
La1 O3 O7 80.0(8) 2_546 2_557
O2 O3 O7 132.9(11) 3_545 2_557
O7 O3 O7 31.7(11) . 2_557
O4 O3 O7 126.9(15) 3_545 2_557
O1 O3 O7 86.0(10) 2_556 2_557
O4 O3 O7 98.5(13) 2_656 2_557
O6 O3 O7 100.7(12) 2_646 2_557
O1 O3 O7 156.9(12) 2_656 2_557
O6 O3 O7 33.3(7) 2_546 2_557
Ga1 O3 O7 24.6(5) 1_556 2_557
Ta O3 O7 24.6(5) 1_556 2_557
O1 O3 O7 63.1(8) 3 2_557
O4 O3 O7 44.9(8) 2_556 2_557
Ga2 O3 O7 80.1(8) 2_656 2_557
O6 O3 O7 100.2(8) 3_545 2_557
Ga3 O3 O7 71.8(7) 1_646 2_557
La1 O3 O7 127.7(9) 3_645 2_557
La1 O3 O7 127.2(9) 2_646 2_557
La2 O3 O7 122.1(7) 3_545 2_557
Ga4 O3 O7 134.4(10) 2_646 2_557
Ga3 O3 O7 140.0(9) 3_645 2_557
O5 O3 O7 132.9(10) 4_646 2_557
Ga4 O3 O7 32.8(5) 3_445 2_557
O2 O3 O7 97.6(9) 2_646 2_557
Ga2 O3 O7 74.8(5) 3_445 2_557
O7 O3 O7 68.5(7) 2_657 2_557
O3 O3 O7 102.6(9) 4_656 2_557
O3 O3 O7 125.2(11) 4_646 2_557
O1 O3 O7 89.8(9) 3_545 2_557
O5 O3 O7 88.7(6) 4_546 2_557
La2 O3 O7 30.1(5) 1_556 2_557
Ga2 O3 O7 102.0(8) 2_646 2_557
Ga2 O3 Ga1 98.4(9) 3_545 1_656
Ga4 O3 Ga1 23.9(7) 3_545 1_656
La1 O3 Ga1 142.3(12) 3_545 1_656
O5 O3 Ga1 57.4(10) 1_545 1_656
La1 O3 Ga1 106.7(10) 2_546 1_656
O2 O3 Ga1 134.0(11) 3_545 1_656
O7 O3 Ga1 60.6(10) . 1_656
O4 O3 Ga1 96.0(12) 3_545 1_656
O1 O3 Ga1 159.6(17) 2_556 1_656
O4 O3 Ga1 57.7(10) 2_656 1_656
O6 O3 Ga1 12.7(7) 2_646 1_656
O1 O3 Ga1 68.9(10) 2_656 1_656
O6 O3 Ga1 106.9(11) 2_546 1_656
Ga1 O3 Ga1 74.3(6) 1_556 1_656
Ta O3 Ga1 74.3(6) 1_556 1_656
O1 O3 Ga1 98.5(9) 3 1_656
O4 O3 Ga1 130.5(10) 2_556 1_656
Ga2 O3 Ga1 76.1(6) 2_656 1_656
O6 O3 Ga1 124.4(9) 3_545 1_656
Ga3 O3 Ga1 41.2(3) 1_646 1_656
La1 O3 Ga1 62.2(4) 3_645 1_656
La1 O3 Ga1 45.5(3) 2_646 1_656
La2 O3 Ga1 144.8(7) 3_545 1_656
Ga4 O3 Ga1 93.0(5) 2_646 1_656
Ga3 O3 Ga1 117.6(6) 3_645 1_656
O5 O3 Ga1 96.8(7) 4_646 1_656
Ga4 O3 Ga1 119.5(8) 3_445 1_656
O2 O3 Ga1 43.7(5) 2_646 1_656
Ga2 O3 Ga1 154.4(9) 3_445 1_656
O7 O3 Ga1 25.9(5) 2_657 1_656
O3 O3 Ga1 84.4(9) 4_656 1_656
O3 O3 Ga1 71.0(8) 4_646 1_656
O1 O3 Ga1 83.7(7) 3_545 1_656
O5 O3 Ga1 155.3(9) 4_546 1_656
La2 O3 Ga1 83.7(6) 1_556 1_656
Ga2 O3 Ga1 66.5(4) 2_646 1_656
O7 O3 Ga1 88.4(7) 2_557 1_656
Ga2 O3 Ta 98.4(9) 3_545 1_656
Ga4 O3 Ta 23.9(7) 3_545 1_656
La1 O3 Ta 142.3(12) 3_545 1_656
O5 O3 Ta 57.4(10) 1_545 1_656
La1 O3 Ta 106.7(10) 2_546 1_656
O2 O3 Ta 134.0(11) 3_545 1_656
O7 O3 Ta 60.6(10) . 1_656
O4 O3 Ta 96.0(12) 3_545 1_656
O1 O3 Ta 159.6(17) 2_556 1_656
O4 O3 Ta 57.7(10) 2_656 1_656
O6 O3 Ta 12.7(7) 2_646 1_656
O1 O3 Ta 68.9(10) 2_656 1_656
O6 O3 Ta 106.9(11) 2_546 1_656
Ga1 O3 Ta 74.3(6) 1_556 1_656
Ta O3 Ta 74.3(6) 1_556 1_656
O1 O3 Ta 98.5(9) 3 1_656
O4 O3 Ta 130.5(10) 2_556 1_656
Ga2 O3 Ta 76.1(6) 2_656 1_656
O6 O3 Ta 124.4(9) 3_545 1_656
Ga3 O3 Ta 41.2(3) 1_646 1_656
La1 O3 Ta 62.2(4) 3_645 1_656
La1 O3 Ta 45.5(3) 2_646 1_656
La2 O3 Ta 144.8(7) 3_545 1_656
Ga4 O3 Ta 93.0(5) 2_646 1_656
Ga3 O3 Ta 117.6(6) 3_645 1_656
O5 O3 Ta 96.8(7) 4_646 1_656
Ga4 O3 Ta 119.5(8) 3_445 1_656
O2 O3 Ta 43.7(5) 2_646 1_656
Ga2 O3 Ta 154.4(9) 3_445 1_656
O7 O3 Ta 25.9(5) 2_657 1_656
O3 O3 Ta 84.4(9) 4_656 1_656
O3 O3 Ta 71.0(8) 4_646 1_656
O1 O3 Ta 83.7(7) 3_545 1_656
O5 O3 Ta 155.3(9) 4_546 1_656
La2 O3 Ta 83.7(6) 1_556 1_656
Ga2 O3 Ta 66.5(4) 2_646 1_656
O7 O3 Ta 88.4(7) 2_557 1_656
Ga1 O3 Ta 0.00(16) 1_656 1_656
Ga2 O3 O6 144.7(14) 3_545 1_546
Ga4 O3 O6 44.2(9) 3_545 1_546
La1 O3 O6 111.7(10) 3_545 1_546
O5 O3 O6 29.2(12) 1_545 1_546
La1 O3 O6 78.7(9) 2_546 1_546
O2 O3 O6 170.0(12) 3_545 1_546
O7 O3 O6 28.0(10) . 1_546
O4 O3 O6 110.0(16) 3_545 1_546
O1 O3 O6 112.7(13) 2_556 1_546
O4 O3 O6 90.8(13) 2_656 1_546
O6 O3 O6 65.8(10) 2_646 1_546
O1 O3 O6 122.5(13) 2_656 1_546
O6 O3 O6 53.3(10) 2_546 1_546
Ga1 O3 O6 19.9(4) 1_556 1_546
Ta O3 O6 19.9(4) 1_556 1_546
O1 O3 O6 86.2(10) 3 1_546
O4 O3 O6 81.9(8) 2_556 1_546
Ga2 O3 O6 87.5(8) 2_656 1_546
O6 O3 O6 130.0(11) 3_545 1_546
Ga3 O3 O6 36.8(5) 1_646 1_546
La1 O3 O6 111.5(8) 3_645 1_546
La1 O3 O6 90.2(7) 2_646 1_546
La2 O3 O6 143.7(9) 3_545 1_546
Ga4 O3 O6 114.2(9) 2_646 1_546
Ga3 O3 O6 165.1(10) 3_645 1_546
O5 O3 O6 140.2(11) 4_646 1_546
Ga4 O3 O6 65.0(5) 3_445 1_546
O2 O3 O6 62.9(8) 2_646 1_546
Ga2 O3 O6 102.7(7) 3_445 1_546
O7 O3 O6 43.7(5) 2_657 1_546
O3 O3 O6 110.2(11) 4_656 1_546
O3 O3 O6 95.5(10) 4_646 1_546
O1 O3 O6 72.8(9) 3_545 1_546
O5 O3 O6 125.7(9) 4_546 1_546
La2 O3 O6 51.5(5) 1_556 1_546
Ga2 O3 O6 74.5(7) 2_646 1_546
O7 O3 O6 37.1(7) 2_557 1_546
Ga1 O3 O6 54.8(5) 1_656 1_546
Ta O3 O6 54.8(5) 1_656 1_546
Ga2 O3 Ga4 136.6(11) 3_545 4_646
Ga4 O3 Ga4 22.3(8) 3_545 4_646
La1 O3 Ga4 115.2(10) 3_545 4_646
O5 O3 Ga4 44.5(11) 1_545 4_646
La1 O3 Ga4 99.0(9) 2_546 4_646
O2 O3 Ga4 160.3(13) 3_545 4_646
O7 O3 Ga4 23.9(9) . 4_646
O4 O3 Ga4 119.3(15) 3_545 4_646
O1 O3 Ga4 133.7(12) 2_556 4_646
O4 O3 Ga4 69.1(12) 2_656 4_646
O6 O3 Ga4 50.8(8) 2_646 4_646
O1 O3 Ga4 106.8(11) 2_656 4_646
O6 O3 Ga4 74.2(9) 2_546 4_646
Ga1 O3 Ga4 41.1(4) 1_556 4_646
Ta O3 Ga4 41.1(4) 1_556 4_646
O1 O3 Ga4 78.0(9) 3 4_646
O4 O3 Ga4 92.9(8) 2_556 4_646
Ga2 O3 Ga4 70.4(6) 2_656 4_646
O6 O3 Ga4 120.4(9) 3_545 4_646
Ga3 O3 Ga4 42.0(4) 1_646 4_646
La1 O3 Ga4 89.5(6) 3_645 4_646
La1 O3 Ga4 81.5(5) 2_646 4_646
La2 O3 Ga4 165.6(9) 3_545 4_646
Ga4 O3 Ga4 120.4(8) 2_646 4_646
Ga3 O3 Ga4 143.9(8) 3_645 4_646
O5 O3 Ga4 118.5(9) 4_646 4_646
Ga4 O3 Ga4 82.3(6) 3_445 4_646
O2 O3 Ga4 63.8(7) 2_646 4_646
Ga2 O3 Ga4 123.0(6) 3_445 4_646
O7 O3 Ga4 21.6(4) 2_657 4_646
O3 O3 Ga4 90.9(9) 4_656 4_646
O3 O3 Ga4 98.1(10) 4_646 4_646
O1 O3 Ga4 87.7(9) 3_545 4_646
O5 O3 Ga4 131.6(9) 4_546 4_646
La2 O3 Ga4 50.1(4) 1_556 4_646
Ga2 O3 Ga4 82.2(6) 2_646 4_646
O7 O3 Ga4 50.2(6) 2_557 4_646
Ga1 O3 Ga4 38.3(3) 1_656 4_646
Ta O3 Ga4 38.3(3) 1_656 4_646
O6 O3 Ga4 22.2(4) 1_546 4_646
Ga2 O3 O2 111.2(14) 3_545 2_546
Ga4 O3 O2 99.5(14) 3_545 2_546
La1 O3 O2 103.0(8) 3_545 2_546
O5 O3 O2 40.3(10) 1_545 2_546
La1 O3 O2 21.8(4) 2_546 2_546
O2 O3 O2 119.4(12) 3_545 2_546
O7 O3 O2 80.5(11) . 2_546
O4 O3 O2 67.5(11) 3_545 2_546
O1 O3 O2 63.2(14) 2_556 2_546
O4 O3 O2 148.8(15) 2_656 2_546
O6 O3 O2 100.4(11) 2_646 2_546
O1 O3 O2 125.6(15) 2_656 2_546
O6 O3 O2 31.6(9) 2_546 2_546
Ga1 O3 O2 44.4(6) 1_556 2_546
Ta O3 O2 44.4(6) 1_556 2_546
O1 O3 O2 119.6(9) 3 2_546
O4 O3 O2 75.0(8) 2_556 2_546
Ga2 O3 O2 139.4(10) 2_656 2_546
O6 O3 O2 134.5(7) 3_545 2_546
Ga3 O3 O2 56.1(5) 1_646 2_546
La1 O3 O2 155.5(7) 3_645 2_546
La1 O3 O2 96.5(7) 2_646 2_546
La2 O3 O2 85.9(7) 3_545 2_546
Ga4 O3 O2 75.1(6) 2_646 2_546
Ga3 O3 O2 136.4(9) 3_645 2_546
O5 O3 O2 161.6(12) 4_646 2_546
Ga4 O3 O2 50.2(5) 3_445 2_546
O2 O3 O2 66.1(6) 2_646 2_546
Ga2 O3 O2 57.8(5) 3_445 2_546
O7 O3 O2 99.7(9) 2_657 2_546
O3 O3 O2 161.9(11) 4_656 2_546
O3 O3 O2 73.1(6) 4_646 2_546
O1 O3 O2 33.8(5) 3_545 2_546
O5 O3 O2 102.5(6) 4_546 2_546
La2 O3 O2 89.6(7) 1_556 2_546
Ga2 O3 O2 53.4(4) 2_646 2_546
O7 O3 O2 59.5(7) 2_557 2_546
Ga1 O3 O2 97.1(7) 1_656 2_546
Ta O3 O2 97.1(7) 1_656 2_546
O6 O3 O2 58.1(7) 1_546 2_546
Ga4 O3 O2 79.7(7) 4_646 2_546
Ga2 O3 O7 18.7(9) 3_545 4_646
Ga4 O3 O7 114.6(11) 3_545 4_646
La1 O3 O7 117.8(11) 3_545 4_646
O5 O3 O7 101.1(14) 1_545 4_646
La1 O3 O7 75.5(8) 2_546 4_646
O2 O3 O7 60.6(10) 3_545 4_646
O7 O3 O7 150.4(12) . 4_646
O4 O3 O7 27.7(10) 3_545 4_646
O1 O3 O7 85.4(11) 2_556 4_646
O4 O3 O7 103.0(10) 2_656 4_646
O6 O3 O7 78.8(9) 2_646 4_646
O1 O3 O7 37.0(9) 2_656 4_646
O6 O3 O7 123.9(13) 2_546 4_646
Ga1 O3 O7 132.3(10) 1_556 4_646
Ta O3 O7 132.3(10) 1_556 4_646
O1 O3 O7 142.1(12) 3 4_646
O4 O3 O7 137.5(11) 2_556 4_646
Ga2 O3 O7 124.7(8) 2_656 4_646
O6 O3 O7 101.1(9) 3_545 4_646
Ga3 O3 O7 91.4(7) 1_646 4_646
La1 O3 O7 73.7(5) 3_645 4_646
La1 O3 O7 45.9(5) 2_646 4_646
La2 O3 O7 53.6(5) 3_545 4_646
Ga4 O3 O7 20.0(4) 2_646 4_646
Ga3 O3 O7 60.8(6) 3_645 4_646
O5 O3 O7 72.6(8) 4_646 4_646
Ga4 O3 O7 133.3(9) 3_445 4_646
O2 O3 O7 65.6(7) 2_646 4_646
Ga2 O3 O7 95.6(7) 3_445 4_646
O7 O3 O7 116.5(8) 2_657 4_646
O3 O3 O7 102.9(11) 4_656 4_646
O3 O3 O7 32.6(7) 4_646 4_646
O1 O3 O7 64.6(8) 3_545 4_646
O5 O3 O7 101.7(10) 4_546 4_646
La2 O3 O7 173.6(8) 1_556 4_646
Ga2 O3 O7 55.0(5) 2_646 4_646
O7 O3 O7 154.3(12) 2_557 4_646
Ga1 O3 O7 91.3(6) 1_656 4_646
Ta O3 O7 91.3(6) 1_656 4_646
O6 O3 O7 128.1(9) 1_546 4_646
Ga4 O3 O7 126.5(7) 4_646 4_646
O2 O3 O7 95.1(8) 2_546 4_646
Ga2 O3 O5 113.0(12) 3_545 2_647
Ga4 O3 O5 29.4(10) 3_545 2_647
La1 O3 O5 141.6(12) 3_545 2_647
O5 O3 O5 34.9(10) 1_545 2_647
La1 O3 O5 88.3(9) 2_546 2_647
O2 O3 O5 155.4(12) 3_545 2_647
O7 O3 O5 50.1(11) . 2_647
O4 O3 O5 94.2(14) 3_545 2_647
O1 O3 O5 138.3(16) 2_556 2_647
O4 O3 O5 76.7(13) 2_656 2_647
O6 O3 O5 32.0(8) 2_646 2_647
O1 O3 O5 88.1(12) 2_656 2_647
O6 O3 O5 84.2(11) 2_546 2_647
Ga1 O3 O5 52.8(6) 1_556 2_647
Ta O3 O5 52.8(6) 1_556 2_647
O1 O3 O5 102.9(11) 3 2_647
O4 O3 O5 115.9(10) 2_556 2_647
Ga2 O3 O5 88.5(8) 2_656 2_647
O6 O3 O5 140.8(10) 3_545 2_647
Ga3 O3 O5 21.5(4) 1_646 2_647
La1 O3 O5 85.3(7) 3_645 2_647
La1 O3 O5 57.0(5) 2_646 2_647
La2 O3 O5 146.6(9) 3_545 2_647
Ga4 O3 O5 94.3(7) 2_646 2_647
Ga3 O3 O5 140.5(7) 3_645 2_647
O5 O3 O5 119.8(9) 4_646 2_647
Ga4 O3 O5 98.8(8) 3_445 2_647
O2 O3 O5 37.7(6) 2_646 2_647
Ga2 O3 O5 131.3(8) 3_445 2_647
O7 O3 O5 30.7(7) 2_657 2_647
O3 O3 O5 103.0(11) 4_656 2_647
O3 O3 O5 71.7(9) 4_646 2_647
O1 O3 O5 69.2(8) 3_545 2_647
O5 O3 O5 157.9(12) 4_546 2_647
La2 O3 O5 76.5(7) 1_556 2_647
Ga2 O3 O5 58.1(5) 2_646 2_647
O7 O3 O5 71.0(9) 2_557 2_647
Ga1 O3 O5 23.2(4) 1_656 2_647
Ta O3 O5 23.2(4) 1_656 2_647
O6 O3 O5 34.4(5) 1_546 2_647
Ga4 O3 O5 26.5(5) 4_646 2_647
O2 O3 O5 75.1(7) 2_546 2_647
O7 O3 O5 100.4(7) 4_646 2_647
Ga2 O3 O3 117.9(9) 3_545 1_455
Ga4 O3 O3 122.9(9) 3_545 1_455
La1 O3 O3 50.6(8) 3_545 1_455
O5 O3 O3 85.6(9) 1_545 1_455
La1 O3 O3 56.8(6) 2_546 1_455
O2 O3 O3 87.7(9) 3_545 1_455
O7 O3 O3 84.2(9) . 1_455
O4 O3 O3 96.3(9) 3_545 1_455
O1 O3 O3 33.1(9) 2_556 1_455
O4 O3 O3 133.9(9) 2_656 1_455
O6 O3 O3 147.9(9) 2_646 1_455
O1 O3 O3 149.9(9) 2_656 1_455
O6 O3 O3 32.0(9) 2_546 1_455
Ga1 O3 O3 63.9(5) 1_556 1_455
Ta O3 O3 63.9(5) 1_556 1_455
O1 O3 O3 79.0(5) 3 1_455
O4 O3 O3 27.8(8) 2_556 1_455
Ga2 O3 O3 107.4(4) 2_656 1_455
O6 O3 O3 82.4(5) 3_545 1_455
Ga3 O3 O3 104.1(4) 1_646 1_455
La1 O3 O3 152.0(5) 3_645 1_455
La1 O3 O3 146.3(5) 2_646 1_455
La2 O3 O3 69.2(3) 3_545 1_455
Ga4 O3 O3 103.3(3) 2_646 1_455
Ga3 O3 O3 103.4(3) 3_645 1_455
O5 O3 O3 120.2(6) 4_646 1_455
Ga4 O3 O3 20.1(5) 3_445 1_455
O2 O3 O3 118.5(4) 2_646 1_455
Ga2 O3 O3 22.0(4) 3_445 1_455
O7 O3 O3 121.4(5) 2_657 1_455
O3 O3 O3 115.9(6) 4_656 1_455
O3 O3 O3 115.9(6) 4_646 1_455
O1 O3 O3 81.4(4) 3_545 1_455
O5 O3 O3 52.3(5) 4_546 1_455
La2 O3 O3 70.0(4) 1_556 1_455
Ga2 O3 O3 103.1(3) 2_646 1_455
O7 O3 O3 52.9(6) 2_557 1_455
Ga1 O3 O3 138.3(4) 1_656 1_455
Ta O3 O3 138.3(4) 1_656 1_455
O6 O3 O3 83.6(4) 1_546 1_455
Ga4 O3 O3 102.2(3) 4_646 1_455
O2 O3 O3 52.5(3) 2_546 1_455
O7 O3 O3 116.4(5) 4_646 1_455
O5 O3 O3 116.1(5) 2_647 1_455
Ga2 O3 O3 62.1(9) 3_545 1_655
Ga4 O3 O3 57.1(9) 3_545 1_655
La1 O3 O3 129.4(8) 3_545 1_655
O5 O3 O3 94.4(9) 1_545 1_655
La1 O3 O3 123.2(6) 2_546 1_655
O2 O3 O3 92.3(9) 3_545 1_655
O7 O3 O3 95.8(9) . 1_655
O4 O3 O3 83.7(9) 3_545 1_655
O1 O3 O3 146.9(9) 2_556 1_655
O4 O3 O3 46.1(9) 2_656 1_655
O6 O3 O3 32.1(9) 2_646 1_655
O1 O3 O3 30.1(9) 2_656 1_655
O6 O3 O3 148.0(9) 2_546 1_655
Ga1 O3 O3 116.1(5) 1_556 1_655
Ta O3 O3 116.1(5) 1_556 1_655
O1 O3 O3 101.0(5) 3 1_655
O4 O3 O3 152.2(8) 2_556 1_655
Ga2 O3 O3 72.6(4) 2_656 1_655
O6 O3 O3 97.6(5) 3_545 1_655
Ga3 O3 O3 75.9(4) 1_646 1_655
La1 O3 O3 28.0(5) 3_645 1_655
La1 O3 O3 33.7(5) 2_646 1_655
La2 O3 O3 110.8(3) 3_545 1_655
Ga4 O3 O3 76.7(3) 2_646 1_655
Ga3 O3 O3 76.6(3) 3_645 1_655
O5 O3 O3 59.8(6) 4_646 1_655
Ga4 O3 O3 159.9(5) 3_445 1_655
O2 O3 O3 61.5(4) 2_646 1_655
Ga2 O3 O3 158.0(4) 3_445 1_655
O7 O3 O3 58.6(5) 2_657 1_655
O3 O3 O3 64.1(6) 4_656 1_655
O3 O3 O3 64.1(6) 4_646 1_655
O1 O3 O3 98.6(4) 3_545 1_655
O5 O3 O3 127.7(5) 4_546 1_655
La2 O3 O3 110.0(4) 1_556 1_655
Ga2 O3 O3 76.9(3) 2_646 1_655
O7 O3 O3 127.1(6) 2_557 1_655
Ga1 O3 O3 41.7(4) 1_656 1_655
Ta O3 O3 41.7(4) 1_656 1_655
O6 O3 O3 96.4(4) 1_546 1_655
Ga4 O3 O3 77.8(3) 4_646 1_655
O2 O3 O3 127.5(3) 2_546 1_655
O7 O3 O3 63.6(5) 4_646 1_655
O5 O3 O3 63.9(5) 2_647 1_655
O3 O3 O3 180.0(16) 1_455 1_655
Ga2 O3 O3 114.0(17) 3_545 4_556
Ga4 O3 O3 107.6(12) 3_545 4_556
La1 O3 O3 12.6(5) 3_545 4_556
O5 O3 O3 123.6(14) 1_545 4_556
La1 O3 O3 109.3(9) 2_546 4_556
O2 O3 O3 69.4(10) 3_545 4_556
O7 O3 O3 79.5(11) . 4_556
O4 O3 O3 133.2(17) 3_545 4_556
O1 O3 O3 64.0(14) 2_556 4_556
O4 O3 O3 83.7(9) 2_656 4_556
O6 O3 O3 139.5(12) 2_646 4_556
O1 O3 O3 125.4(16) 2_656 4_556
O6 O3 O3 75.1(10) 2_546 4_556
Ga1 O3 O3 90.6(8) 1_556 4_556
Ta O3 O3 90.6(8) 1_556 4_556
O1 O3 O3 32.6(5) 3 4_556
O4 O3 O3 29.5(7) 2_556 4_556
Ga2 O3 O3 58.8(2) 2_656 4_556
O6 O3 O3 35.7(5) 3_545 4_556
Ga3 O3 O3 137.9(11) 1_646 4_556
La1 O3 O3 99.7(7) 3_645 4_556
La1 O3 O3 159.5(9) 2_646 4_556
La2 O3 O3 81.5(9) 3_545 4_556
Ga4 O3 O3 135.2(11) 2_646 4_556
Ga3 O3 O3 73.7(8) 3_645 4_556
O5 O3 O3 75.4(8) 4_646 4_556
Ga4 O3 O3 55.0(6) 3_445 4_556
O2 O3 O3 163.9(13) 2_646 4_556
Ga2 O3 O3 59.8(7) 3_445 4_556
O7 O3 O3 105.7(9) 2_657 4_556
O3 O3 O3 62.8(2) 4_656 4_556
O3 O3 O3 158.0(16) 4_646 4_556
O1 O3 O3 134.4(8) 3_545 4_556
O5 O3 O3 29.0(7) 4_546 4_556
La2 O3 O3 52.9(5) 1_556 4_556
Ga2 O3 O3 156.2(8) 2_646 4_556
O7 O3 O3 66.3(7) 2_557 4_556
Ga1 O3 O3 130.6(9) 1_656 4_556
Ta O3 O3 130.6(9) 1_656 4_556
O6 O3 O3 101.3(9) 1_546 4_556
Ga4 O3 O3 102.9(8) 4_646 4_556
O2 O3 O3 104.0(7) 2_546 4_556
O7 O3 O3 129.6(12) 4_646 4_556
O5 O3 O3 129.4(11) 2_647 4_556
O3 O3 O3 53.1(5) 1_455 4_556
O3 O3 O3 126.9(5) 1_655 4_556
Ga2 O3 O3 84.3(11) 3_545 4_546
Ga4 O3 O3 127.1(17) 3_545 4_546
La1 O3 O3 96.0(12) 3_545 4_546
O5 O3 O3 66.5(11) 1_545 4_546
La1 O3 O3 10.82(18) 2_546 4_546
O2 O3 O3 90.1(14) 3_545 4_546
O7 O3 O3 110.6(13) . 4_546
O4 O3 O3 45.8(7) 3_545 4_546
O1 O3 O3 43.4(15) 2_556 4_546
O4 O3 O3 172.9(11) 2_656 4_546
O6 O3 O3 113.9(11) 2_646 4_546
O1 O3 O3 108.3(12) 2_656 4_546
O6 O3 O3 52.3(10) 2_546 4_546
Ga1 O3 O3 74.7(8) 1_556 4_546
Ta O3 O3 74.7(8) 1_556 4_546
O1 O3 O3 132.1(9) 3 4_546
O4 O3 O3 80.9(10) 2_556 4_546
Ga2 O3 O3 160.5(8) 2_656 4_546
O6 O3 O3 118.8(11) 3_545 4_546
Ga3 O3 O3 77.6(6) 1_646 4_546
La1 O3 O3 145.6(9) 3_645 4_546
La1 O3 O3 93.8(4) 2_646 4_546
La2 O3 O3 56.1(7) 3_545 4_546
Ga4 O3 O3 53.7(4) 2_646 4_546
Ga3 O3 O3 106.1(10) 3_645 4_546
O5 O3 O3 131.1(13) 4_646 4_546
Ga4 O3 O3 63.2(8) 3_445 4_546
O2 O3 O3 74.8(5) 2_646 4_546
Ga2 O3 O3 44.1(7) 3_445 4_546
O7 O3 O3 127.7(12) 2_657 4_546
O3 O3 O3 158.0(16) 4_656 4_546
O3 O3 O3 62.8(2) 4_646 4_546
O1 O3 O3 33.4(4) 3_545 4_546
O5 O3 O3 87.6(10) 4_546 4_546
La2 O3 O3 113.9(9) 1_556 4_546
Ga2 O3 O3 53.7(2) 2_646 4_546
O7 O3 O3 85.2(9) 2_557 4_546
Ga1 O3 O3 116.6(8) 1_656 4_546
Ta O3 O3 116.6(8) 1_656 4_546
O6 O3 O3 88.6(9) 1_546 4_546
Ga4 O3 O3 109.5(10) 4_646 4_546
O2 O3 O3 30.6(4) 2_546 4_546
O7 O3 O3 72.0(7) 4_646 4_546
O5 O3 O3 98.9(8) 2_647 4_546
O3 O3 O3 53.1(5) 1_455 4_546
O3 O3 O3 126.9(5) 1_655 4_546
O3 O3 O3 103.4(9) 4_556 4_546
Ga2 O3 Ga4 79.3(12) 3_545 2_656
Ga4 O3 Ga4 95.2(13) 3_545 2_656
La1 O3 Ga4 51.2(7) 3_545 2_656
O5 O3 Ga4 154.0(15) 1_545 2_656
La1 O3 Ga4 147.9(10) 2_546 2_656
O2 O3 Ga4 51.3(8) 3_545 2_656
O7 O3 Ga4 98.3(11) . 2_656
O4 O3 Ga4 122.4(15) 3_545 2_656
O1 O3 Ga4 95.7(15) 2_556 2_656
O4 O3 Ga4 47.4(9) 2_656 2_656
O6 O3 Ga4 104.0(10) 2_646 2_656
O1 O3 Ga4 76.1(13) 2_656 2_656
O6 O3 Ga4 125.8(11) 2_546 2_656
Ga1 O3 Ga4 129.6(8) 1_556 2_656
Ta O3 Ga4 129.6(8) 1_556 2_656
O1 O3 Ga4 44.2(7) 3 2_656
O4 O3 Ga4 80.4(8) 2_556 2_656
Ga2 O3 Ga4 39.2(4) 2_656 2_656
O6 O3 Ga4 20.3(4) 3_545 2_656
Ga3 O3 Ga4 145.1(8) 1_646 2_656
La1 O3 Ga4 50.3(4) 3_645 2_656
La1 O3 Ga4 108.6(6) 2_646 2_656
La2 O3 Ga4 84.0(6) 3_545 2_656
Ga4 O3 Ga4 116.5(7) 2_646 2_656
Ga3 O3 Ga4 40.2(3) 3_645 2_656
O5 O3 Ga4 26.6(5) 4_646 2_656
Ga4 O3 Ga4 105.8(6) 3_445 2_656
O2 O3 Ga4 139.8(6) 2_646 2_656
Ga2 O3 Ga4 98.6(6) 3_445 2_656
O7 O3 Ga4 94.4(8) 2_657 2_656
O3 O3 Ga4 20.8(5) 4_656 2_656
O3 O3 Ga4 126.9(10) 4_646 2_656
O1 O3 Ga4 161.1(10) 3_545 2_656
O5 O3 Ga4 53.0(5) 4_546 2_656
La2 O3 Ga4 79.5(6) 1_556 2_656
Ga2 O3 Ga4 149.5(6) 2_646 2_656
O7 O3 Ga4 107.0(8) 2_557 2_656
Ga1 O3 Ga4 104.8(6) 1_656 2_656
Ta O3 Ga4 104.8(6) 1_656 2_656
O6 O3 Ga4 126.0(8) 1_546 2_656
Ga4 O3 Ga4 109.5(7) 4_646 2_656
O2 O3 Ga4 154.2(5) 2_546 2_656
O7 O3 Ga4 97.9(7) 4_646 2_656
O5 O3 Ga4 123.8(8) 2_647 2_656
O3 O3 Ga4 101.7(3) 1_455 2_656
O3 O3 Ga4 78.3(3) 1_655 2_656
O3 O3 Ga4 50.9(4) 4_556 2_656
O3 O3 Ga4 137.3(10) 4_546 2_656
Ga2 O3 O7 62.7(9) 3_545 4_546
Ga4 O3 O7 155.4(17) 3_545 4_546
La1 O3 O7 81.0(9) 3_545 4_546
O5 O3 O7 96.4(14) 1_545 4_546
La1 O3 O7 41.0(6) 2_546 4_546
O2 O3 O7 59.6(10) 3_545 4_546
O7 O3 O7 137.1(10) . 4_546
O4 O3 O7 42.3(9) 3_545 4_546
O1 O3 O7 29.8(10) 2_556 4_546
O4 O3 O7 150.3(13) 2_656 4_546
O6 O3 O7 128.0(12) 2_646 4_546
O1 O3 O7 93.3(10) 2_656 4_546
O6 O3 O7 74.3(9) 2_546 4_546
Ga1 O3 O7 103.0(8) 1_556 4_546
Ta O3 O7 103.0(8) 1_556 4_546
O1 O3 O7 124.7(9) 3 4_546
O4 O3 O7 82.3(9) 2_556 4_546
Ga2 O3 O7 145.5(9) 2_656 4_546
O6 O3 O7 93.3(8) 3_545 4_546
Ga3 O3 O7 104.6(8) 1_646 4_546
La1 O3 O7 124.6(8) 3_645 4_546
La1 O3 O7 97.1(7) 2_646 4_546
La2 O3 O7 25.6(4) 3_545 4_546
Ga4 O3 O7 47.4(5) 2_646 4_546
Ga3 O3 O7 75.8(6) 3_645 4_546
O5 O3 O7 101.0(10) 4_646 4_546
Ga4 O3 O7 76.5(6) 3_445 4_546
O2 O3 O7 93.3(8) 2_646 4_546
Ga2 O3 O7 38.5(5) 3_445 4_546
O7 O3 O7 156.5(12) 2_657 4_546
O3 O3 O7 128.7(13) 4_656 4_546
O3 O3 O7 67.1(8) 4_646 4_546
O1 O3 O7 56.7(8) 3_545 4_546
O5 O3 O7 67.4(7) 4_546 4_546
La2 O3 O7 128.5(6) 1_556 4_546
Ga2 O3 O7 70.6(6) 2_646 4_546
O7 O3 O7 106.8(8) 2_557 4_546
Ga1 O3 O7 136.6(8) 1_656 4_546
Ta O3 O7 136.6(8) 1_656 4_546
O6 O3 O7 118.8(9) 1_546 4_546
Ga4 O3 O7 140.0(9) 4_646 4_546
O2 O3 O7 60.6(6) 2_546 4_546
O7 O3 O7 57.8(5) 4_646 4_546
O5 O3 O7 125.9(9) 2_647 4_546
O3 O3 O7 58.5(4) 1_455 4_546
O3 O3 O7 121.5(4) 1_655 4_546
O3 O3 O7 92.3(9) 4_556 4_546
O3 O3 O7 30.5(6) 4_546 4_546
Ga4 O3 O7 108.8(7) 2_656 4_546
Ga2 O3 La2 13.9(6) 3_545 3_645
Ga4 O3 La2 105.9(10) 3_545 3_645
La1 O3 La2 108.1(10) 3_545 3_645
O5 O3 La2 119.7(11) 1_545 3_645
La1 O3 La2 101.3(8) 2_546 3_645
O2 O3 La2 51.0(8) 3_545 3_645
O7 O3 La2 144.5(11) . 3_645
O4 O3 La2 53.8(10) 3_545 3_645
O1 O3 La2 98.0(10) 2_556 3_645
O4 O3 La2 79.1(9) 2_656 3_645
O6 O3 La2 75.1(8) 2_646 3_645
O1 O3 La2 18.9(8) 2_656 3_645
O6 O3 La2 149.0(12) 2_546 3_645
Ga1 O3 La2 152.8(9) 1_556 3_645
Ta O3 La2 152.8(9) 1_556 3_645
O1 O3 La2 117.5(10) 3 3_645
O4 O3 La2 139.0(10) 2_556 3_645
Ga2 O3 La2 98.7(6) 2_656 3_645
O6 O3 La2 82.1(7) 3_545 3_645
Ga3 O3 La2 104.9(6) 1_646 3_645
La1 O3 La2 49.8(3) 3_645 3_645
La1 O3 La2 49.1(3) 2_646 3_645
La2 O3 La2 62.0(4) 3_545 3_645
Ga4 O3 La2 46.1(3) 2_646 3_645
Ga3 O3 La2 42.9(3) 3_645 3_645
O5 O3 La2 47.7(6) 4_646 3_645
Ga4 O3 La2 151.2(8) 3_445 3_645
O2 O3 La2 79.4(5) 2_646 3_645
Ga2 O3 La2 109.2(7) 3_445 3_645
O7 O3 La2 107.4(6) 2_657 3_645
O3 O3 La2 76.8(9) 4_656 3_645
O3 O3 La2 53.2(7) 4_646 3_645
O1 O3 La2 89.8(7) 3_545 3_645
O5 O3 La2 95.1(8) 4_546 3_645
La2 O3 La2 148.9(8) 1_556 3_645
Ga2 O3 La2 76.4(4) 2_646 3_645
O7 O3 La2 175.8(8) 2_557 3_645
Ga1 O3 La2 87.4(4) 1_656 3_645
Ta O3 La2 87.4(4) 1_656 3_645
O6 O3 La2 139.1(7) 1_546 3_645
Ga4 O3 La2 125.6(5) 4_646 3_645
O2 O3 La2 121.2(8) 2_546 3_645
O7 O3 La2 26.1(4) 4_646 3_645
O5 O3 La2 105.0(6) 2_647 3_645
O3 O3 La2 131.1(3) 1_455 3_645
O3 O3 La2 48.9(3) 1_655 3_645
O3 O3 La2 116.6(10) 4_556 3_645
O3 O3 La2 96.7(7) 4_546 3_645
Ga4 O3 La2 74.0(4) 2_656 3_645
O7 O3 La2 76.5(5) 4_546 3_645
Ga2 O3 Ga2 132.8(13) 3_545 2_556
Ga4 O3 Ga2 99.5(11) 3_545 2_556
La1 O3 Ga2 29.6(5) 3_545 2_556
O5 O3 Ga2 102.6(11) 1_545 2_556
La1 O3 Ga2 97.2(6) 2_546 2_556
O2 O3 Ga2 88.1(9) 3_545 2_556
O7 O3 Ga2 64.4(10) . 2_556
O4 O3 Ga2 135.8(11) 3_545 2_556
O1 O3 Ga2 64.2(10) 2_556 2_556
O4 O3 Ga2 92.5(10) 2_656 2_556
O6 O3 Ga2 135.3(11) 2_646 2_556
O1 O3 Ga2 145.8(16) 2_656 2_556
O6 O3 Ga2 55.9(8) 2_546 2_556
Ga1 O3 Ga2 69.8(4) 1_556 2_556
Ta O3 Ga2 69.8(4) 1_556 2_556
O1 O3 Ga2 37.7(4) 3 2_556
O4 O3 Ga2 13.6(6) 2_556 2_556
Ga2 O3 Ga2 66.1(5) 2_656 2_556
O6 O3 Ga2 56.6(5) 3_545 2_556
Ga3 O3 Ga2 117.7(7) 1_646 2_556
La1 O3 Ga2 115.1(8) 3_645 2_556
La1 O3 Ga2 168.6(8) 2_646 2_556
La2 O3 Ga2 91.9(5) 3_545 2_556
Ga4 O3 Ga2 141.4(7) 2_646 2_556
Ga3 O3 Ga2 94.4(6) 3_645 2_556
O5 O3 Ga2 95.6(8) 4_646 2_556
Ga4 O3 Ga2 36.4(3) 3_445 2_556
O2 O3 Ga2 143.2(9) 2_646 2_556
Ga2 O3 Ga2 56.1(3) 3_445 2_556
O7 O3 Ga2 97.5(7) 2_657 2_556
O3 O3 Ga2 77.6(4) 4_656 2_556
O3 O3 Ga2 157.2(9) 4_646 2_556
O1 O3 Ga2 119.8(7) 3_545 2_556
O5 O3 Ga2 44.4(5) 4_546 2_556
La2 O3 Ga2 39.5(3) 1_556 2_556
Ga2 O3 Ga2 140.0(7) 2_646 2_556
O7 O3 Ga2 45.9(5) 2_557 2_556
Ga1 O3 Ga2 123.3(7) 1_656 2_556
Ta O3 Ga2 123.3(7) 1_656 2_556
O6 O3 Ga2 82.1(6) 1_546 2_556
Ga4 O3 Ga2 88.3(5) 4_646 2_556
O2 O3 Ga2 86.7(5) 2_546 2_556
O7 O3 Ga2 145.0(8) 4_646 2_556
O5 O3 Ga2 113.8(8) 2_647 2_556
O3 O3 Ga2 41.3(4) 1_455 2_556
O3 O3 Ga2 138.7(4) 1_655 2_556
O3 O3 Ga2 21.0(4) 4_556 2_556
O3 O3 Ga2 94.4(7) 4_546 2_556
Ga4 O3 Ga2 70.0(4) 2_656 2_556
O7 O3 Ga2 94.0(5) 4_546 2_556
La2 O3 Ga2 137.3(7) 3_645 2_556
Ga2 O3 O2 26.0(10) 3_545 4_645
Ga4 O3 O2 122.0(11) 3_545 4_645
La1 O3 O2 80.9(8) 3_545 4_645
O5 O3 O2 145.3(13) 1_545 4_645
La1 O3 O2 108.0(10) 2_546 4_645
O2 O3 O2 25.1(9) 3_545 4_645
O7 O3 O2 149.6(12) . 4_645
O4 O3 O2 68.2(13) 3_545 4_645
O1 O3 O2 81.8(12) 2_556 4_645
O4 O3 O2 79.6(10) 2_656 4_645
O6 O3 O2 98.7(8) 2_646 4_645
O1 O3 O2 42.3(11) 2_656 4_645
O6 O3 O2 141.5(11) 2_546 4_645
Ga1 O3 O2 174.1(10) 1_556 4_645
Ta O3 O2 174.1(10) 1_556 4_645
O1 O3 O2 98.0(9) 3 4_645
O4 O3 O2 112.4(8) 2_556 4_645
Ga2 O3 O2 89.1(6) 2_656 4_645
O6 O3 O2 57.0(6) 3_545 4_645
Ga3 O3 O2 132.0(6) 1_646 4_645
La1 O3 O2 55.3(4) 3_645 4_645
La1 O3 O2 76.1(5) 2_646 4_645
La2 O3 O2 48.2(5) 3_545 4_645
Ga4 O3 O2 62.2(6) 2_646 4_645
Ga3 O3 O2 16.5(3) 3_645 4_645
O5 O3 O2 32.8(5) 4_646 4_645
Ga4 O3 O2 130.6(7) 3_445 4_645
O2 O3 O2 106.2(7) 2_646 4_645
Ga2 O3 O2 92.2(7) 3_445 4_645
O7 O3 O2 122.9(7) 2_657 4_645
O3 O3 O2 65.3(8) 4_656 4_645
O3 O3 O2 76.7(9) 4_646 4_645
O1 O3 O2 107.0(10) 3_545 4_645
O5 O3 O2 68.3(7) 4_546 4_645
La2 O3 O2 133.7(8) 1_556 4_645
Ga2 O3 O2 99.5(6) 2_646 4_645
O7 O3 O2 156.2(8) 2_557 4_645
Ga1 O3 O2 109.7(4) 1_656 4_645
Ta O3 O2 109.7(4) 1_656 4_645
O6 O3 O2 164.4(6) 1_546 4_645
Ga4 O3 O2 144.3(6) 4_646 4_645
O2 O3 O2 129.8(10) 2_546 4_645
O7 O3 O2 44.6(6) 4_646 4_645
O5 O3 O2 130.3(6) 2_647 4_645
O3 O3 O2 111.9(3) 1_455 4_645
O3 O3 O2 68.1(3) 1_655 4_645
O3 O3 O2 89.9(8) 4_556 4_645
O3 O3 O2 99.5(10) 4_546 4_645
Ga4 O3 O2 54.4(3) 2_656 4_645
O7 O3 O2 71.0(6) 4_546 4_645
La2 O3 O2 27.2(3) 3_645 4_645
Ga2 O3 O2 110.3(6) 2_556 4_645
Ga2 O3 O2 117.3(13) 3_545 1_546
Ga4 O3 O2 59.0(12) 3_545 1_546
La1 O3 O2 133.4(10) 3_545 1_546
O5 O3 O2 3.3(8) 1_545 1_546
La1 O3 O2 57.3(6) 2_546 1_546
O2 O3 O2 154.8(14) 3_545 1_546
O7 O3 O2 58.1(11) . 1_546
O4 O3 O2 79.8(13) 3_545 1_546
O1 O3 O2 106.0(15) 2_556 1_546
O4 O3 O2 108.4(14) 2_656 1_546
O6 O3 O2 59.9(9) 2_646 1_546
O1 O3 O2 106.5(14) 2_656 1_546
O6 O3 O2 57.8(9) 2_546 1_546
Ga1 O3 O2 35.9(5) 1_556 1_546
Ta O3 O2 35.9(5) 1_556 1_546
O1 O3 O2 116.4(11) 3 1_546
O4 O3 O2 100.2(8) 2_556 1_546
Ga2 O3 O2 114.3(9) 2_656 1_546
O6 O3 O2 159.8(9) 3_545 1_546
Ga3 O3 O2 15.2(3) 1_646 1_546
La1 O3 O2 116.2(8) 3_645 1_546
La1 O3 O2 70.5(6) 2_646 1_546
La2 O3 O2 122.7(8) 3_545 1_546
Ga4 O3 O2 84.0(6) 2_646 1_546
Ga3 O3 O2 159.5(8) 3_645 1_546
O5 O3 O2 150.6(9) 4_646 1_546
Ga4 O3 O2 76.5(6) 3_445 1_546
O2 O3 O2 37.8(6) 2_646 1_546
Ga2 O3 O2 99.9(7) 3_445 1_546
O7 O3 O2 59.6(8) 2_657 1_546
O3 O3 O2 133.6(12) 4_656 1_546
O3 O3 O2 66.6(7) 4_646 1_546
O1 O3 O2 44.1(7) 3_545 1_546
O5 O3 O2 141.0(8) 4_546 1_546
La2 O3 O2 81.3(6) 1_556 1_546
Ga2 O3 O2 44.5(4) 2_646 1_546
O7 O3 O2 60.3(7) 2_557 1_546
Ga1 O3 O2 54.6(5) 1_656 1_546
Ta O3 O2 54.6(5) 1_656 1_546
O6 O3 O2 30.2(5) 1_546 1_546
Ga4 O3 O2 43.9(5) 4_646 1_546
O2 O3 O2 42.8(6) 2_546 1_546
O7 O3 O2 99.2(7) 4_646 1_546
O5 O3 O2 32.3(5) 2_647 1_546
O3 O3 O2 88.9(4) 1_455 1_546
O3 O3 O2 91.1(4) 1_655 1_546
O3 O3 O2 126.4(10) 4_556 1_546
O3 O3 O2 68.1(6) 4_546 1_546
Ga4 O3 O2 153.3(8) 2_656 1_546
O7 O3 O2 97.7(7) 4_546 1_546
La2 O3 O2 117.0(6) 3_645 1_546
Ga2 O3 O2 105.5(6) 2_556 1_546
O2 O3 O2 143.0(7) 4_645 1_546
Ga2 O3 Ta 75.2(11) 3_545 3
Ga4 O3 Ta 128.5(15) 3_545 3
La1 O3 Ta 29.7(5) 3_545 3
O5 O3 Ta 158.7(11) 1_545 3
La1 O3 Ta 112.7(9) 2_546 3
O2 O3 Ta 31.2(7) 3_545 3
O7 O3 Ta 115.4(12) . 3
O4 O3 Ta 104.9(14) 3_545 3
O1 O3 Ta 60.5(14) 2_556 3
O4 O3 Ta 82.7(10) 2_656 3
O6 O3 Ta 137.0(11) 2_646 3
O1 O3 Ta 90.8(13) 2_656 3
O6 O3 Ta 104.3(9) 2_546 3
Ga1 O3 Ta 128.3(7) 1_556 3
Ta O3 Ta 128.3(7) 1_556 3
O1 O3 Ta 57.9(8) 3 3
O4 O3 Ta 62.4(7) 2_556 3
Ga2 O3 Ta 69.5(6) 2_656 3
O6 O3 Ta 17.2(5) 3_545 3
Ga3 O3 Ta 176.6(7) 1_646 3
La1 O3 Ta 80.5(6) 3_645 3
La1 O3 Ta 126.6(7) 2_646 3
La2 O3 Ta 54.4(4) 3_545 3
Ga4 O3 Ta 102.9(6) 2_646 3
Ga3 O3 Ta 35.8(3) 3_645 3
O5 O3 Ta 46.8(6) 4_646 3
Ga4 O3 Ta 85.6(5) 3_445 3
O2 O3 Ta 157.2(9) 2_646 3
Ga2 O3 Ta 64.6(4) 3_445 3
O7 O3 Ta 127.3(9) 2_657 3
O3 O3 Ta 56.0(7) 4_656 3
O3 O3 Ta 123.9(11) 4_646 3
O1 O3 Ta 132.8(9) 3_545 3
O5 O3 Ta 21.1(5) 4_546 3
La2 O3 Ta 89.4(6) 1_556 3
Ga2 O3 Ta 142.0(7) 2_646 3
O7 O3 Ta 104.8(7) 2_557 3
Ga1 O3 Ta 139.9(7) 1_656 3
Ta O3 Ta 139.9(7) 1_656 3
O6 O3 Ta 139.9(7) 1_546 3
Ga4 O3 Ta 135.8(7) 4_646 3
O2 O3 Ta 122.3(6) 2_546 3
O7 O3 Ta 91.8(7) 4_646 3
O5 O3 Ta 157.9(9) 2_647 3
O3 O3 Ta 73.4(3) 1_455 3
O3 O3 Ta 106.6(3) 1_655 3
O3 O3 Ta 38.8(6) 4_556 3
O3 O3 Ta 102.3(9) 4_546 3
Ga4 O3 Ta 35.3(3) 2_656 3
O7 O3 Ta 76.1(6) 4_546 3
La2 O3 Ta 78.5(5) 3_645 3
Ga2 O3 Ta 58.9(3) 2_556 3
O2 O3 Ta 51.4(3) 4_645 3
O2 O3 Ta 162.0(6) 1_546 3
Ga2 O3 Ga1 75.2(11) 3_545 3
Ga4 O3 Ga1 128.5(15) 3_545 3
La1 O3 Ga1 29.7(5) 3_545 3
O5 O3 Ga1 158.7(11) 1_545 3
La1 O3 Ga1 112.7(9) 2_546 3
O2 O3 Ga1 31.2(7) 3_545 3
O7 O3 Ga1 115.4(12) . 3
O4 O3 Ga1 104.9(14) 3_545 3
O1 O3 Ga1 60.5(14) 2_556 3
O4 O3 Ga1 82.7(10) 2_656 3
O6 O3 Ga1 137.0(11) 2_646 3
O1 O3 Ga1 90.8(13) 2_656 3
O6 O3 Ga1 104.3(9) 2_546 3
Ga1 O3 Ga1 128.3(7) 1_556 3
Ta O3 Ga1 128.3(7) 1_556 3
O1 O3 Ga1 57.9(8) 3 3
O4 O3 Ga1 62.4(7) 2_556 3
Ga2 O3 Ga1 69.5(6) 2_656 3
O6 O3 Ga1 17.2(5) 3_545 3
Ga3 O3 Ga1 176.6(7) 1_646 3
La1 O3 Ga1 80.5(6) 3_645 3
La1 O3 Ga1 126.6(7) 2_646 3
La2 O3 Ga1 54.4(4) 3_545 3
Ga4 O3 Ga1 102.9(6) 2_646 3
Ga3 O3 Ga1 35.8(3) 3_645 3
O5 O3 Ga1 46.8(6) 4_646 3
Ga4 O3 Ga1 85.6(5) 3_445 3
O2 O3 Ga1 157.2(9) 2_646 3
Ga2 O3 Ga1 64.6(4) 3_445 3
O7 O3 Ga1 127.3(9) 2_657 3
O3 O3 Ga1 56.0(7) 4_656 3
O3 O3 Ga1 123.9(11) 4_646 3
O1 O3 Ga1 132.8(9) 3_545 3
O5 O3 Ga1 21.1(5) 4_546 3
La2 O3 Ga1 89.4(6) 1_556 3
Ga2 O3 Ga1 142.0(7) 2_646 3
O7 O3 Ga1 104.8(7) 2_557 3
Ga1 O3 Ga1 139.9(7) 1_656 3
Ta O3 Ga1 139.9(7) 1_656 3
O6 O3 Ga1 139.9(7) 1_546 3
Ga4 O3 Ga1 135.8(7) 4_646 3
O2 O3 Ga1 122.3(6) 2_546 3
O7 O3 Ga1 91.8(7) 4_646 3
O5 O3 Ga1 157.9(9) 2_647 3
O3 O3 Ga1 73.4(3) 1_455 3
O3 O3 Ga1 106.6(3) 1_655 3
O3 O3 Ga1 38.8(6) 4_556 3
O3 O3 Ga1 102.3(9) 4_546 3
Ga4 O3 Ga1 35.3(3) 2_656 3
O7 O3 Ga1 76.1(6) 4_546 3
La2 O3 Ga1 78.5(5) 3_645 3
Ga2 O3 Ga1 58.9(3) 2_556 3
O2 O3 Ga1 51.4(3) 4_645 3
O2 O3 Ga1 162.0(6) 1_546 3
Ta O3 Ga1 0.00(11) 3 3
Ga2 O3 O2 111.5(12) 3_545 2_656
Ga4 O3 O2 49.6(11) 3_545 2_656
La1 O3 O2 76.8(9) 3_545 2_656
O5 O3 O2 106.7(14) 1_545 2_656
La1 O3 O2 157.8(11) 2_546 2_656
O2 O3 O2 98.4(11) 3_545 2_656
O7 O3 O2 55.7(10) . 2_656
O4 O3 O2 150.1(11) 3_545 2_656
O1 O3 O2 131.0(15) 2_556 2_656
O4 O3 O2 21.9(9) 2_656 2_656
O6 O3 O2 72.8(9) 2_646 2_656
O1 O3 O2 88.0(11) 2_656 2_656
O6 O3 O2 111.4(11) 2_546 2_656
Ga1 O3 O2 91.7(8) 1_556 2_656
Ta O3 O2 91.7(8) 1_556 2_656
O1 O3 O2 35.5(6) 3 2_656
O4 O3 O2 85.4(8) 2_556 2_656
Ga2 O3 O2 9.6(4) 2_656 2_656
O6 O3 O2 61.7(7) 3_545 2_656
Ga3 O3 O2 100.3(7) 1_646 2_656
La1 O3 O2 50.7(5) 3_645 2_656
La1 O3 O2 98.5(5) 2_646 2_656
La2 O3 O2 131.4(9) 3_545 2_656
Ga4 O3 O2 142.4(6) 2_646 2_656
Ga3 O3 O2 84.5(7) 3_645 2_656
O5 O3 O2 61.3(7) 4_646 2_656
Ga4 O3 O2 100.8(6) 3_445 2_656
O2 O3 O2 110.4(8) 2_646 2_656
Ga2 O3 O2 126.5(6) 3_445 2_656
O7 O3 O2 48.4(7) 2_657 2_656
O3 O3 O2 29.5(6) 4_656 2_656
O3 O3 O2 130.2(8) 4_646 2_656
O1 O3 O2 148.3(9) 3_545 2_656
O5 O3 O2 88.7(7) 4_546 2_656
La2 O3 O2 49.7(5) 1_556 2_656
Ga2 O3 O2 133.1(6) 2_646 2_656
O7 O3 O2 78.7(8) 2_557 2_656
Ga1 O3 O2 66.6(5) 1_656 2_656
Ta O3 O2 66.6(5) 1_656 2_656
O6 O3 O2 80.7(7) 1_546 2_656
Ga4 O3 O2 62.2(5) 4_646 2_656
O2 O3 O2 136.0(10) 2_546 2_656
O7 O3 O2 124.4(7) 4_646 2_656
O5 O3 O2 79.1(7) 2_647 2_656
O3 O3 O2 113.0(3) 1_455 2_656
O3 O3 O2 67.0(3) 1_655 2_656
O3 O3 O2 67.2(5) 4_556 2_656
O3 O3 O2 163.6(9) 4_546 2_656
Ga4 O3 O2 47.4(4) 2_656 2_656
O7 O3 O2 155.0(8) 4_546 2_656
La2 O3 O2 99.5(6) 3_645 2_656
Ga2 O3 O2 72.0(5) 2_556 2_656
O2 O3 O2 94.0(6) 4_645 2_656
O2 O3 O2 105.9(7) 1_546 2_656
Ta O3 O2 78.9(5) 3 2_656
Ga1 O3 O2 78.9(5) 3 2_656
Ga2 O3 La2 109.3(10) 3_545 1_656
Ga4 O3 La2 25.0(9) 3_545 1_656
La1 O3 La2 103.9(10) 3_545 1_656
O5 O3 La2 85.6(12) 1_545 1_656
La1 O3 La2 141.3(11) 2_546 1_656
O2 O3 La2 116.9(11) 3_545 1_656
O7 O3 La2 50.3(8) . 1_656
O4 O3 La2 130.6(11) 3_545 1_656
O1 O3 La2 157.1(14) 2_556 1_656
O4 O3 La2 25.2(10) 2_656 1_656
O6 O3 La2 46.1(8) 2_646 1_656
O1 O3 La2 78.4(9) 2_656 1_656
O6 O3 La2 113.2(11) 2_546 1_656
Ga1 O3 La2 83.1(6) 1_556 1_656
Ta O3 La2 83.1(6) 1_556 1_656
O1 O3 La2 60.9(7) 3 1_656
O4 O3 La2 105.6(9) 2_556 1_656
Ga2 O3 La2 37.0(3) 2_656 1_656
O6 O3 La2 87.7(8) 3_545 1_656
Ga3 O3 La2 75.1(5) 1_646 1_656
La1 O3 La2 48.2(4) 3_645 1_656
La1 O3 La2 75.6(4) 2_646 1_656
La2 O3 La2 150.2(8) 3_545 1_656
Ga4 O3 La2 125.0(5) 2_646 1_656
Ga3 O3 La2 99.9(6) 3_645 1_656
O5 O3 La2 74.5(7) 4_646 1_656
Ga4 O3 La2 111.9(7) 3_445 1_656
O2 O3 La2 82.9(6) 2_646 1_656
Ga2 O3 La2 149.4(7) 3_445 1_656
O7 O3 La2 24.5(5) 2_657 1_656
O3 O3 La2 49.8(7) 4_656 1_656
O3 O3 La2 106.4(9) 4_646 1_656
O1 O3 La2 122.0(8) 3_545 1_656
O5 O3 La2 116.2(8) 4_546 1_656
La2 O3 La2 59.8(4) 1_556 1_656
Ga2 O3 La2 105.6(6) 2_646 1_656
O7 O3 La2 81.2(7) 2_557 1_656
Ga1 O3 La2 39.1(3) 1_656 1_656
Ta O3 La2 39.1(3) 1_656 1_656
O6 O3 La2 66.1(5) 1_546 1_656
Ga4 O3 La2 44.1(3) 4_646 1_656
O2 O3 La2 123.7(8) 2_546 1_656
O7 O3 La2 113.8(5) 4_646 1_656
O5 O3 La2 53.5(5) 2_647 1_656
O3 O3 La2 129.8(3) 1_455 1_656
O3 O3 La2 50.2(3) 1_655 1_656
O3 O3 La2 93.4(5) 4_556 1_656
O3 O3 La2 152.1(10) 4_546 1_656
Ga4 O3 La2 70.4(4) 2_656 1_656
O7 O3 La2 171.6(6) 4_546 1_656
La2 O3 La2 95.4(4) 3_645 1_656
Ga2 O3 La2 93.5(5) 2_556 1_656
O2 O3 La2 102.8(5) 4_645 1_656
O2 O3 La2 83.9(6) 1_546 1_656
Ta O3 La2 104.7(6) 3 1_656
Ga1 O3 La2 104.7(6) 3 1_656
O2 O3 La2 27.5(3) 2_656 1_656
Ga2 O3 Ga3 129.8(14) 3_545 1_546
Ga4 O3 Ga3 91.7(12) 3_545 1_546
La1 O3 Ga3 92.1(7) 3_545 1_546
O5 O3 Ga3 41.4(8) 1_545 1_546
La1 O3 Ga3 39.7(4) 2_546 1_546
O2 O3 Ga3 126.7(11) 3_545 1_546
O7 O3 Ga3 64.6(8) . 1_546
O4 O3 Ga3 86.7(12) 3_545 1_546
O1 O3 Ga3 66.3(12) 2_556 1_546
O4 O3 Ga3 135.6(13) 2_656 1_546
O6 O3 Ga3 104.2(11) 2_646 1_546
O1 O3 Ga3 143.3(15) 2_656 1_546
O6 O3 Ga3 14.8(7) 2_546 1_546
Ga1 O3 Ga3 29.6(3) 1_556 1_546
Ta O3 Ga3 29.6(3) 1_556 1_546
O1 O3 Ga3 100.7(7) 3 1_546
O4 O3 Ga3 60.5(6) 2_556 1_546
Ga2 O3 Ga3 120.5(7) 2_656 1_546
O6 O3 Ga3 124.4(6) 3_545 1_546
Ga3 O3 Ga3 59.8(4) 1_646 1_546
La1 O3 Ga3 158.6(8) 3_645 1_546
La1 O3 Ga3 110.3(7) 2_646 1_546
La2 O3 Ga3 96.8(6) 3_545 1_546
Ga4 O3 Ga3 94.4(6) 2_646 1_546
Ga3 O3 Ga3 144.4(7) 3_645 1_546
O5 O3 Ga3 164.3(8) 4_646 1_546
Ga4 O3 Ga3 34.9(3) 3_445 1_546
O2 O3 Ga3 77.2(6) 2_646 1_546
Ga2 O3 Ga3 57.7(4) 3_445 1_546
O7 O3 Ga3 91.2(7) 2_657 1_546
O3 O3 Ga3 142.6(8) 4_656 1_546
O3 O3 Ga3 91.1(7) 4_646 1_546
O1 O3 Ga3 52.1(6) 3_545 1_546
O5 O3 Ga3 96.5(6) 4_546 1_546
La2 O3 Ga3 70.5(4) 1_556 1_546
Ga2 O3 Ga3 69.8(5) 2_646 1_546
O7 O3 Ga3 40.4(5) 2_557 1_546
Ga1 O3 Ga3 97.1(6) 1_656 1_546
Ta O3 Ga3 97.1(6) 1_656 1_546
O6 O3 Ga3 47.5(5) 1_546 1_546
Ga4 O3 Ga3 69.7(4) 4_646 1_546
O2 O3 Ga3 19.3(4) 2_546 1_546
O7 O3 Ga3 114.4(8) 4_646 1_546
O5 O3 Ga3 73.9(6) 2_647 1_546
O3 O3 Ga3 44.3(3) 1_455 1_546
O3 O3 Ga3 135.7(3) 1_655 1_546
O3 O3 Ga3 89.9(7) 4_556 1_546
O3 O3 Ga3 46.4(6) 4_546 1_546
Ga4 O3 Ga3 140.5(6) 2_656 1_546
O7 O3 Ga3 73.5(5) 4_546 1_546
La2 O3 Ga3 140.5(7) 3_645 1_546
Ga2 O3 Ga3 70.5(3) 2_556 1_546
O2 O3 Ga3 144.5(7) 4_645 1_546
O2 O3 Ga3 44.6(4) 1_546 1_546
Ta O3 Ga3 117.6(5) 3 1_546
Ga1 O3 Ga3 117.6(5) 3 1_546
O2 O3 Ga3 118.4(7) 2_656 1_546
La2 O3 Ga3 112.7(6) 1_656 1_546
Ga2 O3 O1 86.2(11) 3_545 3_655
Ga4 O3 O1 50.4(10) 3_545 3_655
La1 O3 O1 96.1(11) 3_545 3_655
O5 O3 O1 109.9(13) 1_545 3_655
La1 O3 O1 160.3(10) 2_546 3_655
O2 O3 O1 90.4(10) 3_545 3_655
O7 O3 O1 75.9(10) . 3_655
O4 O3 O1 121.1(12) 3_545 3_655
O1 O3 O1 145.5(18) 2_556 3_655
O4 O3 O1 7.2(10) 2_656 3_655
O6 O3 O1 55.1(9) 2_646 3_655
O1 O3 O1 59.3(8) 2_656 3_655
O6 O3 O1 137.8(13) 2_546 3_655
Ga1 O3 O1 110.2(9) 1_556 3_655
Ta O3 O1 110.2(9) 1_556 3_655
O1 O3 O1 61.9(8) 3 3_655
O4 O3 O1 113.1(10) 2_556 3_655
Ga2 O3 O1 33.5(6) 2_656 3_655
O6 O3 O1 69.9(8) 3_545 3_655
Ga3 O3 O1 95.8(7) 1_646 3_655
La1 O3 O1 23.2(6) 3_645 3_655
La1 O3 O1 72.4(6) 2_646 3_655
La2 O3 O1 123.0(9) 3_545 3_655
Ga4 O3 O1 113.4(7) 2_646 3_655
Ga3 O3 O1 72.9(6) 3_645 3_655
O5 O3 O1 47.6(7) 4_646 3_655
Ga4 O3 O1 129.8(9) 3_445 3_655
O2 O3 O1 93.7(7) 2_646 3_655
Ga2 O3 O1 147.7(9) 3_445 3_655
O7 O3 O1 50.5(7) 2_657 3_655
O3 O3 O1 30.1(7) 4_656 3_655
O3 O3 O1 103.3(9) 4_646 3_655
O1 O3 O1 134.9(8) 3_545 3_655
O5 O3 O1 102.4(8) 4_546 3_655
La2 O3 O1 77.6(7) 1_556 3_655
Ga2 O3 O1 113.6(7) 2_646 3_655
O7 O3 O1 104.5(10) 2_557 3_655
Ga1 O3 O1 54.9(5) 1_656 3_655
Ta O3 O1 54.9(5) 1_656 3_655
O6 O3 O1 93.3(8) 1_546 3_655
Ga4 O3 O1 71.2(6) 4_646 3_655
O2 O3 O1 149.9(9) 2_546 3_655
O7 O3 O1 96.2(8) 4_646 3_655
O5 O3 O1 75.5(7) 2_647 3_655
O3 O3 O1 140.8(6) 1_455 3_655
O3 O3 O1 39.2(6) 1_655 3_655
O3 O3 O1 89.8(6) 4_556 3_655
O3 O3 O1 166.1(8) 4_546 3_655
Ga4 O3 O1 49.9(5) 2_656 3_655
O7 O3 O1 146.7(9) 4_546 3_655
La2 O3 O1 72.9(7) 3_645 3_655
Ga2 O3 O1 99.5(8) 2_556 3_655
O2 O3 O1 75.7(6) 4_645 3_655
O2 O3 O1 107.7(8) 1_546 3_655
Ta O3 O1 85.1(6) 3 3_655
Ga1 O3 O1 85.1(6) 3 3_655
O2 O3 O1 29.0(6) 2_656 3_655
La2 O3 O1 27.3(5) 1_656 3_655
Ga3 O3 O1 139.8(8) 1_546 3_655
Ga2 O3 O2 40.8(7) 3_545 3_645
Ga4 O3 O2 82.9(10) 3_545 3_645
La1 O3 O2 109.1(9) 3_545 3_645
O5 O3 O2 119.7(11) 1_545 3_645
La1 O3 O2 125.4(9) 2_546 3_645
O2 O3 O2 64.2(7) 3_545 3_645
O7 O3 O2 118.8(11) . 3_645
O4 O3 O2 77.6(11) 3_545 3_645
O1 O3 O2 121.5(11) 2_556 3_645
O4 O3 O2 52.4(9) 2_656 3_645
O6 O3 O2 59.9(8) 2_646 3_645
O1 O3 O2 15.9(11) 2_656 3_645
O6 O3 O2 172.8(13) 2_546 3_645
Ga1 O3 O2 144.2(8) 1_556 3_645
Ta O3 O2 144.2(8) 1_556 3_645
O1 O3 O2 98.7(8) 3 3_645
O4 O3 O2 141.4(9) 2_556 3_645
Ga2 O3 O2 74.6(5) 2_656 3_645
O6 O3 O2 77.1(6) 3_545 3_645
Ga3 O3 O2 101.4(6) 1_646 3_645
La1 O3 O2 23.0(3) 3_645 3_645
La1 O3 O2 48.0(5) 2_646 3_645
La2 O3 O2 85.9(5) 3_545 3_645
Ga4 O3 O2 69.6(5) 2_646 3_645
Ga3 O3 O2 48.8(3) 3_645 3_645
O5 O3 O2 36.9(5) 4_646 3_645
Ga4 O3 O2 166.8(8) 3_445 3_645
O2 O3 O2 81.3(5) 2_646 3_645
Ga2 O3 O2 132.2(7) 3_445 3_645
O7 O3 O2 84.0(7) 2_657 3_645
O3 O3 O2 56.0(7) 4_656 3_645
O3 O3 O2 68.2(8) 4_646 3_645
O1 O3 O2 107.6(7) 3_545 3_645
O5 O3 O2 102.3(7) 4_546 3_645
La2 O3 O2 123.2(7) 1_556 3_645
Ga2 O3 O2 88.6(5) 2_646 3_645
O7 O3 O2 149.8(9) 2_557 3_645
Ga1 O3 O2 69.8(5) 1_656 3_645
Ta O3 O2 69.8(5) 1_656 3_645
O6 O3 O2 124.4(7) 1_546 3_645
Ga4 O3 O2 104.7(6) 4_646 3_645
O2 O3 O2 141.3(8) 2_546 3_645
O7 O3 O2 50.8(5) 4_646 3_645
O5 O3 O2 91.9(6) 2_647 3_645
O3 O3 O2 151.9(4) 1_455 3_645
O3 O3 O2 28.1(4) 1_655 3_645
O3 O3 O2 112.0(7) 4_556 3_645
O3 O3 O2 122.8(8) 4_546 3_645
Ga4 O3 O2 61.4(4) 2_656 3_645
O7 O3 O2 103.4(6) 4_546 3_645
La2 O3 O2 27.1(3) 3_645 3_645
Ga2 O3 O2 131.4(7) 2_556 3_645
O2 O3 O2 40.2(5) 4_645 3_645
O2 O3 O2 116.4(7) 1_546 3_645
Ta O3 O2 81.6(5) 3 3_645
Ga1 O3 O2 81.6(5) 3 3_645
O2 O3 O2 73.6(5) 2_656 3_645
La2 O3 O2 68.7(5) 1_656 3_645
Ga3 O3 O2 158.0(7) 1_546 3_645
O1 O3 O2 46.0(6) 3_655 3_645
Ga2 O3 O2 94.8(11) 3_545 3_445
Ga4 O3 O2 145.8(12) 3_545 3_445
La1 O3 O2 37.7(6) 3_545 3_445
O5 O3 O2 110.3(11) 1_545 3_445
La1 O3 O2 66.9(7) 2_546 3_445
O2 O3 O2 60.5(8) 3_545 3_445
O7 O3 O2 106.9(10) . 3_445
O4 O3 O2 89.0(11) 3_545 3_445
O1 O3 O2 17.3(11) 2_556 3_445
O4 O3 O2 128.2(11) 2_656 3_445
O6 O3 O2 172.2(12) 2_646 3_445
O1 O3 O2 125.3(12) 2_656 3_445
O6 O3 O2 58.8(8) 2_546 3_445
Ga1 O3 O2 91.0(6) 1_556 3_445
Ta O3 O2 91.0(6) 1_556 3_445
O1 O3 O2 79.2(6) 3 3_445
O4 O3 O2 38.1(7) 2_556 3_445
Ga2 O3 O2 105.3(6) 2_656 3_445
O6 O3 O2 63.4(5) 3_545 3_445
Ga3 O3 O2 127.9(7) 1_646 3_445
La1 O3 O2 130.5(8) 3_645 3_445
La1 O3 O2 143.4(8) 2_646 3_445
La2 O3 O2 46.5(4) 3_545 3_445
Ga4 O3 O2 93.7(6) 2_646 3_445
Ga3 O3 O2 76.6(5) 3_645 3_445
O5 O3 O2 96.0(7) 4_646 3_445
Ga4 O3 O2 46.0(4) 3_445 3_445
O2 O3 O2 133.3(9) 2_646 3_445
Ga2 O3 O2 15.0(4) 3_445 3_445
O7 O3 O2 144.0(7) 2_657 3_445
O3 O3 O2 102.7(7) 4_656 3_445
O3 O3 O2 113.7(10) 4_646 3_445
O1 O3 O2 91.8(7) 3_545 3_445
O5 O3 O2 30.8(5) 4_546 3_445
La2 O3 O2 86.2(5) 1_556 3_445
Ga2 O3 O2 111.8(7) 2_646 3_445
O7 O3 O2 77.6(6) 2_557 3_445
Ga1 O3 O2 165.4(7) 1_656 3_445
Ta O3 O2 165.4(7) 1_656 3_445
O6 O3 O2 110.6(6) 1_546 3_445
Ga4 O3 O2 127.8(5) 4_646 3_445
O2 O3 O2 72.1(5) 2_546 3_445
O7 O3 O2 99.4(7) 4_646 3_445
O5 O3 O2 142.9(7) 2_647 3_445
O3 O3 O2 27.1(3) 1_455 3_445
O3 O3 O2 152.9(3) 1_655 3_445
O3 O3 O2 46.9(6) 4_556 3_445
O3 O3 O2 58.5(8) 4_546 3_445
Ga4 O3 O2 83.8(4) 2_656 3_445
O7 O3 O2 46.7(5) 4_546 3_445
La2 O3 O2 106.6(6) 3_645 3_445
Ga2 O3 O2 48.0(3) 2_556 3_445
O2 O3 O2 84.9(5) 4_645 3_445
O2 O3 O2 113.3(7) 1_546 3_445
Ta O3 O2 50.3(3) 3 3_445
Ga1 O3 O2 50.3(3) 3 3_445
O2 O3 O2 114.0(6) 2_656 3_445
La2 O3 O2 139.9(7) 1_656 3_445
Ga3 O3 O2 69.4(4) 1_546 3_445
O1 O3 O2 132.8(7) 3_655 3_445
O2 O3 O2 124.7(7) 3_645 3_445
Ga2 O3 O2 63.5(11) 3_545 4_545
Ga4 O3 O2 162.8(16) 3_545 4_545
La1 O3 O2 46.8(6) 3_545 4_545
O5 O3 O2 134.9(13) 1_545 4_545
La1 O3 O2 80.1(8) 2_546 4_545
O2 O3 O2 28.0(9) 3_545 4_545
O7 O3 O2 136.4(11) . 4_545
O4 O3 O2 75.2(13) 3_545 4_545
O1 O3 O2 32.8(12) 2_556 4_545
O4 O3 O2 114.6(12) 2_656 4_545
O6 O3 O2 149.0(11) 2_646 4_545
O1 O3 O2 92.2(11) 2_656 4_545
O6 O3 O2 91.0(8) 2_546 4_545
Ga1 O3 O2 124.1(6) 1_556 4_545
Ta O3 O2 124.1(6) 1_556 4_545
O1 O3 O2 88.2(8) 3 4_545
O4 O3 O2 67.0(7) 2_556 4_545
Ga2 O3 O2 103.8(7) 2_656 4_545
O6 O3 O2 51.5(5) 3_545 4_545
Ga3 O3 O2 146.3(8) 1_646 4_545
La1 O3 O2 102.3(7) 3_645 4_545
La1 O3 O2 118.5(8) 2_646 4_545
La2 O3 O2 22.4(4) 3_545 4_545
Ga4 O3 O2 75.9(6) 2_646 4_545
Ga3 O3 O2 45.4(4) 3_645 4_545
O5 O3 O2 68.8(7) 4_646 4_545
Ga4 O3 O2 79.4(4) 3_445 4_545
O2 O3 O2 131.7(10) 2_646 4_545
Ga2 O3 O2 41.7(4) 3_445 4_545
O7 O3 O2 161.6(9) 2_657 4_545
O3 O3 O2 88.7(9) 4_656 4_545
O3 O3 O2 98.8(11) 4_646 4_545
O1 O3 O2 98.5(9) 3_545 4_545
O5 O3 O2 30.4(5) 4_546 4_545
La2 O3 O2 111.0(5) 1_556 4_545
Ga2 O3 O2 110.3(7) 2_646 4_545
O7 O3 O2 110.3(6) 2_557 4_545
Ga1 O3 O2 161.0(6) 1_656 4_545
Ta O3 O2 161.0(6) 1_656 4_545
O6 O3 O2 143.9(6) 1_546 4_545
Ga4 O3 O2 159.9(6) 4_646 4_545
O2 O3 O2 94.9(6) 2_546 4_545
O7 O3 O2 73.0(7) 4_646 4_545
O5 O3 O2 167.7(9) 2_647 4_545
O3 O3 O2 60.3(3) 1_455 4_545
O3 O3 O2 119.7(3) 1_655 4_545
O3 O3 O2 59.4(7) 4_556 4_545
O3 O3 O2 69.3(9) 4_546 4_545
Ga4 O3 O2 68.0(4) 2_656 4_545
O7 O3 O2 41.8(6) 4_546 4_545
La2 O3 O2 73.8(5) 3_645 4_545
Ga2 O3 O2 72.0(3) 2_556 4_545
O2 O3 O2 51.6(4) 4_645 4_545
O2 O3 O2 137.0(7) 1_546 4_545
Ta O3 O2 34.3(3) 3 4_545
Ga1 O3 O2 34.3(3) 3 4_545
O2 O3 O2 113.2(7) 2_656 4_545
La2 O3 O2 138.4(7) 1_656 4_545
Ga3 O3 O2 99.1(4) 1_546 4_545
O1 O3 O2 115.1(7) 3_655 4_545
O2 O3 O2 91.7(5) 3_645 4_545
O2 O3 O2 33.5(4) 3_445 4_545
Ga2 O3 O2 138.8(15) 3_545 2_556
Ga4 O3 O2 82.7(12) 3_545 2_556
La1 O3 O2 39.7(6) 3_545 2_556
O5 O3 O2 101.6(12) 1_545 2_556
La1 O3 O2 112.5(6) 2_546 2_556
O2 O3 O2 95.7(10) 3_545 2_556
O7 O3 O2 52.2(11) . 2_556
O4 O3 O2 154.6(11) 3_545 2_556
O1 O3 O2 82.9(10) 2_556 2_556
O4 O3 O2 75.1(10) 2_656 2_556
O6 O3 O2 117.9(12) 2_646 2_556
O1 O3 O2 136.6(14) 2_656 2_556
O6 O3 O2 66.2(9) 2_546 2_556
Ga1 O3 O2 69.0(6) 1_556 2_556
Ta O3 O2 69.0(6) 1_556 2_556
O1 O3 O2 22.1(5) 3 2_556
O4 O3 O2 31.7(6) 2_556 2_556
Ga2 O3 O2 49.0(5) 2_656 2_556
O6 O3 O2 56.1(6) 3_545 2_556
Ga3 O3 O2 112.3(8) 1_646 2_556
La1 O3 O2 100.7(7) 3_645 2_556
La1 O3 O2 150.2(8) 2_646 2_556
La2 O3 O2 107.7(6) 3_545 2_556
Ga4 O3 O2 159.9(7) 2_646 2_556
Ga3 O3 O2 96.6(7) 3_645 2_556
O5 O3 O2 89.6(8) 4_646 2_556
Ga4 O3 O2 49.5(3) 3_445 2_556
O2 O3 O2 138.0(11) 2_646 2_556
Ga2 O3 O2 75.0(4) 3_445 2_556
O7 O3 O2 80.8(8) 2_657 2_556
O3 O3 O2 64.7(5) 4_656 2_556
O3 O3 O2 169.9(11) 4_646 2_556
O1 O3 O2 131.4(7) 3_545 2_556
O5 O3 O2 56.1(6) 4_546 2_556
La2 O3 O2 25.6(4) 1_556 2_556
Ga2 O3 O2 146.7(7) 2_646 2_556
O7 O3 O2 44.7(6) 2_557 2_556
Ga1 O3 O2 106.6(7) 1_656 2_556
Ta O3 O2 106.6(7) 1_656 2_556
O6 O3 O2 75.6(7) 1_546 2_556
Ga4 O3 O2 75.5(6) 4_646 2_556
O2 O3 O2 97.8(6) 2_546 2_556
O7 O3 O2 156.3(9) 4_646 2_556
O5 O3 O2 102.0(8) 2_647 2_556
O3 O3 O2 59.1(4) 1_455 2_556
O3 O3 O2 120.9(4) 1_655 2_556
O3 O3 O2 27.4(5) 4_556 2_556
O3 O3 O2 111.5(7) 4_546 2_556
Ga4 O3 O2 63.1(5) 2_656 2_556
O7 O3 O2 112.7(6) 4_546 2_556
La2 O3 O2 136.9(7) 3_645 2_556
Ga2 O3 O2 18.8(2) 2_556 2_556
O2 O3 O2 113.1(7) 4_645 2_556
O2 O3 O2 103.8(6) 1_546 2_556
Ta O3 O2 64.5(4) 3 2_556
Ga1 O3 O2 64.5(4) 3 2_556
O2 O3 O2 53.9(4) 2_656 2_556
La2 O3 O2 74.7(5) 1_656 2_556
Ga3 O3 O2 79.3(4) 1_546 2_556
O1 O3 O2 82.3(7) 3_655 2_556
O2 O3 O2 120.7(7) 3_645 2_556
O2 O3 O2 66.3(4) 3_445 2_556
O2 O3 O2 86.2(4) 4_545 2_556
Ga2 O3 La1 116.1(14) 3_545 2_556
Ga4 O3 La1 87.1(12) 3_545 2_556
La1 O3 La1 34.1(6) 3_545 2_556
O5 O3 La1 123.9(13) 1_545 2_556
La1 O3 La1 131.7(7) 2_546 2_556
O2 O3 La1 77.3(9) 3_545 2_556
O7 O3 La1 68.7(10) . 2_556
O4 O3 La1 152.0(15) 3_545 2_556
O1 O3 La1 87.9(13) 2_556 2_556
O4 O3 La1 60.1(9) 2_656 2_556
O6 O3 La1 115.8(11) 2_646 2_556
O1 O3 La1 113.1(14) 2_656 2_556
O6 O3 La1 89.6(9) 2_546 2_556
Ga1 O3 La1 92.7(6) 1_556 2_556
Ta O3 La1 92.7(6) 1_556 2_556
O1 O3 La1 10.8(7) 3 2_556
O4 O3 La1 48.0(6) 2_556 2_556
Ga2 O3 La1 34.7(3) 2_656 2_556
O6 O3 La1 34.3(5) 3_545 2_556
Ga3 O3 La1 130.2(7) 1_646 2_556
La1 O3 La1 80.1(6) 3_645 2_556
La1 O3 La1 138.8(7) 2_646 2_556
La2 O3 La1 99.6(6) 3_545 2_556
Ga4 O3 La1 149.9(8) 2_646 2_556
Ga3 O3 La1 74.0(5) 3_645 2_556
O5 O3 La1 65.0(7) 4_646 2_556
Ga4 O3 La1 71.1(4) 3_445 2_556
O2 O3 La1 150.8(9) 2_646 2_556
Ga2 O3 La1 83.9(5) 3_445 2_556
O7 O3 La1 85.4(7) 2_657 2_556
O3 O3 La1 42.5(3) 4_656 2_556
O3 O3 La1 165.3(10) 4_646 2_556
O1 O3 La1 154.7(7) 3_545 2_556
O5 O3 La1 48.2(5) 4_546 2_556
La2 O3 La1 44.3(3) 1_556 2_556
Ga2 O3 La1 170.1(7) 2_646 2_556
O7 O3 La1 68.9(6) 2_557 2_556
Ga1 O3 La1 108.3(6) 1_656 2_556
Ta O3 La1 108.3(6) 1_656 2_556
O6 O3 La1 95.6(7) 1_546 2_556
Ga4 O3 La1 88.8(5) 4_646 2_556
O2 O3 La1 121.1(5) 2_546 2_556
O7 O3 La1 134.7(8) 4_646 2_556
O5 O3 La1 113.7(8) 2_647 2_556
O3 O3 La1 74.9(3) 1_455 2_556
O3 O3 La1 105.1(3) 1_655 2_556
O3 O3 La1 24.1(3) 4_556 2_556
O3 O3 La1 127.0(7) 4_546 2_556
Ga4 O3 La1 38.5(3) 2_656 2_556
O7 O3 La1 115.1(6) 4_546 2_556
La2 O3 La1 112.4(6) 3_645 2_556
Ga2 O3 La1 35.0(2) 2_556 2_556
O2 O3 La1 90.1(5) 4_645 2_556
O2 O3 La1 125.6(7) 1_546 2_556
Ta O3 La1 47.2(3) 3 2_556
Ga1 O3 La1 47.2(3) 3 2_556
O2 O3 La1 43.1(3) 2_656 2_556
La2 O3 La1 69.8(4) 1_656 2_556
Ga3 O3 La1 103.4(4) 1_546 2_556
O1 O3 La1 66.6(6) 3_655 2_556
O2 O3 La1 97.5(6) 3_645 2_556
O2 O3 La1 70.9(4) 3_445 2_556
O2 O3 La1 77.4(4) 4_545 2_556
O2 O3 La1 24.6(3) 2_556 2_556
Ga2 O3 La2 105.0(13) 3_545 1_546
Ga4 O3 La2 83.5(13) 3_545 1_546
La1 O3 La2 126.1(9) 3_545 1_546
O5 O3 La2 23.6(11) 1_545 1_546
La1 O3 La2 32.8(5) 2_546 1_546
O2 O3 La2 131.4(12) 3_545 1_546
O7 O3 La2 78.0(10) . 1_546
O4 O3 La2 61.6(12) 3_545 1_546
O1 O3 La2 84.0(15) 2_556 1_546
O4 O3 La2 132.3(13) 2_656 1_546
O6 O3 La2 77.4(10) 2_646 1_546
O1 O3 La2 108.0(14) 2_656 1_546
O6 O3 La2 50.4(9) 2_546 1_546
Ga1 O3 La2 46.1(5) 1_556 1_546
Ta O3 La2 46.1(5) 1_556 1_546
O1 O3 La2 131.5(9) 3 1_546
O4 O3 La2 96.0(7) 2_556 1_546
Ga2 O3 La2 137.9(8) 2_656 1_546
O6 O3 La2 157.8(7) 3_545 1_546
Ga3 O3 La2 34.7(3) 1_646 1_546
La1 O3 La2 132.3(7) 3_645 1_546
La1 O3 La2 74.9(5) 2_646 1_546
La2 O3 La2 98.1(6) 3_545 1_546
Ga4 O3 La2 67.7(5) 2_646 1_546
Ga3 O3 La2 143.5(8) 3_645 1_546
O5 O3 La2 157.7(8) 4_646 1_546
Ga4 O3 La2 70.5(5) 3_445 1_546
O2 O3 La2 43.0(4) 2_646 1_546
Ga2 O3 La2 80.2(5) 3_445 1_546
O7 O3 La2 84.2(7) 2_657 1_546
O3 O3 La2 158.2(12) 4_656 1_546
O3 O3 La2 57.4(5) 4_646 1_546
O1 O3 La2 22.8(6) 3_545 1_546
O5 O3 La2 125.6(7) 4_546 1_546
La2 O3 La2 96.2(6) 1_556 1_546
Ga2 O3 La2 34.7(3) 2_646 1_546
O7 O3 La2 68.6(6) 2_557 1_546
Ga1 O3 La2 75.7(5) 1_656 1_546
Ta O3 La2 75.7(5) 1_656 1_546
O6 O3 La2 50.6(5) 1_546 1_546
Ga4 O3 La2 68.0(5) 4_646 1_546
O2 O3 La2 23.4(3) 2_546 1_546
O7 O3 La2 86.5(6) 4_646 1_546
O5 O3 La2 55.6(5) 2_647 1_546
O3 O3 La2 75.6(2) 1_455 1_546
O3 O3 La2 104.4(2) 1_655 1_546
O3 O3 La2 125.5(7) 4_556 1_546
O3 O3 La2 43.6(5) 4_546 1_546
Ga4 O3 La2 175.6(6) 2_656 1_546
O7 O3 La2 73.0(6) 4_546 1_546
La2 O3 La2 110.4(6) 3_645 1_546
Ga2 O3 La2 106.0(5) 2_556 1_546
O2 O3 La2 129.8(7) 4_645 1_546
O2 O3 La2 24.7(3) 1_546 1_546
Ta O3 La2 144.4(6) 3 1_546
Ga1 O3 La2 144.4(6) 3 1_546
O2 O3 La2 130.2(7) 2_656 1_546
La2 O3 La2 108.5(6) 1_656 1_546
Ga3 O3 La2 35.6(2) 1_546 1_546
O1 O3 La2 130.5(7) 3_655 1_546
O2 O3 La2 122.4(6) 3_645 1_546
O2 O3 La2 94.9(5) 3_445 1_546
O2 O3 La2 112.9(6) 4_545 1_546
O2 O3 La2 112.5(5) 2_556 1_546
La1 O3 La2 137.2(5) 2_556 1_546
Ga2 O3 O1 37.8(9) 3_545 .
Ga4 O3 O1 152.2(12) 3_545 .
La1 O3 O1 69.0(9) 3_545 .
O5 O3 O1 136.6(15) 1_545 .
La1 O3 O1 83.6(8) 2_546 .
O2 O3 O1 18.2(9) 3_545 .
O7 O3 O1 160.6(13) . .
O4 O3 O1 58.9(13) 3_545 .
O1 O3 O1 52.0(10) 2_556 .
O4 O3 O1 107.3(12) 2_656 .
O6 O3 O1 123.4(10) 2_646 .
O1 O3 O1 67.2(10) 2_656 .
O6 O3 O1 111.3(9) 2_546 .
Ga1 O3 O1 144.1(8) 1_556 .
Ta O3 O1 144.1(8) 1_556 .
O1 O3 O1 103.9(11) 3 .
O4 O3 O1 92.7(9) 2_556 .
Ga2 O3 O1 108.6(9) 2_656 .
O6 O3 O1 60.6(8) 3_545 .
Ga3 O3 O1 136.3(9) 1_646 .
La1 O3 O1 85.5(6) 3_645 .
La1 O3 O1 93.3(6) 2_646 .
La2 O3 O1 18.3(3) 3_545 .
Ga4 O3 O1 56.8(6) 2_646 .
Ga3 O3 O1 32.6(5) 3_645 .
O5 O3 O1 57.8(8) 4_646 .
Ga4 O3 O1 103.6(6) 3_445 .
O2 O3 O1 113.0(9) 2_646 .
Ga2 O3 O1 62.7(4) 3_445 .
O7 O3 O1 153.1(8) 2_657 .
O3 O3 O1 87.0(11) 4_656 .
O3 O3 O1 78.6(10) 4_646 .
O1 O3 O1 92.6(11) 3_545 .
O5 O3 O1 52.8(7) 4_546 .
La2 O3 O1 134.0(8) 1_556 .
Ga2 O3 O1 96.0(7) 2_646 .
O7 O3 O1 135.7(7) 2_557 .
Ga1 O3 O1 135.8(6) 1_656 .
Ta O3 O1 135.8(6) 1_656 .
O6 O3 O1 161.9(9) 1_546 .
Ga4 O3 O1 174.1(5) 4_646 .
O2 O3 O1 103.8(8) 2_546 .
O7 O3 O1 48.9(6) 4_646 .
O5 O3 O1 149.3(8) 2_647 .
O3 O3 O1 83.7(3) 1_455 .
O3 O3 O1 96.3(3) 1_655 .
O3 O3 O1 81.1(9) 4_556 .
O3 O3 O1 73.5(9) 4_546 .
Ga4 O3 O1 69.4(6) 2_656 .
O7 O3 O1 43.2(5) 4_546 .
La2 O3 O1 48.5(4) 3_645 .
Ga2 O3 O1 96.7(6) 2_556 .
O2 O3 O1 30.3(4) 4_645 .
O2 O3 O1 136.7(8) 1_546 .
Ta O3 O1 46.2(6) 3 .
Ga1 O3 O1 46.2(6) 3 .
O2 O3 O1 116.3(8) 2_656 .
La2 O3 O1 131.9(7) 1_656 .
Ga3 O3 O1 115.0(6) 1_546 .
O1 O3 O1 104.7(7) 3_655 .
O2 O3 O1 69.5(4) 3_645 .
O2 O3 O1 58.1(4) 3_445 .
O2 O3 O1 25.7(4) 4_545 .
O2 O3 O1 108.4(7) 2_556 .
La1 O3 O1 93.4(7) 2_556 .
La2 O3 O1 113.4(7) 1_546 .
Ga2 O3 O2 143.9(13) 3_545 1_556
Ga4 O3 O2 46.2(9) 3_545 1_556
La1 O3 O2 74.3(9) 3_545 1_556
O5 O3 O2 83.9(12) 1_545 1_556
La1 O3 O2 125.8(8) 2_546 1_556
O2 O3 O2 120.4(12) 3_545 1_556
O7 O3 O2 26.9(9) . 1_556
O4 O3 O2 163.3(15) 3_545 1_556
O1 O3 O2 118.3(11) 2_556 1_556
O4 O3 O2 52.3(11) 2_656 1_556
O6 O3 O2 81.2(9) 2_646 1_556
O1 O3 O2 117.5(11) 2_656 1_556
O6 O3 O2 79.6(9) 2_546 1_556
Ga1 O3 O2 60.9(5) 1_556 1_556
Ta O3 O2 60.9(5) 1_556 1_556
O1 O3 O2 34.0(9) 3 1_556
O4 O3 O2 65.3(8) 2_556 1_556
Ga2 O3 O2 35.4(5) 2_656 1_556
O6 O3 O2 77.2(8) 3_545 1_556
Ga3 O3 O2 85.8(5) 1_646 1_556
La1 O3 O2 81.8(6) 3_645 1_556
La1 O3 O2 114.1(7) 2_646 1_556
La2 O3 O2 143.2(7) 3_545 1_556
Ga4 O3 O2 162.9(7) 2_646 1_556
Ga3 O3 O2 111.6(7) 3_645 1_556
O5 O3 O2 91.7(8) 4_646 1_556
Ga4 O3 O2 72.3(5) 3_445 1_556
O2 O3 O2 107.1(7) 2_646 1_556
Ga2 O3 O2 108.9(6) 3_445 1_556
O7 O3 O2 44.3(5) 2_657 1_556
O3 O3 O2 59.2(7) 4_656 1_556
O3 O3 O2 140.2(11) 4_646 1_556
O1 O3 O2 127.5(9) 3_545 1_556
O5 O3 O2 90.5(8) 4_546 1_556
La2 O3 O2 19.3(2) 1_556 1_556
Ga2 O3 O2 126.2(6) 2_646 1_556
O7 O3 O2 46.5(6) 2_557 1_556
Ga1 O3 O2 70.0(4) 1_656 1_556
Ta O3 O2 70.0(4) 1_656 1_556
O6 O3 O2 54.8(5) 1_546 1_556
Ga4 O3 O2 44.0(3) 4_646 1_556
O2 O3 O2 104.3(6) 2_546 1_556
O7 O3 O2 154.3(7) 4_646 1_556
O5 O3 O2 69.4(6) 2_647 1_556
O3 O3 O2 89.0(4) 1_455 1_556
O3 O3 O2 91.0(4) 1_655 1_556
O3 O3 O2 61.8(6) 4_556 1_556
O3 O3 O2 131.7(9) 4_546 1_556
Ga4 O3 O2 71.5(5) 2_656 1_556
O7 O3 O2 147.3(6) 4_546 1_556
La2 O3 O2 131.4(6) 3_645 1_556
Ga2 O3 O2 54.5(4) 2_556 1_556
O2 O3 O2 124.3(7) 4_645 1_556
O2 O3 O2 84.5(5) 1_546 1_556
Ta O3 O2 91.8(6) 3 1_556
Ga1 O3 O2 91.8(6) 3 1_556
O2 O3 O2 32.3(5) 2_656 1_556
La2 O3 O2 40.9(3) 1_656 1_556
Ga3 O3 O2 86.1(4) 1_546 1_556
O1 O3 O2 58.8(7) 3_655 1_556
O2 O3 O2 104.7(7) 3_645 1_556
O2 O3 O2 102.5(6) 3_445 1_556
O2 O3 O2 120.9(7) 4_545 1_556
O2 O3 O2 36.7(6) 2_556 1_556
La1 O3 O2 44.7(4) 2_556 1_556
La2 O3 O2 104.8(4) 1_546 1_556
O1 O3 O2 137.7(8) . 1_556
Ga2 O3 O1 62.2(10) 3_545 3_645
Ga4 O3 O1 71.1(11) 3_545 3_645
La1 O3 O1 165.6(12) 3_545 3_645
O5 O3 O1 62.3(10) 1_545 3_645
La1 O3 O1 77.0(8) 2_546 3_645
O2 O3 O1 107.0(11) 3_545 3_645
O7 O3 O1 102.4(12) . 3_645
O4 O3 O1 48.8(11) 3_545 3_645
O1 O3 O1 120.0(17) 2_556 3_645
O4 O3 O1 90.5(10) 2_656 3_645
O6 O3 O1 37.2(9) 2_646 3_645
O1 O3 O1 48.1(13) 2_656 3_645
O6 O3 O1 111.8(12) 2_546 3_645
Ga1 O3 O1 94.9(8) 1_556 3_645
Ta O3 O1 94.9(8) 1_556 3_645
O1 O3 O1 143.5(11) 3 3_645
O4 O3 O1 157.5(10) 2_556 3_645
Ga2 O3 O1 116.0(7) 2_656 3_645
O6 O3 O1 137.8(8) 3_545 3_645
Ga3 O3 O1 46.8(5) 1_646 3_645
La1 O3 O1 73.3(5) 3_645 3_645
La1 O3 O1 13.5(4) 2_646 3_645
La2 O3 O1 98.8(8) 3_545 3_645
Ga4 O3 O1 45.6(6) 2_646 3_645
Ga3 O3 O1 101.0(6) 3_645 3_645
O5 O3 O1 97.8(7) 4_646 3_645
Ga4 O3 O1 131.9(8) 3_445 3_645
O2 O3 O1 21.5(4) 2_646 3_645
Ga2 O3 O1 125.3(9) 3_445 3_645
O7 O3 O1 73.1(8) 2_657 3_645
O3 O3 O1 110.5(9) 4_656 3_645
O3 O3 O1 23.8(8) 4_646 3_645
O1 O3 O1 52.2(5) 3_545 3_645
O5 O3 O1 149.7(10) 4_546 3_645
La2 O3 O1 128.6(8) 1_556 3_645
Ga2 O3 O1 30.5(4) 2_646 3_645
O7 O3 O1 118.7(9) 2_557 3_645
Ga1 O3 O1 47.5(6) 1_656 3_645
Ta O3 O1 47.5(6) 1_656 3_645
O6 O3 O1 82.7(7) 1_546 3_645
Ga4 O3 O1 78.6(6) 4_646 3_645
O2 O3 O1 83.0(6) 2_546 3_645
O7 O3 O1 48.0(6) 4_646 3_645
O5 O3 O1 52.4(7) 2_647 3_645
O3 O3 O1 133.6(5) 1_455 3_645
O3 O3 O1 46.4(5) 1_655 3_645
O3 O3 O1 173.0(8) 4_556 3_645
O3 O3 O1 82.4(6) 4_546 3_645
Ga4 O3 O1 122.1(5) 2_656 3_645
O7 O3 O1 90.8(8) 4_546 3_645
La2 O3 O1 58.1(5) 3_645 3_645
Ga2 O3 O1 164.5(8) 2_556 3_645
O2 O3 O1 85.2(6) 4_645 3_645
O2 O3 O1 59.3(5) 1_546 3_645
Ta O3 O1 136.5(7) 3 3_645
Ga1 O3 O1 136.5(7) 3 3_645
O2 O3 O1 108.2(6) 2_656 3_645
La2 O3 O1 82.9(6) 1_656 3_645
Ga3 O3 O1 97.0(6) 1_546 3_645
O1 O3 O1 84.1(4) 3_655 3_645
O2 O3 O1 61.1(5) 3_645 3_645
O2 O3 O1 137.2(9) 3_445 3_645
O2 O3 O1 120.2(8) 4_545 3_645
O2 O3 O1 153.5(9) 2_556 3_645
La1 O3 O1 150.5(7) 2_556 3_645
La2 O3 O1 61.5(5) 1_546 3_645
O1 O3 O1 96.9(9) . 3_645
O2 O3 O1 117.3(7) 1_556 3_645
Ga2 O3 O3 129.8(11) 3_545 2_657
Ga4 O3 O3 19.1(9) 3_545 2_657
La1 O3 O3 121.8(9) 3_545 2_657
O5 O3 O3 43.1(12) 1_545 2_657
La1 O3 O3 98.7(8) 2_546 2_657
O2 O3 O3 159.9(12) 3_545 2_657
O7 O3 O3 30.8(10) . 2_657
O4 O3 O3 113.9(12) 3_545 2_657
O1 O3 O3 138.3(13) 2_556 2_657
O4 O3 O3 68.3(11) 2_656 2_657
O6 O3 O3 44.1(8) 2_646 2_657
O1 O3 O3 100.6(11) 2_656 2_657
O6 O3 O3 78.7(10) 2_546 2_657
Ga1 O3 O3 45.3(5) 1_556 2_657
Ta O3 O3 45.3(5) 1_556 2_657
O1 O3 O3 83.3(9) 3 2_657
O4 O3 O3 99.8(8) 2_556 2_657
Ga2 O3 O3 73.0(6) 2_656 2_657
O6 O3 O3 124.4(7) 3_545 2_657
Ga3 O3 O3 37.6(5) 1_646 2_657
La1 O3 O3 86.0(6) 3_645 2_657
La1 O3 O3 74.5(5) 2_646 2_657
La2 O3 O3 164.4(5) 3_545 2_657
Ga4 O3 O3 114.4(5) 2_646 2_657
Ga3 O3 O3 142.2(7) 3_645 2_657
O5 O3 O3 117.1(8) 4_646 2_657
Ga4 O3 O3 88.3(7) 3_445 2_657
O2 O3 O3 57.8(7) 2_646 2_657
Ga2 O3 O3 128.1(8) 3_445 2_657
O7 O3 O3 19.0(6) 2_657 2_657
O3 O3 O3 91.9(9) 4_656 2_657
O3 O3 O3 91.9(9) 4_646 2_657
O1 O3 O3 84.8(7) 3_545 2_657
O5 O3 O3 138.3(7) 4_546 2_657
La2 O3 O3 56.8(5) 1_556 2_657
Ga2 O3 O3 77.2(4) 2_646 2_657
O7 O3 O3 56.7(7) 2_557 2_657
Ga1 O3 O3 31.8(3) 1_656 2_657
Ta O3 O3 31.8(3) 1_656 2_657
O6 O3 O3 25.6(4) 1_546 2_657
Ga4 O3 O3 7.0(3) 4_646 2_657
O2 O3 O3 80.7(7) 2_546 2_657
O7 O3 O3 119.6(6) 4_646 2_657
O5 O3 O3 20.1(6) 2_647 2_657
O3 O3 O3 107.9(5) 1_455 2_657
O3 O3 O3 72.1(5) 1_655 2_657
O3 O3 O3 109.4(9) 4_556 2_657
O3 O3 O3 109.4(9) 4_546 2_657
Ga4 O3 O3 111.4(4) 2_656 2_657
O7 O3 O3 139.5(7) 4_546 2_657
La2 O3 O3 119.1(6) 3_645 2_657
Ga2 O3 O3 95.2(6) 2_556 2_657
O2 O3 O3 139.7(6) 4_645 2_657
O2 O3 O3 41.9(4) 1_546 2_657
Ta O3 O3 140.6(4) 3 2_657
Ga1 O3 O3 140.6(4) 3 2_657
O2 O3 O3 64.2(4) 2_656 2_657
La2 O3 O3 43.1(3) 1_656 2_657
Ga3 O3 O3 72.7(5) 1_546 2_657
O1 O3 O3 69.5(6) 3_655 2_657
O2 O3 O3 99.6(7) 3_645 2_657
O2 O3 O3 134.1(7) 3_445 2_657
O2 O3 O3 166.8(7) 4_545 2_657
O2 O3 O3 82.1(6) 2_556 2_657
La1 O3 O3 94.1(4) 2_556 2_657
La2 O3 O3 66.6(4) 1_546 2_657
O1 O3 O3 167.5(7) . 2_657
O2 O3 O3 49.5(4) 1_556 2_657
O1 O3 O3 71.8(6) 3_645 2_657
Ga2 O3 O1 130.2(13) 3_545 3_455
Ga4 O3 O1 106.4(12) 3_545 3_455
La1 O3 O1 30.5(6) 3_545 3_455
O5 O3 O1 99.8(11) 1_545 3_455
La1 O3 O1 88.0(7) 2_546 3_455
O2 O3 O1 86.8(10) 3_545 3_455
O7 O3 O1 69.3(11) . 3_455
O4 O3 O1 126.4(11) 3_545 3_455
O1 O3 O1 55.5(8) 2_556 3_455
O4 O3 O1 102.2(11) 2_656 3_455
O6 O3 O1 142.2(12) 2_646 3_455
O1 O3 O1 150.4(16) 2_656 3_455
O6 O3 O1 49.3(9) 2_546 3_455
Ga1 O3 O1 68.3(5) 1_556 3_455
Ta O3 O1 68.3(5) 1_556 3_455
O1 O3 O1 47.2(4) 3 3_455
O4 O3 O1 4.1(7) 2_556 3_455
Ga2 O3 O1 75.7(7) 2_656 3_455
O6 O3 O1 61.0(6) 3_545 3_455
Ga3 O3 O1 116.6(7) 1_646 3_455
La1 O3 O1 123.8(8) 3_645 3_455
La1 O3 O1 173.2(9) 2_646 3_455
La2 O3 O1 85.4(6) 3_545 3_455
Ga4 O3 O1 132.4(8) 2_646 3_455
Ga3 O3 O1 95.9(6) 3_645 3_455
O5 O3 O1 101.1(8) 4_646 3_455
Ga4 O3 O1 29.3(4) 3_445 3_455
O2 O3 O1 140.2(8) 2_646 3_455
Ga2 O3 O1 46.9(5) 3_445 3_455
O7 O3 O1 104.5(8) 2_657 3_455
O3 O3 O1 86.1(6) 4_656 3_455
O3 O3 O1 147.6(9) 4_646 3_455
O1 O3 O1 111.3(6) 3_545 3_455
O5 O3 O1 42.6(6) 4_546 3_455
La2 O3 O1 46.3(5) 1_556 3_455
Ga2 O3 O1 132.3(7) 2_646 3_455
O7 O3 O1 46.1(6) 2_557 3_455
Ga1 O3 O1 129.6(8) 1_656 3_455
Ta O3 O1 129.6(8) 1_656 3_455
O6 O3 O1 83.1(6) 1_546 3_455
Ga4 O3 O1 92.7(6) 4_646 3_455
O2 O3 O1 79.0(5) 2_546 3_455
O7 O3 O1 139.0(9) 4_646 3_455
O5 O3 O1 116.6(8) 2_647 3_455
O3 O3 O1 31.7(5) 1_455 3_455
O3 O3 O1 148.3(5) 1_655 3_455
O3 O3 O1 25.8(5) 4_556 3_455
O3 O3 O1 84.8(8) 4_546 3_455
Ga4 O3 O1 76.6(5) 2_656 3_455
O7 O3 O1 85.1(7) 4_546 3_455
La2 O3 O1 137.7(7) 3_645 3_455
Ga2 O3 O1 9.7(5) 2_556 3_455
O2 O3 O1 110.7(6) 4_645 3_455
O2 O3 O1 102.9(6) 1_546 3_455
Ta O3 O1 60.1(4) 3 3_455
Ga1 O3 O1 60.1(4) 3 3_455
O2 O3 O1 81.7(7) 2_656 3_455
La2 O3 O1 102.6(7) 1_656 3_455
Ga3 O3 O1 64.2(4) 1_546 3_455
O1 O3 O1 109.1(11) 3_655 3_455
O2 O3 O1 137.8(7) 3_645 3_455
O2 O3 O1 40.0(5) 3_445 3_455
O2 O3 O1 67.2(5) 4_545 3_455
O2 O3 O1 28.2(5) 2_556 3_455
La1 O3 O1 43.8(5) 2_556 3_455
La2 O3 O1 99.7(5) 1_546 3_455
O1 O3 O1 92.7(5) . 3_455
O2 O3 O1 62.8(6) 1_556 3_455
O1 O3 O1 161.1(9) 3_645 3_455
O3 O3 O1 99.6(7) 2_657 3_455
Ga2 O3 O1 167.2(14) 3_545 4_556
Ga4 O3 O1 56.1(9) 3_545 4_556
La1 O3 O1 73.2(8) 3_545 4_556
O5 O3 O1 69.6(12) 1_545 4_556
La1 O3 O1 102.7(8) 2_546 4_556
O2 O3 O1 130.1(12) 3_545 4_556
O7 O3 O1 18.7(9) . 4_556
O4 O3 O1 147.9(15) 3_545 4_556
O1 O3 O1 102.3(8) 2_556 4_556
O4 O3 O1 75.7(11) 2_656 4_556
O6 O3 O1 91.3(10) 2_646 4_556
O1 O3 O1 139.1(12) 2_656 4_556
O6 O3 O1 56.1(9) 2_546 4_556
Ga1 O3 O1 40.4(6) 1_556 4_556
Ta O3 O1 40.4(6) 1_556 4_556
O1 O3 O1 45.8(11) 3 4_556
O4 O3 O1 51.9(7) 2_556 4_556
Ga2 O3 O1 57.7(6) 2_656 4_556
O6 O3 O1 88.6(9) 3_545 4_556
Ga3 O3 O1 78.1(7) 1_646 4_556
La1 O3 O1 105.1(7) 3_645 4_556
La1 O3 O1 123.8(8) 2_646 4_556
La2 O3 O1 136.1(6) 3_545 4_556
Ga4 O3 O1 154.2(9) 2_646 4_556
Ga3 O3 O1 128.2(9) 3_645 4_556
O5 O3 O1 112.9(10) 4_646 4_556
Ga4 O3 O1 51.2(4) 3_445 4_556
O2 O3 O1 103.5(9) 2_646 4_556
Ga2 O3 O1 91.5(4) 3_445 4_556
O7 O3 O1 54.3(6) 2_657 4_556
O3 O3 O1 81.0(8) 4_656 4_556
O3 O3 O1 137.1(12) 4_646 4_556
O1 O3 O1 109.1(7) 3_545 4_556
O5 O3 O1 89.3(8) 4_546 4_556
La2 O3 O1 10.1(6) 1_556 4_556
Ga2 O3 O1 115.8(8) 2_646 4_556
O7 O3 O1 23.0(6) 2_557 4_556
Ga1 O3 O1 78.7(5) 1_656 4_556
Ta O3 O1 78.7(5) 1_656 4_556
O6 O3 O1 41.6(7) 1_546 4_556
Ga4 O3 O1 42.6(5) 4_646 4_556
O2 O3 O1 81.6(7) 2_546 4_556
O7 O3 O1 169.0(9) 4_646 4_556
O5 O3 O1 68.6(7) 2_647 4_556
O3 O3 O1 69.9(3) 1_455 4_556
O3 O3 O1 110.1(3) 1_655 4_556
O3 O3 O1 61.4(8) 4_556 4_556
O3 O3 O1 108.2(9) 4_546 4_556
Ga4 O3 O1 89.3(7) 2_656 4_556
O7 O3 O1 127.6(6) 4_546 4_556
La2 O3 O1 154.8(7) 3_645 4_556
Ga2 O3 O1 45.7(5) 2_556 4_556
O2 O3 O1 143.6(9) 4_645 4_556
O2 O3 O1 71.3(7) 1_546 4_556
Ta O3 O1 98.9(7) 3 4_556
Ga1 O3 O1 98.9(7) 3 4_556
O2 O3 O1 55.8(6) 2_656 4_556
La2 O3 O1 60.7(4) 1_656 4_556
Ga3 O3 O1 63.0(5) 1_546 4_556
O1 O3 O1 81.9(9) 3_655 4_556
O2 O3 O1 127.8(7) 3_645 4_556
O2 O3 O1 89.7(5) 3_445 4_556
O2 O3 O1 117.7(6) 4_545 4_556
O2 O3 O1 34.4(6) 2_556 4_556
La1 O3 O1 54.4(6) 2_556 4_556
La2 O3 O1 86.5(6) 1_546 4_556
O1 O3 O1 142.1(9) . 4_556
O2 O3 O1 23.5(4) 1_556 4_556
O1 O3 O1 121.0(6) 3_645 4_556
O3 O3 O1 49.5(5) 2_657 4_556
O1 O3 O1 50.9(8) 3_455 4_556
Ga2 O3 O3 161.0(12) 3_545 2_557
Ga4 O3 O3 60.7(10) 3_545 2_557
La1 O3 O3 91.7(7) 3_545 2_557
O5 O3 O3 42.1(11) 1_545 2_557
La1 O3 O3 74.9(6) 2_546 2_557
O2 O3 O3 148.5(11) 3_545 2_557
O7 O3 O3 28.2(8) . 2_557
O4 O3 O3 117.5(13) 3_545 2_557
O1 O3 O3 95.0(10) 2_556 2_557
O4 O3 O3 99.3(13) 2_656 2_557
O6 O3 O3 87.0(10) 2_646 2_557
O1 O3 O3 144.0(14) 2_656 2_557
O6 O3 O3 36.1(7) 2_546 2_557
Ga1 O3 O3 10.1(6) 1_556 2_557
Ta O3 O3 10.1(6) 1_556 2_557
O1 O3 O3 75.5(8) 3 2_557
O4 O3 O3 60.6(6) 2_556 2_557
Ga2 O3 O3 86.8(6) 2_656 2_557
O6 O3 O3 115.7(6) 3_545 2_557
Ga3 O3 O3 55.5(5) 1_646 2_557
La1 O3 O3 125.7(8) 3_645 2_557
La1 O3 O3 111.1(8) 2_646 2_557
La2 O3 O3 130.1(7) 3_545 2_557
Ga4 O3 O3 123.9(5) 2_646 2_557
Ga3 O3 O3 156.0(5) 3_645 2_557
O5 O3 O3 143.0(7) 4_646 2_557
Ga4 O3 O3 44.1(3) 3_445 2_557
O2 O3 O3 81.3(7) 2_646 2_557
Ga2 O3 O3 84.2(5) 3_445 2_557
O7 O3 O3 59.6(7) 2_657 2_557
O3 O3 O3 110.6(9) 4_656 2_557
O3 O3 O3 110.6(9) 4_646 2_557
O1 O3 O3 78.7(7) 3_545 2_557
O5 O3 O3 104.6(7) 4_546 2_557
La2 O3 O3 40.0(5) 1_556 2_557
Ga2 O3 O3 87.6(4) 2_646 2_557
O7 O3 O3 16.3(6) 2_557 2_557
Ga1 O3 O3 75.5(6) 1_656 2_557
Ta O3 O3 75.5(6) 1_656 2_557
O6 O3 O3 21.5(4) 1_546 2_557
Ga4 O3 O3 38.9(4) 4_646 2_557
O2 O3 O3 53.1(5) 2_546 2_557
O7 O3 O3 142.3(6) 4_646 2_557
O5 O3 O3 55.9(7) 2_647 2_557
O3 O3 O3 63.5(5) 1_455 2_557
O3 O3 O3 116.5(5) 1_655 2_557
O3 O3 O3 82.6(7) 4_556 2_557
O3 O3 O3 82.6(7) 4_546 2_557
Ga4 O3 O3 119.5(4) 2_656 2_557
O7 O3 O3 109.3(6) 4_546 2_557
La2 O3 O3 160.2(7) 3_645 2_557
Ga2 O3 O3 62.2(4) 2_556 2_557
O2 O3 O3 172.4(5) 4_645 2_557
O2 O3 O3 44.5(5) 1_546 2_557
Ta O3 O3 121.1(4) 3 2_557
Ga1 O3 O3 121.1(4) 3 2_557
O2 O3 O3 82.9(6) 2_656 2_557
La2 O3 O3 77.6(6) 1_656 2_557
Ga3 O3 O3 36.4(3) 1_546 2_557
O1 O3 O3 103.9(8) 3_655 2_557
O2 O3 O3 143.6(8) 3_645 2_557
O2 O3 O3 90.0(6) 3_445 2_557
O2 O3 O3 123.5(6) 4_545 2_557
O2 O3 O3 59.6(4) 2_556 2_557
La1 O3 O3 82.9(3) 2_556 2_557
La2 O3 O3 56.2(3) 1_546 2_557
O1 O3 O3 146.9(7) . 2_557
O2 O3 O3 51.4(3) 1_556 2_557
O1 O3 O3 102.3(7) 3_645 2_557
O3 O3 O3 44.4(5) 2_657 2_557
O1 O3 O3 62.1(5) 3_455 2_557
O1 O3 O3 30.4(6) 4_556 2_557
Ga2 O3 O1 128.6(11) 3_545 4_656
Ga4 O3 O1 20.0(10) 3_545 4_656
La1 O3 O1 99.9(10) 3_545 4_656
O5 O3 O1 73.2(13) 1_545 4_656
La1 O3 O1 127.5(10) 2_546 4_656
O2 O3 O1 131.6(12) 3_545 4_656
O7 O3 O1 30.6(8) . 4_656
O4 O3 O1 139.0(14) 3_545 4_656
O1 O3 O1 144.3(11) 2_556 4_656
O4 O3 O1 42.2(11) 2_656 4_656
O6 O3 O1 54.2(9) 2_646 4_656
O1 O3 O1 97.1(9) 2_656 4_656
O6 O3 O1 93.5(10) 2_546 4_656
Ga1 O3 O1 64.3(6) 1_556 4_656
Ta O3 O1 64.3(6) 1_556 4_656
O1 O3 O1 56.7(11) 3 4_656
O4 O3 O1 91.6(8) 2_556 4_656
Ga2 O3 O1 42.2(7) 2_656 4_656
O6 O3 O1 94.1(9) 3_545 4_656
Ga3 O3 O1 67.8(7) 1_646 4_656
La1 O3 O1 67.8(6) 3_645 4_656
La1 O3 O1 87.1(6) 2_646 4_656
La2 O3 O1 164.8(10) 3_545 4_656
Ga4 O3 O1 136.2(7) 2_646 4_656
Ga3 O3 O1 116.2(8) 3_645 4_656
O5 O3 O1 91.2(9) 4_646 4_656
Ga4 O3 O1 93.3(6) 3_445 4_656
O2 O3 O1 83.5(8) 2_646 4_656
Ga2 O3 O1 133.9(6) 3_445 4_656
O7 O3 O1 18.2(6) 2_657 4_656
O3 O3 O1 62.1(9) 4_656 4_656
O3 O3 O1 114.1(11) 4_646 4_656
O1 O3 O1 115.5(7) 3_545 4_656
O5 O3 O1 115.3(9) 4_546 4_656
La2 O3 O1 43.6(3) 1_556 4_656
Ga2 O3 O1 105.4(7) 2_646 4_656
O7 O3 O1 61.7(6) 2_557 4_656
Ga1 O3 O1 43.2(5) 1_656 4_656
Ta O3 O1 43.2(5) 1_656 4_656
O6 O3 O1 49.0(7) 1_546 4_656
Ga4 O3 O1 28.8(6) 4_646 4_656
O2 O3 O1 107.1(8) 2_546 4_656
O7 O3 O1 130.3(6) 4_646 4_656
O5 O3 O1 47.5(7) 2_647 4_656
O3 O3 O1 112.4(2) 1_455 4_656
O3 O3 O1 67.6(2) 1_655 4_656
O3 O3 O1 87.7(7) 4_556 4_656
O3 O3 O1 137.6(11) 4_546 4_656
Ga4 O3 O1 80.9(7) 2_656 4_656
O7 O3 O1 167.3(8) 4_546 4_656
La2 O3 O1 114.8(5) 3_645 4_656
Ga2 O3 O1 81.5(5) 2_556 4_656
O2 O3 O1 121.6(7) 4_645 4_656
O2 O3 O1 72.4(7) 1_546 4_656
Ta O3 O1 110.9(8) 3 4_656
Ga1 O3 O1 110.9(8) 3 4_656
O2 O3 O1 33.5(6) 2_656 4_656
La2 O3 O1 19.7(3) 1_656 4_656
Ga3 O3 O1 93.8(6) 1_546 4_656
O1 O3 O1 46.0(9) 3_655 4_656
O2 O3 O1 88.3(6) 3_645 4_656
O2 O3 O1 129.4(6) 3_445 4_656
O2 O3 O1 144.3(8) 4_545 4_656
O2 O3 O1 63.7(6) 2_556 4_656
La1 O3 O1 67.3(6) 2_556 4_656
La2 O3 O1 96.8(7) 1_546 4_656
O1 O3 O1 148.8(10) . 4_656
O2 O3 O1 27.1(4) 1_556 4_656
O1 O3 O1 90.6(5) 3_645 4_656
O3 O3 O1 30.7(6) 2_657 4_656
O1 O3 O1 89.5(8) 3_455 4_656
O1 O3 O1 42.4(3) 4_556 4_656
O3 O3 O1 58.1(5) 2_557 4_656
Ga2 O3 O1 104.0(13) 3_545 3_445
Ga4 O3 O1 118.0(14) 3_545 3_445
La1 O3 O1 87.7(8) 3_545 3_445
O5 O3 O1 59.7(10) 1_545 3_445
La1 O3 O1 19.0(5) 2_546 3_445
O2 O3 O1 101.3(11) 3_545 3_445
O7 O3 O1 92.7(10) . 3_445
O4 O3 O1 65.4(10) 3_545 3_445
O1 O3 O1 43.8(14) 2_556 3_445
O4 O3 O1 163.7(13) 2_656 3_445
O6 O3 O1 118.6(11) 2_646 3_445
O1 O3 O1 128.0(15) 2_656 3_445
O6 O3 O1 32.2(9) 2_546 3_445
Ga1 O3 O1 57.9(6) 1_556 3_445
Ta O3 O1 57.9(6) 1_556 3_445
O1 O3 O1 115.4(7) 3 3_445
O4 O3 O1 65.1(9) 2_556 3_445
Ga2 O3 O1 142.1(7) 2_656 3_445
O6 O3 O1 117.1(7) 3_545 3_445
Ga3 O3 O1 75.2(6) 1_646 3_445
La1 O3 O1 165.4(8) 3_645 3_445
La1 O3 O1 107.9(7) 2_646 3_445
La2 O3 O1 69.0(6) 3_545 3_445
Ga4 O3 O1 73.4(6) 2_646 3_445
Ga3 O3 O1 118.9(7) 3_645 3_445
O5 O3 O1 144.0(9) 4_646 3_445
Ga4 O3 O1 44.3(6) 3_445 3_445
O2 O3 O1 81.7(6) 2_646 3_445
Ga2 O3 O1 39.0(4) 3_445 3_445
O7 O3 O1 117.8(9) 2_657 3_445
O3 O3 O1 154.4(8) 4_656 3_445
O3 O3 O1 79.2(6) 4_646 3_445
O1 O3 O1 42.8(4) 3_545 3_445
O5 O3 O1 84.4(6) 4_546 3_445
La2 O3 O1 93.9(6) 1_556 3_445
Ga2 O3 O1 64.6(5) 2_646 3_445
O7 O3 O1 65.4(7) 2_557 3_445
Ga1 O3 O1 116.4(7) 1_656 3_445
Ta O3 O1 116.4(7) 1_656 3_445
O6 O3 O1 74.7(7) 1_546 3_445
Ga4 O3 O1 96.9(6) 4_646 3_445
O2 O3 O1 19.4(4) 2_546 3_445
O7 O3 O1 92.0(8) 4_646 3_445
O5 O3 O1 94.5(7) 2_647 3_445
O3 O3 O1 38.6(4) 1_455 3_445
O3 O3 O1 141.4(4) 1_655 3_445
O3 O3 O1 91.6(7) 4_556 3_445
O3 O3 O1 20.1(6) 4_546 3_445
Ga4 O3 O1 137.4(6) 2_656 3_445
O7 O3 O1 45.1(6) 4_546 3_445
La2 O3 O1 116.7(7) 3_645 3_445
Ga2 O3 O1 78.3(5) 2_556 3_445
O2 O3 O1 116.2(8) 4_645 3_445
O2 O3 O1 62.2(5) 1_546 3_445
Ta O3 O1 103.4(5) 3 3_445
Ga1 O3 O1 103.4(5) 3 3_445
O2 O3 O1 143.6(8) 2_656 3_445
La2 O3 O1 140.7(7) 1_656 3_445
Ga3 O3 O1 28.4(4) 1_546 3_445
O1 O3 O1 168.0(11) 3_655 3_445
O2 O3 O1 142.8(8) 3_645 3_445
O2 O3 O1 53.7(5) 3_445 3_445
O2 O3 O1 75.7(5) 4_545 3_445
O2 O3 O1 93.6(5) 2_556 3_445
La1 O3 O1 113.0(5) 2_556 3_445
La2 O3 O1 41.2(3) 1_546 3_445
O1 O3 O1 87.3(7) . 3_445
O2 O3 O1 111.8(6) 1_556 3_445
O1 O3 O1 95.0(8) 3_645 3_445
O3 O3 O1 98.8(6) 2_657 3_445
O1 O3 O1 69.2(3) 3_455 3_445
O1 O3 O1 88.3(4) 4_556 3_445
O3 O3 O1 64.5(5) 2_557 3_445
O1 O3 O1 122.2(5) 4_656 3_445
Ga2 O3 O2 91.4(10) 3_545 1_646
Ga4 O3 O2 41.0(10) 3_545 1_646
La1 O3 O2 160.8(11) 3_545 1_646
O5 O3 O2 46.1(8) 1_545 1_646
La1 O3 O2 88.2(7) 2_546 1_646
O2 O3 O2 134.7(11) 3_545 1_646
O7 O3 O2 70.9(11) . 1_646
O4 O3 O2 78.1(11) 3_545 1_646
O1 O3 O2 140.8(16) 2_556 1_646
O4 O3 O2 76.4(11) 2_656 1_646
O6 O3 O2 18.1(8) 2_646 1_646
O1 O3 O2 67.9(12) 2_656 1_646
O6 O3 O2 100.3(10) 2_546 1_646
Ga1 O3 O2 72.2(5) 1_556 1_646
Ta O3 O2 72.2(5) 1_556 1_646
O1 O3 O2 117.5(10) 3 1_646
O4 O3 O2 137.2(8) 2_556 1_646
Ga2 O3 O2 96.0(7) 2_656 1_646
O6 O3 O2 142.3(8) 3_545 1_646
Ga3 O3 O2 27.7(2) 1_646 1_646
La1 O3 O2 74.3(5) 3_645 1_646
La1 O3 O2 35.4(4) 2_646 1_646
La2 O3 O2 130.1(6) 3_545 1_646
Ga4 O3 O2 76.4(4) 2_646 1_646
Ga3 O3 O2 122.8(5) 3_645 1_646
O5 O3 O2 108.0(7) 4_646 1_646
Ga4 O3 O2 117.6(6) 3_445 1_646
O2 O3 O2 23.8(4) 2_646 1_646
Ga2 O3 O2 139.4(7) 3_445 1_646
O7 O3 O2 42.9(6) 2_657 1_646
O3 O3 O2 102.6(10) 4_656 1_646
O3 O3 O2 53.6(7) 4_646 1_646
O1 O3 O2 64.2(5) 3_545 1_646
O5 O3 O2 174.9(8) 4_546 1_646
La2 O3 O2 96.9(6) 1_556 1_646
Ga2 O3 O2 46.6(3) 2_646 1_646
O7 O3 O2 92.3(7) 2_557 1_646
Ga1 O3 O2 19.9(3) 1_656 1_646
Ta O3 O2 19.9(3) 1_656 1_646
O6 O3 O2 55.3(5) 1_546 1_646
Ga4 O3 O2 47.1(4) 4_646 1_646
O2 O3 O2 82.3(5) 2_546 1_646
O7 O3 O2 79.5(5) 4_646 1_646
O5 O3 O2 21.6(5) 2_647 1_646
O3 O3 O2 131.7(3) 1_455 1_646
O3 O3 O2 48.3(3) 1_655 1_646
O3 O3 O2 148.4(10) 4_556 1_646
O3 O3 O2 97.5(5) 4_546 1_646
Ga4 O3 O2 121.9(6) 2_656 1_646
O7 O3 O2 117.0(6) 4_546 1_646
La2 O3 O2 83.8(4) 3_645 1_646
Ga2 O3 O2 135.2(6) 2_556 1_646
O2 O3 O2 110.0(4) 4_645 1_646
O2 O3 O2 42.8(3) 1_546 1_646
Ta O3 O2 154.7(6) 3 1_646
Ga1 O3 O2 154.7(6) 3 1_646
O2 O3 O2 86.5(4) 2_656 1_646
La2 O3 O2 59.1(4) 1_656 1_646
Ga3 O3 O2 87.5(4) 1_546 1_646
O1 O3 O2 72.5(6) 3_655 1_646
O2 O3 O2 74.5(5) 3_645 1_646
O2 O3 O2 154.3(7) 3_445 1_646
O2 O3 O2 152.0(7) 4_545 1_646
O2 O3 O2 121.8(6) 2_556 1_646
La1 O3 O2 127.7(6) 2_556 1_646
La2 O3 O2 59.4(3) 1_546 1_646
O1 O3 O2 128.1(6) . 1_646
O2 O3 O2 86.5(5) 1_556 1_646
O1 O3 O2 31.8(5) 3_645 1_646
O3 O3 O2 40.2(4) 2_657 1_646
O1 O3 O2 138.2(7) 3_455 1_646
O1 O3 O2 89.6(6) 4_556 1_646
O3 O3 O2 76.7(5) 2_557 1_646
O1 O3 O2 61.0(6) 4_656 1_646
O1 O3 O2 100.6(5) 3_445 1_646
Ga2 O3 O2 130.4(13) 3_545 1_446
Ga4 O3 O2 89.1(11) 3_545 1_446
La1 O3 O2 94.5(8) 3_545 1_446
O5 O3 O2 38.6(8) 1_545 1_446
La1 O3 O2 40.5(5) 2_546 1_446
O2 O3 O2 129.4(12) 3_545 1_446
O7 O3 O2 63.0(9) . 1_446
O4 O3 O2 86.8(12) 3_545 1_446
O1 O3 O2 69.1(12) 2_556 1_446
O4 O3 O2 133.9(13) 2_656 1_446
O6 O3 O2 101.4(10) 2_646 1_446
O1 O3 O2 141.8(15) 2_656 1_446
O6 O3 O2 17.0(8) 2_546 1_446
Ga1 O3 O2 27.6(4) 1_556 1_446
Ta O3 O2 27.6(4) 1_556 1_446
O1 O3 O2 101.4(8) 3 1_446
O4 O3 O2 62.6(7) 2_556 1_446
Ga2 O3 O2 120.1(7) 2_656 1_446
O6 O3 O2 126.8(7) 3_545 1_446
Ga3 O3 O2 57.0(4) 1_646 1_446
La1 O3 O2 155.8(8) 3_645 1_446
La1 O3 O2 108.1(7) 2_646 1_446
La2 O3 O2 99.1(6) 3_545 1_446
Ga4 O3 O2 94.4(6) 2_646 1_446
Ga3 O3 O2 147.2(7) 3_645 1_446
O5 O3 O2 166.9(8) 4_646 1_446
Ga4 O3 O2 37.1(4) 3_445 1_446
O2 O3 O2 74.9(6) 2_646 1_446
Ga2 O3 O2 60.5(5) 3_445 1_446
O7 O3 O2 88.7(7) 2_657 1_446
O3 O3 O2 142.7(9) 4_656 1_446
O3 O3 O2 90.0(6) 4_646 1_446
O1 O3 O2 51.3(6) 3_545 1_446
O5 O3 O2 99.3(6) 4_546 1_446
La2 O3 O2 70.2(5) 1_556 1_446
Ga2 O3 O2 68.2(4) 2_646 1_446
O7 O3 O2 40.1(6) 2_557 1_446
Ga1 O3 O2 94.2(5) 1_656 1_446
Ta O3 O2 94.2(5) 1_656 1_446
O6 O3 O2 45.0(5) 1_546 1_446
Ga4 O3 O2 67.2(4) 4_646 1_446
O2 O3 O2 19.3(4) 2_546 1_446
O7 O3 O2 114.4(7) 4_646 1_446
O5 O3 O2 71.0(5) 2_647 1_446
O3 O3 O2 47.1(3) 1_455 1_446
O3 O3 O2 132.9(3) 1_655 1_446
O3 O3 O2 92.0(7) 4_556 1_446
O3 O3 O2 47.7(6) 4_546 1_446
Ga4 O3 O2 142.2(6) 2_656 1_446
O7 O3 O2 75.5(6) 4_546 1_446
La2 O3 O2 140.4(6) 3_645 1_446
Ga2 O3 O2 72.2(4) 2_556 1_446
O2 O3 O2 146.5(7) 4_645 1_446
O2 O3 O2 41.8(3) 1_546 1_446
Ta O3 O2 120.4(5) 3 1_446
Ga1 O3 O2 120.4(5) 3 1_446
O2 O3 O2 117.5(6) 2_656 1_446
La2 O3 O2 110.5(5) 1_656 1_446
Ga3 O3 O2 2.9(2) 1_546 1_446
O1 O3 O2 137.7(8) 3_655 1_446
O2 O3 O2 156.0(7) 3_645 1_446
O2 O3 O2 72.3(4) 3_445 1_446
O2 O3 O2 101.9(5) 4_545 1_446
O2 O3 O2 80.3(4) 2_556 1_446
La1 O3 O2 104.6(5) 2_556 1_446
La2 O3 O2 33.8(2) 1_546 1_446
O1 O3 O2 117.4(6) . 1_446
O2 O3 O2 85.3(4) 1_556 1_446
O1 O3 O2 94.9(6) 3_645 1_446
O3 O3 O2 70.1(4) 2_657 1_446
O1 O3 O2 66.2(5) 3_455 1_446
O1 O3 O2 62.4(5) 4_556 1_446
O3 O3 O2 34.9(3) 2_557 1_446
O1 O3 O2 91.9(5) 4_656 1_446
O1 O3 O2 30.4(5) 3_445 1_446
O2 O3 O2 84.6(4) 1_646 1_446
Ga2 O3 O1 123.7(14) 3_545 4_546
Ga4 O3 O1 71.9(12) 3_545 4_546
La1 O3 O1 118.1(8) 3_545 4_546
O5 O3 O1 14.3(9) 1_545 4_546
La1 O3 O1 46.2(7) 2_546 4_546
O2 O3 O1 146.6(12) 3_545 4_546
O7 O3 O1 59.4(10) . 4_546
O4 O3 O1 80.8(14) 3_545 4_546
O1 O3 O1 90.0(13) 2_556 4_546
O4 O3 O1 121.5(13) 2_656 4_546
O6 O3 O1 77.2(9) 2_646 4_546
O1 O3 O1 121.1(16) 2_656 4_546
O6 O3 O1 40.9(8) 2_546 4_546
Ga1 O3 O1 27.2(5) 1_556 4_546
Ta O3 O1 27.2(5) 1_556 4_546
O1 O3 O1 112.8(9) 3 4_546
O4 O3 O1 85.2(7) 2_556 4_546
Ga2 O3 O1 120.2(8) 2_656 4_546
O6 O3 O1 149.1(7) 3_545 4_546
Ga3 O3 O1 32.5(3) 1_646 4_546
La1 O3 O1 133.4(7) 3_645 4_546
La1 O3 O1 85.4(6) 2_646 4_546
La2 O3 O1 112.7(7) 3_545 4_546
Ga4 O3 O1 86.8(6) 2_646 4_546
Ga3 O3 O1 161.9(8) 3_645 4_546
O5 O3 O1 168.0(8) 4_646 4_546
Ga4 O3 O1 60.3(5) 3_445 4_546
O2 O3 O1 51.9(6) 2_646 4_546
Ga2 O3 O1 83.1(5) 3_445 4_546
O7 O3 O1 72.1(7) 2_657 4_546
O3 O3 O1 143.0(11) 4_656 4_546
O3 O3 O1 74.5(8) 4_646 4_546
O1 O3 O1 42.0(8) 3_545 4_546
O5 O3 O1 123.8(6) 4_546 4_546
La2 O3 O1 77.2(6) 1_556 4_546
Ga2 O3 O1 51.3(5) 2_646 4_546
O7 O3 O1 50.8(6) 2_557 4_546
Ga1 O3 O1 71.4(5) 1_656 4_546
Ta O3 O1 71.4(5) 1_656 4_546
O6 O3 O1 32.9(6) 1_546 4_546
Ga4 O3 O1 52.9(5) 4_646 4_546
O2 O3 O1 27.6(5) 2_546 4_546
O7 O3 O1 105.1(8) 4_646 4_546
O5 O3 O1 48.5(5) 2_647 4_546
O3 O3 O1 71.5(3) 1_455 4_546
O3 O3 O1 108.5(3) 1_655 4_546
O3 O3 O1 113.4(8) 4_556 4_546
O3 O3 O1 56.6(7) 4_546 4_546
Ga4 O3 O1 156.7(7) 2_656 4_546
O7 O3 O1 87.1(6) 4_546 4_546
La2 O3 O1 127.6(7) 3_645 4_546
Ga2 O3 O1 92.6(5) 2_556 4_546
O2 O3 O1 148.9(7) 4_645 4_546
O2 O3 O1 17.4(3) 1_546 4_546
Ta O3 O1 144.9(5) 3 4_546
Ga1 O3 O1 144.9(5) 3 4_546
O2 O3 O1 113.5(7) 2_656 4_546
La2 O3 O1 96.3(5) 1_656 4_546
Ga3 O3 O1 27.3(2) 1_546 4_546
O1 O3 O1 122.3(6) 3_655 4_546
O2 O3 O1 132.8(6) 3_645 4_546
O2 O3 O1 96.0(5) 3_445 4_546
O2 O3 O1 122.3(5) 4_545 4_546
O2 O3 O1 95.4(5) 2_556 4_546
La1 O3 O1 119.6(5) 2_556 4_546
La2 O3 O1 19.2(3) 1_546 4_546
O1 O3 O1 129.8(8) . 4_546
O2 O3 O1 86.0(5) 1_556 4_546
O1 O3 O1 73.0(6) 3_645 4_546
O3 O3 O1 53.2(4) 2_657 4_546
O1 O3 O1 88.3(4) 3_455 4_546
O1 O3 O1 67.4(5) 4_556 4_546
O3 O3 O1 37.3(4) 2_557 4_546
O1 O3 O1 81.3(6) 4_656 4_546
O1 O3 O1 46.6(5) 3_445 4_546
O2 O3 O1 60.2(3) 1_646 4_546
O2 O3 O1 24.5(3) 1_446 4_546
Ga2 O3 O1 103.7(12) 3_545 4_646
Ga4 O3 O1 48.2(11) 3_545 4_646
La1 O3 O1 152.4(9) 3_545 4_646
O5 O3 O1 25.1(8) 1_545 4_646
La1 O3 O1 71.4(8) 2_546 4_646
O2 O3 O1 148.3(11) 3_545 4_646
O7 O3 O1 64.1(11) . 4_646
O4 O3 O1 76.6(13) 3_545 4_646
O1 O3 O1 123.8(17) 2_556 4_646
O4 O3 O1 93.2(12) 2_656 4_646
O6 O3 O1 38.7(8) 2_646 4_646
O1 O3 O1 86.3(12) 2_656 4_646
O6 O3 O1 79.5(10) 2_546 4_646
Ga1 O3 O1 54.2(5) 1_556 4_646
Ta O3 O1 54.2(5) 1_556 4_646
O1 O3 O1 120.6(10) 3 4_646
O4 O3 O1 120.3(8) 2_556 4_646
Ga2 O3 O1 107.3(7) 2_656 4_646
O6 O3 O1 159.3(9) 3_545 4_646
Ga3 O3 O1 6.6(3) 1_646 4_646
La1 O3 O1 95.3(6) 3_645 4_646
La1 O3 O1 50.8(5) 2_646 4_646
La2 O3 O1 128.1(8) 3_545 4_646
Ga4 O3 O1 78.0(6) 2_646 4_646
Ga3 O3 O1 141.6(5) 3_645 4_646
O5 O3 O1 129.1(7) 4_646 4_646
Ga4 O3 O1 97.8(6) 3_445 4_646
O2 O3 O1 22.2(6) 2_646 4_646
Ga2 O3 O1 119.8(7) 3_445 4_646
O7 O3 O1 49.5(7) 2_657 4_646
O3 O3 O1 119.9(10) 4_656 4_646
O3 O3 O1 56.4(8) 4_646 4_646
O1 O3 O1 50.6(7) 3_545 4_646
O5 O3 O1 162.8(7) 4_546 4_646
La2 O3 O1 90.5(6) 1_556 4_646
Ga2 O3 O1 39.8(4) 2_646 4_646
O7 O3 O1 77.1(6) 2_557 4_646
Ga1 O3 O1 35.8(4) 1_656 4_646
Ta O3 O1 35.8(4) 1_656 4_646
O6 O3 O1 41.0(5) 1_546 4_646
Ga4 O3 O1 42.6(4) 4_646 4_646
O2 O3 O1 62.0(5) 2_546 4_646
O7 O3 O1 87.8(7) 4_646 4_646
O5 O3 O1 18.9(5) 2_647 4_646
O3 O3 O1 110.6(3) 1_455 4_646
O3 O3 O1 69.4(3) 1_655 4_646
O3 O3 O1 142.3(10) 4_556 4_646
O3 O3 O1 81.7(7) 4_546 4_646
Ga4 O3 O1 140.5(6) 2_656 4_646
O7 O3 O1 107.2(7) 4_546 4_646
La2 O3 O1 99.5(5) 3_645 4_646
Ga2 O3 O1 122.9(6) 2_556 4_646
O2 O3 O1 126.7(4) 4_645 4_646
O2 O3 O1 21.8(3) 1_546 4_646
Ta O3 O1 175.7(6) 3 4_646
Ga1 O3 O1 175.7(6) 3 4_646
O2 O3 O1 97.8(6) 2_656 4_646
La2 O3 O1 71.6(5) 1_656 4_646
Ga3 O3 O1 66.3(4) 1_546 4_646
O1 O3 O1 90.7(5) 3_655 4_646
O2 O3 O1 94.8(5) 3_645 4_646
O2 O3 O1 134.0(6) 3_445 4_646
O2 O3 O1 148.9(7) 4_545 4_646
O2 O3 O1 115.8(7) 2_556 4_646
La1 O3 O1 131.4(6) 2_556 4_646
La2 O3 O1 39.9(3) 1_546 4_646
O1 O3 O1 134.8(9) . 4_646
O2 O3 O1 86.7(5) 1_556 4_646
O1 O3 O1 41.8(6) 3_645 4_646
O3 O3 O1 37.4(4) 2_657 4_646
O1 O3 O1 122.4(5) 3_455 4_646
O1 O3 O1 81.3(6) 4_556 4_646
O3 O3 O1 60.7(4) 2_557 4_646
O1 O3 O1 66.3(5) 4_656 4_646
O1 O3 O1 80.9(6) 3_445 4_646
O2 O3 O1 21.1(2) 1_646 4_646
O2 O3 O1 63.6(3) 1_446 4_646
O1 O3 O1 39.1(4) 4_546 4_646
Ga2 O3 O1 15.7(10) 3_545 1_655
Ga4 O3 O1 112.0(10) 3_545 1_655
La1 O3 O1 97.0(9) 3_545 1_655
O5 O3 O1 130.6(12) 1_545 1_655
La1 O3 O1 105.6(9) 2_546 1_655
O2 O3 O1 40.6(8) 3_545 1_655
O7 O3 O1 147.8(11) . 1_655
O4 O3 O1 60.0(12) 3_545 1_655
O1 O3 O1 92.4(9) 2_556 1_655
O4 O3 O1 77.8(10) 2_656 1_655
O6 O3 O1 84.1(8) 2_646 1_655
O1 O3 O1 27.1(11) 2_656 1_655
O6 O3 O1 149.3(11) 2_546 1_655
Ga1 O3 O1 163.8(9) 1_556 1_655
Ta O3 O1 163.8(9) 1_556 1_655
O1 O3 O1 109.0(10) 3 1_655
O4 O3 O1 128.5(9) 2_556 1_655
Ga2 O3 O1 93.8(7) 2_656 1_655
O6 O3 O1 71.4(7) 3_545 1_655
Ga3 O3 O1 116.0(6) 1_646 1_655
La1 O3 O1 49.6(5) 3_645 1_655
La1 O3 O1 59.9(4) 2_646 1_655
La2 O3 O1 56.6(4) 3_545 1_655
Ga4 O3 O1 52.8(6) 2_646 1_655
Ga3 O3 O1 31.8(4) 3_645 1_655
O5 O3 O1 39.4(7) 4_646 1_655
Ga4 O3 O1 144.5(7) 3_445 1_655
O2 O3 O1 90.5(6) 2_646 1_655
Ga2 O3 O1 103.4(6) 3_445 1_655
O7 O3 O1 113.2(6) 2_657 1_655
O3 O3 O1 70.7(9) 4_656 1_655
O3 O3 O1 63.2(8) 4_646 1_655
O1 O3 O1 97.8(10) 3_545 1_655
O5 O3 O1 84.4(7) 4_546 1_655
La2 O3 O1 143.1(8) 1_556 1_655
Ga2 O3 O1 86.4(6) 2_646 1_655
O7 O3 O1 171.6(9) 2_557 1_655
Ga1 O3 O1 95.8(4) 1_656 1_655
Ta O3 O1 95.8(4) 1_656 1_655
O6 O3 O1 149.3(6) 1_546 1_655
Ga4 O3 O1 133.2(5) 4_646 1_655
O2 O3 O1 126.8(9) 2_546 1_655
O7 O3 O1 33.2(6) 4_646 1_655
O5 O3 O1 115.0(6) 2_647 1_655
O3 O3 O1 124.7(3) 1_455 1_655
O3 O3 O1 55.3(3) 1_655 1_655
O3 O3 O1 105.5(9) 4_556 1_655
O3 O3 O1 99.3(9) 4_546 1_655
Ga4 O3 O1 64.9(5) 2_656 1_655
O7 O3 O1 75.0(6) 4_546 1_655
La2 O3 O1 11.1(3) 3_645 1_655
Ga2 O3 O1 126.2(7) 2_556 1_655
O2 O3 O1 16.2(4) 4_645 1_655
O2 O3 O1 127.9(7) 1_546 1_655
Ta O3 O1 67.4(5) 3 1_655
Ga1 O3 O1 67.4(5) 3 1_655
O2 O3 O1 96.3(7) 2_656 1_655
La2 O3 O1 97.5(5) 1_656 1_655
Ga3 O3 O1 145.3(7) 1_546 1_655
O1 O3 O1 72.4(4) 3_655 1_655
O2 O3 O1 29.4(4) 3_645 1_655
O2 O3 O1 98.6(5) 3_445 1_655
O2 O3 O1 65.2(5) 4_545 1_655
O2 O3 O1 126.9(7) 2_556 1_655
La1 O3 O1 102.8(6) 2_556 1_655
La2 O3 O1 119.5(6) 1_546 1_655
O1 O3 O1 40.9(3) . 1_655
O2 O3 O1 128.6(7) 1_556 1_655
O1 O3 O1 69.2(5) 3_645 1_655
O3 O3 O1 127.3(6) 2_657 1_655
O1 O3 O1 126.9(7) 3_455 1_655
O1 O3 O1 151.6(10) 4_556 1_655
O3 O3 O1 170.9(7) 2_557 1_655
O1 O3 O1 117.2(7) 4_656 1_655
O1 O3 O1 118.5(9) 3_445 1_655
O2 O3 O1 94.1(4) 1_646 1_655
O2 O3 O1 146.1(7) 1_446 1_655
O1 O3 O1 137.6(8) 4_546 1_655
O1 O3 O1 110.5(5) 4_646 1_655
Ga4 O4 Ga2 115.7(18) 4_645 .
Ga4 O4 La1 128.2(18) 4_645 4_545
Ga2 O4 La1 114.2(16) . 4_545
Ga4 O4 La2 91.2(14) 4_645 .
Ga2 O4 La2 73.0(12) . .
La1 O4 La2 90.7(10) 4_545 .
Ga4 O4 O3 161.0(19) 4_645 3_554
Ga2 O4 O3 47.0(11) . 3_554
La1 O4 O3 70.8(12) 4_545 3_554
La2 O4 O3 90.1(14) . 3_554
Ga4 O4 O3 46.3(13) 4_645 2_656
Ga2 O4 O3 116.7(13) . 2_656
La1 O4 O3 117.4(16) 4_545 2_656
La2 O4 O3 137.2(15) . 2_656
O3 O4 O3 128.2(13) 3_554 2_656
Ga4 O4 O2 117.7(17) 4_645 .
Ga2 O4 O2 29.5(8) . .
La1 O4 O2 99.4(11) 4_545 .
La2 O4 O2 45.5(7) . .
O3 O4 O2 52.7(13) 3_554 .
O3 O4 O2 141.6(13) 2_656 .
Ga4 O4 O1 132.9(17) 4_645 4
Ga2 O4 O1 75.6(16) . 4
La1 O4 O1 51.4(10) 4_545 4
La2 O4 O1 46.4(10) . 4
O3 O4 O1 57.4(12) 3_554 4
O3 O4 O1 167.4(18) 2_656 4
O2 O4 O1 50.9(13) . 4
Ga4 O4 O1 94.3(14) 4_645 4_655
Ga2 O4 O1 33.9(11) . 4_655
La1 O4 O1 136.4(16) 4_545 4_655
La2 O4 O1 98.9(16) . 4_655
O3 O4 O1 66.8(12) 3_554 4_655
O3 O4 O1 82.8(14) 2_656 4_655
O2 O4 O1 62.0(14) . 4_655
O1 O4 O1 109(2) 4 4_655
Ga4 O4 O1 85.9(19) 4_645 .
Ga2 O4 O1 154(2) . .
La1 O4 O1 51.5(10) 4_545 .
La2 O4 O1 123.4(12) . .
O3 O4 O1 109(2) 3_554 .
O3 O4 O1 66.9(12) 2_656 .
O2 O4 O1 150.8(14) . .
O1 O4 O1 100.8(11) 4 .
O1 O4 O1 137.7(14) 4_655 .
Ga4 O4 O3 94.1(13) 4_645 2_556
Ga2 O4 O3 137.2(15) . 2_556
La1 O4 O3 36.8(8) 4_545 2_556
La2 O4 O3 76.6(8) . 2_556
O3 O4 O3 104.7(11) 3_554 2_556
O3 O4 O3 106.1(14) 2_656 2_556
O2 O4 O3 110.1(11) . 2_556
O1 O4 O3 61.6(12) 4 2_556
O1 O4 O3 170.6(16) 4_655 2_556
O1 O4 O3 47.4(8) . 2_556
Ga4 O4 O2 92.2(13) 4_645 4_645
Ga2 O4 O2 106.4(14) . 4_645
La1 O4 O2 86.5(12) 4_545 4_645
La2 O4 O2 176.5(12) . 4_645
O3 O4 O2 87.1(13) 3_554 4_645
O3 O4 O2 46.2(8) 2_656 4_645
O2 O4 O2 133.1(13) . 4_645
O1 O4 O2 130.2(13) 4 4_645
O1 O4 O2 81.8(13) 4_655 4_645
O1 O4 O2 55.9(9) . 4_645
O3 O4 O2 102.1(11) 2_556 4_645
Ga3 O5 Ta 110(2) 1_656 1_566
Ga3 O5 Ga1 110(2) 1_656 1_566
Ta O5 Ga1 0.0(3) 1_566 1_566
Ga3 O5 La1 128(2) 1_656 2_556
Ta O5 La1 102.6(12) 1_566 2_556
Ga1 O5 La1 102.6(12) 1_566 2_556
Ga3 O5 O3 136.8(17) 1_656 1_565
Ta O5 O3 102.7(15) 1_566 1_565
Ga1 O5 O3 102.7(15) 1_566 1_565
La1 O5 O3 68.4(12) 2_556 1_565
Ga3 O5 O2 37.3(8) 1_656 1_556
Ta O5 O2 82.1(14) 1_566 1_556
Ga1 O5 O2 82.1(14) 1_566 1_556
La1 O5 O2 114.2(13) 2_556 1_556
O3 O5 O2 174.0(14) 1_565 1_556
Ga3 O5 O2 39.4(9) 1_656 2_656
Ta O5 O2 148.9(18) 1_566 2_656
Ga1 O5 O2 148.9(18) 1_566 2_656
La1 O5 O2 98.6(15) 2_556 2_656
O3 O5 O2 106.2(14) 1_565 2_656
O2 O5 O2 68.4(11) 1_556 2_656
Ga3 O5 O1 81.6(14) 1_656 3
Ta O5 O1 122.3(14) 1_566 3
Ga1 O5 O1 122.3(14) 1_566 3
La1 O5 O1 46.5(9) 2_556 3
O3 O5 O1 104.5(16) 1_565 3
O2 O5 O1 75.4(11) 1_556 3
O2 O5 O1 60.7(9) 2_656 3
Ga3 O5 O2 104.8(14) 1_656 2_556
Ta O5 O2 74.1(10) 1_566 2_556
Ga1 O5 O2 74.1(10) 1_566 2_556
La1 O5 O2 47.4(7) 2_556 2_556
O3 O5 O2 111.1(14) 1_565 2_556
O2 O5 O2 73.4(11) 1_556 2_556
O2 O5 O2 105.4(13) 2_656 2_556
O1 O5 O2 48.7(7) 3 2_556
Ga3 O5 O1 158(2) 1_656 2_566
Ta O5 O1 89.7(11) 1_566 2_566
Ga1 O5 O1 89.7(11) 1_566 2_566
La1 O5 O1 33.3(9) 2_556 2_566
O3 O5 O1 41.2(10) 1_565 2_566
O2 O5 O1 143.3(14) 1_556 2_566
O2 O5 O1 119.9(14) 2_656 2_566
O1 O5 O1 79.3(11) 3 2_566
O2 O5 O1 69.9(10) 2_556 2_566
Ga3 O5 O3 76.1(12) 1_656 4_656
Ta O5 O3 166.6(16) 1_566 4_656
Ga1 O5 O3 166.6(16) 1_566 4_656
La1 O5 O3 65.3(10) 2_556 4_656
O3 O5 O3 78.8(11) 1_565 4_656
O2 O5 O3 97.4(11) 1_556 4_656
O2 O5 O3 37.1(7) 2_656 4_656
O1 O5 O3 45.5(7) 3 4_656
O2 O5 O3 92.9(11) 2_556 4_656
O1 O5 O3 82.8(10) 2_566 4_656
Ga3 O5 O3 116.8(16) 1_656 4_556
Ta O5 O3 98.9(11) 1_566 4_556
Ga1 O5 O3 98.9(11) 1_566 4_556
La1 O5 O3 16.0(6) 2_556 4_556
O3 O5 O3 84.4(11) 1_565 4_556
O2 O5 O3 98.4(11) 1_556 4_556
O2 O5 O3 95.2(12) 2_656 4_556
O1 O5 O3 36.5(7) 3 4_556
O2 O5 O3 33.2(6) 2_556 4_556
O1 O5 O3 47.5(10) 2_566 4_556
O3 O5 O3 67.9(8) 4_656 4_556
Ga4 O6 Ta 113.9(17) 4_655 1_565
Ga4 O6 Ga1 113.9(17) 4_655 1_565
Ta O6 Ga1 0.0(4) 1_565 1_565
Ga4 O6 La1 137.8(16) 4_655 .
Ta O6 La1 107.5(13) 1_565 .
Ga1 O6 La1 107.5(13) 1_565 .
Ga4 O6 O2 114.0(13) 4_655 .
Ta O6 O2 90.3(13) 1_565 .
Ga1 O6 O2 90.3(13) 1_565 .
La1 O6 O2 56.7(9) . .
Ga4 O6 O3 34.3(9) 4_655 2_666
Ta O6 O3 147.4(16) 1_565 2_666
Ga1 O6 O3 147.4(16) 1_565 2_666
La1 O6 O3 103.6(12) . 2_666
O2 O6 O3 98.8(11) . 2_666
Ga4 O6 O1 91.7(14) 4_655 1_565
Ta O6 O1 145.3(12) 1_565 1_565
Ga1 O6 O1 145.3(12) 1_565 1_565
La1 O6 O1 55.7(12) . 1_565
O2 O6 O1 100.6(15) . 1_565
O3 O6 O1 63.5(9) 2_666 1_565
Ga4 O6 O3 126.3(17) 4_655 2_566
Ta O6 O3 87.9(11) 1_565 2_566
Ga1 O6 O3 87.9(11) 1_565 2_566
La1 O6 O3 61.7(9) . 2_566
O2 O6 O3 114.3(14) . 2_566
O3 O6 O3 115.8(16) 2_666 2_566
O1 O6 O3 57.6(10) 1_565 2_566
Ga4 O6 O3 110.3(13) 4_655 3_554
Ta O6 O3 124.5(14) 1_565 3_554
Ga1 O6 O3 124.5(14) 1_565 3_554
La1 O6 O3 32.9(5) . 3_554
O2 O6 O3 40.6(7) . 3_554
O3 O6 O3 79.0(8) 2_666 3_554
O1 O6 O3 60.1(13) 1_565 3_554
O3 O6 O3 92.0(10) 2_566 3_554
Ga4 O6 O1 147.5(14) 4_655 4
Ta O6 O1 87.7(12) 1_565 4
Ga1 O6 O1 87.7(12) 1_565 4
La1 O6 O1 25.7(7) . 4
O2 O6 O1 38.4(7) . 4
O3 O6 O1 118.4(12) 2_666 4
O1 O6 O1 81.3(14) 1_565 4
O3 O6 O1 75.9(10) 2_566 4
O3 O6 O1 39.3(7) 3_554 4
Ga4 O6 O2 81.2(10) 4_655 2_655
Ta O6 O2 77.3(10) 1_565 2_655
Ga1 O6 O2 77.3(10) 1_565 2_655
La1 O6 O2 100.6(10) . 2_655
O2 O6 O2 44.0(7) . 2_655
O3 O6 O2 87.7(9) 2_666 2_655
O1 O6 O2 132.1(12) 1_565 2_655
O3 O6 O2 152.5(12) 2_566 2_655
O3 O6 O2 78.1(7) 3_554 2_655
O1 O6 O2 80.4(7) 4 2_655
Ga4 O6 O2 138.1(13) 4_655 2
Ta O6 O2 38.4(8) 1_565 2
Ga1 O6 O2 38.4(8) 1_565 2
La1 O6 O2 74.8(8) . 2
O2 O6 O2 55.1(9) . 2
O3 O6 O2 150.6(12) 2_666 2
O1 O6 O2 128.9(12) 1_565 2
O3 O6 O2 89.7(9) 2_566 2
O3 O6 O2 86.1(8) 3_554 2
O1 O6 O2 51.2(7) 4 2
O2 O6 O2 64.3(5) 2_655 2
Ga4 O7 Ta 109.1(17) 3_545 1_556
Ga4 O7 Ga1 109.1(17) 3_545 1_556
Ta O7 Ga1 0.0(2) 1_556 1_556
Ga4 O7 La2 141.2(19) 3_545 1_556
Ta O7 La2 104.1(11) 1_556 1_556
Ga1 O7 La2 104.1(11) 1_556 1_556
Ga4 O7 O3 39.2(9) 3_545 .
Ta O7 O3 91.8(14) 1_556 .
Ga1 O7 O3 91.8(14) 1_556 .
La2 O7 O3 121.9(17) 1_556 .
Ga4 O7 O1 88.9(16) 3_545 3
Ta O7 O1 131.5(16) 1_556 3
Ga1 O7 O1 131.5(16) 1_556 3
La2 O7 O1 53.5(11) 1_556 3
O3 O7 O1 74.1(16) . 3
Ga4 O7 O2 123.4(14) 3_545 1_556
Ta O7 O2 126.5(11) 1_556 1_556
Ga1 O7 O2 126.5(11) 1_556 1_556
La2 O7 O2 36.2(6) 1_556 1_556
O3 O7 O2 135.4(14) . 1_556
O1 O7 O2 63.5(13) 3 1_556
Ga4 O7 O1 161.0(16) 3_545 4_556
Ta O7 O1 89.1(11) 1_556 4_556
Ga1 O7 O1 89.1(11) 1_556 4_556
La2 O7 O1 29.8(9) 1_556 4_556
O3 O7 O1 149.6(15) . 4_556
O1 O7 O1 82.7(18) 3 4_556
O2 O7 O1 37.8(7) 1_556 4_556
Ga4 O7 O2 78.0(11) 3_545 2_656
Ta O7 O2 172.9(13) 1_556 2_656
Ga1 O7 O2 172.9(13) 1_556 2_656
La2 O7 O2 69.0(8) 1_556 2_656
O3 O7 O2 93.4(11) . 2_656
O1 O7 O2 46.1(8) 3 2_656
O2 O7 O2 46.8(7) 1_556 2_656
O1 O7 O2 83.9(10) 4_556 2_656
Ga4 O7 O3 94.8(14) 3_545 2_657
Ta O7 O3 87.5(12) 1_556 2_657
Ga1 O7 O3 87.5(12) 1_556 2_657
La2 O7 O3 106.4(12) 1_556 2_657
O3 O7 O3 130.2(15) . 2_657
O1 O7 O3 136.9(14) 3 2_657
O2 O7 O3 79.1(9) 1_556 2_657
O1 O7 O3 80.2(10) 4_556 2_657
O2 O7 O3 92.8(7) 2_656 2_657
Ga4 O7 O2 124.4(16) 3_545 2_556
Ta O7 O2 106.6(11) 1_556 2_556
Ga1 O7 O2 106.6(11) 1_556 2_556
La2 O7 O2 22.3(6) 1_556 2_556
O3 O7 O2 99.6(13) . 2_556
O1 O7 O2 36.0(8) 3 2_556
O2 O7 O2 52.1(8) 1_556 2_556
O1 O7 O2 51.4(9) 4_556 2_556
O2 O7 O2 67.8(7) 2_656 2_556
O3 O7 O2 128.2(10) 2_657 2_556
Ga4 O7 O3 147.2(17) 3_545 2_557
Ta O7 O3 44.9(7) 1_556 2_557
Ga1 O7 O3 44.9(7) 1_556 2_557
La2 O7 O3 71.6(9) 1_556 2_557
O3 O7 O3 135.5(13) . 2_557
O1 O7 O3 122.8(11) 3 2_557
O2 O7 O3 82.4(8) 1_556 2_557
O1 O7 O3 47.1(10) 4_556 2_557
O2 O7 O3 128.9(10) 2_656 2_557
O3 O7 O3 68.5(7) 2_657 2_557
O2 O7 O3 86.8(7) 2_556 2_557

loop_
_geom_bond_atom_site_label_1
_geom_bond_atom_site_label_2
_geom_bond_distance
_geom_bond_site_symmetry_2
La1 O6 2.37(3) .
La1 O5 2.47(4) 2_556
La1 O4 2.19(3) 4
La1 O3 2.40(3) 3_554
La1 O1 2.50(6) 1_565
La1 O1 2.41(5) 4
La1 O3 2.78(4) 2_566
La1 O2 2.47(2) .
La1 Ga2 3.368(8) 4
La1 Ga2 3.385(9) .
La1 Ga1 3.466(5) 1_565
La1 Ta 3.466(5) 1_565
La2 O7 2.36(3) 2_556
La2 O7 2.36(3) 1_554
La2 O2 2.57(3) 2
La2 O2 2.57(3) .
La2 O1 2.61(4) 4
La2 O1 2.61(4) 3_554
La2 O4 3.41(4) .
La2 O4 3.41(4) 2
La2 Ga2 3.364(7) .
La2 Ga2 3.364(7) 2
La2 Ga1 3.475(8) .
La2 Ta 3.475(8) .
Ga1 O6 1.91(3) 2_545
Ga1 O6 1.91(3) 1_545
Ga1 O5 1.95(4) 2_546
Ga1 O5 1.95(4) 1_544
Ga1 O7 2.04(3) 1_554
Ga1 O7 2.04(3) 2_556
Ga1 O2 3.38(3) 2_545
Ga1 O2 3.38(3) 1_545
Ga1 La1 3.466(5) 2_545
Ga1 La1 3.466(5) 1_545
Ga1 O3 3.47(3) 2_556
Ta O6 1.91(3) 2_545
Ta O6 1.91(3) 1_545
Ta O5 1.95(4) 2_546
Ta O5 1.95(4) 1_544
Ta O7 2.04(3) 1_554
Ta O7 2.04(3) 2_556
Ta Ga4 3.110(7) 3_544
Ta Ga4 3.110(7) 4_545
Ta Ga3 3.128(7) 1_545
Ta Ga3 3.128(7) 1_645
Ta Ga4 3.149(7) 4_645
Ta Ga4 3.149(7) 3_444
Ga2 O1 1.780(14) 4_655
Ga2 O3 1.89(3) 3_554
Ga2 O2 1.85(3) .
Ga2 O4 1.81(4) .
Ga2 O1 3.250(14) 4
Ga2 La1 3.368(8) 4_545
Ga2 La1 3.516(8) 4_645
Ga2 La2 3.510(6) 1_655
Ga2 La1 3.528(8) 1_655
Ga2 O2 3.96(3) 2_655
Ga3 O2 1.92(2) 2
Ga3 O2 1.92(2) 1_455
Ga3 O5 1.88(3) 2_556
Ga3 O5 1.88(3) 1_454
Ga3 Ta 3.128(7) 1_565
Ga3 Ta 3.128(7) 1_465
Ga3 O1 3.56(5) 3_454
Ga3 O1 3.56(5) 4
Ga3 O3 4.05(4) 2_566
Ga3 O3 4.05(4) 1_464
Ga3 O3 4.25(4) 4
Ga3 O3 4.25(4) 3_454
Ga4 O4 1.87(3) 4_655
Ga4 O7 1.77(3) 3_554
Ga4 O3 1.77(4) 3_554
Ga4 O6 1.84(3) 4_645
Ga4 Ta 3.110(7) 3
Ga4 Ta 3.148(7) 3_655
Ga4 O1 3.62(5) 1_565
Ga4 O1 3.47(4) 4_655
Ga4 O2 3.91(3) 4_645
Ga4 O3 4.40(3) 2_666
Ga4 O2 4.15(3) .
Ga4 O2 4.40(3) 4_655
O1 Ga2 1.780(14) 4_645
O1 La2 2.61(4) 3_545
O1 La1 2.50(6) 1_545
O1 La1 2.41(5) 4_545
O1 O3 2.82(4) 2_556
O1 O2 2.75(4) 4_545
O1 O4 3.19(5) 4_545
O1 O7 3.19(6) 3_544
O1 O3 3.07(3) 2_656
O1 O6 2.88(6) 1_545
O1 O2 3.18(4) 4_645
O1 O4 2.97(5) 4_645
O1 O5 3.31(7) 3_544
O1 Ga2 3.250(14) 4_545
O1 Ga4 3.62(5) 1_545
O1 Ga3 3.56(5) 3_645
O1 Ga4 3.47(4) 4_645
O1 O4 3.06(5) .
O1 O2 3.89(6) 3_545
O1 O3 3.60(7) 3_544
O1 O6 4.32(6) 4_545
O1 O5 4.16(6) 2_546
O1 O7 4.37(4) 4_546
O1 O2 4.36(6) 1_545
O1 Ga4 4.67(4) 1_445
O1 O3 4.61(6) 3_554
O1 Ga4 4.49(3) 4_545
O1 Ga3 4.59(4) 3_545
O1 O4 5.44(5) 3_545
O1 Ta 4.80(4) 3_545
O1 Ga1 4.80(4) 3_545
O1 Ta 4.65(6) 3
O1 Ga1 4.65(6) 3
O1 O5 4.55(6) 2_646
O1 O7 4.75(5) 2_556
O1 La2 4.86(3) 3_645
O1 La1 4.80(3) 1_645
O1 La1 4.76(3) 4_645
O1 O6 4.59(6) 4_535
O1 O6 5.05(5) 4_645
O1 O7 4.84(5) 4_646
O1 Ga2 4.94(5) 3_545
O1 Ga2 4.90(6) 1_545
O1 O1 5.08(9) 2_556
O1 O5 5.09(7) 4_546
O1 O1 4.81(4) 4_545
O1 O1 4.81(4) 4
O1 O1 5.02099(11) 1_455
O1 O1 5.02101(19) 1_655
O1 Ga4 5.36(4) 2_646
O1 Ga3 5.19(5) 1_645
O1 O3 5.59(5) 3_444
O1 O2 5.87(4) 3_445
O1 O1 5.85(8) 2_656
O1 O1 5.62(4) 4_655
O1 O1 5.62(4) 4_645
O1 Ga2 5.82(4) 3_445
O1 Ga2 5.78(5) 1_445
O1 La1 5.89(6) 4_535
O1 La1 5.88(5) 3_545
O1 O3 6.30(6) .
O1 O2 6.06(5) .
O1 O2 6.19(5) 1_445
O1 O3 6.29(5) 3_454
O1 La2 6.357(19) 3_445
O1 La1 6.31(3) 1_445
O1 La1 6.28(2) 4_445
O1 O2 6.80(4) 3_645
O1 O3 6.71(4) 3_644
O1 O2 6.85(6) 2_545
O1 O3 6.88(5) 4_546
O1 O2 7.04(6) 2_645
O1 O3 6.99(5) 4_646
O1 O2 7.07(5) 1_645
O1 O3 7.30(5) 3_654
O2 Ga3 1.92(2) 1_655
O2 O6 2.78(4) .
O2 O3 2.63(4) 3_554
O2 O5 3.04(4) 1_554
O2 O1 2.75(4) 4
O2 O5 2.96(4) 2_656
O2 O4 3.20(5) .
O2 O2 3.38(5) 2_655
O2 O1 3.18(4) 4_655
O2 O5 3.35(4) 2_556
O2 Ta 3.38(3) 1_565
O2 Ga1 3.38(3) 1_565
O2 O1 3.89(6) 3_554
O2 O2 3.83(5) 2
O2 Ga2 3.96(3) 2_655
O2 O7 4.06(5) 1_554
O2 Ga4 3.91(3) 4_655
O2 La2 4.19(2) 1_655
O2 La1 4.13(2) 1_655
O2 La1 4.17(3) 4_545
O2 Ga4 4.40(3) 4_645
O2 O7 4.41(4) 2_656
O2 O3 4.36(3) 2_666
O2 O6 4.77(4) 2_655
O2 Ga2 4.32(2) 1_455
O2 O4 3.64(5) 4_655
O2 O7 4.59(5) 2_556
O2 La1 4.65(3) 2
O2 O6 4.66(4) 2
O2 O1 4.36(6) 1_565
O2 O4 5.20(5) 2_655
O2 Ga2 4.50(3) 4_655
O2 Ga1 4.73(2) 1_665
O2 Ta 4.73(2) 1_665
O2 O7 4.68(5) 1_564
O2 Ga4 4.84(3) 3_554
O2 O3 4.83(4) 2_566
O2 O7 4.99(4) 2_666
O2 O2 5.02099(12) 1_455
O2 O2 5.02101(14) 1_655
O2 O4 4.52(4) 4
O2 O6 4.93(4) 4_645
O2 Ga4 5.25(3) 3_544
O2 La1 5.32(3) 4_645
O2 Ga2 5.38(3) 2
O2 O3 5.57(5) 4_655
O2 O3 5.51(4) 1_564
O2 O3 5.33(5) 2_656
O2 La1 5.71(2) 2_655
O2 Ga4 5.41(2) 4
O2 O1 5.87(4) 3_654
O2 O3 5.57(4) 3_454
O2 O3 5.76(4) 3_654
O2 O3 5.95(4) 4
O2 O3 5.72(4) 2_556
O2 La1 6.12(3) 3_544
O2 La1 5.86(3) 4
O2 O3 6.31(4) 1_554
O2 O1 6.19(5) 1_665
O2 O2 6.28(4) 4_655
O2 O2 6.28(4) 4_645
O2 O1 6.80(4) 3_454
O2 O1 6.85(6) 2_565
O2 O2 6.53(4) 4
O2 O2 6.53(4) 4_545
O2 O1 7.04(6) 2_665
O2 O1 7.07(5) 1_465
O2 O1 7.31(6) 4_565
O2 O3 7.38(4) 1_464
O2 O3 7.53(4) 1_664
O2 O1 7.48(6) 4_665
O2 O1 7.44(3) 4_455
O3 Ga2 1.89(3) 3_545
O3 Ga4 1.77(4) 3_545
O3 La1 2.40(3) 3_545
O3 O5 2.48(5) 1_545
O3 La1 2.78(4) 2_546
O3 O2 2.63(4) 3_545
O3 O7 2.74(5) .
O3 O4 2.59(4) 3_545
O3 O1 2.82(4) 2_556
O3 O4 2.44(5) 2_656
O3 O6 2.96(4) 2_646
O3 O1 3.07(3) 2_656
O3 O6 2.97(4) 2_546
O3 Ga1 3.47(3) 1_556
O3 Ta 3.47(3) 1_556
O3 O1 3.60(7) 3
O3 O4 3.77(3) 2_556
O3 Ga2 3.63(4) 2_656
O3 O6 4.02(5) 3_545
O3 Ga3 4.05(4) 1_646
O3 La1 3.96(3) 3_645
O3 La1 4.20(3) 2_646
O3 La2 4.29(3) 3_545
O3 Ga4 4.40(3) 2_646
O3 Ga3 4.25(4) 3_645
O3 O5 4.29(5) 4_646
O3 Ga4 4.32(3) 3_445
O3 O2 4.36(3) 2_646
O3 Ga2 4.46(3) 3_445
O3 O7 4.30(5) 2_657
O3 O3 4.52(2) 4_656
O3 O3 4.52(2) 4_646
O3 O1 4.61(6) 3_545
O3 O5 4.68(5) 4_546
O3 La2 4.46(3) 1_556
O3 Ga2 4.78(4) 2_646
O3 O7 4.60(4) 2_557
O3 Ga1 4.68(3) 1_656
O3 Ta 4.68(3) 1_656
O3 O6 4.77(5) 1_546
O3 Ga4 4.79(3) 4_646
O3 O2 4.83(4) 2_546
O3 O7 5.06(4) 4_646
O3 O5 4.92(6) 2_647
O3 O3 5.0210(3) 1_455
O3 O3 5.0210(3) 1_655
O3 O3 5.08(3) 4_556
O3 O3 5.08(3) 4_546
O3 Ga4 4.97(4) 2_656
O3 O7 5.32(5) 4_546
O3 La2 5.32(3) 3_645
O3 Ga2 5.24(3) 2_556
O3 O2 5.57(5) 4_645
O3 O2 5.51(4) 1_546
O3 Ta 5.34(4) 3
O3 Ga1 5.34(4) 3
O3 O2 5.33(5) 2_656
O3 La2 5.46(3) 1_656
O3 Ga3 5.63(3) 1_546
O3 O1 5.59(5) 3_655
O3 O2 5.57(4) 3_645
O3 O2 5.76(4) 3_445
O3 O2 5.95(4) 4_545
O3 O2 5.72(4) 2_556
O3 La1 5.84(3) 2_556
O3 La2 6.14(4) 1_546
O3 O2 6.31(4) 1_556
O3 O1 6.29(5) 3_645
O3 O3 6.43(7) 2_657
O3 O1 6.71(4) 3_455
O3 O1 6.88(5) 4_556
O3 O3 6.83(6) 2_557
O3 O1 6.99(5) 4_656
O3 O1 7.30(5) 3_445
O3 O2 7.38(4) 1_646
O3 O2 7.53(4) 1_446
O3 O1 7.46(7) 4_546
O3 O1 7.56(7) 4_646
O3 O1 7.62(5) 1_655
O4 Ga4 1.87(3) 4_645
O4 La1 2.19(3) 4_545
O4 O3 2.59(4) 3_554
O4 O3 2.44(5) 2_656
O4 O1 3.19(5) 4
O4 O1 2.97(5) 4_655
O4 O3 3.77(3) 2_556
O4 O2 3.64(5) 4_645
O5 Ga3 1.88(3) 1_656
O5 Ta 1.95(4) 1_566
O5 Ga1 1.95(4) 1_566
O5 La1 2.47(4) 2_556
O5 O3 2.48(5) 1_565
O5 O2 3.04(4) 1_556
O5 O2 2.96(4) 2_656
O5 O1 3.31(7) 3
O5 O2 3.35(4) 2_556
O5 O1 4.16(6) 2_566
O5 O3 4.29(5) 4_656
O5 O3 4.68(5) 4_556
O6 Ga4 1.84(3) 4_655
O6 Ta 1.91(3) 1_565
O6 Ga1 1.91(3) 1_565
O6 O3 2.96(4) 2_666
O6 O1 2.88(6) 1_565
O6 O3 2.97(4) 2_566
O6 O3 4.02(5) 3_554
O6 O1 4.32(6) 4
O6 O2 4.77(4) 2_655
O6 O2 4.66(4) 2
O7 Ga4 1.77(3) 3_545
O7 Ta 2.04(3) 1_556
O7 Ga1 2.04(3) 1_556
O7 La2 2.36(3) 1_556
O7 O1 3.19(6) 3
O7 O2 4.06(5) 1_556
O7 O1 4.37(4) 4_556
O7 O2 4.41(4) 2_656
O7 O3 4.30(5) 2_657
O7 O2 4.59(5) 2_556
O7 O3 4.60(4) 2_557
